data_4307814
loop_
_publ_author_name
'Xiaojun Gu'
'Dongfeng Xue'

_publ_section_title
;
Surface Modification of High-Nuclearity Lanthanide Clusters: Two
Tetramers Constructed by Cage-Shaped {Dy26} Clusters and Isonicotinate
Linkers
;
_journal_name_full 'Inorganic Chemistry'
_journal_page_first 3212
_journal_page_last 3216
_journal_paper_doi 10.1021/ic0623056
_journal_volume 46
_journal_year 2007
_chemical_formula_sum 'C750 H933 Dy104 I4 N161 O648'
_chemical_formula_weight 39979.18
_chemical_name_systematic
; 
 ? 
;
_space_group_IT_number 2
_symmetry_cell_setting triclinic
_symmetry_space_group_name_Hall '-P 1'
_symmetry_space_group_name_H-M 'P -1'
_atom_sites_solution_hydrogens geom
_atom_sites_solution_primary direct
_atom_sites_solution_secondary difmap
_audit_creation_method SHELXL-97
_cell_angle_alpha 90.1890(10)
_cell_angle_beta 93.5050(10)
_cell_angle_gamma 109.6040(10)
_cell_formula_units_Z 2
_cell_length_a 37.962(2)
_cell_length_b 39.630(3)
_cell_length_c 42.080(3)
_cell_measurement_temperature 273(2)
_cell_volume 59506(7)
_computing_structure_refinement 'SHELXL-97 (Sheldrick, 1997)'
_computing_structure_solution 'SHELXS-97 (Sheldrick, 1990)'
_diffrn_ambient_temperature 273(2)
_diffrn_measured_fraction_theta_full 0.945
_diffrn_measured_fraction_theta_max 0.945
_diffrn_radiation_monochromator graphite
_diffrn_radiation_source 'fine-focus sealed tube'
_diffrn_radiation_type MoK\a
_diffrn_radiation_wavelength 0.71073
_diffrn_reflns_av_R_equivalents 0.0598
_diffrn_reflns_av_sigmaI/netI 0.2272
_diffrn_reflns_limit_h_max 39
_diffrn_reflns_limit_h_min -46
_diffrn_reflns_limit_k_max 48
_diffrn_reflns_limit_k_min -48
_diffrn_reflns_limit_l_max 32
_diffrn_reflns_limit_l_min -52
_diffrn_reflns_number 305921
_diffrn_reflns_theta_full 26.07
_diffrn_reflns_theta_max 26.07
_diffrn_reflns_theta_min 1.36
_exptl_absorpt_coefficient_mu 6.648
_exptl_crystal_density_diffrn 2.231
_exptl_crystal_density_method 'not measured'
_exptl_crystal_F_000 37640
_refine_diff_density_max 4.010
_refine_diff_density_min -8.119
_refine_diff_density_rms 0.292
_refine_ls_extinction_method none
_refine_ls_goodness_of_fit_ref 0.962
_refine_ls_hydrogen_treatment mixed
_refine_ls_matrix_type fullcycle
_refine_ls_number_parameters 7209
_refine_ls_number_reflns 222596
_refine_ls_number_restraints 181
_refine_ls_restrained_S_all 0.964
_refine_ls_R_factor_all 0.1703
_refine_ls_R_factor_gt 0.0713
_refine_ls_shift/su_max 0.004
_refine_ls_shift/su_mean 0.002
_refine_ls_structure_factor_coef Fsqd
_refine_ls_weighting_details 'calc w=1/[\s^2^(Fo^2^)+(0.0200P)^2^+0.0000P] where P=(Fo^2^+2Fc^2^)/3'
_refine_ls_weighting_scheme calc
_refine_ls_wR_factor_gt 0.1326
_refine_ls_wR_factor_ref 0.1544
_reflns_number_gt 86267
_reflns_number_total 222596
_reflns_threshold_expression >2sigma(I)
_cod_data_source_file ic0623056si20070205_050145_2.cif
_cod_data_source_block 2
_cod_depositor_comments
;
The following automatic conversions were performed:
'_symmetry_cell_setting' value 'Triclinic' changed to 'triclinic'
according to '/home/saulius/struct/CIF-dictionaries/cif_core.dic'
dictionary named 'cif_core.dic' version 2.4.1 from 2010-06-29.

Automatic conversion script
Id: cif_fix_enum 1527 2010-12-29 10:47:43Z saulius 
;
_cod_original_cell_volume 59506(6)
_cod_database_code 4307814

loop_
_symmetry_equiv_pos_as_xyz
'x, y, z'
'-x, -y, -z'

loop_
_atom_site_label
_atom_site_type_symbol
_atom_site_fract_x
_atom_site_fract_y
_atom_site_fract_z
_atom_site_U_iso_or_equiv
_atom_site_adp_type
_atom_site_occupancy
_atom_site_symmetry_multiplicity
_atom_site_calc_flag
_atom_site_refinement_flags
_atom_site_disorder_assembly
_atom_site_disorder_group
I1 I 0.9695 0.7083 0.3638 0.059 Uani 1 1 d . . .
I2 I 0.5266 0.7912 0.6381 0.060 Uani 1 1 d . . .
I3 I 0.4640 0.7113 0.1372 0.052 Uani 1 1 d . . .
I4 I 0.9587 0.2119 0.1371 0.055 Uani 1 1 d . . .
O2 O 0.3505 0.3424 2.2236 0.077 Uiso 1 1 d . . .
O3 O 0.4266 0.1323 2.9550 0.090 Uiso 1 1 d . . .
O4 O 0.6143 0.0680 2.9101 0.042 Uiso 1 1 d . . .
O12 O 0.4333 0.3591 2.2125 0.124 Uiso 1 1 d . . .
O13 O 0.4233 0.3912 2.2555 0.086 Uiso 1 1 d . . .
O14 O 0.6950 0.3870 3.0410 0.102 Uiso 1 1 d . . .
O15 O 0.3041 0.2744 2.4049 0.086 Uiso 1 1 d . . .
O16 O 0.3424 0.2467 2.4514 0.089 Uiso 1 1 d . . .
O17 O 0.4815 0.2414 3.0385 0.084 Uiso 1 1 d . . .
O18 O 0.6151 0.4732 2.9060 0.065 Uiso 1 1 d . . .
O19 O 0.7152 0.3755 2.9669 0.077 Uiso 1 1 d . . .
O21 O 0.6949 0.4657 2.7712 0.054 Uiso 1 1 d . . .
O22 O 0.3971 0.3288 2.4563 0.065 Uiso 1 1 d . . .
O23 O 0.2870 0.1015 2.3048 0.078 Uiso 1 1 d . . .
O24 O 0.5329 0.2484 2.2071 0.065 Uiso 1 1 d . . .
O25 O 0.3810 0.2166 2.6956 0.054 Uiso 1 1 d . . .
O26 O 0.4999 0.3721 2.5562 0.065 Uiso 1 1 d . . .
O27 O 0.5643 0.4916 2.9006 0.076 Uiso 1 1 d . . .
O28 O 0.7478 0.3146 2.9074 0.057 Uiso 1 1 d . . .
O29 O 0.4997 0.2975 3.0246 0.093 Uiso 1 1 d . . .
O30 O 0.3611 0.3431 2.2878 0.071 Uiso 1 1 d . . .
O31 O 0.4519 0.1866 2.9933 0.072 Uiso 1 1 d . . .
O32 O 0.4206 0.2357 2.2125 0.046 Uiso 1 1 d . . .
O33 O 0.5295 0.0539 2.9580 0.064 Uiso 1 1 d . . .
O34 O 0.3622 0.2816 2.2173 0.077 Uiso 1 1 d . . .
O35 O 0.3484 0.2253 2.2350 0.064 Uiso 1 1 d . . .
O36 O 0.4161 0.2449 2.9962 0.064 Uiso 1 1 d . . .
O38 O 0.2949 0.1716 2.2804 0.057 Uiso 1 1 d . . .
O39 O 0.3051 0.1153 2.2388 0.051 Uiso 1 1 d . . .
O40 O 0.6035 0.1143 2.9512 0.055 Uiso 1 1 d . . .
O41 O 0.5884 0.4745 2.8379 0.048 Uiso 1 1 d . . .
O42 O 0.4647 0.4101 2.7940 0.068 Uiso 1 1 d . . .
O43 O 0.7031 0.2139 2.4392 0.035 Uiso 1 1 d . . .
O44 O 0.6460 0.4193 3.0761 0.065 Uiso 1 1 d . . .
O45 O 0.2882 0.1905 2.4119 0.068 Uiso 1 1 d . . .
O46 O 0.3956 0.4137 2.8956 0.050 Uiso 1 1 d . . .
O47 O 0.2848 0.0545 2.4601 0.048 Uiso 1 1 d . . .
O48 O 0.3550 0.3164 2.3350 0.046 Uiso 1 1 d . . .
O49 O 0.5610 0.1760 2.2131 0.052 Uiso 1 1 d . . .
O50 O 0.3424 0.0897 2.2612 0.045 Uiso 1 1 d . . .
O51 O 0.7265 0.2952 2.8580 0.056 Uiso 1 1 d . . .
O52 O 0.4035 0.1261 2.7790 0.034 Uiso 1 1 d . . .
O53 O 0.3108 0.3620 2.8935 0.044 Uiso 1 1 d . . .
O54 O 0.4389 0.2940 2.2506 0.042 Uiso 1 1 d . . .
O55 O 0.3656 0.0408 2.3375 0.031 Uiso 1 1 d . . .
O56 O 0.6723 0.4191 2.7118 0.061 Uiso 1 1 d . . .
O57 O 0.3634 0.1844 2.4108 0.031 Uiso 1 1 d . . .
O58 O 0.3934 0.1366 2.9114 0.042 Uiso 1 1 d . . .
O59 O 0.6952 0.1846 2.3939 0.030 Uiso 1 1 d . . .
O60 O 0.5074 0.4498 2.8542 0.051 Uiso 1 1 d . . .
O61 O 0.3503 0.3593 2.8408 0.045 Uiso 1 1 d . . .
O62 O 0.3795 0.1745 2.2491 0.035 Uiso 1 1 d . . .
O63 O 0.2857 0.0061 2.4076 0.042 Uiso 1 1 d . . .
O64 O 0.3729 0.2478 2.7641 0.050 Uiso 1 1 d . . .
O65 O 0.5188 0.3347 2.2416 0.056 Uiso 1 1 d . . .
O66 O 0.5164 0.3774 2.2937 0.040 Uiso 1 1 d . . .
O67 O 0.4252 0.2896 2.7113 0.046 Uiso 1 1 d . . .
O68 O 0.4387 0.3351 2.2994 0.045 Uiso 1 1 d . . .
O69 O 0.6134 0.2688 2.2220 0.044 Uiso 1 1 d . . .
O70 O 0.6234 0.3471 3.0601 0.047 Uiso 1 1 d . . .
O71 O 0.4485 0.1961 2.2043 0.050 Uiso 1 1 d . . .
O72 O 0.4262 0.0928 2.2498 0.036 Uiso 1 1 d . . .
O73 O 0.6088 0.4382 3.0227 0.046 Uiso 1 1 d . . .
O74 O 0.5238 0.4136 2.7404 0.046 Uiso 1 1 d . . .
O75 O 0.4399 0.3904 2.7470 0.054 Uiso 1 1 d . . .
O76 O 0.4680 0.3456 2.7130 0.063 Uiso 1 1 d . . .
O77 O 0.5825 0.2944 3.0403 0.036 Uiso 1 1 d . . .
O78 O 0.4863 0.3910 2.4995 0.046 Uiso 1 1 d . . .
O79 O 0.3701 0.2346 2.3513 0.033 Uiso 1 1 d . . .
O80 O 0.5289 0.1714 2.9961 0.037 Uiso 1 1 d . . .
O81 O 0.5610 0.0766 2.8973 0.037 Uiso 1 1 d . . .
O82 O 0.5028 0.2646 2.2690 0.034 Uiso 1 1 d . . .
O83 O 0.5685 0.3194 2.2359 0.055 Uiso 1 1 d . . .
O84 O 0.6981 0.2903 2.9541 0.042 Uiso 1 1 d . . .
O85 O 0.3726 0.1509 2.6673 0.048 Uiso 1 1 d . . .
O86 O 0.2918 0.2309 2.3558 0.079 Uiso 1 1 d . . .
O87 O 0.6885 0.4222 2.9254 0.043 Uiso 1 1 d . . .
O88 O 0.4133 0.0855 2.1821 0.046 Uiso 1 1 d . . .
O89 O 0.5918 0.3262 2.7173 0.031 Uiso 1 1 d . . .
O90 O 0.5398 0.1212 2.9837 0.043 Uiso 1 1 d . . .
O91 O 0.3442 0.2357 2.9012 0.034 Uiso 1 1 d . . .
O92 O 0.5606 0.3774 2.4443 0.043 Uiso 1 1 d . . .
O93 O 0.6361 0.1769 2.8010 0.035 Uiso 1 1 d . . .
O94 O 0.6936 0.2387 2.3388 0.031 Uiso 1 1 d . . .
O95 O 0.3597 -0.0007 2.4256 0.041 Uiso 1 1 d . . .
O96 O 0.5847 0.2172 2.2741 0.025 Uiso 1 1 d . . .
O98 O 0.3591 0.1706 2.8175 0.058 Uiso 1 1 d . . .
O99 O 0.4291 0.3573 2.3579 0.043 Uiso 1 1 d . . .
O100 O 0.3585 0.0596 2.4924 0.045 Uiso 1 1 d . . .
O101 O 0.4552 0.3118 2.8786 0.023 Uiso 1 1 d . . .
O102 O 0.4147 0.1033 2.4995 0.028 Uiso 1 1 d . . .
O103 O 0.2887 0.0900 2.3559 0.041 Uiso 1 1 d . . .
O104 O 0.5795 0.3964 2.3953 0.053 Uiso 1 1 d . . .
O105 O 0.5833 0.4250 2.7548 0.035 Uiso 1 1 d . . .
O106 O 0.3391 0.1740 2.3474 0.029 Uiso 1 1 d . . .
O107 O 0.5468 0.2314 2.5141 0.043 Uiso 1 1 d . . .
O108 O 0.4245 0.3294 2.5334 0.042 Uiso 1 1 d . . .
O109 O 0.3458 0.0689 2.3887 0.019 Uiso 1 1 d . . .
O110 O 0.3851 0.2641 2.9557 0.039 Uiso 1 1 d . . .
O111 O 0.6332 0.2357 2.4235 0.019 Uiso 1 1 d . . .
O112 O 0.3220 0.2958 2.9096 0.042 Uiso 1 1 d . . .
O113 O 0.5177 0.3247 2.3943 0.037 Uiso 1 1 d . . .
O114 O 0.6176 0.1577 2.8487 0.043 Uiso 1 1 d . . .
O115 O 0.6543 0.2502 2.3020 0.028 Uiso 1 1 d . . .
O116 O 0.2895 0.1344 2.4078 0.044 Uiso 1 1 d . . .
O117 O 0.3911 0.1257 2.2025 0.050 Uiso 1 1 d . . .
O118 O 0.3501 0.1213 2.8463 0.036 Uiso 1 1 d . . .
O119 O 0.6248 0.3113 2.2778 0.041 Uiso 1 1 d . . .
O120 O 0.3980 0.0419 2.2948 0.039 Uiso 1 1 d . . .
O121 O 0.5478 0.3541 2.7726 0.022 Uiso 1 1 d . . .
O122 O 0.4537 0.4174 2.9152 0.042 Uiso 1 1 d . . .
O123 O 0.6209 0.1730 2.3101 0.037 Uiso 1 1 d . . .
O124 O 0.4879 0.0462 2.4178 0.041 Uiso 1 1 d . . .
O125 O 0.6725 0.2468 2.7828 0.033 Uiso 1 1 d . . .
O126 O 0.5817 0.4460 2.9762 0.037 Uiso 1 1 d . . .
O127 O 0.3462 0.1812 2.8887 0.032 Uiso 1 1 d . . .
O128 O 0.5017 0.3270 2.3430 0.028 Uiso 1 1 d . . .
O129 O 0.4448 0.1388 2.6810 0.032 Uiso 1 1 d . . .
O130 O 0.6993 0.2389 2.9009 0.038 Uiso 1 1 d . . .
O131 O 0.4566 0.1753 2.4927 0.023 Uiso 1 1 d . . .
O132 O 0.4428 0.2679 2.3118 0.026 Uiso 1 1 d . . .
O133 O 0.6580 0.3100 2.7359 0.033 Uiso 1 1 d . . .
O134 O 0.4649 0.3722 2.9636 0.036 Uiso 1 1 d . . .
O135 O 0.5144 0.2147 2.2631 0.030 Uiso 1 1 d . . .
O136 O 0.3758 0.1532 2.4914 0.035 Uiso 1 1 d . . .
O137 O 0.5015 0.1008 2.2617 0.027 Uiso 1 1 d . . .
O138 O 0.5211 0.0405 2.3451 0.049 Uiso 1 1 d . . .
O139 O 0.4883 0.1102 2.1637 0.046 Uiso 1 1 d . . .
O140 O 0.5703 0.3911 2.3248 0.039 Uiso 1 1 d . . .
O141 O 0.7334 0.3807 2.8458 0.034 Uiso 1 1 d . . .
O142 O 0.6280 0.2734 2.9981 0.043 Uiso 1 1 d . . .
O143 O 0.4816 0.0717 2.9124 0.041 Uiso 1 1 d . . .
O144 O 0.4542 0.2123 2.2718 0.027 Uiso 1 1 d . . .
O145 O 0.4743 0.1825 2.7401 0.020 Uiso 1 1 d . . .
O146 O 0.7486 0.4389 2.7397 0.042 Uiso 1 1 d . . .
O147 O 0.3982 0.2126 2.5001 0.037 Uiso 1 1 d . . .
O148 O 0.7449 0.4155 2.8024 0.034 Uiso 1 1 d . . .
O149 O 0.5422 0.2056 2.8930 0.016 Uiso 1 1 d . . .
O150 O 0.4494 0.0308 2.2383 0.034 Uiso 1 1 d . . .
O151 O 0.3653 0.3647 2.9475 0.036 Uiso 1 1 d . . .
O152 O 0.6959 0.4253 2.8721 0.039 Uiso 1 1 d . . .
O153 O 0.4953 0.1151 2.5052 0.040 Uiso 1 1 d . . .
O154 O 0.6239 0.2004 2.7348 0.040 Uiso 1 1 d . . .
O155 O 0.5196 0.3848 2.9911 0.028 Uiso 1 1 d . . .
O156 O 0.5268 0.0781 2.2068 0.036 Uiso 1 1 d . . .
O157 O 0.3850 0.3486 2.8050 0.036 Uiso 1 1 d . . .
O158 O 0.3641 0.2732 2.8073 0.026 Uiso 1 1 d . . .
O159 O 0.4913 0.1136 2.8317 0.034 Uiso 1 1 d . . .
O160 O 0.3891 0.1280 2.7267 0.046 Uiso 1 1 d . . .
O161 O 0.7018 0.3635 2.7307 0.036 Uiso 1 1 d . . .
O162 O 0.3767 0.2756 2.2874 0.037 Uiso 1 1 d . . .
O163 O 0.4814 0.1461 2.2222 0.025 Uiso 1 1 d . . .
O164 O 0.5381 0.2053 2.7021 0.034 Uiso 1 1 d . . .
O165 O 0.4498 0.3597 2.4100 0.048 Uiso 1 1 d . . .
O166 O 0.5619 0.1591 2.7646 0.035 Uiso 1 1 d . . .
O167 O 0.4643 0.2905 2.9437 0.018 Uiso 1 1 d . . .
O168 O 0.4474 0.0996 2.8846 0.039 Uiso 1 1 d . . .
O169 O 0.4700 0.2350 2.5352 0.032 Uiso 1 1 d . . .
O170 O 0.4898 0.3383 2.4584 0.026 Uiso 1 1 d . . .
O171 O 0.6370 0.3047 2.9277 0.017 Uiso 1 1 d . . .
O172 O 0.5511 0.3538 2.5208 0.042 Uiso 1 1 d . . .
O173 O 0.3661 0.1201 2.3343 0.021 Uiso 1 1 d . . .
O174 O 0.5759 0.3575 3.0028 0.022 Uiso 1 1 d . . .
O175 O 0.6057 0.1301 2.4181 0.022 Uiso 1 1 d . . .
O176 O 0.7066 0.2979 2.4137 0.034 Uiso 1 1 d . . .
O177 O 0.4349 0.2110 2.8290 0.022 Uiso 1 1 d . . .
O178 O 0.5359 0.2439 2.9909 0.027 Uiso 1 1 d . . .
O179 O 0.5214 0.2966 2.9633 0.020 Uiso 1 1 d . . .
O180 O 0.5811 0.1416 2.2710 0.027 Uiso 1 1 d . . .
O181 O 0.6328 0.4049 2.9677 0.025 Uiso 1 1 d . . .
O182 O 0.4292 0.2201 2.9198 0.026 Uiso 1 1 d . . .
O183 O 0.6503 0.1903 2.9065 0.040 Uiso 1 1 d . . .
O184 O 0.4120 0.3300 2.9225 0.023 Uiso 1 1 d . . .
O185 O 0.4748 0.1421 2.4444 0.021 Uiso 1 1 d . . .
O186 O 0.5121 0.1134 2.3300 0.024 Uiso 1 1 d . . .
O187 O 0.4846 0.3514 2.8195 0.029 Uiso 1 1 d . . .
O188 O 0.5660 0.0777 2.3988 0.028 Uiso 1 1 d . . .
O189 O 0.4276 0.3676 2.8660 0.021 Uiso 1 1 d . . .
O190 O 0.6414 0.3445 2.9911 0.025 Uiso 1 1 d . . .
O191 O 0.6065 0.3455 2.8175 0.021 Uiso 1 1 d . . .
O192 O 0.5797 0.1725 2.9314 0.021 Uiso 1 1 d . . .
O193 O 0.6500 0.3045 2.8528 0.015 Uiso 1 1 d . . .
O194 O 0.3786 0.2986 2.8699 0.024 Uiso 1 1 d . . .
O195 O 0.4869 0.2201 2.9388 0.020 Uiso 1 1 d . . .
O196 O 0.5031 0.1490 2.9278 0.020 Uiso 1 1 d . . .
O197 O 0.5697 0.2590 2.3140 0.027 Uiso 1 1 d . . .
O198 O 0.3478 0.1106 2.4392 0.025 Uiso 1 1 d . . .
O199 O 0.4824 0.1335 2.7842 0.028 Uiso 1 1 d . . .
O200 O 0.4729 0.2885 2.5547 0.027 Uiso 1 1 d . . .
O201 O 0.4008 0.0194 2.3890 0.036 Uiso 1 1 d . . .
O202 O 0.4664 0.0308 2.2913 0.028 Uiso 1 1 d . . .
O203 O 0.5713 0.1638 2.5005 0.027 Uiso 1 1 d . . .
O204 O 0.3709 0.2025 2.3071 0.032 Uiso 1 1 d . . .
O205 O 0.5886 0.3284 2.4115 0.022 Uiso 1 1 d . . .
O206 O 0.6209 0.2468 2.9121 0.021 Uiso 1 1 d . . .
O207 O 0.4009 0.1412 2.2945 0.031 Uiso 1 1 d . . .
O208 O 0.4323 0.3198 2.7752 0.024 Uiso 1 1 d . . .
O209 O 0.5372 0.3978 2.8197 0.025 Uiso 1 1 d . . .
O210 O 0.6269 0.4613 2.8062 0.031 Uiso 1 1 d . . .
O211 O 0.6387 0.2460 2.8509 0.021 Uiso 1 1 d . . .
O212 O 0.3998 0.2413 2.4221 0.038 Uiso 1 1 d . . .
O213 O 0.5383 0.2815 2.7016 0.029 Uiso 1 1 d . . .
O214 O 0.5539 0.3083 2.3127 0.028 Uiso 1 1 d . . .
O215 O 0.5815 0.2654 2.9396 0.019 Uiso 1 1 d . . .
O216 O 0.5864 0.3964 2.9040 0.020 Uiso 1 1 d . . .
O217 O 0.4088 0.2400 2.8606 0.020 Uiso 1 1 d . . .
O218 O 0.3122 -0.0079 2.4745 0.033 Uiso 1 1 d . . .
O219 O 0.5431 0.2149 2.7863 0.023 Uiso 1 1 d . . .
O220 O 0.5047 0.2194 2.4575 0.021 Uiso 1 1 d . . .
O221 O 0.5452 0.1385 2.8787 0.020 Uiso 1 1 d . . .
O222 O 0.6198 0.2875 2.4616 0.026 Uiso 1 1 d . . .
O223 O 0.5253 0.1330 2.4260 0.013 Uiso 1 1 d . . .
O224 O 0.4374 0.2679 2.8169 0.018 Uiso 1 1 d . . .
O225 O 0.5290 0.4146 2.9229 0.023 Uiso 1 1 d . . .
O226 O 0.4134 0.1995 2.7573 0.023 Uiso 1 1 d . . .
O227 O 0.4959 0.3086 2.7615 0.024 Uiso 1 1 d . . .
O228 O 0.5120 0.3810 2.8647 0.026 Uiso 1 1 d . . .
O229 O 0.5523 0.1436 2.3677 0.020 Uiso 1 1 d . . .
O230 O 0.6287 0.3780 2.7598 0.020 Uiso 1 1 d . . .
O231 O 0.5698 0.1986 2.8297 0.022 Uiso 1 1 d . . .
O232 O 0.6208 0.2720 2.8082 0.017 Uiso 1 1 d . . .
O233 O 0.4539 0.0612 2.3507 0.014 Uiso 1 1 d . . .
O234 O 0.5244 0.1852 2.5455 0.032 Uiso 1 1 d . . .
O235 O 0.6297 0.3603 2.3497 0.033 Uiso 1 1 d . . .
O236 O 0.5464 0.1705 2.3207 0.011 Uiso 1 1 d . . .
O237 O 0.5540 0.2065 2.4442 0.017 Uiso 1 1 d . . .
O238 O 0.4563 0.2993 2.3757 0.025 Uiso 1 1 d . . .
O239 O 0.5994 0.2160 2.9824 0.025 Uiso 1 1 d . . .
O240 O 0.6750 0.3501 2.7948 0.020 Uiso 1 1 d . . .
O241 O 0.5912 0.2567 2.7488 0.024 Uiso 1 1 d . . .
O242 O 0.4354 0.1484 2.8411 0.020 Uiso 1 1 d . . .
O243 O 0.4020 0.0774 2.4342 0.022 Uiso 1 1 d . . .
O244 O 0.7484 0.2586 2.3896 0.025 Uiso 1 1 d . . .
O245 O 0.4222 0.1117 2.3328 0.023 Uiso 1 1 d . . .
O246 O 0.4049 0.1351 2.3973 0.026 Uiso 1 1 d . . .
O247 O 0.4713 0.1116 2.3977 0.018 Uiso 1 1 d . . .
O248 O 0.3815 0.2914 2.3902 0.037 Uiso 1 1 d . . .
O249 O 0.4656 0.2413 2.7173 0.020 Uiso 1 1 d . . .
O250 O 0.4356 0.2841 2.4837 0.017 Uiso 1 1 d . . .
Dy1A Dy -0.0679 0.8014 2.4316 0.022 Uani 1 1 d . . .
Dy1 Dy 0.3958 0.3253 2.2542 0.051 Uani 1 1 d . . .
Dy2A Dy 0.1806 0.7414 2.3863 0.023 Uani 1 1 d . . .
Dy2 Dy 0.3386 0.2343 2.3986 0.035 Uani 1 1 d . . .
Dy3A Dy -0.1064 0.7320 2.2717 0.025 Uani 1 1 d . . .
Dy3 Dy 0.5168 0.1734 2.4872 0.022 Uani 1 1 d . . .
Dy4A Dy 0.0225 0.6624 2.2623 0.024 Uani 1 1 d . . .
Dy4 Dy 0.6374 0.3933 3.0228 0.036 Uani 1 1 d . . .
Dy5A Dy -0.0790 0.6505 2.2496 0.024 Uani 1 1 d . . .
Dy5 Dy 0.6931 0.4051 2.7657 0.025 Uani 1 1 d . . .
Dy6 Dy 0.3369 0.0459 2.4400 0.030 Uani 1 1 d . . .
Dy7 Dy 0.4344 0.3019 2.4289 0.028 Uani 1 1 d . . .
Dy8 Dy 0.4045 0.2363 2.2667 0.039 Uani 1 1 d . . .
Dy9 Dy 0.4888 0.3150 2.2885 0.037 Uani 1 1 d . . .
Dy10 Dy 0.5610 0.4363 2.8756 0.028 Uani 1 1 d . . .
Dy11 Dy 0.4832 0.3295 2.5131 0.027 Uani 1 1 d . . .
Dy12 Dy 0.5357 0.3131 2.4443 0.022 Uani 1 1 d . . .
Dy13 Dy 0.4057 0.2959 2.3381 0.035 Uani 1 1 d . . .
Dy14 Dy 0.4873 0.3659 2.7657 0.023 Uani 1 1 d . . .
Dy15 Dy 0.3416 0.1278 2.3852 0.030 Uani 1 1 d . . .
Dy16 Dy 0.3390 0.1423 2.2883 0.039 Uani 1 1 d . . .
Dy17 Dy 0.4116 0.1360 2.4537 0.023 Uani 1 1 d . . .
Dy18 Dy 0.6536 0.3657 2.9380 0.023 Uani 1 1 d . . .
Dy19 Dy 0.3983 0.1749 2.8681 0.023 Uani 1 1 d . . .
Dy20 Dy 0.6159 0.3167 2.7709 0.020 Uani 1 1 d . . .
Dy21 Dy 0.6048 0.2770 2.4039 0.019 Uani 1 1 d . . .
Dy22 Dy 0.4588 0.2358 2.4798 0.022 Uani 1 1 d . . .
Dy23 Dy 0.4748 0.2484 2.9844 0.024 Uani 1 1 d . . .
Dy24 Dy 0.6070 0.2160 2.7822 0.021 Uani 1 1 d . . .
Dy25 Dy 0.4668 0.0851 2.2112 0.028 Uani 1 1 d . . .
Dy26 Dy 0.5958 0.1939 2.8807 0.022 Uani 1 1 d . . .
Dy27 Dy 0.4385 0.2632 2.7601 0.021 Uani 1 1 d . . .
Dy28 Dy 0.5697 0.3490 2.3621 0.028 Uani 1 1 d . . .
Dy29 Dy 0.5115 0.0838 2.3797 0.020 Uani 1 1 d . . .
Dy30 Dy 0.4234 0.1817 2.7047 0.023 Uani 1 1 d . . .
Dy31 Dy 0.4307 0.1534 2.2467 0.030 Uani 1 1 d . . .
Dy32 Dy 0.5424 0.2049 2.9493 0.022 Uani 1 1 d . . .
Dy33 Dy 0.6679 0.3667 2.8469 0.022 Uani 1 1 d . . .
Dy34 Dy 0.5311 0.1631 2.2631 0.025 Uani 1 1 d . . .
Dy35 Dy 0.3693 0.3494 2.8927 0.027 Uani 1 1 d . . .
Dy36 Dy 0.5232 0.2400 2.7421 0.020 Uani 1 1 d . . .
Dy37 Dy 0.4916 0.1555 2.8730 0.021 Uani 1 1 d . . .
Dy38 Dy 0.5989 0.3981 2.8000 0.020 Uani 1 1 d . . .
Dy39 Dy 0.4215 0.3182 2.8306 0.021 Uani 1 1 d . . .
Dy40 Dy 0.6019 0.2191 2.3307 0.021 Uani 1 1 d . . .
Dy41 Dy 0.4081 0.0790 2.3792 0.023 Uani 1 1 d . . .
Dy42 Dy 0.6827 0.2406 2.3912 0.022 Uani 1 1 d . . .
Dy43 Dy 0.5855 0.1793 2.4123 0.017 Uani 1 1 d . . .
Dy44 Dy 0.5408 0.1113 2.9293 0.029 Uani 1 1 d . . .
Dy45 Dy 0.4562 0.0867 2.2989 0.023 Uani 1 1 d . . .
Dy46 Dy 0.4528 0.1782 2.7919 0.020 Uani 1 1 d . . .
Dy47 Dy 0.5666 0.3871 2.9556 0.022 Uani 1 1 d . . .
Dy48 Dy 0.4716 0.3682 2.9077 0.022 Uani 1 1 d . . .
Dy49 Dy 0.5809 0.3022 2.9856 0.022 Uani 1 1 d . . .
Dy50 Dy 0.4104 0.2723 2.9076 0.022 Uani 1 1 d . . .
Dy51 Dy 0.6814 0.2891 2.8977 0.025 Uani 1 1 d . . .
Dy52 Dy 0.5665 0.2678 2.2591 0.032 Uani 1 1 d . . .
Dy53 Dy 0.1275 0.1570 2.1030 0.051 Uani 1 1 d . . .
Dy54 Dy -0.1509 0.1037 1.9809 0.062 Uani 1 1 d . . .
Dy55 Dy -0.0588 0.3849 2.0710 0.044 Uani 1 1 d . . .
Dy56 Dy 0.0755 0.1850 2.1659 0.029 Uani 1 1 d . . .
Dy57 Dy 0.0137 0.1376 2.2337 0.030 Uani 1 1 d . . .
Dy58 Dy -0.0655 0.0642 2.1239 0.029 Uani 1 1 d . . .
Dy59 Dy 0.0946 0.3293 2.1286 0.034 Uani 1 1 d . . .
Dy60 Dy -0.0929 0.1962 2.0159 0.036 Uani 1 1 d . . .
Dy61 Dy 0.0226 0.1333 2.0903 0.032 Uani 1 1 d . . .
Dy63 Dy -0.0246 0.2624 2.2578 0.022 Uani 1 1 d . . .
Dy64 Dy -0.1914 0.0947 2.2398 0.024 Uani 1 1 d . . .
Dy65 Dy -0.1104 0.2842 2.2204 0.024 Uani 1 1 d . . .
Dy66 Dy 0.0133 0.2525 2.0154 0.039 Uani 1 1 d . . .
Dy67 Dy 0.0603 0.2414 2.2369 0.027 Uani 1 1 d . . .
Dy68 Dy -0.0018 0.3451 2.1256 0.028 Uani 1 1 d . . .
Dy69 Dy 0.0743 0.3222 2.2928 0.031 Uani 1 1 d . . .
Dy70 Dy -0.0557 0.2935 2.0517 0.032 Uani 1 1 d . . .
Dy71 Dy 0.0423 0.3246 2.2060 0.026 Uani 1 1 d . . .
Dy72 Dy 0.0807 0.2299 2.0879 0.037 Uani 1 1 d . . .
Dy73 Dy -0.1925 0.2075 2.1086 0.034 Uani 1 1 d . . .
Dy74 Dy -0.0755 0.1128 2.0453 0.031 Uani 1 1 d . . .
Dy75 Dy -0.1063 0.3038 2.1223 0.028 Uani 1 1 d . . .
Dy76 Dy -0.1708 0.1332 2.1582 0.023 Uani 1 1 d . . .
Dy77 Dy -0.1166 0.1839 2.2325 0.020 Uani 1 1 d . . .
Dy78 Dy -0.0989 0.1032 2.2021 0.020 Uani 1 1 d . . .
Dy79 Dy 0.0089 0.5841 2.3802 0.022 Uani 1 1 d . . .
Dy80 Dy -0.1618 0.5462 2.4475 0.027 Uani 1 1 d . . .
Dy81 Dy -0.0868 0.6366 2.4587 0.021 Uani 1 1 d . . .
Dy82 Dy -0.1014 0.7947 2.3416 0.025 Uani 1 1 d . . .
Dy83 Dy -0.1160 0.8199 2.2555 0.036 Uani 1 1 d . . .
Dy84 Dy -0.1638 0.7315 2.4034 0.026 Uani 1 1 d . . .
Dy85 Dy 0.0640 0.8476 2.3614 0.025 Uani 1 1 d . . .
Dy86 Dy -0.0424 0.5825 2.2132 0.028 Uani 1 1 d . . .
Dy87 Dy 0.0194 0.6754 2.4886 0.020 Uani 1 1 d . . .
Dy88 Dy -0.0940 0.5791 2.3839 0.023 Uani 1 1 d . . .
Dy89 Dy 0.0568 0.7679 2.2596 0.030 Uani 1 1 d . . .
Dy90 Dy -0.0498 0.5860 2.3013 0.023 Uani 1 1 d . . .
Dy91 Dy -0.1686 0.6366 2.2950 0.026 Uani 1 1 d . . .
Dy92 Dy 0.0843 0.6797 2.4100 0.019 Uani 1 1 d . . .
Dy93 Dy -0.1601 0.6276 2.3931 0.024 Uani 1 1 d . . .
Dy94 Dy 0.0337 0.8131 2.4444 0.020 Uani 1 1 d . . .
Dy95 Dy -0.0400 0.7367 2.4831 0.020 Uani 1 1 d . . .
Dy96 Dy -0.0215 0.8124 2.2898 0.026 Uani 1 1 d . . .
Dy97 Dy 0.0973 0.7185 2.3277 0.021 Uani 1 1 d . . .
Dy98 Dy 0.10215(3) 0.77697(3) 2.40188(2) 0.0203(2) Uani 1 1 d . . .
Dy99 Dy -0.01782(3) 0.83025(3) 2.51506(2) 0.0237(3) Uani 1 1 d . . .
O251 O 0.4833 0.2393 2.7814 0.021 Uiso 1 1 d . . .
O252 O 0.6291 0.1940 2.3728 0.014 Uiso 1 1 d . . .
O253 O 0.5128 0.3402 2.9322 0.023 Uiso 1 1 d . . .
O254 O 0.6642 0.4121 2.8128 0.023 Uiso 1 1 d . . .
O255 O 0.6272 0.3714 2.8862 0.018 Uiso 1 1 d . . .
O256 O 0.6908 0.3515 2.8990 0.021 Uiso 1 1 d . . .
O257 O 0.5712 0.2197 2.3783 0.019 Uiso 1 1 d . . .
O258 O 0.5694 0.2899 2.3589 0.024 Uiso 1 1 d . . .
O259 O 0.5110 0.2875 2.4926 0.017 Uiso 1 1 d . . .
O260 O 0.4599 0.1917 2.8923 0.025 Uiso 1 1 d . . .
O261 O 0.5496 0.2974 2.7712 0.020 Uiso 1 1 d . . .
O262 O 0.5888 0.3407 2.9424 0.017 Uiso 1 1 d . . .
O263 O 0.4203 0.1957 2.4392 0.022 Uiso 1 1 d . . .
O264 O 0.6407 0.2672 2.3637 0.023 Uiso 1 1 d . . .
O265 O 0.4768 0.2705 2.4334 0.018 Uiso 1 1 d . . .
O266 O 0.4752 0.1478 2.2869 0.018 Uiso 1 1 d . . .
O267 O 0.6629 0.3243 2.4117 0.027 Uiso 1 1 d . . .
O268 O 0.6138 0.1816 2.4653 0.024 Uiso 1 1 d . . .
O269 O 0.5483 0.2598 2.4293 0.016 Uiso 1 1 d . . .
O270 O 0.5078 0.1933 2.8275 0.018 Uiso 1 1 d . . .
O271 O 0.6023 0.4068 2.8557 0.020 Uiso 1 1 d . . .
O273 O 0.1094 0.0923 2.1112 0.196 Uiso 1 1 d . . .
O274 O -0.1529 0.0792 1.9301 0.196 Uiso 1 1 d . . .
O276 O -0.1321 0.4266 2.0958 0.052 Uiso 1 1 d . . .
O284 O 0.1622 0.8317 2.3279 0.112 Uiso 1 1 d . . .
O285 O 0.1418 0.3260 2.0983 0.122 Uiso 1 1 d . . .
O286 O 0.1871 0.1472 2.1008 0.123 Uiso 1 1 d . . .
O287 O -0.1408 0.1490 1.9445 0.181 Uiso 1 1 d . . .
O288 O 0.1367 0.3303 2.1731 0.118 Uiso 1 1 d . . .
O289 O -0.0040 0.2049 1.9735 0.129 Uiso 1 1 d . . .
O290 O -0.0924 0.2035 1.9627 0.101 Uiso 1 1 d . . .
O291 O 0.1512 0.1549 2.1537 0.107 Uiso 1 1 d . . .
O292 O -0.1977 0.0441 1.9888 0.103 Uiso 1 1 d . . .
O293 O 0.0694 0.2562 2.0025 0.125 Uiso 1 1 d . . .
O294 O 0.0417 0.3157 2.0068 0.075 Uiso 1 1 d . . .
O295 O 0.0070 0.2647 1.9603 0.134 Uiso 1 1 d . . .
O296 O 0.1017 0.7715 2.2205 0.099 Uiso 1 1 d . . .
O297 O 0.1294 0.1369 2.0485 0.102 Uiso 1 1 d . . .
O298 O -0.2642 0.1807 2.1093 0.074 Uiso 1 1 d . . .
O299 O 0.1406 0.3855 2.1458 0.084 Uiso 1 1 d . . .
O300 O 0.1707 0.2090 2.0831 0.100 Uiso 1 1 d . . .
O301 O 0.0970 0.3703 2.0847 0.093 Uiso 1 1 d . . .
O302 O 0.0631 0.1142 2.2515 0.099 Uiso 1 1 d . . .
O303 O 0.1044 0.2357 2.0373 0.056 Uiso 1 1 d . . .
O304 O -0.0959 0.8221 2.1999 0.107 Uiso 1 1 d . . .
O305 O 0.1433 0.2701 2.0906 0.081 Uiso 1 1 d . . .
O306 O -0.1191 0.0632 1.9769 0.090 Uiso 1 1 d . . .
O307 O -0.0032 0.4230 2.0888 0.070 Uiso 1 1 d . . .
O308 O -0.2133 0.5547 2.4692 0.046 Uiso 1 1 d . . .
O309 O -0.1624 0.7438 2.4563 0.086 Uiso 1 1 d . . .
O311 O -0.2171 0.6860 2.4097 0.057 Uiso 1 1 d . . .
O312 O 0.0454 0.6751 2.2094 0.062 Uiso 1 1 d . . .
O313 O -0.2153 0.6618 2.2946 0.064 Uiso 1 1 d . . .
O314 O 0.0322 0.0895 2.2071 0.112 Uiso 1 1 d . . .
O315 O -0.0556 0.4420 2.0430 0.098 Uiso 1 1 d . . .
O316 O -0.1225 0.0321 2.0940 0.071 Uiso 1 1 d . . .
O317 O -0.1236 0.3796 2.0521 0.057 Uiso 1 1 d . . .
O318 O -0.2161 0.2000 2.0546 0.060 Uiso 1 1 d . . .
O319 O 0.0256 0.1270 2.0337 0.054 Uiso 1 1 d . . .
O320 O -0.0894 0.0554 2.0251 0.062 Uiso 1 1 d . . .
O321 O -0.1362 0.2264 2.0021 0.052 Uiso 1 1 d . . .
O322 O 0.1224 0.8576 2.3469 0.064 Uiso 1 1 d . . .
O323 O -0.2120 0.2557 2.1020 0.055 Uiso 1 1 d . . .
O324 O -0.0125 0.5467 2.4186 0.053 Uiso 1 1 d . . .
O325 O -0.2037 0.7689 2.4064 0.066 Uiso 1 1 d . . .
O326 O -0.2201 0.5889 2.3110 0.054 Uiso 1 1 d . . .
O327 O -0.0761 0.4215 2.1077 0.066 Uiso 1 1 d . . .
O328 O 0.1217 0.3549 2.3324 0.065 Uiso 1 1 d . . .
O329 O 0.1215 0.2952 2.2988 0.067 Uiso 1 1 d . . .
O330 O 0.1058 0.3776 2.2706 0.045 Uiso 1 1 d . . .
O331 O -0.1652 0.6748 2.3574 0.035 Uiso 1 1 d . . .
O332 O -0.1868 0.0365 2.2347 0.036 Uiso 1 1 d . . .
O333 O 0.1346 0.2304 2.1878 0.048 Uiso 1 1 d . . .
O334 O -0.0766 0.0067 2.0949 0.050 Uiso 1 1 d . . .
O335 O 0.1251 0.2586 2.2328 0.052 Uiso 1 1 d . . .
O336 O -0.0148 0.0461 2.1433 0.058 Uiso 1 1 d . . .
O337 O 0.0593 0.8225 2.2389 0.062 Uiso 1 1 d . . .
O338 O -0.0306 0.1170 2.0099 0.051 Uiso 1 1 d . . .
O339 O -0.1045 0.8294 2.4596 0.054 Uiso 1 1 d . . .
O340 O 0.0840 0.2648 2.1345 0.030 Uiso 1 1 d . . .
O341 O -0.1982 0.0749 2.1339 0.040 Uiso 1 1 d . . .
O342 O -0.1955 0.0746 2.0816 0.036 Uiso 1 1 d . . .
O343 O -0.0794 0.8774 2.2488 0.053 Uiso 1 1 d . . .
O344 O 0.1151 0.8090 2.2781 0.060 Uiso 1 1 d . . .
O345 O 0.1118 0.1530 2.1907 0.046 Uiso 1 1 d . . .
O346 O -0.1487 0.1942 2.0771 0.032 Uiso 1 1 d . . .
O347 O -0.0221 0.0939 2.2638 0.049 Uiso 1 1 d . . .
O348 O -0.2310 0.2051 2.1520 0.047 Uiso 1 1 d . . .
O349 O -0.2143 0.5079 2.4152 0.049 Uiso 1 1 d . . .
O350 O 0.1060 0.6315 2.4158 0.027 Uiso 1 1 d . . .
O351 O -0.0563 0.3728 2.0172 0.047 Uiso 1 1 d . . .
O352 O 0.0505 0.8564 2.5221 0.045 Uiso 1 1 d . . .
O353 O -0.0209 0.6056 2.1655 0.047 Uiso 1 1 d . . .
O354 O 0.0046 0.1949 2.2361 0.035 Uiso 1 1 d . . .
O355 O 0.0589 0.2803 2.0755 0.036 Uiso 1 1 d . . .
O356 O -0.2434 0.0822 2.2053 0.040 Uiso 1 1 d . . .
O357 O 0.0215 0.7519 2.2086 0.053 Uiso 1 1 d . . .
O358 O -0.1472 0.8423 2.2926 0.053 Uiso 1 1 d . . .
O359 O 0.0402 0.0811 2.0839 0.064 Uiso 1 1 d . . .
O360 O 0.0780 0.2176 2.2844 0.069 Uiso 1 1 d . . .
O361 O -0.0157 0.1181 2.1336 0.037 Uiso 1 1 d . . .
O362 O -0.1542 0.1525 2.0134 0.038 Uiso 1 1 d . . .
O363 O 0.0351 0.1594 2.2842 0.058 Uiso 1 1 d . . .
O364 O -0.0643 0.6932 2.2062 0.042 Uiso 1 1 d . . .
O365 O -0.0002 0.2802 2.0605 0.050 Uiso 1 1 d . . .
O366 O -0.1633 0.3060 2.0990 0.039 Uiso 1 1 d . . .
O367 O -0.0946 0.3235 2.0701 0.040 Uiso 1 1 d . . .
O368 O -0.0785 0.8292 2.5339 0.047 Uiso 1 1 d . . .
O369 O -0.2112 0.5947 2.3617 0.052 Uiso 1 1 d . . .
O370 O -0.0955 0.7300 2.2179 0.036 Uiso 1 1 d . . .
O371 O 0.0691 0.8954 2.3934 0.059 Uiso 1 1 d . . .
O372 O -0.1512 0.8167 2.3393 0.046 Uiso 1 1 d . . .
O373 O -0.0390 0.2968 2.2983 0.032 Uiso 1 1 d . . .
O374 O 0.0748 0.6442 2.2640 0.033 Uiso 1 1 d . . .
O375 O 0.1154 0.2074 2.1247 0.036 Uiso 1 1 d . . .
O376 O 0.0424 0.4011 2.1098 0.039 Uiso 1 1 d . . .
O377 O -0.2079 0.7344 2.3593 0.052 Uiso 1 1 d . . .
O378 O -0.1856 0.4930 2.4809 0.031 Uiso 1 1 d . . .
O379 O 0.0257 0.6336 2.4250 0.022 Uiso 1 1 d . . .
O380 O -0.1370 0.6960 2.3129 0.027 Uiso 1 1 d . . .
O381 O 0.0829 0.3055 2.2405 0.030 Uiso 1 1 d . . .
O382 O 0.1250 0.6935 2.3684 0.019 Uiso 1 1 d . . .
O383 O -0.1561 0.1949 2.1503 0.027 Uiso 1 1 d . . .
O384 O 0.0522 0.7330 2.5149 0.044 Uiso 1 1 d . . .
O385 O -0.1586 0.7719 2.2235 0.047 Uiso 1 1 d . . .
O386 O 0.0033 0.8312 2.2426 0.054 Uiso 1 1 d . . .
O387 O -0.2128 0.6315 2.4182 0.039 Uiso 1 1 d . . .
O388 O -0.1430 0.0934 2.0366 0.036 Uiso 1 1 d . . .
O389 O -0.0945 0.2334 2.0624 0.027 Uiso 1 1 d . . .
O390 O -0.1105 0.2826 2.0166 0.035 Uiso 1 1 d . . .
O391 O -0.0746 0.8559 2.3617 0.034 Uiso 1 1 d . . .
O392 O -0.1662 0.7179 2.2437 0.042 Uiso 1 1 d . . .
O393 O 0.0096 0.8742 2.2940 0.041 Uiso 1 1 d . . .
O394 O -0.1684 0.0865 2.2949 0.034 Uiso 1 1 d . . .
O395 O -0.1197 0.6233 2.2051 0.037 Uiso 1 1 d . . .
O396 O 0.0704 0.1368 2.1304 0.028 Uiso 1 1 d . . .
O397 O -0.0909 0.1056 2.0984 0.030 Uiso 1 1 d . . .
O398 O -0.1594 0.8400 2.2250 0.038 Uiso 1 1 d . . .
O399 O -0.0469 0.2854 2.2136 0.020 Uiso 1 1 d . . .
O400 O -0.1266 0.3426 2.1539 0.041 Uiso 1 1 d . . .
O401 O -0.1057 0.6387 2.2996 0.021 Uiso 1 1 d . . .
O402 O 0.0672 0.1846 2.2217 0.024 Uiso 1 1 d . . .
O403 O -0.1009 0.5199 2.3928 0.038 Uiso 1 1 d . . .
O404 O -0.0375 0.2213 2.2970 0.030 Uiso 1 1 d . . .
O405 O 0.0638 0.8878 2.3216 0.033 Uiso 1 1 d . . .
O406 O -0.1756 0.1488 2.2105 0.028 Uiso 1 1 d . . .
O407 O -0.0331 0.2005 2.0346 0.035 Uiso 1 1 d . . .
O408 O 0.0175 0.5407 2.3447 0.053 Uiso 1 1 d . . .
O409 O -0.1350 0.2485 2.0917 0.036 Uiso 1 1 d . . .
O410 O -0.1208 0.6543 2.4983 0.030 Uiso 1 1 d . . .
O411 O -0.0930 0.0254 2.1625 0.039 Uiso 1 1 d . . .
O412 O 0.0325 0.3112 2.1051 0.035 Uiso 1 1 d . . .
O413 O -0.0661 0.7652 2.3141 0.016 Uiso 1 1 d . . .
O414 O 0.0566 0.3552 2.1566 0.029 Uiso 1 1 d . . .
O415 O -0.1268 0.0397 2.1979 0.028 Uiso 1 1 d . . .
O416 O -0.2446 0.0547 2.2648 0.029 Uiso 1 1 d . . .
O417 O -0.2354 0.1180 2.1622 0.032 Uiso 1 1 d . . .
O418 O -0.1649 0.5855 2.2660 0.036 Uiso 1 1 d . . .
O419 O -0.0487 0.2552 2.0103 0.029 Uiso 1 1 d . . .
O420 O -0.1374 0.5427 2.3427 0.036 Uiso 1 1 d . . .
O421 O -0.0171 0.8903 2.4989 0.039 Uiso 1 1 d . . .
O422 O -0.1384 0.5592 2.4997 0.033 Uiso 1 1 d . . .
O423 O -0.0182 0.3492 2.0706 0.033 Uiso 1 1 d . . .
O424 O -0.2040 0.6112 2.2445 0.037 Uiso 1 1 d . . .
O425 O 0.0888 0.3783 2.2187 0.043 Uiso 1 1 d . . .
O426 O -0.0985 0.7136 2.5052 0.034 Uiso 1 1 d . . .
O427 O -0.1752 0.2524 2.2216 0.028 Uiso 1 1 d . . .
O428 O 0.0103 0.3681 2.2142 0.037 Uiso 1 1 d . . .
O429 O -0.0648 0.7837 2.4866 0.021 Uiso 1 1 d . . .
O430 O 0.0633 0.7572 2.3140 0.022 Uiso 1 1 d . . .
O431 O 0.1941 0.6864 2.3890 0.026 Uiso 1 1 d . . .
O432 O -0.1402 0.3234 2.2027 0.041 Uiso 1 1 d . . .
O433 O -0.1975 0.1463 2.1085 0.024 Uiso 1 1 d . . .
O434 O 0.0259 0.2100 2.0531 0.038 Uiso 1 1 d . . .
O435 O -0.0312 0.6109 2.4007 0.021 Uiso 1 1 d . . .
O436 O 0.2481 0.7601 2.3846 0.029 Uiso 1 1 d . . .
O437 O -0.1258 0.3002 2.2692 0.040 Uiso 1 1 d . . .
O438 O -0.1380 0.6842 2.4200 0.031 Uiso 1 1 d . . .
O439 O -0.0300 0.6437 2.2229 0.030 Uiso 1 1 d . . .
O440 O 0.0140 0.2636 2.2173 0.020 Uiso 1 1 d . . .
O441 O -0.0547 0.8586 2.4123 0.033 Uiso 1 1 d . . .
O442 O -0.1442 0.2535 2.1538 0.025 Uiso 1 1 d . . .
O443 O -0.0037 0.6181 2.5082 0.038 Uiso 1 1 d . . .
O444 O 0.0170 0.5752 2.2072 0.036 Uiso 1 1 d . . .
O445 O 0.0643 0.7899 2.3600 0.026 Uiso 1 1 d . . .
O446 O -0.0653 0.3399 2.2367 0.038 Uiso 1 1 d . . .
O447 O -0.0968 0.5842 2.1843 0.029 Uiso 1 1 d . . .
O448 O 0.0402 0.6684 2.3193 0.024 Uiso 1 1 d . . .
O449 O 0.0646 0.5786 2.3973 0.050 Uiso 1 1 d . . .
O450 O -0.0808 0.6119 2.3373 0.022 Uiso 1 1 d . . .
O451 O 0.0858 0.8200 2.4797 0.030 Uiso 1 1 d . . .
O452 O -0.0825 0.0778 2.2469 0.038 Uiso 1 1 d . . .
O453 O 0.2016 0.7150 2.4345 0.038 Uiso 1 1 d . . .
O454 O -0.0263 0.7702 2.4367 0.013 Uiso 1 1 d . . .
O455 O -0.0014 0.8697 2.5606 0.038 Uiso 1 1 d . . .
O456 O -0.1325 0.7336 2.3558 0.031 Uiso 1 1 d . . .
O457 O -0.0915 0.1389 1.9986 0.035 Uiso 1 1 d . . .
O458 O -0.0266 0.7360 2.5380 0.023 Uiso 1 1 d . . .
O459 O -0.0979 0.5771 2.4394 0.020 Uiso 1 1 d . . .
O460 O -0.0373 0.3274 2.0053 0.039 Uiso 1 1 d . . .
O461 O 0.0797 0.1723 2.0733 0.031 Uiso 1 1 d . . .
O462 O 0.1143 0.6711 2.3064 0.029 Uiso 1 1 d . . .
O463 O 0.0594 0.8764 2.4449 0.029 Uiso 1 1 d . . .
O464 O -0.1417 0.4987 2.4310 0.047 Uiso 1 1 d . . .
O465 O 0.2040 0.7986 2.4088 0.040 Uiso 1 1 d . . .
O466 O 0.0605 0.2918 2.1691 0.032 Uiso 1 1 d . . .
O467 O 0.0139 0.1490 2.1799 0.030 Uiso 1 1 d . . .
O468 O -0.0235 0.6439 2.4472 0.021 Uiso 1 1 d . . .
O469 O 0.0072 0.6118 2.3307 0.019 Uiso 1 1 d . . .
O470 O 0.0391 0.1900 2.1190 0.030 Uiso 1 1 d . . .
O471 O 0.1918 0.7404 2.3334 0.033 Uiso 1 1 d . . .
O472 O -0.1101 0.1555 2.1846 0.020 Uiso 1 1 d . . .
O473 O 0.0751 0.7168 2.2711 0.027 Uiso 1 1 d . . .
O474 O -0.0895 0.1744 2.2843 0.027 Uiso 1 1 d . . .
O475 O -0.0489 0.7987 2.3785 0.025 Uiso 1 1 d . . .
O476 O -0.0571 0.3585 2.1216 0.024 Uiso 1 1 d . . .
O477 O -0.1569 0.1886 2.2699 0.031 Uiso 1 1 d . . .
O478 O -0.0535 0.2916 2.1080 0.019 Uiso 1 1 d . . .
O479 O 0.1489 0.7477 2.2976 0.034 Uiso 1 1 d . . .
O480 O -0.1322 0.6693 2.2558 0.025 Uiso 1 1 d . . .
O481 O -0.0362 0.0862 2.0763 0.026 Uiso 1 1 d . . .
O482 O 0.0056 0.7214 2.4600 0.017 Uiso 1 1 d . . .
O483 O 0.0733 0.6627 2.4980 0.026 Uiso 1 1 d . . .
O484 O -0.0576 0.5296 2.2417 0.033 Uiso 1 1 d . . .
O485 O 0.0030 0.7129 2.2636 0.020 Uiso 1 1 d . . .
O486 O 0.0516 0.3625 2.3197 0.033 Uiso 1 1 d . . .
O487 O -0.0296 0.7875 2.5562 0.025 Uiso 1 1 d . . .
O488 O -0.0044 0.8257 2.3443 0.026 Uiso 1 1 d . . .
O489 O -0.0819 0.6038 2.5044 0.019 Uiso 1 1 d . . .
O490 O -0.0389 0.5303 2.2927 0.031 Uiso 1 1 d . . .
O491 O -0.0395 0.1024 2.1804 0.032 Uiso 1 1 d . . .
O492 O -0.1320 0.7722 2.2925 0.016 Uiso 1 1 d . . .
O493 O 0.0485 0.8078 2.3118 0.027 Uiso 1 1 d . . .
O494 O 0.0596 0.2359 2.1800 0.019 Uiso 1 1 d . . .
O495 O -0.1021 0.7400 2.4258 0.031 Uiso 1 1 d . . .
O496 O 0.0129 0.8227 2.3931 0.021 Uiso 1 1 d . . .
O497 O -0.0470 0.1485 2.2271 0.019 Uiso 1 1 d . . .
O498 O -0.1514 0.6090 2.4459 0.024 Uiso 1 1 d . . .
O499 O 0.1196 0.7872 2.4586 0.030 Uiso 1 1 d . . .
O500 O 0.0497 0.6429 2.3662 0.025 Uiso 1 1 d . . .
O501 O 0.0215 0.3204 2.2585 0.029 Uiso 1 1 d . . .
O502 O -0.0758 0.3019 2.1725 0.018 Uiso 1 1 d . . .
O503 O -0.0817 0.5902 2.2531 0.020 Uiso 1 1 d . . .
O504 O -0.0126 0.8372 2.4597 0.019 Uiso 1 1 d . . .
O505 O -0.1272 0.1226 2.2434 0.019 Uiso 1 1 d . . .
O506 O -0.1231 0.2273 2.1950 0.024 Uiso 1 1 d . . .
O507 O -0.1570 0.5681 2.3960 0.026 Uiso 1 1 d . . .
O508 O -0.0405 0.6774 2.4955 0.016 Uiso 1 1 d . . .
O509 O -0.0800 0.6971 2.4442 0.016 Uiso 1 1 d . . .
O510 O 0.0018 0.3892 2.1670 0.032 Uiso 1 1 d . . .
O511 O 0.0310 0.6898 2.5456 0.030 Uiso 1 1 d . . .
O512 O -0.0734 0.7887 2.2525 0.028 Uiso 1 1 d . . .
O513 O -0.0696 0.8335 2.3013 0.026 Uiso 1 1 d . . .
O514 O -0.1092 0.5391 2.2987 0.025 Uiso 1 1 d . . .
O515 O -0.0546 0.7102 2.2726 0.023 Uiso 1 1 d . . .
O516 O 0.0855 0.8289 2.4101 0.019 Uiso 1 1 d . . .
O517 O -0.0081 0.7628 2.2716 0.022 Uiso 1 1 d . . .
O518 O -0.0052 0.6005 2.2618 0.026 Uiso 1 1 d . . .
O519 O -0.1375 0.6198 2.3426 0.029 Uiso 1 1 d . . .
O520 O 0.0458 0.7592 2.4282 0.022 Uiso 1 1 d . . .
O521 O 0.0533 0.7072 2.4436 0.019 Uiso 1 1 d . . .
O522 O 0.0336 0.2618 2.2808 0.026 Uiso 1 1 d . . .
O523 O 0.1322 0.7367 2.4197 0.020 Uiso 1 1 d . . .
O524 O -0.0926 0.2440 2.2540 0.021 Uiso 1 1 d . . .
O525 O -0.2034 0.1361 2.2732 0.032 Uiso 1 1 d . . .
O526 O -0.0501 0.2050 2.2305 0.019 Uiso 1 1 d . . .
O527 O 0.1142 0.6821 2.4614 0.026 Uiso 1 1 d . . .
O528 O -0.0514 0.5608 2.3535 0.025 Uiso 1 1 d . . .
O529 O -0.1640 0.0888 2.1919 0.019 Uiso 1 1 d . . .
O530 O -0.0330 0.6467 2.2887 0.015 Uiso 1 1 d . . .
O531 O -0.0135 0.3074 2.1710 0.019 Uiso 1 1 d . . .
O532 O -0.1216 0.7901 2.3949 0.023 Uiso 1 1 d . . .
O533 O -0.0963 0.6352 2.4024 0.015 Uiso 1 1 d . . .
O534 O -0.1317 0.1284 2.1168 0.021 Uiso 1 1 d . . .
O535 O -0.0201 0.1592 2.0666 0.027 Uiso 1 1 d . . .
O536 O 0.1363 0.7663 2.3605 0.014 Uiso 1 1 d . . .
O537 O 0.1592 0.8238 2.4081 0.029 Uiso 1 1 d . . .
O538 O -0.0980 0.1594 2.0596 0.026 Uiso 1 1 d . . .
O539 O -0.1062 0.0937 2.1467 0.021 Uiso 1 1 d . . .
O540 O 0.0681 0.7193 2.3766 0.014 Uiso 1 1 d . . .
O541 O 0.0107 0.7893 2.4950 0.020 Uiso 1 1 d . . .
O543 O 0.5886 0.3201 2.4797 0.031 Uiso 1 1 d . . .
O277 O -0.1054 0.2970 2.3187 0.044 Uiso 1 1 d . . .
O278 O -0.0039 0.3652 2.2987 0.047 Uiso 1 1 d . . .
O279 O -0.0433 0.5505 2.4617 0.053 Uiso 1 1 d . . .
O280 O -0.0595 0.8921 2.1979 0.116 Uiso 1 1 d . . .
O281 O -0.2677 0.5117 2.4491 0.109 Uiso 1 1 d . . .
O282 O -0.1422 0.7849 2.4995 0.105 Uiso 1 1 d . . .
O283 O -0.0039 0.6655 2.1562 0.066 Uiso 1 1 d . . .
O542 O 0.2816 0.9498 0.6261 0.058 Uiso 1 1 d . . .
O544 O 0.2342 0.5541 1.3223 0.059 Uiso 1 1 d . . .
O545 O 0.2641 0.9555 0.6743 0.056 Uiso 1 1 d . . .
O546 O 0.2130 0.5517 1.3696 0.102 Uiso 1 1 d . . .
O5 O 0.6697 0.3325 2.3319 0.061 Uiso 1 1 d . . .
O6 O 0.4998 0.1359 2.7009 0.037 Uiso 1 1 d . . .
O7 O 0.6033 0.1999 2.6842 0.033 Uiso 1 1 d . . .
O8 O 0.2308 0.0139 2.4377 0.113 Uiso 1 1 d . . .
O9 O 0.5170 0.1690 2.1601 0.085 Uiso 1 1 d . . .
O10 O 0.3593 0.2863 2.4962 0.110 Uiso 1 1 d . . .
O11 O 0.4562 0.0502 2.4602 0.041 Uiso 1 1 d . . .
O37 O 0.6874 0.4472 3.0143 0.075 Uiso 1 1 d . . .
O1W O 0.3172 0.5047 2.7795 0.117 Uiso 1 1 d . . .
O2W O 0.6350 0.3828 2.2781 0.094 Uiso 1 1 d . . .
O3W O 0.6946 0.4888 3.0943 0.091 Uiso 1 1 d . . .
O4W O 0.4279 0.4126 2.4679 0.182 Uiso 1 1 d . . .
O5W O 1.2159 0.8853 3.6200 0.080 Uiso 1 1 d . . .
O6W O -1.1561 0.4096 0.9589 0.198 Uiso 1 1 d . . .
O7W O 0.6296 0.5189 2.5993 0.220 Uiso 1 1 d . . .
O8W O 0.3227 0.3356 2.4321 0.170 Uiso 1 1 d . . .
O9W O 0.7133 0.3813 2.6219 0.288 Uiso 1 1 d . . .
O10W O 0.5350 0.5779 2.4273 0.326 Uiso 1 1 d . . .
O11W O 1.1662 0.9410 3.5053 0.126 Uiso 1 1 d . . .
O12W O 0.3074 0.3448 2.9901 0.235 Uiso 1 1 d . . .
O13W O 0.6875 0.4824 2.6133 0.210 Uiso 1 1 d . . .
O14W O 0.5451 0.5595 2.3768 0.199 Uiso 1 1 d . . .
O15W O -0.7562 0.0698 2.0607 0.355 Uiso 1 1 d . . .
O16W O 0.1811 0.1612 2.5636 0.154 Uiso 1 1 d . . .
O17W O 0.3128 0.4295 2.8629 0.115 Uiso 1 1 d . . .
O18W O 0.7329 0.9360 3.3789 0.103 Uiso 1 1 d . . .
O19W O 1.0503 1.0580 3.3723 0.102 Uiso 1 1 d . . .
O20W O 0.6923 0.4025 3.1209 0.098 Uiso 1 1 d . . .
O21W O 0.5592 0.5797 2.3154 0.093 Uiso 1 1 d . . .
O22W O 0.7370 0.6599 3.3449 0.109 Uiso 1 1 d . . .
O23W O 0.7192 0.3637 2.2769 0.081 Uiso 1 1 d . . .
O24W O 0.3363 0.0824 2.6559 0.069 Uiso 1 1 d . . .
O25W O 0.4409 -0.0374 1.9875 0.106 Uiso 1 1 d . . .
O26W O 0.9641 0.9206 3.5717 0.067 Uiso 1 1 d . . .
O27W O 0.7488 0.0365 2.4767 0.074 Uiso 1 1 d . . .
O28W O 0.7044 0.5126 2.7238 0.091 Uiso 1 1 d . . .
O29W O 1.0159 0.9530 3.5333 0.084 Uiso 1 1 d . . .
O30W O 0.5660 0.0860 2.1567 0.084 Uiso 1 1 d . . .
O31W O 0.8192 0.0090 3.3899 0.082 Uiso 1 1 d . . .
O32W O 1.0609 1.0793 3.3098 0.105 Uiso 1 1 d . . .
O33W O 1.0064 0.6364 3.5949 0.070 Uiso 1 1 d . . .
O34W O 0.5008 0.1343 2.5942 0.069 Uiso 1 1 d . . .
O35W O 0.2493 0.9916 0.5897 0.078 Uiso 1 1 d . . .
O36W O 0.6767 0.3293 2.2201 0.064 Uiso 1 1 d . . .
O37W O 0.0957 0.0789 2.4681 0.072 Uiso 1 1 d . . .
O38W O 0.8463 0.1320 3.3467 0.057 Uiso 1 1 d . . .
O39W O 0.6914 0.4316 3.2401 0.084 Uiso 1 1 d . . .
O40W O 1.3035 0.2424 3.2913 0.078 Uiso 1 1 d . . .
O41W O 0.9273 0.3496 3.3671 0.080 Uiso 1 1 d . . .
O42W O 0.7007 0.3936 3.1854 0.055 Uiso 1 1 d . . .
O43W O 0.2050 0.9766 0.6715 0.045 Uiso 1 1 d . . .
O44W O 0.7986 -0.0162 3.2768 0.046 Uiso 1 1 d . . .
O45W O 0.4323 -0.1483 2.3666 0.063 Uiso 1 1 d . . .
O46W O 0.7907 0.7365 3.2953 0.050 Uiso 1 1 d . . .
O47W O 1.0458 0.5629 3.2648 0.050 Uiso 1 1 d . . .
O48W O 0.7746 0.1855 3.2109 0.042 Uiso 1 1 d . . .
O49W O 0.5512 0.0621 2.2647 0.042 Uiso 1 1 d . . .
O50W O 0.7258 0.3130 2.7956 0.034 Uiso 1 1 d . . .
O51W O 0.5912 0.5761 2.4720 0.153 Uiso 1 1 d . . .
O52W O 0.7544 0.4621 3.1139 0.096 Uiso 1 1 d . . .
O53W O 0.2724 0.3735 2.9431 0.092 Uiso 1 1 d . . .
O54W O 0.8597 0.0821 3.3954 0.102 Uiso 1 1 d . . .
O55W O 0.7062 0.4720 2.6724 0.182 Uiso 1 1 d . . .
O56W O 0.5931 0.4106 2.5542 0.102 Uiso 1 1 d . . .
O57W O 0.7221 0.5613 3.0832 0.097 Uiso 1 1 d . . .
O58W O 0.2416 0.5086 1.4068 0.143 Uiso 1 1 d . . .
O59W O 1.1003 0.9148 3.5471 0.098 Uiso 1 1 d . . .
O60W O 0.1649 -0.0513 2.4414 0.200 Uiso 1 1 d . . .
O61W O 1.1560 -0.0374 3.2294 0.831 Uiso 1 1 d . . .
O62W O 1.1264 0.3568 3.0135 0.352 Uiso 1 1 d . . .
O63W O 0.7727 0.3807 2.9448 0.182 Uiso 1 1 d . . .
O64W O 0.6363 0.5936 3.5788 0.449 Uiso 1 1 d . . .
O65W O -0.3418 0.3615 1.6516 0.188 Uiso 1 1 d . . .
O66W O 0.1894 -0.0871 2.1235 0.404 Uiso 1 1 d . . .
O67W O 1.2316 0.2246 3.0530 0.334 Uiso 1 1 d . . .
O68W O 1.1273 1.0253 3.5994 0.163 Uiso 1 1 d . . .
O69W O 0.3419 0.5057 2.8484 0.106 Uiso 1 1 d . . .
O70W O 0.0795 0.0928 2.5274 0.125 Uiso 1 1 d . . .
O71W O 0.8173 0.4601 3.0763 0.205 Uiso 1 1 d . . .
O72W O 0.6590 0.0249 2.9273 0.195 Uiso 1 1 d . . .
O73W O 1.1616 0.0106 3.1523 0.392 Uiso 1 1 d . . .
O74W O 0.1864 0.2888 2.3377 0.213 Uiso 1 1 d . . .
O75W O 0.2584 0.2806 2.9395 0.115 Uiso 1 1 d . . .
O76W O 0.8008 0.6868 3.0456 0.314 Uiso 1 1 d . . .
O77W O 0.1369 0.0663 2.3675 0.370 Uiso 1 1 d . . .
O78W O 0.6691 0.4388 3.5055 0.322 Uiso 1 1 d . . .
O79W O 0.8589 0.8215 3.1439 0.208 Uiso 1 1 d . . .
O80W O 0.6449 0.4168 2.6042 0.251 Uiso 1 1 d . . .
O81W O 0.2100 -0.0980 2.1910 0.354 Uiso 1 1 d . . .
O82W O -0.0382 0.5459 2.0028 0.259 Uiso 1 1 d . . .
O83W O 0.8256 0.1526 2.7613 0.632 Uiso 1 1 d . . .
O84W O 0.0448 0.3781 2.0332 0.111 Uiso 1 1 d . . .
O85W O -1.0619 0.9170 1.1378 0.216 Uiso 1 1 d . . .
O86W O 0.2469 0.5371 1.4714 0.097 Uiso 1 1 d . . .
O87W O 1.1492 0.4092 3.0638 0.704 Uiso 1 1 d . . .
O88W O -0.0083 0.9811 2.1353 0.288 Uiso 1 1 d . . .
O89W O 0.3602 0.3435 2.1370 0.481 Uiso 1 1 d . . .
O90W O 1.0170 1.0149 3.5213 0.400 Uiso 1 1 d . . .
O91W O 0.4189 0.0701 1.9943 0.394 Uiso 1 1 d . . .
O92W O 0.9437 0.4138 2.8422 0.130 Uiso 1 1 d . . .
O93W O 0.7653 0.5582 3.6268 0.180 Uiso 1 1 d . . .
O94W O -0.1038 0.4332 2.0129 0.176 Uiso 1 1 d . . .
O95W O 1.1911 0.1673 3.0142 0.288 Uiso 1 1 d . . .
O96W O 0.1371 0.0906 2.5686 0.179 Uiso 1 1 d . . .
O97W O 0.2386 0.1580 2.3405 0.125 Uiso 1 1 d . . .
O98W O 0.1779 0.1258 2.3401 0.189 Uiso 1 1 d . . .
O99W O 0.2506 0.2468 2.3617 0.180 Uiso 1 1 d . . .
O902 O 0.5184 0.4476 2.5385 0.200 Uiso 1 1 d . . .
O901 O 1.0863 0.9749 3.5609 0.205 Uiso 1 1 d . . .
O900 O -0.8691 -0.0987 1.2846 0.253 Uiso 1 1 d . . .
C4 C 0.6377 0.5952 2.9329 0.715 Uiso 1 1 d D . .
C5 C 0.6556 0.5337 2.9440 0.352 Uiso 1 1 d D . .
C14 C 0.6241 0.5325 2.9261 0.174 Uiso 1 1 d D . .
C15 C 0.2806 0.3679 2.3589 0.467 Uiso 1 1 d D . .
C16 C 0.2931 0.3986 2.3104 1.006 Uiso 1 1 d D . .
C17 C 0.3099 0.3749 2.3011 0.519 Uiso 1 1 d D . .
C19 C 0.3057 0.3498 2.3527 0.156 Uiso 1 1 d D . .
C20 C 0.3149 0.3494 2.3212 0.122 Uiso 1 1 d D . .
C22 C 0.8584 0.3012 2.8860 0.188 Uiso 1 1 d . . .
C23 C 0.3192 0.2336 3.0501 1.134 Uiso 1 1 d D . .
C24 C 0.1897 0.0108 2.3465 0.395 Uiso 1 1 d D . .
C25 C 0.2525 0.1992 2.8018 0.186 Uiso 1 1 d . . .
C26 C 0.4081 0.3339 3.0510 0.271 Uiso 1 1 d . . .
C27 C 0.7203 0.5435 2.8767 0.187 Uiso 1 1 d . . .
C28 C 0.5209 0.3194 3.0873 0.190 Uiso 1 1 d D . .
C30 C 0.2903 0.2303 2.1309 0.186 Uiso 1 1 d . . .
C31 C 0.3483 0.2318 3.0329 0.621 Uiso 1 1 d D . .
C32 C 0.1935 0.0034 2.2901 0.148 Uiso 1 1 d D . .
C33 C 0.4784 0.4551 2.1584 0.136 Uiso 1 1 d . . .
C34 C 0.3297 0.2657 2.9924 0.290 Uiso 1 1 d D . .
C35 C 0.6910 0.0993 2.8530 0.119 Uiso 1 1 d D . .
C36 C 0.4271 0.0158 2.9233 0.313 Uiso 1 1 d . . .
C37 C 0.3925 -0.0125 2.9265 0.284 Uiso 1 1 d . . .
C38 C 0.4367 0.0954 2.0767 0.238 Uiso 1 1 d D . .
C39 C 0.2183 0.1665 2.4335 0.121 Uiso 1 1 d . . .
C40 C 0.2616 0.2185 2.5393 0.142 Uiso 1 1 d . . .
C41 C 0.3456 0.0200 2.9007 0.172 Uiso 1 1 d . . .
C42 C 0.3176 0.2566 2.1606 0.177 Uiso 1 1 d . . .
C43 C 0.6129 0.5622 2.9221 0.265 Uiso 1 1 d D . .
C44 C 0.2348 0.0774 2.5382 0.173 Uiso 1 1 d . . .
C45 C 0.4981 0.2598 3.1082 0.185 Uiso 1 1 d D . .
C46 C 0.2951 0.2222 2.7464 0.139 Uiso 1 1 d . . .
C47 C 0.5101 0.2741 3.1393 0.211 Uiso 1 1 d D . .
C49 C 0.4268 0.5255 2.8953 0.124 Uiso 1 1 d . . .
C50 C 0.2562 0.0679 2.5123 0.109 Uiso 1 1 d . . .
C51 C 0.5045 0.4705 2.4052 0.128 Uiso 1 1 d . . .
C52 C 0.4292 0.3549 3.0190 0.175 Uiso 1 1 d . . .
C53 C 0.7691 0.1766 2.9007 0.134 Uiso 1 1 d . . .
C54 C 0.1710 0.0358 2.5177 0.215 Uiso 1 1 d . . .
C55 C 0.4840 0.4695 2.3534 0.100 Uiso 1 1 d . . .
C56 C 0.2700 0.1757 2.1612 0.154 Uiso 1 1 d . . .
C57 C 0.5825 0.1620 3.0855 0.139 Uiso 1 1 d . . .
C58 C 0.4817 0.5275 2.9218 0.143 Uiso 1 1 d . . .
C59 C 0.2327 0.1391 2.8731 0.142 Uiso 1 1 d . . .
C60 C 0.1799 0.1512 2.4444 0.112 Uiso 1 1 d . . .
C61 C 0.2257 0.1934 2.8964 0.126 Uiso 1 1 d . . .
C62 C 0.7935 0.2850 2.8433 0.101 Uiso 1 1 d . . .
C63 C 0.4694 0.1558 2.0626 0.140 Uiso 1 1 d D . .
C64 C 0.4526 0.4231 2.2099 0.103 Uiso 1 1 d . . .
C65 C 0.2546 0.2049 2.7485 0.110 Uiso 1 1 d . . .
C66 C 0.3073 -0.0506 2.2585 0.099 Uiso 1 1 d . . .
C67 C 0.5536 0.4621 2.6523 0.097 Uiso 1 1 d . . .
C68 C 0.6858 0.1338 2.7114 0.133 Uiso 1 1 d . . .
C69 C 0.6784 0.5666 2.9576 0.362 Uiso 1 1 d D . .
C70 C 0.2924 0.2181 2.8092 0.127 Uiso 1 1 d . . .
C71 C 0.4071 0.1842 2.1044 0.135 Uiso 1 1 d . . .
C72 C 0.4552 0.1032 2.1065 0.121 Uiso 1 1 d D . .
C73 C 0.5321 0.3337 3.1182 0.265 Uiso 1 1 d D . .
C74 C 0.3532 0.2478 3.0034 0.162 Uiso 1 1 d D . .
C75 C 0.7628 0.5325 2.9257 0.301 Uiso 1 1 d . . .
C76 C 0.3999 0.2426 2.1119 0.170 Uiso 1 1 d . . .
C77 C 0.1903 0.0256 2.4897 0.162 Uiso 1 1 d . . .
C78 C 0.2947 0.1925 2.4900 0.135 Uiso 1 1 d . . .
C79 C 0.4642 0.4214 2.1811 0.093 Uiso 1 1 d . . .
C80 C 0.7239 0.1330 2.9304 0.136 Uiso 1 1 d . . .
C81 C 0.6886 0.1553 2.6600 0.139 Uiso 1 1 d . . .
C82 C 0.4386 0.3922 2.2294 0.085 Uiso 1 1 d . . .
C83 C 0.2678 0.1712 2.5076 0.125 Uiso 1 1 d . . .
C84 C 0.2229 0.0397 2.3473 0.154 Uiso 1 1 d D . .
C85 C 0.1809 0.0952 2.4384 0.086 Uiso 1 1 d . . .
C86 C 0.2258 0.0341 2.2910 0.152 Uiso 1 1 d D . .
C87 C 0.5704 0.1672 3.0534 0.082 Uiso 1 1 d . . .
C88 C 0.3983 0.4755 2.8004 0.147 Uiso 1 1 d . . .
C89 C 0.6152 0.3063 3.1525 0.100 Uiso 1 1 d . . .
C90 C 0.4522 0.4556 2.2260 0.091 Uiso 1 1 d . . .
C91 C 0.7047 0.4991 2.8761 0.155 Uiso 1 1 d . . .
C92 C 0.3806 0.0459 2.8929 0.084 Uiso 1 1 d . . .
C93 C 0.7172 0.1287 2.8061 0.110 Uiso 1 1 d D . .
C94 C 0.5619 0.4236 2.1834 0.099 Uiso 1 1 d . . .
C95 C 0.4645 0.4870 2.2096 0.128 Uiso 1 1 d . . .
C96 C 0.8195 0.3106 2.9020 0.112 Uiso 1 1 d . . .
C97 C 0.3481 0.0471 2.5890 0.087 Uiso 1 1 d . . .
C98 C 0.7495 0.4845 2.9293 0.327 Uiso 1 1 d . . .
C99 C 0.2933 0.3354 2.7348 0.136 Uiso 1 1 d . . .
C100 C 0.5875 0.4823 2.4809 0.100 Uiso 1 1 d . . .
C101 C 0.3094 0.0056 2.1913 0.123 Uiso 1 1 d . . .
C102 C 0.7539 0.4010 2.8269 0.026 Uiso 1 1 d . . .
C103 C 0.7964 0.4094 2.8327 0.029 Uiso 1 1 d . . .
C104 C 0.7017 0.2125 2.5377 0.037 Uiso 1 1 d . . .
C105 C 0.4691 0.2546 2.5570 0.025 Uiso 1 1 d . . .
C106 C 0.6046 0.1763 2.4930 0.022 Uiso 1 1 d . . .
C107 C 0.7028 0.1870 2.4220 0.023 Uiso 1 1 d . . .
C108 C 0.6853 0.2490 2.3120 0.024 Uiso 1 1 d . . .
C109 C 0.5921 0.0957 2.4169 0.020 Uiso 1 1 d . . .
C110 C 0.4485 0.2563 2.6121 0.048 Uiso 1 1 d . . .
C111 C 0.6123 0.1552 2.2848 0.026 Uiso 1 1 d . . .
C112 C 0.6247 0.2400 2.9960 0.018 Uiso 1 1 d . . .
C113 C 0.6976 0.3166 2.6938 0.019 Uiso 1 1 d . . .
C114 C 0.6553 0.2921 2.5259 0.039 Uiso 1 1 d . . .
C115 C 0.6366 0.1613 2.8262 0.034 Uiso 1 1 d . . .
C116 C 0.7155 0.1583 2.4390 0.033 Uiso 1 1 d . . .
C117 C 0.5419 0.2171 2.5421 0.030 Uiso 1 1 d . . .
C118 C 0.3841 -0.0623 2.4267 0.028 Uiso 1 1 d . . .
C119 C 0.5474 0.1388 3.0380 0.044 Uiso 1 1 d . . .
C120 C 0.4658 0.2073 2.5966 0.036 Uiso 1 1 d . . .
C121 C 0.4723 -0.0017 2.4525 0.029 Uiso 1 1 d . . .
C122 C 0.6731 0.2016 2.5117 0.037 Uiso 1 1 d . . .
C123 C 0.4545 0.0155 2.2643 0.034 Uiso 1 1 d . . .
C124 C 0.6132 0.3068 2.4827 0.017 Uiso 1 1 d . . .
C125 C 0.4410 0.2419 2.6430 0.028 Uiso 1 1 d . . .
C126 C 0.6096 0.0751 2.4401 0.021 Uiso 1 1 d . . .
C127 C 0.5630 0.3119 2.6993 0.021 Uiso 1 1 d . . .
C128 C 0.4621 0.0869 2.6706 0.022 Uiso 1 1 d . . .
C129 C 0.4834 0.1092 2.8027 0.019 Uiso 1 1 d . . .
C130 C 0.3872 0.0798 2.5093 0.022 Uiso 1 1 d . . .
C131 C 0.6358 0.1871 2.5189 0.020 Uiso 1 1 d . . .
C132 C 0.3800 0.1807 2.5078 0.023 Uiso 1 1 d . . .
C133 C 0.4685 0.1232 2.6851 0.027 Uiso 1 1 d . . .
C134 C 0.6306 0.5219 2.8093 0.022 Uiso 1 1 d . . .
C135 C 0.4620 0.2402 2.5898 0.027 Uiso 1 1 d . . .
C136 C 0.5288 0.4493 2.2831 0.066 Uiso 1 1 d . . .
C137 C 0.7315 0.3912 2.3549 0.050 Uiso 1 1 d . . .
C138 C 0.5871 0.2620 3.0987 0.052 Uiso 1 1 d . . .
C139 C 0.3610 0.0713 2.1310 0.066 Uiso 1 1 d . . .
C140 C 0.3415 0.1198 2.1493 0.073 Uiso 1 1 d . . .
C141 C 0.6075 0.4653 2.7007 0.058 Uiso 1 1 d . . .
C142 C 0.6006 0.3790 2.1980 0.054 Uiso 1 1 d . . .
C143 C 0.7910 0.2987 2.8746 0.062 Uiso 1 1 d . . .
C144 C 0.3858 -0.0526 2.3695 0.059 Uiso 1 1 d . . .
C145 C 0.5988 0.4675 2.4162 0.065 Uiso 1 1 d . . .
C146 C 0.4322 0.2141 2.1953 0.042 Uiso 1 1 d . . .
C147 C 0.3979 0.3044 2.6508 0.048 Uiso 1 1 d . . .
C148 C 0.6268 0.5475 2.8282 0.053 Uiso 1 1 d . . .
C149 C 0.6643 0.2008 2.9995 0.056 Uiso 1 1 d . . .
C150 C 0.6479 0.0727 2.4875 0.048 Uiso 1 1 d . . .
C151 C 0.5960 0.4949 2.9089 0.054 Uiso 1 1 d D . .
C152 C 0.5804 0.4983 2.3237 0.068 Uiso 1 1 d . . .
C153 C 0.2360 0.1409 2.4249 0.055 Uiso 1 1 d . . .
C154 C 0.3219 0.0331 2.2142 0.072 Uiso 1 1 d . . .
C155 C 0.3105 0.1164 2.7993 0.058 Uiso 1 1 d . . .
C156 C 0.8591 0.4336 2.8149 0.054 Uiso 1 1 d . . .
C157 C 0.5261 0.3307 2.6189 0.076 Uiso 1 1 d . . .
C158 C 0.7122 0.2749 2.2601 0.040 Uiso 1 1 d . . .
C159 C 0.6022 0.5025 2.4271 0.079 Uiso 1 1 d . . .
C160 C 0.4451 0.3553 2.6155 0.056 Uiso 1 1 d . . .
C161 C 0.6378 0.1370 2.2366 0.053 Uiso 1 1 d . . .
C162 C 0.3417 -0.0213 2.2698 0.063 Uiso 1 1 d . . .
C163 C 0.4142 0.0429 2.9052 0.062 Uiso 1 1 d . . .
C164 C 0.3380 0.2569 2.4812 0.075 Uiso 1 1 d . . .
C165 C 0.4505 0.0735 2.8997 0.038 Uiso 1 1 d . . .
C166 C 0.3572 0.3534 2.8127 0.048 Uiso 1 1 d . . .
C167 C 0.4166 0.4325 2.7722 0.072 Uiso 1 1 d . . .
C168 C 0.6329 0.5472 3.0440 0.064 Uiso 1 1 d . . .
C169 C 0.4734 0.0228 2.1560 0.059 Uiso 1 1 d . . .
C170 C 0.3098 0.0232 2.7286 0.049 Uiso 1 1 d . . .
C171 C 0.6481 0.1719 2.6979 0.047 Uiso 1 1 d . . .
C172 C 0.6824 0.2530 3.0337 0.054 Uiso 1 1 d . . .
C173 C 0.2859 0.1861 2.8909 0.045 Uiso 1 1 d . . .
C174 C 0.4216 0.0251 2.6617 0.040 Uiso 1 1 d . . .
C175 C 0.6394 0.5834 2.8188 0.058 Uiso 1 1 d . . .
C176 C 0.6477 0.5311 2.7803 0.060 Uiso 1 1 d . . .
C177 C 0.5928 0.3022 2.5940 0.053 Uiso 1 1 d . . .
C178 C 0.3923 0.1037 2.1809 0.046 Uiso 1 1 d . . .
C179 C 0.4578 0.1928 2.6268 0.048 Uiso 1 1 d . . .
C180 C 0.2761 0.0831 2.3280 0.042 Uiso 1 1 d . . .
C181 C 0.6761 0.3032 2.5557 0.053 Uiso 1 1 d . . .
C182 C 0.4643 -0.0064 2.1346 0.046 Uiso 1 1 d . . .
C183 C 0.4475 0.3751 2.3838 0.038 Uiso 1 1 d . . .
C184 C 0.6983 0.1526 2.9255 0.071 Uiso 1 1 d . . .
C185 C 0.7181 0.0979 2.4355 0.041 Uiso 1 1 d . . .
C186 C 0.5739 0.2791 2.5680 0.045 Uiso 1 1 d . . .
C187 C 0.6280 0.5107 3.0359 0.059 Uiso 1 1 d . . .
C188 C 0.4331 0.3275 2.6650 0.047 Uiso 1 1 d . . .
C189 C 0.4145 0.0917 2.5646 0.045 Uiso 1 1 d . . .
C190 C 0.5731 0.4017 2.4240 0.044 Uiso 1 1 d . . .
C191 C 0.5768 0.4612 2.3239 0.051 Uiso 1 1 d . . .
C192 C 0.5832 0.4399 2.4376 0.049 Uiso 1 1 d . . .
C193 C 0.5677 0.3729 2.2103 0.043 Uiso 1 1 d . . .
C194 C 0.4651 0.0325 2.7440 0.044 Uiso 1 1 d . . .
C195 C 0.7873 0.3948 2.4436 0.048 Uiso 1 1 d . . .
C196 C 0.3354 -0.0008 2.2966 0.037 Uiso 1 1 d . . .
C197 C 0.4663 0.3713 3.0190 0.054 Uiso 1 1 d . . .
C198 C 0.4283 0.4303 2.9058 0.051 Uiso 1 1 d . . .
C199 C 0.3506 0.0497 2.5542 0.050 Uiso 1 1 d . . .
C200 C 0.7430 0.1341 2.4828 0.043 Uiso 1 1 d . . .
C201 C 0.3899 -0.0958 2.4200 0.038 Uiso 1 1 d . . .
C381 C 0.4287 -0.0781 2.2285 0.050 Uiso 1 1 d . . .
C203 C 0.4446 0.4103 2.7726 0.058 Uiso 1 1 d . . .
C204 C 0.7106 0.1849 2.9110 0.037 Uiso 1 1 d . . .
C205 C 0.5588 0.3326 2.6687 0.050 Uiso 1 1 d . . .
C206 C 0.6711 0.3599 2.5554 0.054 Uiso 1 1 d . . .
C207 C 0.4341 -0.0415 2.2298 0.051 Uiso 1 1 d . . .
C208 C 0.6019 0.4932 3.0124 0.039 Uiso 1 1 d . . .
C209 C 0.7100 0.1645 2.2628 0.063 Uiso 1 1 d . . .
C210 C 0.3300 0.3586 2.7864 0.041 Uiso 1 1 d . . .
C211 C 0.3113 0.2334 2.7802 0.046 Uiso 1 1 d . . .
C212 C 0.5875 0.2517 2.6242 0.043 Uiso 1 1 d . . .
C213 C 0.7610 0.4203 2.3663 0.051 Uiso 1 1 d . . .
C214 C 0.3465 0.3352 2.3148 0.046 Uiso 1 1 d . . .
C215 C 0.4561 0.3543 2.6481 0.045 Uiso 1 1 d . . .
C216 C 0.7413 0.2818 2.2387 0.048 Uiso 1 1 d . . .
C217 C 0.5841 0.0593 2.8935 0.026 Uiso 1 1 d . . .
C218 C 0.4587 -0.0509 2.4887 0.049 Uiso 1 1 d . . .
C219 C 0.4619 0.0096 2.7943 0.042 Uiso 1 1 d . . .
C220 C 0.7771 0.2622 2.2724 0.046 Uiso 1 1 d . . .
C221 C 0.4896 0.0789 2.6577 0.038 Uiso 1 1 d . . .
C222 C 0.3059 0.0605 2.2148 0.048 Uiso 1 1 d . . .
C223 C 0.6605 0.3583 2.3447 0.051 Uiso 1 1 d . . .
C224 C 0.6875 0.4213 2.3690 0.058 Uiso 1 1 d . . .
C225 C 0.3586 0.0753 2.7538 0.034 Uiso 1 1 d . . .
C226 C 0.4728 0.0676 2.7553 0.042 Uiso 1 1 d . . .
C227 C 0.8208 0.4285 2.8092 0.043 Uiso 1 1 d . . .
C228 C 0.2734 0.1559 2.4118 0.040 Uiso 1 1 d . . .
C229 C 0.3995 -0.0187 2.1439 0.043 Uiso 1 1 d . . .
C230 C 0.7621 0.3623 2.4339 0.040 Uiso 1 1 d . . .
C231 C 0.7162 0.2597 2.2891 0.035 Uiso 1 1 d . . .
C232 C 0.7236 0.3584 2.4318 0.028 Uiso 1 1 d . . .
C233 C 0.5571 0.4267 2.7357 0.028 Uiso 1 1 d . . .
C234 C 0.4105 0.0122 2.1649 0.044 Uiso 1 1 d . . .
C235 C 0.4381 -0.0827 2.2830 0.046 Uiso 1 1 d . . .
C236 C 0.3366 0.0583 2.7263 0.041 Uiso 1 1 d . . .
C237 C 0.7405 0.4171 2.4544 0.045 Uiso 1 1 d . . .
C238 C 0.6038 0.2987 3.0956 0.038 Uiso 1 1 d . . .
C239 C 0.5523 0.4380 2.3048 0.044 Uiso 1 1 d . . .
C240 C 0.5453 0.3977 2.3080 0.032 Uiso 1 1 d . . .
C241 C 0.6555 0.1961 2.5738 0.037 Uiso 1 1 d . . .
C242 C 0.7125 0.3863 2.4429 0.039 Uiso 1 1 d . . .
C243 C 0.3433 0.1377 2.8247 0.038 Uiso 1 1 d . . .
C244 C 0.6257 0.1843 2.5507 0.045 Uiso 1 1 d . . .
C245 C 0.7505 0.3031 2.8804 0.048 Uiso 1 1 d . . .
C246 C 0.3620 0.0956 2.1521 0.048 Uiso 1 1 d . . .
C247 C 0.5320 0.3149 2.6463 0.063 Uiso 1 1 d . . .
C248 C 0.5734 0.0288 2.8714 0.027 Uiso 1 1 d . . .
C249 C 0.5673 0.2274 2.5996 0.043 Uiso 1 1 d . . .
C250 C 0.3185 0.0900 2.2403 0.042 Uiso 1 1 d . . .
C251 C 0.6333 0.0942 2.4651 0.035 Uiso 1 1 d . . .
C252 C 0.4820 0.0435 2.6479 0.039 Uiso 1 1 d . . .
C253 C 0.6449 0.1519 2.2675 0.039 Uiso 1 1 d . . .
C254 C 0.4390 0.4707 2.9063 0.035 Uiso 1 1 d . . .
C255 C 0.5999 0.0382 2.4367 0.035 Uiso 1 1 d . . .
C256 C 0.6479 0.3516 2.5252 0.050 Uiso 1 1 d . . .
C257 C 0.4675 0.4140 2.3820 0.041 Uiso 1 1 d . . .
C258 C 0.6994 0.4381 2.8992 0.044 Uiso 1 1 d . . .
C259 C 0.4451 -0.0245 2.2606 0.028 Uiso 1 1 d . . .
C260 C 0.3856 0.1119 2.7532 0.038 Uiso 1 1 d . . .
C261 C 0.6168 0.0201 2.4586 0.047 Uiso 1 1 d . . .
C262 C 0.6963 0.3246 2.4184 0.030 Uiso 1 1 d . . .
C263 C 0.6226 0.1930 2.7063 0.026 Uiso 1 1 d . . .
C264 C 0.3693 0.2067 2.5596 0.032 Uiso 1 1 d . . .
C265 C 0.6787 0.1639 2.2816 0.054 Uiso 1 1 d . . .
C266 C 0.7321 0.1624 2.4691 0.033 Uiso 1 1 d . . .
C267 C 0.7428 0.3206 2.6546 0.055 Uiso 1 1 d . . .
C268 C 0.6750 0.2835 2.6798 0.040 Uiso 1 1 d . . .
C269 C 0.5372 0.1442 3.0020 0.029 Uiso 1 1 d . . .
C270 C 0.4852 0.3771 2.9888 0.031 Uiso 1 1 d . . .
C271 C 0.4695 0.0436 2.8083 0.036 Uiso 1 1 d . . .
C272 C 0.3293 0.2022 2.8948 0.033 Uiso 1 1 d . . .
C273 C 0.5956 0.4558 3.0027 0.042 Uiso 1 1 d . . .
C274 C 0.3846 -0.0409 2.4018 0.044 Uiso 1 1 d . . .
C275 C 0.5682 0.4464 2.7052 0.036 Uiso 1 1 d . . .
C276 C 0.4427 0.3216 2.6997 0.041 Uiso 1 1 d . . .
C277 C 0.6395 0.3170 2.5112 0.037 Uiso 1 1 d . . .
C278 C 0.3656 0.1776 2.5394 0.025 Uiso 1 1 d . . .
C279 C 0.6844 0.2066 2.9056 0.032 Uiso 1 1 d . . .
C280 C 0.3856 0.0730 2.5433 0.028 Uiso 1 1 d . . .
C281 C 0.6938 0.3913 2.3564 0.038 Uiso 1 1 d . . .
C282 C 0.7499 0.2532 2.2972 0.035 Uiso 1 1 d . . .
C283 C 0.6585 0.2312 3.0102 0.035 Uiso 1 1 d . . .
C284 C 0.5617 0.2425 2.5704 0.033 Uiso 1 1 d . . .
C285 C 0.6142 0.4833 2.8188 0.031 Uiso 1 1 d . . .
C286 C 0.4556 -0.0168 2.4815 0.035 Uiso 1 1 d . . .
C287 C 0.3804 -0.0036 2.4051 0.029 Uiso 1 1 d . . .
C288 C 0.3695 0.0305 2.3093 0.024 Uiso 1 1 d . . .
C289 C 0.4721 0.0344 2.4428 0.040 Uiso 1 1 d . . .
C290 C 0.4261 0.0606 2.6735 0.042 Uiso 1 1 d . . .
C291 C 0.6901 0.2705 2.6539 0.046 Uiso 1 1 d . . .
C292 C 0.4909 -0.0215 2.4336 0.043 Uiso 1 1 d . . .
C293 C 0.6850 0.3302 2.7221 0.025 Uiso 1 1 d . . .
C294 C 0.4442 -0.0466 2.2879 0.043 Uiso 1 1 d . . .
C295 C 0.6653 0.1400 2.8272 0.037 Uiso 1 1 d D . .
C296 C 0.7090 0.1272 2.4227 0.039 Uiso 1 1 d . . .
C297 C 0.4749 0.0716 2.7882 0.026 Uiso 1 1 d . . .
C298 C 0.3535 0.2528 2.7843 0.028 Uiso 1 1 d . . .
C299 C 0.7320 0.3359 2.6808 0.032 Uiso 1 1 d . . .
C300 C 0.4752 0.4915 2.9210 0.067 Uiso 1 1 d . . .
C301 C 0.2938 0.2446 2.5235 0.099 Uiso 1 1 d . . .
C302 C 0.5469 0.0982 3.0804 0.079 Uiso 1 1 d . . .
C303 C 0.2731 0.1523 2.8799 0.114 Uiso 1 1 d . . .
C304 C 0.4223 0.4534 2.7996 0.086 Uiso 1 1 d . . .
C305 C 0.3702 0.4531 2.7460 0.124 Uiso 1 1 d . . .
C306 C 0.4905 0.1639 2.0929 0.152 Uiso 1 1 d D . .
C307 C 0.4242 0.1878 2.1399 0.094 Uiso 1 1 d . . .
C308 C 0.7213 0.4801 2.9033 0.134 Uiso 1 1 d . . .
C309 C 0.4053 0.2405 2.1478 0.102 Uiso 1 1 d . . .
C310 C 0.4210 0.2142 2.1605 0.074 Uiso 1 1 d . . .
C311 C 0.4945 0.2722 3.0462 0.077 Uiso 1 1 d D . .
C312 C 0.4806 0.1362 2.1142 0.072 Uiso 1 1 d D . .
C313 C 0.5452 0.3922 2.2033 0.072 Uiso 1 1 d . . .
C314 C 0.7148 0.2415 3.0471 0.077 Uiso 1 1 d . . .
C315 C 0.4103 0.0895 2.6012 0.095 Uiso 1 1 d . . .
C316 C 0.5317 0.4867 2.2829 0.090 Uiso 1 1 d . . .
C317 C 0.6643 0.1166 2.8515 0.073 Uiso 1 1 d D . .
C318 C 0.3146 0.1128 2.1202 0.098 Uiso 1 1 d . . .
C319 C 0.4176 0.4878 2.8936 0.065 Uiso 1 1 d . . .
C320 C 0.3950 -0.0852 2.3668 0.109 Uiso 1 1 d . . .
C321 C 0.5033 0.2832 3.0836 0.106 Uiso 1 1 d D . .
C322 C 0.5859 0.2473 3.1299 0.081 Uiso 1 1 d . . .
C323 C 0.3355 0.0655 2.1018 0.103 Uiso 1 1 d . . .
C324 C 0.3424 0.1406 2.5829 0.095 Uiso 1 1 d . . .
C325 C 0.5825 0.3650 2.6671 0.111 Uiso 1 1 d . . .
C326 C 0.6605 0.1538 2.7201 0.063 Uiso 1 1 d . . .
C327 C 0.5516 0.3405 2.2320 0.048 Uiso 1 1 d . . .
C328 C 0.2995 0.1960 2.1872 0.091 Uiso 1 1 d . . .
C329 C 0.5841 0.5464 3.0092 0.078 Uiso 1 1 d . . .
C330 C 0.5729 0.3833 2.6309 0.126 Uiso 1 1 d . . .
C331 C 0.4858 0.4335 2.4096 0.100 Uiso 1 1 d . . .
C332 C 0.4687 0.3792 3.0779 0.100 Uiso 1 1 d . . .
C333 C 0.2869 0.0815 2.8087 0.091 Uiso 1 1 d . . .
C334 C 0.2680 0.0291 2.1672 0.109 Uiso 1 1 d . . .
C335 C 0.3937 0.4292 2.7455 0.069 Uiso 1 1 d . . .
C336 C 0.2865 0.3863 2.7617 0.076 Uiso 1 1 d . . .
C337 C 0.3136 0.3870 2.7894 0.073 Uiso 1 1 d . . .
C338 C 0.2480 0.0354 2.4606 0.105 Uiso 1 1 d . . .
C339 C 0.6216 0.3209 3.1209 0.075 Uiso 1 1 d . . .
C340 C 0.5769 0.4454 2.4694 0.054 Uiso 1 1 d . . .
C341 C 0.2187 0.1057 2.4253 0.071 Uiso 1 1 d . . .
C342 C 0.6609 0.5685 2.7727 0.076 Uiso 1 1 d . . .
C343 C 0.2410 0.0501 2.3203 0.084 Uiso 1 1 d D . .
C344 C 0.3060 0.1327 2.7701 0.067 Uiso 1 1 d . . .
C345 C 0.2558 0.0681 2.7830 0.082 Uiso 1 1 d . . .
C346 C 0.3897 0.2532 2.9817 0.068 Uiso 1 1 d . . .
C347 C 0.7204 0.4510 2.3807 0.093 Uiso 1 1 d . . .
C348 C 0.5383 0.1040 3.0475 0.061 Uiso 1 1 d . . .
C349 C 0.4864 0.3834 3.0470 0.068 Uiso 1 1 d . . .
C350 C 0.2744 0.0563 2.1923 0.087 Uiso 1 1 d . . .
C351 C 0.2326 0.0472 2.4908 0.089 Uiso 1 1 d . . .
C352 C 0.6684 0.1363 2.2185 0.072 Uiso 1 1 d . . .
C353 C 0.2649 0.2052 2.9032 0.059 Uiso 1 1 d . . .
C354 C 0.6963 0.1905 3.0106 0.060 Uiso 1 1 d . . .
C355 C 0.3451 0.2485 2.2172 0.068 Uiso 1 1 d . . .
C356 C 0.7462 0.1974 2.8999 0.075 Uiso 1 1 d . . .
C357 C 0.2758 0.1113 2.7464 0.084 Uiso 1 1 d . . .
C358 C 0.6915 0.1473 2.8050 0.058 Uiso 1 1 d D . .
C359 C 0.3079 0.2308 2.4985 0.089 Uiso 1 1 d . . .
C360 C 0.3886 0.3092 2.6191 0.072 Uiso 1 1 d . . .
C361 C 0.3592 0.2030 2.5903 0.072 Uiso 1 1 d . . .
C362 C 0.8490 0.4036 2.8654 0.065 Uiso 1 1 d . . .
C363 C 0.2999 -0.0058 2.3063 0.063 Uiso 1 1 d . . .
C364 C 0.6149 0.4800 2.6697 0.100 Uiso 1 1 d . . .
C365 C 0.6167 0.4097 2.1798 0.056 Uiso 1 1 d . . .
C366 C 0.3236 0.3388 2.7594 0.102 Uiso 1 1 d . . .
C367 C 0.5779 0.5092 2.9999 0.074 Uiso 1 1 d . . .
C368 C 0.3484 0.1436 2.5510 0.053 Uiso 1 1 d . . .
C369 C 0.3166 0.2295 2.1864 0.075 Uiso 1 1 d . . .
C370 C 0.4907 -0.0548 2.4437 0.053 Uiso 1 1 d . . .
C371 C 0.4626 0.4289 2.3536 0.069 Uiso 1 1 d . . .
C372 C 0.3557 0.0549 2.7808 0.063 Uiso 1 1 d . . .
C373 C 0.6034 0.3143 3.0621 0.039 Uiso 1 1 d . . .
C374 C 0.3253 0.0192 2.7815 0.080 Uiso 1 1 d . . .
C375 C 0.8085 0.3961 2.8611 0.040 Uiso 1 1 d . . .
C376 C 0.6605 0.1741 2.6661 0.070 Uiso 1 1 d . . .
C377 C 0.2690 -0.0373 2.2889 0.079 Uiso 1 1 d . . .
C378 C 0.5421 0.4455 2.6828 0.058 Uiso 1 1 d . . .
C379 C 0.4951 0.1383 2.1478 0.057 Uiso 1 1 d . . .
C380 C 0.2315 0.3027 2.0916 0.495 Uiso 1 1 d . . .
C384 C 0.2769 0.3246 2.0978 0.336 Uiso 1 1 d . . .
C385 C 0.2148 0.3915 2.2504 0.160 Uiso 1 1 d . . .
C387 C 0.2616 0.3530 2.1313 0.645 Uiso 1 1 d . . .
C388 C 0.2361 0.4441 2.2072 0.153 Uiso 1 1 d . . .
C396 C 0.0820 0.5206 2.0714 0.235 Uiso 1 1 d . . .
C401 C -0.0218 0.1916 1.9018 0.182 Uiso 1 1 d . . .
C403 C -0.3240 0.5398 2.5205 0.213 Uiso 1 1 d . . .
C404 C -0.1513 -0.0891 2.0593 0.255 Uiso 1 1 d D . .
C406 C -0.1914 -0.0594 2.0352 0.240 Uiso 1 1 d D . .
C407 C -0.0375 0.9864 2.2091 0.164 Uiso 1 1 d . . .
C408 C 0.0976 0.8989 2.1758 0.279 Uiso 1 1 d . . .
C410 C 0.2009 0.3152 2.1102 0.198 Uiso 1 1 d . . .
C411 C -0.1398 -0.0270 2.0709 0.146 Uiso 1 1 d D . .
C412 C -0.2132 0.7465 2.5256 0.106 Uiso 1 1 d . . .
C413 C 0.2254 0.3514 2.1155 0.413 Uiso 1 1 d . . .
C414 C -0.3052 0.5242 2.4984 0.199 Uiso 1 1 d . . .
C415 C -0.2396 0.6758 2.5130 0.170 Uiso 1 1 d . . .
C416 C -0.2677 -0.0433 2.0732 0.283 Uiso 1 1 d . . .
C417 C -0.0755 0.5802 2.0735 0.164 Uiso 1 1 d D . .
C419 C -0.1301 -0.0572 2.0752 0.181 Uiso 1 1 d D . .
C421 C -0.0310 0.1900 1.8651 0.226 Uiso 1 1 d . . .
C425 C -0.1701 -0.0271 2.0511 0.233 Uiso 1 1 d D . .
C428 C 0.1908 0.1230 2.2005 0.190 Uiso 1 1 d . . .
C429 C -0.2555 0.8000 2.3718 0.191 Uiso 1 1 d . . .
C430 C -0.1536 0.7058 2.5902 0.150 Uiso 1 1 d . . .
C431 C -0.1091 0.6853 2.1035 0.183 Uiso 1 1 d . . .
C433 C 0.0480 0.4889 2.0755 0.175 Uiso 1 1 d . . .
C435 C -0.1158 0.1937 1.9040 0.127 Uiso 1 1 d . . .
C436 C -0.2451 0.7279 2.5445 0.163 Uiso 1 1 d . . .
C437 C -0.2598 0.5819 2.5459 0.309 Uiso 1 1 d . . .
C440 C 0.1899 0.2660 2.2322 0.129 Uiso 1 1 d D . .
C441 C -0.0558 0.6432 2.0639 0.184 Uiso 1 1 d D . .
C442 C 0.2260 0.8804 2.3449 0.171 Uiso 1 1 d . . .
C443 C 0.0835 0.8750 2.1978 0.096 Uiso 1 1 d . . .
C444 C 0.0719 0.1255 1.9464 0.144 Uiso 1 1 d . . .
C445 C -0.2126 0.7360 2.1736 0.127 Uiso 1 1 d . . .
C447 C 0.0371 0.9062 2.1661 0.139 Uiso 1 1 d . . .
C448 C 0.2236 0.1293 2.2273 0.141 Uiso 1 1 d . . .
C449 C -0.1374 0.1721 1.8364 0.204 Uiso 1 1 d . . .
C450 C -0.1629 0.6446 2.5886 0.139 Uiso 1 1 d . . .
C451 C -0.2898 0.8080 2.3542 0.176 Uiso 1 1 d . . .
C452 C -0.0865 0.2449 1.8648 0.141 Uiso 1 1 d . . .
C453 C -0.2125 -0.0033 2.1292 0.128 Uiso 1 1 d . . .
C454 C -0.2367 0.3558 2.0686 0.145 Uiso 1 1 d . . .
C455 C -0.2450 0.6623 2.1710 0.101 Uiso 1 1 d . . .
C456 C 0.0224 0.8817 2.1943 0.084 Uiso 1 1 d . . .
C457 C 0.1329 0.5014 2.0957 0.212 Uiso 1 1 d . . .
C458 C -0.1357 0.1704 1.8764 0.103 Uiso 1 1 d . . .
C459 C -0.0581 0.5874 2.1041 0.113 Uiso 1 1 d D . .
C460 C -0.0619 0.3926 1.9169 0.131 Uiso 1 1 d . . .
C461 C -0.3096 0.7481 2.3191 0.211 Uiso 1 1 d . . .
C462 C -0.3607 0.0490 2.1874 0.105 Uiso 1 1 d . . .
C463 C -0.3318 0.1753 2.1402 0.085 Uiso 1 1 d . . .
C464 C -0.2291 -0.0437 2.1289 0.142 Uiso 1 1 d . . .
C465 C -0.2398 0.7167 2.1469 0.116 Uiso 1 1 d . . .
C466 C -0.0897 0.2302 1.8999 0.116 Uiso 1 1 d . . .
C467 C -0.0430 0.9563 2.2029 0.193 Uiso 1 1 d . . .
C468 C 0.1397 0.8180 2.5089 0.024 Uiso 1 1 d . . .
C469 C -0.1717 0.5006 2.3024 0.028 Uiso 1 1 d . . .
C470 C -0.0369 0.9121 2.3817 0.031 Uiso 1 1 d . . .
C471 C 0.0396 0.8964 2.3058 0.032 Uiso 1 1 d . . .
C472 C 0.0670 0.7472 2.5697 0.021 Uiso 1 1 d . . .
C473 C 0.0501 0.7230 2.5422 0.025 Uiso 1 1 d . . .
C474 C 0.2039 0.6895 2.4173 0.029 Uiso 1 1 d . . .
C475 C -0.1731 0.3601 2.1787 0.036 Uiso 1 1 d . . .
C476 C -0.1177 0.0173 2.1827 0.030 Uiso 1 1 d . . .
C477 C -0.1168 0.6832 2.5135 0.025 Uiso 1 1 d . . .
C478 C -0.1991 0.1814 2.3122 0.028 Uiso 1 1 d . . .
C479 C 0.0717 0.4414 2.3272 0.034 Uiso 1 1 d . . .
C480 C 0.0925 0.5973 2.4142 0.023 Uiso 1 1 d . . .
C481 C -0.1325 -0.0227 2.1899 0.038 Uiso 1 1 d . . .
C482 C 0.0106 0.3935 2.1960 0.035 Uiso 1 1 d . . .
C483 C 0.1137 0.8067 2.4791 0.022 Uiso 1 1 d . . .
C484 C 0.1059 0.6566 2.2787 0.020 Uiso 1 1 d . . .
C485 C 0.1101 0.5765 2.4363 0.036 Uiso 1 1 d . . .
C486 C -0.0269 0.4984 2.4540 0.028 Uiso 1 1 d . . .
C487 C 0.0191 0.4293 2.2098 0.028 Uiso 1 1 d . . .
C488 C 0.0289 0.3789 2.3147 0.040 Uiso 1 1 d . . .
C489 C 0.1932 0.8246 2.4137 0.026 Uiso 1 1 d . . .
C490 C 0.1558 0.7944 2.5230 0.033 Uiso 1 1 d . . .
C491 C 0.1807 0.7479 2.3070 0.026 Uiso 1 1 d . . .
C492 C -0.0599 0.1922 2.3023 0.027 Uiso 1 1 d . . .
C493 C 0.1373 0.6885 2.5169 0.021 Uiso 1 1 d . . .
C494 C 0.1061 0.6775 2.4895 0.020 Uiso 1 1 d . . .
C495 C -0.0304 0.7567 2.5596 0.023 Uiso 1 1 d . . .
C496 C 0.0585 0.2495 2.3877 0.032 Uiso 1 1 d . . .
C497 C -0.0385 0.7391 2.5921 0.028 Uiso 1 1 d . . .
C498 C 0.0606 0.1485 2.3807 0.070 Uiso 1 1 d . . .
C499 C -0.1650 0.7558 2.4856 0.079 Uiso 1 1 d . . .
C500 C -0.0575 0.9388 2.2283 0.069 Uiso 1 1 d . . .
C501 C 0.2322 0.7741 2.2305 0.047 Uiso 1 1 d . . .
C502 C 0.0800 0.9819 2.4763 0.069 Uiso 1 1 d . . .
C503 C -0.1926 0.3372 2.3479 0.100 Uiso 1 1 d . . .
C504 C 0.1367 0.4510 2.2156 0.062 Uiso 1 1 d . . .
C505 C 0.0194 0.1177 1.9786 0.078 Uiso 1 1 d . . .
C506 C -0.0036 0.9712 2.4063 0.078 Uiso 1 1 d . . .
C507 C -0.1107 0.4037 2.4236 0.062 Uiso 1 1 d . . .
C508 C -0.1679 0.6193 2.1521 0.072 Uiso 1 1 d . . .
C509 C -0.3197 0.0595 2.1939 0.054 Uiso 1 1 d . . .
C510 C 0.1668 0.6522 2.2125 0.066 Uiso 1 1 d . . .
C511 C -0.2052 0.3961 2.1556 0.057 Uiso 1 1 d . . .
C512 C -0.2214 0.0183 2.1064 0.071 Uiso 1 1 d . . .
C513 C 0.1354 0.6498 2.2278 0.039 Uiso 1 1 d . . .
C514 C -0.1657 0.3205 2.3378 0.064 Uiso 1 1 d . . .
C515 C 0.0754 0.9388 2.4350 0.045 Uiso 1 1 d . . .
C516 C 0.1878 0.9156 2.3667 0.082 Uiso 1 1 d . . .
C517 C -0.2179 0.6805 2.1964 0.054 Uiso 1 1 d . . .
C518 C 0.2587 0.8625 2.4260 0.041 Uiso 1 1 d . . .
C519 C -0.1047 0.0450 1.9974 0.070 Uiso 1 1 d . . .
C520 C -0.2674 0.6405 2.4320 0.045 Uiso 1 1 d . . .
C521 C 0.0300 0.4255 2.0966 0.043 Uiso 1 1 d . . .
C522 C 0.0950 0.8069 2.5924 0.048 Uiso 1 1 d . . .
C523 C 0.2220 0.6008 2.4313 0.064 Uiso 1 1 d . . .
C524 C -0.0385 0.5181 2.1569 0.049 Uiso 1 1 d . . .
C525 C -0.2302 0.5603 2.1963 0.056 Uiso 1 1 d . . .
C526 C -0.3104 0.0924 2.1455 0.063 Uiso 1 1 d . . .
C527 C 0.1698 0.1587 2.2379 0.072 Uiso 1 1 d . . .
C528 C -0.2978 0.0808 2.1725 0.047 Uiso 1 1 d . . .
C529 C -0.0216 0.9340 2.4103 0.062 Uiso 1 1 d . . .
C530 C 0.1732 0.8630 2.5503 0.045 Uiso 1 1 d . . .
C531 C -0.0459 0.3378 1.9404 0.057 Uiso 1 1 d . . .
C532 C 0.0926 1.0012 2.4246 0.077 Uiso 1 1 d . . .
C533 C -0.0186 0.1715 2.3801 0.050 Uiso 1 1 d . . .
C534 C -0.1936 0.3552 2.2043 0.046 Uiso 1 1 d . . .
C535 C -0.2974 0.1961 2.1524 0.051 Uiso 1 1 d . . .
C536 C -0.1505 0.5679 2.1344 0.065 Uiso 1 1 d . . .
C537 C -0.0379 0.0571 2.3207 0.057 Uiso 1 1 d . . .
C538 C -0.2006 0.4509 2.2652 0.052 Uiso 1 1 d . . .
C539 C -0.0210 0.6334 2.1485 0.055 Uiso 1 1 d D . .
C540 C 0.1541 0.8594 2.3454 0.069 Uiso 1 1 d . . .
C541 C 0.2430 0.6370 2.4769 0.057 Uiso 1 1 d . . .
C542 C 0.1436 0.2489 2.2131 0.051 Uiso 1 1 d D . .
C543 C -0.1380 0.7108 2.5598 0.061 Uiso 1 1 d . . .
C544 C 0.2740 0.7638 2.2687 0.056 Uiso 1 1 d . . .
C545 C -0.0835 0.7126 2.1988 0.041 Uiso 1 1 d . . .
C546 C 0.1701 0.1474 2.2070 0.063 Uiso 1 1 d . . .
C547 C -0.2239 0.3118 2.0951 0.053 Uiso 1 1 d . . .
C548 C 0.0029 0.1209 2.0098 0.042 Uiso 1 1 d . . .
C549 C -0.1136 0.4789 2.1473 0.055 Uiso 1 1 d . . .
C550 C 0.0763 0.4772 2.3393 0.051 Uiso 1 1 d . . .
C551 C -0.2413 0.5296 2.1725 0.065 Uiso 1 1 d . . .
C552 C -0.0858 0.4681 2.1323 0.047 Uiso 1 1 d . . .
C553 C -0.0515 0.4870 2.1370 0.042 Uiso 1 1 d . . .
C554 C -0.1440 -0.0849 2.1788 0.068 Uiso 1 1 d . . .
C555 C 0.1575 0.4465 2.2705 0.048 Uiso 1 1 d . . .
C556 C -0.1480 0.5948 2.1575 0.041 Uiso 1 1 d . . .
C557 C 0.2474 0.7569 2.2918 0.041 Uiso 1 1 d . . .
C558 C 0.1430 0.1529 2.1813 0.065 Uiso 1 1 d . . .
C559 C 0.2063 0.6666 2.2584 0.047 Uiso 1 1 d . . .
C560 C 0.0505 0.1501 2.3461 0.061 Uiso 1 1 d . . .
C562 C -0.1976 0.2890 2.0994 0.042 Uiso 1 1 d . . .
C563 C 0.0738 0.1796 2.3300 0.049 Uiso 1 1 d . . .
C564 C -0.1898 0.5870 2.2447 0.033 Uiso 1 1 d . . .
C565 C 0.0092 0.4244 2.3422 0.049 Uiso 1 1 d . . .
C566 C 0.2854 0.8969 2.4369 0.040 Uiso 1 1 d . . .
C567 C -0.1311 -0.0492 2.1695 0.051 Uiso 1 1 d . . .
C568 C 0.1469 0.5701 2.4818 0.044 Uiso 1 1 d . . .
C569 C -0.2032 0.5580 2.2192 0.043 Uiso 1 1 d . . .
C570 C 0.2380 0.9180 2.4513 0.050 Uiso 1 1 d . . .
C571 C -0.1781 0.8622 2.3307 0.045 Uiso 1 1 d . . .
C572 C -0.1872 0.5295 2.2196 0.047 Uiso 1 1 d . . .
C573 C 0.0362 0.8364 2.2329 0.043 Uiso 1 1 d . . .
C574 C -0.0695 0.4570 2.2329 0.055 Uiso 1 1 d . . .
C575 C 0.1582 0.6960 2.5717 0.048 Uiso 1 1 d . . .
C576 C 0.0336 0.3014 2.3684 0.042 Uiso 1 1 d . . .
C577 C -0.1678 0.4781 2.2788 0.039 Uiso 1 1 d . . .
C578 C -0.1591 0.3501 2.2870 0.061 Uiso 1 1 d . . .
C579 C -0.1758 0.3804 2.1538 0.046 Uiso 1 1 d . . .
C580 C -0.0484 0.3526 1.9980 0.033 Uiso 1 1 d . . .
C581 C 0.0765 0.9605 2.3184 0.037 Uiso 1 1 d . . .
C582 C -0.0573 0.0772 2.2664 0.032 Uiso 1 1 d . . .
C583 C -0.0408 0.4503 2.4902 0.062 Uiso 1 1 d . . .
C584 C 0.0155 0.4605 2.3549 0.063 Uiso 1 1 d . . .
C585 C -0.1717 0.2679 1.9934 0.064 Uiso 1 1 d . . .
C586 C -0.1117 0.5789 2.5526 0.044 Uiso 1 1 d . . .
C587 C -0.0982 0.5099 2.1677 0.046 Uiso 1 1 d . . .
C588 C -0.0665 0.0569 2.2968 0.033 Uiso 1 1 d . . .
C589 C 0.1345 0.4306 2.2433 0.036 Uiso 1 1 d . . .
C590 C 0.1075 0.3928 2.2434 0.036 Uiso 1 1 d . . .
C591 C 0.0991 0.5377 2.4305 0.048 Uiso 1 1 d . . .
C592 C 0.1836 0.4808 2.2678 0.061 Uiso 1 1 d . . .
C593 C -0.0247 0.1915 2.3538 0.036 Uiso 1 1 d . . .
C594 C 0.2104 0.7595 2.2836 0.034 Uiso 1 1 d . . .
C595 C -0.1256 0.3066 2.2987 0.033 Uiso 1 1 d . . .
C596 C -0.2045 0.0597 2.1079 0.041 Uiso 1 1 d . . .
C597 C 0.2099 0.6293 2.4171 0.049 Uiso 1 1 d . . .
C598 C 0.0729 0.7347 2.5999 0.039 Uiso 1 1 d . . .
C599 C -0.2294 0.6530 2.4183 0.030 Uiso 1 1 d . . .
C600 C 0.0317 0.4698 2.2557 0.049 Uiso 1 1 d . . .
C601 C -0.1058 0.0386 2.3017 0.053 Uiso 1 1 d . . .
C602 C -0.1563 0.8383 2.3196 0.040 Uiso 1 1 d . . .
C603 C -0.2332 0.1618 2.3246 0.047 Uiso 1 1 d . . .
C604 C -0.0112 0.4786 2.4345 0.044 Uiso 1 1 d . . .
C605 C -0.0272 0.5339 2.4440 0.047 Uiso 1 1 d . . .
C606 C -0.0442 0.4827 2.4815 0.052 Uiso 1 1 d . . .
C607 C 0.1753 0.6663 2.2769 0.046 Uiso 1 1 d . . .
C608 C -0.0804 0.6024 2.5710 0.049 Uiso 1 1 d . . .
C609 C -0.0607 0.4734 2.2643 0.033 Uiso 1 1 d . . .
C610 C -0.1517 0.3267 2.3084 0.031 Uiso 1 1 d . . .
C611 C 0.0900 0.7596 2.6245 0.044 Uiso 1 1 d . . .
C612 C -0.0660 0.4175 2.2873 0.049 Uiso 1 1 d . . .
C613 C 0.0775 0.7845 2.5658 0.034 Uiso 1 1 d . . .
C614 C -0.1845 0.1675 2.2826 0.029 Uiso 1 1 d . . .
C615 C -0.1362 0.5300 2.3161 0.029 Uiso 1 1 d . . .
C616 C -0.0630 0.1202 2.3644 0.033 Uiso 1 1 d . . .
C617 C 0.2156 0.6607 2.4334 0.041 Uiso 1 1 d . . .
C618 C -0.2311 0.5801 2.3372 0.033 Uiso 1 1 d . . .
C619 C -0.1179 0.6022 2.1842 0.037 Uiso 1 1 d . . .
C620 C -0.0724 0.1360 2.3351 0.036 Uiso 1 1 d . . .
C621 C 0.2318 0.6653 2.4652 0.042 Uiso 1 1 d . . .
C622 C -0.1880 0.2252 2.3542 0.044 Uiso 1 1 d . . .
C623 C -0.1755 0.2136 2.3266 0.042 Uiso 1 1 d . . .
C624 C 0.0646 0.8987 2.4229 0.040 Uiso 1 1 d . . .
C625 C -0.0521 0.1722 2.3307 0.020 Uiso 1 1 d . . .
C626 C 0.1392 0.6564 2.2607 0.035 Uiso 1 1 d . . .
C627 C 0.0476 0.9356 2.3017 0.036 Uiso 1 1 d . . .
C628 C 0.0362 0.4151 2.3293 0.035 Uiso 1 1 d . . .
C629 C 0.1899 0.8875 2.3509 0.044 Uiso 1 1 d . . .
C630 C 0.2020 0.7141 2.5327 0.041 Uiso 1 1 d . . .
C631 C 0.0240 0.4584 2.1911 0.042 Uiso 1 1 d . . .
C632 C 0.1739 0.7040 2.5076 0.033 Uiso 1 1 d . . .
C633 C 0.0667 0.2668 2.3582 0.035 Uiso 1 1 d . . .
C634 C 0.0225 0.4343 2.2435 0.040 Uiso 1 1 d . . .
C635 C -0.2436 0.1791 2.3499 0.043 Uiso 1 1 d . . .
C636 C 0.1485 0.8515 2.5222 0.038 Uiso 1 1 d . . .
C637 C -0.2545 0.0957 2.1804 0.033 Uiso 1 1 d . . .
C638 C 0.1287 0.6858 2.5470 0.030 Uiso 1 1 d . . .
N139 N 0.1393 0.5345 2.4764 0.026 Uiso 1 1 d . . .
C640 C -0.1205 0.4950 2.4104 0.037 Uiso 1 1 d . . .
C641 C -0.0578 0.8715 2.3849 0.031 Uiso 1 1 d . . .
C642 C -0.0516 0.5150 2.2660 0.031 Uiso 1 1 d . . .
C643 C -0.0100 0.4466 2.4455 0.053 Uiso 1 1 d . . .
C644 C -0.1091 0.5808 2.5157 0.029 Uiso 1 1 d . . .
C645 C 0.1794 0.8079 2.5522 0.040 Uiso 1 1 d . . .
C646 C 0.1346 0.5920 2.4617 0.032 Uiso 1 1 d . . .
C647 C -0.1433 0.3400 2.1781 0.031 Uiso 1 1 d . . .
C648 C 0.2101 0.8851 2.4391 0.030 Uiso 1 1 d . . .
C649 C -0.1176 0.4592 2.4041 0.035 Uiso 1 1 d . . .
C650 C -0.1380 0.6805 2.5431 0.042 Uiso 1 1 d . . .
C651 C -0.0582 0.4549 2.2903 0.037 Uiso 1 1 d . . .
C652 C -0.1381 0.2570 2.0043 0.035 Uiso 1 1 d . . .
C653 C -0.0522 0.3591 1.9627 0.042 Uiso 1 1 d . . .
C654 C 0.2221 0.8584 2.4259 0.026 Uiso 1 1 d . . .
C655 C -0.1166 0.4373 2.4294 0.032 Uiso 1 1 d . . .
C656 C 0.0253 0.2878 2.3981 0.043 Uiso 1 1 d . . .
C657 C -0.1093 0.0075 2.0888 0.091 Uiso 1 1 d . . .
C658 C -0.1124 0.1833 1.9434 0.101 Uiso 1 1 d . . .
C659 C -0.2073 0.6942 2.4939 0.109 Uiso 1 1 d . . .
C660 C -0.3237 0.6516 2.4445 0.138 Uiso 1 1 d . . .
C661 C -0.0679 0.9389 2.2639 0.312 Uiso 1 1 d . . .
C662 C -0.1730 0.5635 2.1068 0.115 Uiso 1 1 d . . .
C663 C -0.2800 0.3236 2.1034 0.128 Uiso 1 1 d . . .
C664 C -0.0051 0.2255 1.9145 0.115 Uiso 1 1 d . . .
C665 C -0.2451 0.0019 2.0775 0.131 Uiso 1 1 d . . .
C666 C -0.0856 -0.0482 1.9900 0.186 Uiso 1 1 d . . .
C667 C -0.2660 0.5466 2.4969 0.095 Uiso 1 1 d . . .
C668 C -0.2029 0.2400 1.9795 0.083 Uiso 1 1 d . . .
C669 C -0.2577 0.2999 2.1098 0.076 Uiso 1 1 d . . .
C670 C -0.2068 0.3086 1.9893 0.084 Uiso 1 1 d . . .
C671 C -0.2105 0.9034 2.3205 0.111 Uiso 1 1 d . . .
C672 C -0.2353 0.2527 1.9710 0.082 Uiso 1 1 d . . .
C673 C 0.0328 0.9833 2.2766 0.076 Uiso 1 1 d . . .
C674 C -0.2930 0.2165 2.1793 0.066 Uiso 1 1 d . . .
C675 C -0.3518 0.0830 2.1393 0.112 Uiso 1 1 d . . .
C676 C -0.2876 0.6640 2.4311 0.077 Uiso 1 1 d . . .
C677 C -0.1337 -0.0491 1.9542 0.157 Uiso 1 1 d . . .
C678 C -0.1432 0.5648 2.6010 0.082 Uiso 1 1 d . . .
C679 C 0.1637 0.4858 2.2168 0.079 Uiso 1 1 d . . .
C681 C -0.0995 0.7087 2.1645 0.076 Uiso 1 1 d . . .
C682 C -0.0380 0.6504 2.0942 0.112 Uiso 1 1 d D . .
C683 C 0.0574 0.1235 1.9782 0.095 Uiso 1 1 d . . .
C684 C -0.0815 -0.0100 2.0029 0.137 Uiso 1 1 d . . .
C685 C -0.1741 0.3012 1.9987 0.081 Uiso 1 1 d . . .
C686 C -0.0037 0.2328 1.9565 0.093 Uiso 1 1 d . . .
C687 C 0.0970 0.2425 2.0088 0.097 Uiso 1 1 d . . .
C688 C 0.0862 0.9658 2.4123 0.081 Uiso 1 1 d . . .
C689 C -0.0933 0.6870 2.1403 0.090 Uiso 1 1 d . . .
C690 C -0.3224 0.5022 2.3207 0.097 Uiso 1 1 d . . .
C691 C -0.2367 0.4696 2.3006 0.071 Uiso 1 1 d . . .
C692 C -0.1435 0.5600 2.5663 0.061 Uiso 1 1 d . . .
C693 C 0.1986 0.1560 2.2624 0.096 Uiso 1 1 d . . .
C694 C -0.3286 0.2176 2.1926 0.094 Uiso 1 1 d . . .
C695 C -0.2835 0.6084 2.4404 0.071 Uiso 1 1 d . . .
C696 C -0.2529 0.7650 2.3623 0.074 Uiso 1 1 d . . .
C697 C -0.1912 0.8819 2.3099 0.068 Uiso 1 1 d . . .
C698 C -0.3124 0.5202 2.3786 0.125 Uiso 1 1 d . . .
C699 C -0.1350 -0.0118 1.9630 0.114 Uiso 1 1 d . . .
C700 C -0.1978 0.8913 2.3740 0.114 Uiso 1 1 d . . .
C701 C -0.1832 0.8641 2.3603 0.090 Uiso 1 1 d . . .
C702 C -0.0830 0.6061 2.6043 0.069 Uiso 1 1 d . . .
C703 C -0.2467 0.5699 2.5171 0.113 Uiso 1 1 d . . .
C704 C -0.2027 0.7167 2.1970 0.047 Uiso 1 1 d . . .
C705 C -0.2621 0.1931 2.1364 0.060 Uiso 1 1 d . . .
C706 C -0.0639 0.3859 1.9516 0.096 Uiso 1 1 d . . .
C707 C -0.1701 0.7376 2.2215 0.049 Uiso 1 1 d . . .
C708 C 0.1168 0.1978 2.3786 0.075 Uiso 1 1 d . . .
C709 C -0.0122 0.9650 2.3511 0.081 Uiso 1 1 d . . .
C710 C -0.1849 0.3667 2.2988 0.082 Uiso 1 1 d . . .
C711 C -0.2500 0.5337 2.4682 0.064 Uiso 1 1 d . . .
C712 C 0.0956 0.4663 2.1026 0.112 Uiso 1 1 d . . .
C713 C 0.0482 0.8670 2.2076 0.068 Uiso 1 1 d . . .
C714 C 0.2044 0.7697 2.2535 0.058 Uiso 1 1 d . . .
C715 C 0.0604 0.4609 2.0930 0.080 Uiso 1 1 d . . .
C716 C -0.3663 0.1738 2.1564 0.063 Uiso 1 1 d . . .
C717 C 0.0608 0.1862 2.2964 0.055 Uiso 1 1 d . . .
C718 C -0.1526 0.6457 2.5576 0.101 Uiso 1 1 d . . .
C719 C -0.1961 0.6100 2.1262 0.080 Uiso 1 1 d . . .
C720 C -0.3208 0.5949 2.4542 0.076 Uiso 1 1 d . . .
C721 C -0.0398 0.6223 2.1140 0.064 Uiso 1 1 d D . .
C722 C -0.1572 -0.0682 2.2304 0.083 Uiso 1 1 d . . .
C723 C -0.1084 0.0053 1.9865 0.079 Uiso 1 1 d . . .
C724 C -0.2192 0.7559 2.3770 0.072 Uiso 1 1 d . . .
C726 C -0.2656 0.5519 2.3417 0.049 Uiso 1 1 d . . .
C727 C -0.0326 0.9287 2.3535 0.075 Uiso 1 1 d . . .
C728 C 0.2192 0.9491 2.3784 0.096 Uiso 1 1 d . . .
C729 C 0.2534 0.9148 2.3578 0.083 Uiso 1 1 d . . .
C730 C -0.1991 0.5038 2.1949 0.062 Uiso 1 1 d . . .
C731 C -0.0462 0.3452 1.9080 0.083 Uiso 1 1 d . . .
C732 C -0.2125 0.3395 2.0747 0.063 Uiso 1 1 d . . .
C733 C -0.1138 0.4139 2.3686 0.064 Uiso 1 1 d . . .
C734 C -0.0998 0.4366 2.1091 0.058 Uiso 1 1 d . . .
C735 C 0.0727 0.9445 2.4662 0.058 Uiso 1 1 d . . .
C736 C 0.0347 0.4935 2.2074 0.073 Uiso 1 1 d . . .
C737 C -0.1987 0.7317 2.5024 0.082 Uiso 1 1 d . . .
C738 C 0.0854 0.9978 2.3168 0.074 Uiso 1 1 d . . .
C739 C -0.1475 -0.0315 2.2200 0.065 Uiso 1 1 d . . .
C740 C 0.0254 0.9450 2.2794 0.066 Uiso 1 1 d . . .
C741 C -0.2785 0.7430 2.3403 0.063 Uiso 1 1 d . . .
C742 C -0.1160 0.0196 2.3278 0.079 Uiso 1 1 d . . .
C743 C -0.2072 0.4978 2.3130 0.050 Uiso 1 1 d . . .
C744 C -0.2779 0.5470 2.3731 0.054 Uiso 1 1 d . . .
C745 C -0.0508 0.0385 2.3486 0.073 Uiso 1 1 d . . .
C746 C -0.2879 0.5332 2.3164 0.062 Uiso 1 1 d . . .
C747 C 0.1059 0.2034 2.3466 0.050 Uiso 1 1 d . . .
C748 C -0.0689 0.8953 2.2272 0.069 Uiso 1 1 d . . .
C749 C -0.1169 0.4476 2.3735 0.071 Uiso 1 1 d . . .
C750 C -0.2208 0.3725 2.2057 0.043 Uiso 1 1 d . . .
C751 C 0.1551 0.3025 2.1029 0.188 Uiso 1 1 d . . .
C752 C 0.1374 0.5729 1.2812 0.057 Uiso 1 1 d . . .
C753 C 0.1691 0.5644 1.2932 0.059 Uiso 1 1 d . . .
C754 C 0.1759 0.5640 1.3256 0.055 Uiso 1 1 d . . .
C755 C 0.1500 0.5701 1.3469 0.069 Uiso 1 1 d . . .
C756 C 0.1194 0.5767 1.3317 0.067 Uiso 1 1 d . . .
C757 C 0.2097 0.5563 1.3394 0.066 Uiso 1 1 d . . .
C758 C 0.3757 0.9264 0.6631 0.043 Uiso 1 1 d . . .
C759 C 0.3456 0.9336 0.6497 0.051 Uiso 1 1 d . . .
C760 C 0.3189 0.9414 0.6688 0.034 Uiso 1 1 d . . .
C761 C 0.3259 0.9407 0.7011 0.048 Uiso 1 1 d . . .
C762 C 0.3589 0.9349 0.7136 0.063 Uiso 1 1 d . . .
C763 C 0.2852 0.9490 0.6558 0.052 Uiso 1 1 d . . .
C764 C 0.3023 0.2691 3.0110 2.000 Uiso 1 1 d D . .
C827 C -0.0751 0.4197 2.2302 0.061 Uiso 1 1 d . . .
N2 N 0.2847 0.3995 2.3421 0.476 Uiso 1 1 d D . .
N3 N 0.6674 0.5958 2.9537 0.315 Uiso 1 1 d D . .
N4 N 0.2674 0.1996 2.1407 0.171 Uiso 1 1 d . . .
N5 N 0.8500 0.2899 2.8538 0.215 Uiso 1 1 d D . .
N6 N 0.7028 0.1405 2.6838 0.129 Uiso 1 1 d . . .
N7 N 0.3578 -0.0119 2.9171 0.216 Uiso 1 1 d . . .
N8 N 0.1780 -0.0089 2.3184 0.220 Uiso 1 1 d D . .
N9 N 0.4800 0.4860 2.1793 0.122 Uiso 1 1 d . . .
N10 N 0.7507 0.5538 2.9015 0.282 Uiso 1 1 d . . .
N11 N 0.4460 0.1217 2.0546 0.146 Uiso 1 1 d D . .
N12 N 0.3910 0.2083 2.0995 0.157 Uiso 1 1 d . . .
N13 N 0.2109 0.1598 2.8809 0.138 Uiso 1 1 d . . .
N14 N 0.4315 0.3558 3.0767 0.154 Uiso 1 1 d . . .
N15 N 0.2488 0.1817 2.5297 0.147 Uiso 1 1 d . . .
N16O N 0.1131 0.5786 1.3007 0.061 Uiso 1 1 d . . .
N16 N 0.5224 0.3108 3.1430 0.189 Uiso 1 1 d D . .
N17 N 0.7573 0.1489 2.9228 0.110 Uiso 1 1 d . . .
N18 N 0.1924 0.0594 2.5376 0.124 Uiso 1 1 d . . .
N19 N 0.4619 0.5472 2.9083 0.118 Uiso 1 1 d . . .
N20 N 0.5040 0.4856 2.3783 0.085 Uiso 1 1 d . . .
N21 N 0.1634 0.1167 2.4478 0.082 Uiso 1 1 d . . .
N22 N 0.2355 0.1937 2.7755 0.074 Uiso 1 1 d . . .
N23 N 0.4495 0.0163 2.6511 0.052 Uiso 1 1 d . . .
N24 N 0.4757 -0.0679 2.4708 0.052 Uiso 1 1 d . . .
N25 N 0.7345 0.1030 2.4661 0.036 Uiso 1 1 d . . .
N26 N 0.4284 -0.0988 2.2551 0.041 Uiso 1 1 d . . .
N27 N 0.7223 0.2889 2.6421 0.050 Uiso 1 1 d . . .
N28 N 0.5994 0.2875 2.6207 0.049 Uiso 1 1 d . . .
N29 N 0.6917 0.2086 2.5674 0.040 Uiso 1 1 d . . .
N30 N 0.4604 0.0041 2.7633 0.035 Uiso 1 1 d . . .
N31 N 0.8727 0.4204 2.8418 0.083 Uiso 1 1 d . . .
N32 N 0.5970 0.5073 2.4560 0.099 Uiso 1 1 d . . .
N33 N 0.6046 0.2695 3.1560 0.074 Uiso 1 1 d . . .
N34 N 0.3768 0.0660 2.6095 0.086 Uiso 1 1 d . . .
N35 N 0.2841 0.0035 2.1683 0.122 Uiso 1 1 d . . .
N36 N 0.2772 -0.0554 2.2684 0.088 Uiso 1 1 d . . .
N37 N 0.6548 0.5917 2.7907 0.068 Uiso 1 1 d . . .
N38 N 0.7196 0.2130 3.0341 0.064 Uiso 1 1 d . . .
N39 N 0.6120 0.5654 3.0306 0.057 Uiso 1 1 d . . .
N40 N 0.2553 0.0781 2.7547 0.072 Uiso 1 1 d . . .
N41 N 0.3454 0.1692 2.6030 0.075 Uiso 1 1 d . . .
N42 N 0.3059 0.0048 2.7550 0.064 Uiso 1 1 d . . .
N43 N 0.7040 0.1492 2.2332 0.065 Uiso 1 1 d . . .
N44 N 0.6839 0.3347 2.5696 0.071 Uiso 1 1 d . . .
N45 N 0.3951 -0.1067 2.3919 0.072 Uiso 1 1 d . . .
N46 N 0.5437 0.3618 2.6153 0.092 Uiso 1 1 d . . .
N47 N 0.4149 0.3344 2.5998 0.062 Uiso 1 1 d . . .
N48 N 0.7722 0.2750 2.2451 0.039 Uiso 1 1 d . . .
N49 N 0.7539 0.4494 2.3800 0.058 Uiso 1 1 d . . .
N50 N 0.5580 0.5103 2.3017 0.070 Uiso 1 1 d . . .
N51 N 0.7769 0.4229 2.4543 0.056 Uiso 1 1 d . . .
N52 N 0.6392 0.0373 2.4836 0.042 Uiso 1 1 d . . .
N53 N 0.3753 0.4760 2.7734 0.101 Uiso 1 1 d . . .
N54 N 0.7162 0.1056 2.8301 0.111 Uiso 1 1 d D . .
N55 N 0.5980 0.4320 2.1731 0.087 Uiso 1 1 d . . .
N56 N 0.5896 0.4796 2.6474 0.095 Uiso 1 1 d . . .
N57 N 0.3150 0.0876 2.0977 0.113 Uiso 1 1 d . . .
N58 N 0.5681 0.1256 3.0978 0.090 Uiso 1 1 d . . .
N59 N 0.2809 0.3630 2.7388 0.071 Uiso 1 1 d . . .
N60 N 0.4893 0.2304 2.2680 0.054 Uiso 1 1 d . . .
N61 N 0.5348 0.2295 2.4422 0.040 Uiso 1 1 d . . .
N62 N 0.5641 0.2846 2.3279 0.048 Uiso 1 1 d . . .
N63 N 0.3595 0.2022 2.3347 0.047 Uiso 1 1 d . . .
N64 N 0.3959 0.1241 2.3213 0.043 Uiso 1 1 d . . .
N65 N 0.5112 0.3768 2.8338 0.046 Uiso 1 1 d . . .
N66 N 0.5385 0.2017 2.8146 0.040 Uiso 1 1 d . . .
N67 N 0.4283 0.2415 2.8351 0.043 Uiso 1 1 d . . .
N68 N 0.4474 0.0318 2.1708 0.035 Uiso 1 1 d . . .
N69 N 0.6363 0.2731 2.8371 0.037 Uiso 1 1 d . . .
N70 N 0.3942 0.2067 2.4252 0.057 Uiso 1 1 d . . .
N71 N 0.4913 0.3169 2.3712 0.053 Uiso 1 1 d . . .
N72 N 0.5372 0.1431 2.3393 0.033 Uiso 1 1 d . . .
N73 N 0.4603 0.2118 2.9171 0.041 Uiso 1 1 d . . .
N74 N 0.4995 0.3098 2.9455 0.036 Uiso 1 1 d . . .
N75 N 0.5315 0.3191 2.7689 0.046 Uiso 1 1 d . . .
N76 N 0.6108 0.2713 2.9267 0.038 Uiso 1 1 d . . .
N77 N 0.6050 0.3905 2.8818 0.038 Uiso 1 1 d . . .
N78 N 0.4905 0.1292 2.4223 0.040 Uiso 1 1 d . . .
N79 N 0.4453 0.2110 2.6502 0.042 Uiso 1 1 d . . .
N80 N 0.2788 0.3361 2.1313 0.424 Uiso 1 1 d . . .
N81 N 0.2370 0.4226 2.2391 0.204 Uiso 1 1 d . . .
N83 N -0.1813 -0.0892 2.0395 0.232 Uiso 1 1 d D . .
N84 N 0.1131 0.5247 2.0863 0.172 Uiso 1 1 d . . .
N86 N -0.0775 0.6086 2.0554 0.175 Uiso 1 1 d D . .
N89 N -0.1120 0.2143 1.8447 0.122 Uiso 1 1 d . . .
N91 N -0.2544 -0.0563 2.1038 0.176 Uiso 1 1 d . . .
N92 N 0.0707 0.9132 2.1602 0.139 Uiso 1 1 d . . .
N93 N -0.1667 0.6744 2.6022 0.143 Uiso 1 1 d . . .
N94 N -0.2562 0.6885 2.5339 0.160 Uiso 1 1 d . . .
N97 N -0.3036 0.5623 2.5455 0.164 Uiso 1 1 d . . .
N99 N -0.2515 0.6828 2.1472 0.092 Uiso 1 1 d . . .
N100 N -0.3139 0.7826 2.3341 0.100 Uiso 1 1 d . . .
N101 N 0.0486 0.4850 2.3501 0.051 Uiso 1 1 d . . .
N102 N -0.0763 0.4010 2.2592 0.052 Uiso 1 1 d . . .
N103 N 0.0365 0.4972 2.2378 0.052 Uiso 1 1 d . . .
N104 N 0.0919 0.1708 2.3967 0.078 Uiso 1 1 d . . .
N105 N 0.1940 0.7103 2.5632 0.047 Uiso 1 1 d . . .
N106 N -0.2203 0.2086 2.3646 0.048 Uiso 1 1 d . . .
N107 N -0.0368 0.1392 2.3844 0.051 Uiso 1 1 d . . .
N108 N 0.1011 0.7946 2.6205 0.041 Uiso 1 1 d . . .
N109 N -0.1574 -0.0932 2.2069 0.065 Uiso 1 1 d . . .
N110 N -0.0892 0.0174 2.3521 0.088 Uiso 1 1 d . . .
N111 N -0.2252 0.3929 2.1816 0.066 Uiso 1 1 d . . .
N112 N -0.2371 0.2826 1.9755 0.087 Uiso 1 1 d . . .
N113 N -0.3612 0.1961 2.1822 0.092 Uiso 1 1 d . . .
N114 N -0.0246 0.4313 2.4720 0.064 Uiso 1 1 d . . .
N115 N -0.3392 0.6177 2.4545 0.118 Uiso 1 1 d . . .
N116 N -0.1085 0.3934 2.3941 0.066 Uiso 1 1 d . . .
N117 N 0.2571 0.9444 2.3711 0.101 Uiso 1 1 d . . .
N118 N -0.2340 0.4488 2.2775 0.068 Uiso 1 1 d . . .
N119 N 0.0611 1.0085 2.2945 0.077 Uiso 1 1 d . . .
N120 N -0.2261 0.5038 2.1722 0.070 Uiso 1 1 d . . .
N121 N 0.2379 0.6066 2.4600 0.057 Uiso 1 1 d . . .
N122 N -0.0575 0.3714 1.8977 0.072 Uiso 1 1 d . . .
N123 N 0.0014 0.9850 2.3774 0.052 Uiso 1 1 d . . .
N124 N 0.2766 0.9232 2.4477 0.053 Uiso 1 1 d . . .
N125 N 0.0903 1.0090 2.4555 0.079 Uiso 1 1 d . . .
N126 N 0.1857 0.5009 2.2424 0.060 Uiso 1 1 d . . .
N127 N 0.2019 0.6619 2.2270 0.055 Uiso 1 1 d . . .
N128 N 0.2666 0.7725 2.2399 0.058 Uiso 1 1 d . . .
N129 N 0.1857 0.8393 2.5642 0.040 Uiso 1 1 d . . .
N130 N -0.3763 0.0613 2.1635 0.125 Uiso 1 1 d . . .
N131 N 0.2248 0.1429 2.2533 0.083 Uiso 1 1 d . . .
N132 N -0.2693 0.3486 2.0785 0.127 Uiso 1 1 d . . .
N133 N -0.3330 0.5010 2.3499 0.109 Uiso 1 1 d . . .
N134 N -0.1151 -0.0650 1.9688 0.113 Uiso 1 1 d . . .
N135 N -0.2021 0.3585 2.3278 0.080 Uiso 1 1 d . . .
N136 N -0.2013 0.5820 2.1047 0.090 Uiso 1 1 d . . .
N137 N -0.1143 0.5892 2.6168 0.090 Uiso 1 1 d . . .
N138 N -0.2145 0.9089 2.3511 0.071 Uiso 1 1 d . . .
C639 C 0.1161 0.5193 2.4528 0.117 Uiso 1 1 d . . .
N140 N -0.1446 0.7015 2.3412 0.035 Uiso 1 1 d . . .
N141 N -0.0145 0.1232 2.1645 0.051 Uiso 1 1 d . . .
N142 N -0.0322 0.1836 2.2305 0.045 Uiso 1 1 d . . .
N143 N 0.0301 0.2885 2.0815 0.052 Uiso 1 1 d . . .
N144 N -0.1232 0.2267 2.0759 0.063 Uiso 1 1 d . . .
N145 N -0.1049 0.7065 2.4299 0.040 Uiso 1 1 d . . .
N146 N 0.0585 0.7837 2.3289 0.049 Uiso 1 1 d . . .
N147 N -0.1084 0.6239 2.3271 0.050 Uiso 1 1 d . . .
N148 N -0.0074 0.1894 2.0512 0.053 Uiso 1 1 d . . .
N149 N -0.1406 0.2255 2.1656 0.056 Uiso 1 1 d . . .
N150 N -0.0444 0.2977 2.1841 0.039 Uiso 1 1 d . . .
N151 N 0.0693 0.2644 2.1618 0.049 Uiso 1 1 d . . .
N152 N -0.0629 0.5278 2.1738 0.040 Uiso 1 1 d . . .
N153 N -0.0160 0.8137 2.3725 0.039 Uiso 1 1 d . . .
N154 N -0.0214 0.7280 2.2701 0.033 Uiso 1 1 d . . .
N155 N -0.1096 0.1099 2.1201 0.051 Uiso 1 1 d . . .
N156 N 0.0345 0.7297 2.4432 0.030 Uiso 1 1 d . . .
N157 N 0.0540 0.2918 2.3479 0.025 Uiso 1 1 d . . .
N158 N 0.0335 0.6416 2.3379 0.039 Uiso 1 1 d . . .
N159 N -0.0095 0.6303 2.4241 0.048 Uiso 1 1 d . . .
N161 N 0.3031 0.2598 3.0424 0.478 Uiso 1 1 d D . .
N162 N 0.3830 0.9266 0.6958 0.046 Uiso 1 1 d . . .
C48 C 0.8243 0.2752 2.8323 0.121 Uiso 1 1 d D . .
C392 C 0.1590 0.3698 2.1752 0.227 Uiso 1 1 d D . .
C434 C 0.1975 0.3964 2.1938 0.214 Uiso 1 1 d D . .
C418 C 0.2034 0.4365 2.1755 0.181 Uiso 1 1 d . . .
C423 C -0.0042 0.2584 1.8599 0.402 Uiso 1 1 d . . .
C398 C -0.1518 0.7286 2.1330 0.632 Uiso 1 1 d D . .
C383 C 0.1852 0.3651 2.2231 0.207 Uiso 1 1 d . . .
N95 N -0.0106 0.2211 1.8504 0.164 Uiso 1 1 d . . .
C397 C 0.0057 0.2594 1.8966 0.194 Uiso 1 1 d . . .
N90 N -0.1370 0.7032 2.1054 0.208 Uiso 1 1 d D . .
C438 C -0.1236 0.7301 2.1553 0.094 Uiso 1 1 d . . .
N96 N 0.0512 0.1193 1.9207 0.139 Uiso 1 1 d . . .
N88 N 0.1124 0.0179 2.2212 0.215 Uiso 1 1 d D . .
N85 N -0.0449 1.0050 2.2417 0.190 Uiso 1 1 d D . .
C399 C -0.0665 0.9793 2.2701 0.220 Uiso 1 1 d D . .
C432 C 0.1894 0.2616 2.2662 0.237 Uiso 1 1 d D . .
C409 C 0.0825 0.0623 2.1841 1.029 Uiso 1 1 d D . .
C725 C 0.0769 0.0625 2.2210 0.110 Uiso 1 1 d D . .
C680 C 0.0552 0.0919 2.2277 0.082 Uiso 1 1 d D . .
N87 N 0.1449 0.2076 1.9318 0.214 Uiso 1 1 d D . .
C391 C 0.1262 0.2342 1.9809 0.280 Uiso 1 1 d D . .
C395 C 0.0945 0.2264 1.9546 0.171 Uiso 1 1 d D . .
C426 C 0.1712 0.2207 1.9619 0.651 Uiso 1 1 d D . .
C420 C -0.2797 0.1030 2.0254 0.080 Uiso 1 1 d D . .
O275 O -0.2436 0.0655 2.0216 0.102 Uiso 1 1 d D . .
N98 N -0.3649 0.0869 2.0190 0.133 Uiso 1 1 d D . .
C405 C -0.3501 0.0685 1.9947 0.178 Uiso 1 1 d D . .
C390 C -0.3089 0.0783 1.9996 0.203 Uiso 1 1 d D . .
C424 C -0.2987 0.1197 2.0506 0.229 Uiso 1 1 d D . .
C422 C -0.3412 0.1105 2.0456 0.154 Uiso 1 1 d D . .
O310 O -0.2212 0.1309 2.0433 0.072 Uiso 1 1 d . . .
N82 N 0.2491 0.2550 2.2600 0.398 Uiso 1 1 d D . .
C801 C 0.0824 0.0246 2.1974 0.354 Uiso 1 1 d D . .
O272 O -0.2199 0.0880 1.9697 0.439 Uiso 1 1 d . . .
C439 C 0.1032 0.0700 2.2432 0.086 Uiso 1 1 d D . .
C427 C 0.1293 0.0475 2.2470 0.174 Uiso 1 1 d D . .
C394 C 0.1023 0.2096 1.9244 0.111 Uiso 1 1 d D . .
C800 C 0.2525 0.2712 2.2299 0.434 Uiso 1 1 d D . .
C400 C -0.0001 0.1178 1.9491 0.081 Uiso 1 1 d . . .
C393 C 0.0115 0.1113 1.9179 0.092 Uiso 1 1 d . . .
C386 C 0.2249 0.2643 2.2804 0.769 Uiso 1 1 d D . .
C389 C 0.2260 0.2889 2.2214 0.720 Uiso 1 1 d D . .
C446 C 0.1667 0.2394 1.9920 1.168 Uiso 1 1 d D . .
O903 O 0.7659 0.5791 3.0174 0.462 Uiso 1 1 d . . .
O904 O 0.7254 0.5088 3.0150 0.353 Uiso 1 1 d . . .
O905 O 0.7808 0.5158 3.0206 0.346 Uiso 1 1 d . . .
Dy62 Dy -0.1625 0.1327 2.0664 0.031 Uani 1 1 d D . .
C382 C -0.2360 0.1058 2.0332 0.119 Uiso 1 1 d D . .

loop_
_atom_site_aniso_label
_atom_site_aniso_U_11
_atom_site_aniso_U_22
_atom_site_aniso_U_33
_atom_site_aniso_U_23
_atom_site_aniso_U_13
_atom_site_aniso_U_12
I1 0.053 0.051 0.066 0.003 -0.007 0.011
I2 0.066 0.047 0.062 0.003 -0.008 0.013
I3 0.052 0.047 0.053 0.003 0.003 0.013
I4 0.057 0.052 0.056 0.005 0.005 0.018
Dy1A 0.025 0.016 0.025 0.002 -0.003 0.009
Dy1 0.087 0.039 0.037 0.010 -0.010 0.039
Dy2A 0.019 0.025 0.024 0.000 0.001 0.007
Dy2 0.033 0.038 0.041 -0.001 -0.004 0.023
Dy3A 0.027 0.021 0.028 0.003 -0.006 0.011
Dy3 0.026 0.019 0.024 0.008 0.004 0.011
Dy4A 0.024 0.024 0.023 0.002 0.000 0.008
Dy4 0.058 0.025 0.024 -0.004 -0.016 0.014
Dy5A 0.027 0.023 0.022 0.001 -0.004 0.010
Dy5 0.023 0.023 0.027 0.005 0.005 0.005
Dy6 0.023 0.019 0.046 0.002 0.007 0.005
Dy7 0.040 0.020 0.026 0.001 -0.005 0.016
Dy8 0.062 0.029 0.032 -0.003 -0.018 0.027
Dy9 0.068 0.021 0.024 0.004 -0.006 0.018
Dy10 0.034 0.021 0.031 0.007 0.006 0.013
Dy11 0.040 0.021 0.022 0.003 0.002 0.015
Dy12 0.031 0.014 0.021 0.002 -0.001 0.008
Dy13 0.057 0.024 0.028 0.001 -0.013 0.021
Dy14 0.024 0.023 0.024 0.005 0.003 0.010
Dy15 0.021 0.022 0.046 0.000 -0.004 0.009
Dy16 0.040 0.037 0.044 -0.010 -0.020 0.023
Dy17 0.023 0.017 0.029 0.003 0.004 0.008
Dy18 0.024 0.023 0.021 0.000 -0.005 0.007
Dy19 0.021 0.026 0.022 0.003 0.001 0.005
Dy20 0.019 0.020 0.020 0.004 0.002 0.006
Dy21 0.024 0.017 0.016 0.001 0.000 0.005
Dy22 0.028 0.016 0.024 0.004 0.002 0.010
Dy23 0.029 0.026 0.019 0.004 0.003 0.011
Dy24 0.023 0.021 0.021 0.001 0.003 0.010
Dy25 0.040 0.022 0.022 -0.004 -0.011 0.012
Dy26 0.025 0.023 0.019 0.000 -0.003 0.011
Dy27 0.022 0.022 0.019 -0.001 -0.001 0.007
Dy28 0.043 0.018 0.022 0.007 0.000 0.010
Dy29 0.022 0.016 0.020 0.003 -0.002 0.007
Dy30 0.025 0.024 0.016 0.000 -0.002 0.004
Dy31 0.047 0.024 0.023 -0.004 -0.014 0.018
Dy32 0.029 0.020 0.016 0.000 -0.002 0.008
Dy33 0.019 0.023 0.023 0.003 0.000 0.006
Dy34 0.037 0.018 0.015 0.000 -0.004 0.006
Dy35 0.025 0.029 0.032 -0.001 0.002 0.013
Dy36 0.021 0.022 0.016 0.001 0.000 0.005
Dy37 0.026 0.019 0.016 -0.001 0.000 0.007
Dy38 0.021 0.019 0.020 0.003 0.000 0.007
Dy39 0.020 0.025 0.020 0.002 0.001 0.010
Dy40 0.025 0.018 0.016 0.001 0.001 0.005
Dy41 0.022 0.017 0.030 0.001 0.000 0.006
Dy42 0.020 0.022 0.022 -0.003 0.001 0.005
Dy43 0.021 0.015 0.015 0.001 -0.001 0.006
Dy44 0.049 0.021 0.020 0.001 -0.003 0.016
Dy45 0.028 0.016 0.022 0.000 -0.007 0.006
Dy46 0.024 0.019 0.016 0.000 -0.001 0.005
Dy47 0.030 0.020 0.017 -0.001 -0.003 0.010
Dy48 0.025 0.022 0.021 0.001 0.000 0.010
Dy49 0.031 0.020 0.016 0.000 -0.004 0.010
Dy50 0.022 0.022 0.020 0.002 0.004 0.007
Dy51 0.025 0.026 0.026 0.002 -0.004 0.011
Dy52 0.049 0.020 0.020 0.006 -0.006 0.005
Dy53 0.046 0.072 0.051 0.011 0.017 0.038
Dy54 0.089 0.052 0.031 -0.006 -0.023 0.011
Dy55 0.084 0.034 0.024 0.005 -0.001 0.033
Dy56 0.022 0.036 0.032 0.006 0.003 0.013
Dy57 0.028 0.028 0.036 0.010 0.004 0.012
Dy58 0.035 0.027 0.032 0.008 0.006 0.017
Dy59 0.028 0.036 0.033 0.009 0.008 0.004
Dy60 0.060 0.031 0.020 0.001 -0.007 0.021
Dy61 0.037 0.035 0.030 0.005 0.008 0.019
Dy63 0.026 0.019 0.017 0.003 0.000 0.003
Dy64 0.022 0.020 0.027 0.001 0.003 0.002
Dy65 0.028 0.022 0.024 0.003 0.004 0.011
Dy66 0.062 0.033 0.026 0.008 0.013 0.019
Dy67 0.025 0.025 0.028 0.004 -0.002 0.004
Dy68 0.039 0.026 0.019 0.006 0.004 0.011
Dy69 0.036 0.025 0.021 0.003 -0.002 -0.003
Dy70 0.052 0.029 0.018 0.003 0.000 0.020
Dy71 0.032 0.020 0.021 0.004 0.001 0.003
Dy72 0.038 0.038 0.039 0.011 0.016 0.015
Dy73 0.042 0.038 0.031 0.002 -0.009 0.026
Dy74 0.048 0.029 0.020 -0.001 0.000 0.020
Dy75 0.038 0.030 0.021 0.001 -0.003 0.021
Dy76 0.022 0.023 0.024 0.001 -0.003 0.008
Dy77 0.021 0.018 0.021 0.002 0.001 0.005
Dy78 0.022 0.018 0.020 0.003 -0.001 0.008
Dy79 0.026 0.017 0.024 0.002 -0.004 0.008
Dy80 0.024 0.017 0.037 0.005 0.003 0.002
Dy81 0.021 0.014 0.027 0.004 0.002 0.005
Dy82 0.024 0.020 0.030 0.006 -0.002 0.009
Dy83 0.034 0.031 0.046 0.020 0.001 0.016
Dy84 0.022 0.026 0.034 0.007 0.000 0.011
Dy85 0.024 0.020 0.028 0.010 0.000 0.006
Dy86 0.033 0.027 0.026 -0.003 -0.005 0.014
Dy87 0.021 0.017 0.024 0.006 0.000 0.006
Dy88 0.022 0.016 0.027 0.002 -0.002 0.004
Dy89 0.030 0.031 0.028 0.013 0.000 0.007
Dy90 0.024 0.018 0.024 0.001 -0.004 0.006
Dy91 0.022 0.026 0.031 0.000 -0.006 0.009
Dy92 0.020 0.019 0.019 0.003 0.000 0.008
Dy93 0.018 0.019 0.034 0.005 -0.002 0.004
Dy94 0.021 0.016 0.023 0.004 -0.002 0.006
Dy95 0.023 0.014 0.022 0.004 0.003 0.007
Dy96 0.029 0.020 0.028 0.007 0.002 0.008
Dy97 0.021 0.022 0.020 0.004 0.000 0.005
Dy98 0.0201(6) 0.0187(6) 0.0219(6) 0.0028(5) -0.0007(5) 0.0064(5)
Dy99 0.0319(6) 0.0175(6) 0.0230(6) 0.0010(5) -0.0022(5) 0.0107(5)
Dy62 0.038 0.034 0.025 0.000 -0.009 0.019

loop_
_atom_type_symbol
_atom_type_description
_atom_type_scat_dispersion_real
_atom_type_scat_dispersion_imag
_atom_type_scat_source
C C 0.0033 0.0016 'International Tables Vol C Tables 4.2.6.8 and 6.1.1.4'
H H 0.0000 0.0000 'International Tables Vol C Tables 4.2.6.8 and 6.1.1.4'
N N 0.0061 0.0033 'International Tables Vol C Tables 4.2.6.8 and 6.1.1.4'
O O 0.0106 0.0060 'International Tables Vol C Tables 4.2.6.8 and 6.1.1.4'
Dy Dy -0.1892 4.4098 'International Tables Vol C Tables 4.2.6.8 and 6.1.1.4'
I I -0.4742 1.8119 'International Tables Vol C Tables 4.2.6.8 and 6.1.1.4'

loop_
_geom_angle_atom_site_label_1
_geom_angle_atom_site_label_2
_geom_angle_atom_site_label_3
_geom_angle
_geom_angle_site_symmetry_1
_geom_angle_site_symmetry_3
_geom_angle_publ_flag
C82 O12 Dy1 90.6 . . ?
C82 O13 Dy1 93.6 . . ?
C164 O16 Dy2 166.5 . . ?
C311 O17 Dy23 98.1 . . ?
C151 O18 Dy10 84.8 . . ?
C180 O23 Dy16 139.9 . . ?
C151 O27 Dy10 86.5 . . ?
C245 O28 Dy51 87.4 . . ?
C311 O29 Dy23 86.9 . . ?
C214 O30 Dy1 140.8 . . ?
C146 O32 Dy8 134.2 . . ?
C355 O34 Dy1 136.8 . . ?
C355 O35 Dy8 119.1 . . ?
C346 O36 Dy23 134.3 . . ?
C250 O39 Dy16 91.8 . . ?
C285 O41 Dy10 146.0 . . ?
C203 O42 Dy14 91.3 . . ?
C107 O43 Dy42 89.6 . . ?
C228 O45 Dy2 142.2 . . ?
C198 O46 Dy35 123.4 . . ?
C338 O47 Dy6 136.0 . . ?
C214 O48 Dy13 129.3 . . ?
C250 O50 Dy16 93.3 . . ?
C245 O51 Dy51 86.1 . . ?
C260 O52 Dy46 134.4 . . ?
Dy9 O54 Dy8 105.0 . . ?
Dy9 O54 Dy1 111.6 . . ?
Dy8 O54 Dy1 102.7 . . ?
C288 O55 Dy41 134.6 . . ?
N70 O57 Dy15 139.8 . . ?
N70 O57 Dy2 91.6 . . ?
Dy15 O57 Dy2 124.8 . . ?
C107 O59 Dy42 94.6 . . ?
C166 O61 Dy35 138.0 . . ?
Dy31 O62 Dy16 109.4 . . ?
Dy31 O62 Dy8 107.3 . . ?
Dy16 O62 Dy8 107.5 . . ?
C298 O64 Dy27 134.1 . . ?
C327 O65 Dy9 136.1 . . ?
C240 O66 Dy9 134.1 . . ?
C276 O67 Dy27 129.9 . . ?
Dy9 O68 Dy13 105.1 . . ?
Dy9 O68 Dy1 110.2 . . ?
Dy13 O68 Dy1 105.0 . . ?
C373 O70 Dy4 140.0 . . ?
C146 O71 Dy31 125.3 . . ?
Dy45 O72 Dy31 106.6 . . ?
Dy45 O72 Dy25 104.1 . . ?
Dy31 O72 Dy25 104.8 . . ?
C273 O73 Dy4 139.1 . . ?
C233 O74 Dy14 136.7 . . ?
C203 O75 Dy14 92.7 . . ?
C276 O76 Dy14 136.4 . . ?
C373 O77 Dy49 129.6 . . ?
N63 O79 Dy2 115.4 . . ?
N63 O79 Dy13 133.4 . . ?
Dy2 O79 Dy13 110.0 . . ?
C269 O80 Dy32 125.1 . . ?
C217 O81 Dy44 148.0 . . ?
N60 O82 Dy9 140.2 . . ?
N60 O82 Dy52 95.1 . . ?
Dy9 O82 Dy52 122.2 . . ?
C327 O83 Dy52 143.5 . . ?
C258 O87 Dy18 134.7 . . ?
C178 O88 Dy25 137.8 . . ?
C127 O89 Dy20 137.2 . . ?
C269 O90 Dy44 139.4 . . ?
C272 O91 Dy50 129.3 . . ?
C190 O92 Dy12 137.0 . . ?
C115 O93 Dy24 134.7 . . ?
C108 O94 Dy42 141.9 . . ?
C287 O95 Dy6 133.2 . . ?
Dy52 O96 Dy40 111.3 . . ?
Dy52 O96 Dy34 108.2 . . ?
Dy40 O96 Dy34 107.1 . . ?
C243 O98 Dy19 85.1 . . ?
C183 O99 Dy13 137.7 . . ?
C130 O100 Dy6 140.7 . . ?
Dy50 O101 Dy39 104.1 . . ?
Dy50 O101 Dy48 104.4 . . ?
Dy39 O101 Dy48 106.3 . . ?
C130 O102 Dy17 123.1 . . ?
C180 O103 Dy15 139.9 . . ?
C190 O104 Dy28 137.0 . . ?
C233 O105 Dy38 145.7 . . ?
N63 O106 Dy15 142.3 . . ?
N63 O106 Dy16 83.8 . . ?
Dy15 O106 Dy16 103.6 . . ?
C117 O107 Dy3 91.9 . . ?
Dy41 O109 Dy6 106.8 . . ?
Dy41 O109 Dy15 102.3 . . ?
Dy6 O109 Dy15 112.8 . . ?
C346 O110 Dy50 140.8 . . ?
Dy42 O111 Dy21 106.2 . . ?
Dy42 O111 Dy43 108.6 . . ?
Dy21 O111 Dy43 102.8 . . ?
N71 O113 Dy12 147.4 . . ?
N71 O113 Dy28 97.2 . . ?
Dy12 O113 Dy28 112.5 . . ?
C115 O114 Dy26 137.3 . . ?
C108 O115 Dy40 117.3 . . ?
C228 O116 Dy15 142.6 . . ?
C178 O117 Dy31 134.3 . . ?
C243 O118 Dy19 90.5 . . ?
C288 O120 Dy45 140.4 . . ?
N75 O121 Dy38 142.3 . . ?
N75 O121 Dy14 93.1 . . ?
Dy38 O121 Dy14 117.8 . . ?
C198 O122 Dy48 140.8 . . ?
C111 O123 Dy40 132.5 . . ?
C289 O124 Dy29 159.7 . . ?
C273 O126 Dy47 124.5 . . ?
C272 O127 Dy19 146.1 . . ?
N71 O128 Dy9 145.5 . . ?
N71 O128 Dy28 92.1 . . ?
Dy9 O128 Dy28 116.1 . . ?
C133 O129 Dy30 142.3 . . ?
C279 O130 Dy51 137.3 . . ?
Dy3 O131 Dy17 111.1 . . ?
Dy3 O131 Dy22 106.5 . . ?
Dy17 O131 Dy22 105.7 . . ?
Dy9 O132 Dy13 105.0 . . ?
Dy9 O132 Dy8 102.7 . . ?
Dy13 O132 Dy8 105.7 . . ?
C293 O133 Dy20 136.7 . . ?
C270 O134 Dy48 137.9 . . ?
N60 O135 Dy34 149.6 . . ?
N60 O135 Dy52 97.0 . . ?
Dy34 O135 Dy52 112.7 . . ?
C132 O136 Dy17 135.2 . . ?
Dy45 O137 Dy34 108.2 . . ?
Dy45 O137 Dy25 104.7 . . ?
Dy34 O137 Dy25 107.1 . . ?
C379 O139 Dy25 143.5 . . ?
C240 O140 Dy28 133.6 . . ?
C102 O141 Dy33 126.1 . . ?
C112 O142 Dy49 129.2 . . ?
C165 O143 Dy44 137.8 . . ?
N60 O144 Dy8 124.8 . . ?
N60 O144 Dy31 115.5 . . ?
Dy8 O144 Dy31 106.5 . . ?
Dy46 O145 Dy30 106.7 . . ?
Dy46 O145 Dy36 102.7 . . ?
Dy30 O145 Dy36 111.6 . . ?
C132 O147 Dy22 129.3 . . ?
C102 O148 Dy5 138.0 . . ?
Dy26 O149 Dy37 105.4 . . ?
Dy26 O149 Dy32 105.3 . . ?
Dy37 O149 Dy32 107.3 . . ?
C123 O150 Dy25 144.7 . . ?
C258 O152 Dy33 136.5 . . ?
C263 O154 Dy24 160.2 . . ?
C270 O155 Dy47 135.7 . . ?
C166 O157 Dy39 130.4 . . ?
C298 O158 Dy39 139.8 . . ?
C129 O159 Dy37 138.2 . . ?
C260 O160 Dy30 140.6 . . ?
C293 O161 Dy5 137.8 . . ?
Dy13 O162 Dy8 108.3 . . ?
Dy13 O162 Dy1 106.1 . . ?
Dy8 O162 Dy1 103.2 . . ?
Dy25 O163 Dy31 107.3 . . ?
Dy25 O163 Dy34 107.7 . . ?
Dy31 O163 Dy34 103.8 . . ?
C183 O165 Dy7 138.5 . . ?
N74 O167 Dy50 141.8 . . ?
N74 O167 Dy23 91.9 . . ?
Dy50 O167 Dy23 120.5 . . ?
C165 O168 Dy37 131.9 . . ?
C105 O169 Dy22 133.6 . . ?
Dy11 O170 Dy12 106.5 . . ?
Dy11 O170 Dy7 110.0 . . ?
Dy12 O170 Dy7 103.2 . . ?
N76 O171 Dy18 149.9 . . ?
N76 O171 Dy51 95.9 . . ?
Dy18 O171 Dy51 113.3 . . ?
N64 O173 Dy16 92.6 . . ?
N64 O173 Dy15 142.5 . . ?
Dy16 O173 Dy15 115.1 . . ?
Dy49 O174 Dy47 105.7 . . ?
Dy49 O174 Dy4 105.8 . . ?
Dy47 O174 Dy4 103.1 . . ?
C109 O175 Dy43 139.3 . . ?
C262 O176 Dy42 139.2 . . ?
N67 O177 Dy46 145.7 . . ?
N67 O177 Dy19 98.6 . . ?
Dy46 O177 Dy19 113.0 . . ?
Dy23 O178 Dy49 108.4 . . ?
Dy23 O178 Dy32 108.6 . . ?
Dy49 O178 Dy32 108.9 . . ?
N74 O179 Dy49 149.4 . . ?
N74 O179 Dy23 98.6 . . ?
Dy49 O179 Dy23 111.6 . . ?
C111 O180 Dy34 131.2 . . ?
Dy18 O181 Dy4 110.2 . . ?
Dy18 O181 Dy47 105.9 . . ?
Dy4 O181 Dy47 103.1 . . ?
N73 O182 Dy50 135.3 . . ?
N73 O182 Dy19 87.1 . . ?
Dy50 O182 Dy19 102.8 . . ?
C279 O183 Dy26 135.8 . . ?
Dy35 O184 Dy50 113.5 . . ?
Dy35 O184 Dy48 104.2 . . ?
Dy50 O184 Dy48 104.0 . . ?
N78 O185 Dy3 114.5 . . ?
N78 O185 Dy17 133.7 . . ?
Dy3 O185 Dy17 111.5 . . ?
N72 O186 Dy45 145.3 . . ?
N72 O186 Dy29 96.2 . . ?
Dy45 O186 Dy29 111.1 . . ?
N65 O187 Dy14 104.9 . . ?
N65 O187 Dy39 134.6 . . ?
Dy14 O187 Dy39 109.8 . . ?
C109 O188 Dy29 134.1 . . ?
Dy48 O189 Dy39 108.3 . . ?
Dy48 O189 Dy35 102.1 . . ?
Dy39 O189 Dy35 104.3 . . ?
Dy49 O190 Dy4 106.6 . . ?
Dy49 O190 Dy18 104.1 . . ?
Dy4 O190 Dy18 107.6 . . ?
Dy38 O191 Dy20 104.9 . . ?
Dy38 O191 Dy33 102.8 . . ?
Dy20 O191 Dy33 105.0 . . ?
Dy26 O192 Dy32 105.2 . . ?
Dy26 O192 Dy44 111.8 . . ?
Dy32 O192 Dy44 105.9 . . ?
N69 O193 Dy33 143.6 . . ?
N69 O193 Dy51 101.0 . . ?
Dy33 O193 Dy51 112.2 . . ?
Dy39 O194 Dy35 108.1 . . ?
Dy39 O194 Dy50 103.1 . . ?
Dy35 O194 Dy50 110.6 . . ?
N73 O195 Dy23 114.2 . . ?
N73 O195 Dy32 134.9 . . ?
Dy23 O195 Dy32 109.7 . . ?
Dy37 O196 Dy32 108.0 . . ?
Dy37 O196 Dy44 103.4 . . ?
Dy32 O196 Dy44 105.5 . . ?
N62 O197 Dy52 108.4 . . ?
N62 O197 Dy40 132.4 . . ?
Dy52 O197 Dy40 115.1 . . ?
Dy17 O198 Dy15 104.4 . . ?
Dy17 O198 Dy6 103.4 . . ?
Dy15 O198 Dy6 108.9 . . ?
C129 O199 Dy46 127.1 . . ?
C105 O200 Dy11 135.2 . . ?
C287 O201 Dy41 134.4 . . ?
C123 O202 Dy45 114.9 . . ?
C106 O203 Dy3 136.7 . . ?
N63 O204 Dy8 147.6 . . ?
N63 O204 Dy16 102.3 . . ?
Dy8 O204 Dy16 109.9 . . ?
Dy21 O205 Dy28 111.4 . . ?
Dy21 O205 Dy12 108.2 . . ?
Dy28 O205 Dy12 107.3 . . ?
N76 O206 Dy26 141.3 . . ?
N76 O206 Dy51 94.6 . . ?
Dy26 O206 Dy51 116.7 . . ?
N64 O207 Dy31 149.2 . . ?
N64 O207 Dy16 94.7 . . ?
Dy31 O207 Dy16 111.4 . . ?
Dy14 O208 Dy39 110.3 . . ?
Dy14 O208 Dy27 109.0 . . ?
Dy39 O208 Dy27 107.8 . . ?
N65 O209 Dy38 136.9 . . ?
N65 O209 Dy10 88.3 . . ?
Dy38 O209 Dy10 100.9 . . ?
N65 O209 Dy14 80.9 . . ?
Dy38 O209 Dy14 100.6 . . ?
Dy10 O209 Dy14 157.2 . . ?
C285 O210 Dy38 128.7 . . ?
N69 O211 Dy26 137.2 . . ?
N69 O211 Dy51 88.7 . . ?
Dy26 O211 Dy51 103.1 . . ?
N70 O212 Dy7 154.1 . . ?
N70 O212 Dy2 96.2 . . ?
Dy7 O212 Dy2 109.6 . . ?
C127 O213 Dy36 134.1 . . ?
N62 O214 Dy28 90.6 . . ?
N62 O214 Dy9 137.1 . . ?
Dy28 O214 Dy9 102.8 . . ?
N76 O215 Dy32 120.9 . . ?
N76 O215 Dy49 118.4 . . ?
Dy32 O215 Dy49 107.7 . . ?
N77 O216 Dy47 150.5 . . ?
N77 O216 Dy10 97.3 . . ?
Dy47 O216 Dy10 112.1 . . ?
N67 O217 Dy50 140.7 . . ?
N67 O217 Dy19 93.1 . . ?
Dy50 O217 Dy19 114.4 . . ?
N66 O219 Dy36 151.5 . . ?
N66 O219 Dy24 97.4 . . ?
Dy36 O219 Dy24 110.9 . . ?
N61 O220 Dy22 146.8 . . ?
N61 O220 Dy3 98.5 . . ?
Dy22 O220 Dy3 110.1 . . ?
Dy37 O221 Dy44 103.8 . . ?
Dy37 O221 Dy26 103.9 . . ?
Dy44 O221 Dy26 110.2 . . ?
C124 O222 Dy21 135.6 . . ?
N78 O223 Dy43 135.9 . . ?
N78 O223 Dy29 86.1 . . ?
Dy43 O223 Dy29 103.7 . . ?
N67 O224 Dy39 117.8 . . ?
N67 O224 Dy27 124.4 . . ?
Dy39 O224 Dy27 109.8 . . ?
Dy48 O225 Dy10 108.4 . . ?
Dy48 O225 Dy47 106.6 . . ?
Dy10 O225 Dy47 108.4 . . ?
Dy46 O226 Dy27 106.8 . . ?
Dy46 O226 Dy30 104.5 . . ?
Dy27 O226 Dy30 106.5 . . ?
N75 O227 Dy27 148.6 . . ?
N75 O227 Dy14 98.0 . . ?
Dy27 O227 Dy14 110.0 . . ?
N65 O228 Dy10 103.7 . . ?
N65 O228 Dy48 141.1 . . ?
Dy10 O228 Dy48 109.3 . . ?
N72 O229 Dy43 146.6 . . ?
N72 O229 Dy29 94.3 . . ?
Dy43 O229 Dy29 115.4 . . ?
Dy5 O230 Dy38 111.2 . . ?
Dy5 O230 Dy20 106.7 . . ?
Dy38 O230 Dy20 103.3 . . ?
N66 O231 Dy26 141.4 . . ?
N66 O231 Dy24 93.3 . . ?
Dy26 O231 Dy24 123.8 . . ?
N69 O232 Dy24 112.9 . . ?
N69 O232 Dy20 134.6 . . ?
Dy24 O232 Dy20 110.7 . . ?
Dy29 O233 Dy45 111.4 . . ?
Dy29 O233 Dy41 107.8 . . ?
Dy45 O233 Dy41 107.0 . . ?
C117 O234 Dy3 91.9 . . ?
C223 O235 Dy28 165.3 . . ?
N72 O236 Dy40 121.5 . . ?
N72 O236 Dy34 121.3 . . ?
Dy40 O236 Dy34 109.2 . . ?
N61 O237 Dy43 140.3 . . ?
N61 O237 Dy3 92.5 . . ?
Dy43 O237 Dy3 120.8 . . ?
N71 O238 Dy13 123.8 . . ?
N71 O238 Dy7 118.3 . . ?
Dy13 O238 Dy7 107.4 . . ?
C112 O239 Dy32 141.7 . . ?
Dy33 O240 Dy20 109.1 . . ?
Dy33 O240 Dy5 105.6 . . ?
Dy20 O240 Dy5 104.0 . . ?
Dy24 O241 Dy20 111.4 . . ?
Dy24 O241 Dy36 109.4 . . ?
Dy20 O241 Dy36 108.2 . . ?
Dy19 O242 Dy37 109.1 . . ?
Dy19 O242 Dy46 110.0 . . ?
Dy37 O242 Dy46 107.7 . . ?
Dy41 O243 Dy17 109.0 . . ?
Dy41 O243 Dy6 104.8 . . ?
Dy17 O243 Dy6 104.5 . . ?
N64 O245 Dy41 114.7 . . ?
N64 O245 Dy45 122.1 . . ?
Dy41 O245 Dy45 111.0 . . ?
Dy15 O246 Dy17 104.7 . . ?
Dy15 O246 Dy41 101.8 . . ?
Dy17 O246 Dy41 107.1 . . ?
N78 O247 Dy29 101.3 . . ?
N78 O247 Dy41 141.0 . . ?
Dy29 O247 Dy41 110.2 . . ?
Dy2 O248 Dy13 112.2 . . ?
Dy2 O248 Dy7 108.0 . . ?
Dy13 O248 Dy7 107.1 . . ?
Dy36 O249 Dy30 110.9 . . ?
Dy36 O249 Dy27 102.4 . . ?
Dy30 O249 Dy27 105.4 . . ?
Dy11 O250 Dy22 105.1 . . ?
Dy11 O250 Dy7 108.4 . . ?
Dy22 O250 Dy7 101.4 . . ?
O454 Dy1A O441 125.7 . . ?
O454 Dy1A O504 70.7 . . ?
O441 Dy1A O504 73.7 . . ?
O454 Dy1A O495 71.7 . . ?
O441 Dy1A O495 148.6 . . ?
O504 Dy1A O495 136.6 . . ?
O454 Dy1A O532 128.4 . . ?
O441 Dy1A O532 81.6 . . ?
O504 Dy1A O532 155.1 . . ?
O495 Dy1A O532 68.2 . . ?
O454 Dy1A O475 76.0 . . ?
O441 Dy1A O475 74.0 . . ?
O504 Dy1A O475 103.4 . . ?
O495 Dy1A O475 87.7 . . ?
O532 Dy1A O475 71.3 . . ?
O454 Dy1A O339 145.3 . . ?
O441 Dy1A O339 73.0 . . ?
O504 Dy1A O339 91.3 . . ?
O495 Dy1A O339 108.1 . . ?
O532 Dy1A O339 79.0 . . ?
O475 Dy1A O339 138.2 . . ?
O454 Dy1A O429 71.7 . . ?
O441 Dy1A O429 128.2 . . ?
O504 Dy1A O429 68.2 . . ?
O495 Dy1A O429 80.1 . . ?
O532 Dy1A O429 129.0 . . ?
O475 Dy1A O429 147.7 . . ?
O339 Dy1A O429 74.1 . . ?
O454 Dy1A Dy94 37.0 . . ?
O441 Dy1A Dy94 92.0 . . ?
O504 Dy1A Dy94 38.2 . . ?
O495 Dy1A Dy94 108.7 . . ?
O532 Dy1A Dy94 147.9 . . ?
O475 Dy1A Dy94 76.7 . . ?
O339 Dy1A Dy94 129.2 . . ?
O429 Dy1A Dy94 79.1 . . ?
O454 Dy1A Dy95 37.0 . . ?
O441 Dy1A Dy95 149.6 . . ?
O504 Dy1A Dy95 76.2 . . ?
O495 Dy1A Dy95 60.7 . . ?
O532 Dy1A Dy95 128.7 . . ?
O475 Dy1A Dy95 110.3 . . ?
O339 Dy1A Dy95 111.2 . . ?
O429 Dy1A Dy95 38.0 . . ?
Dy94 Dy1A Dy95 61.4 . . ?
O454 Dy1A Dy99 75.907(15) . . ?
O441 Dy1A Dy99 96.363(15) . . ?
O504 Dy1A Dy99 34.837(15) . . ?
O495 Dy1A Dy99 114.241(14) . . ?
O532 Dy1A Dy99 151.132(15) . . ?
O475 Dy1A Dy99 136.090(16) . . ?
O339 Dy1A Dy99 72.892(15) . . ?
O429 Dy1A Dy99 35.359(15) . . ?
Dy94 Dy1A Dy99 60.600(15) . . ?
Dy95 Dy1A Dy99 58.928(15) . . ?
O454 Dy1A Dy84 106.0 . . ?
O441 Dy1A Dy84 116.7 . . ?
O504 Dy1A Dy84 167.0 . . ?
O495 Dy1A Dy84 35.4 . . ?
O532 Dy1A Dy84 35.6 . . ?
O475 Dy1A Dy84 87.6 . . ?
O339 Dy1A Dy84 84.9 . . ?
O429 Dy1A Dy84 98.8 . . ?
Dy94 Dy1A Dy84 142.1 . . ?
Dy95 Dy1A Dy84 93.6 . . ?
Dy99 Dy1A Dy84 132.589(15) . . ?
O30 Dy1 O34 115.1 . . ?
O30 Dy1 O162 78.8 . . ?
O34 Dy1 O162 80.0 . . ?
O30 Dy1 O2 71.6 . . ?
O34 Dy1 O2 68.0 . . ?
O162 Dy1 O2 119.9 . . ?
O30 Dy1 O68 83.4 . . ?
O34 Dy1 O68 141.7 . . ?
O162 Dy1 O68 70.8 . . ?
O2 Dy1 O68 149.0 . . ?
O30 Dy1 O54 144.0 . . ?
O34 Dy1 O54 81.1 . . ?
O162 Dy1 O54 72.5 . . ?
O2 Dy1 O54 142.3 . . ?
O68 Dy1 O54 67.1 . . ?
O30 Dy1 O12 128.6 . . ?
O34 Dy1 O12 90.2 . . ?
O162 Dy1 O12 152.2 . . ?
O2 Dy1 O12 79.0 . . ?
O68 Dy1 O12 104.1 . . ?
O54 Dy1 O12 80.3 . . ?
O30 Dy1 O13 75.8 . . ?
O34 Dy1 O13 136.3 . . ?
O162 Dy1 O13 142.3 . . ?
O2 Dy1 O13 77.4 . . ?
O68 Dy1 O13 78.9 . . ?
O54 Dy1 O13 115.7 . . ?
O12 Dy1 O13 56.8 . . ?
O30 Dy1 C82 100.7 . . ?
O34 Dy1 C82 116.2 . . ?
O162 Dy1 C82 161.3 . . ?
O2 Dy1 C82 76.8 . . ?
O68 Dy1 C82 90.5 . . ?
O54 Dy1 C82 99.7 . . ?
O12 Dy1 C82 30.4 . . ?
O13 Dy1 C82 26.5 . . ?
O30 Dy1 Dy8 117.1 . . ?
O34 Dy1 Dy8 64.8 . . ?
O162 Dy1 Dy8 38.3 . . ?
O2 Dy1 Dy8 130.7 . . ?
O68 Dy1 Dy8 76.9 . . ?
O54 Dy1 Dy8 38.4 . . ?
O12 Dy1 Dy8 114.1 . . ?
O13 Dy1 Dy8 150.8 . . ?
C82 Dy1 Dy8 137.9 . . ?
O30 Dy1 Dy13 66.9 . . ?
O34 Dy1 Dy13 116.8 . . ?
O162 Dy1 Dy13 36.9 . . ?
O2 Dy1 Dy13 135.5 . . ?
O68 Dy1 Dy13 37.5 . . ?
O54 Dy1 Dy13 77.2 . . ?
O12 Dy1 Dy13 141.0 . . ?
O13 Dy1 Dy13 106.5 . . ?
C82 Dy1 Dy13 125.6 . . ?
Dy8 Dy1 Dy13 61.4 . . ?
O30 Dy1 Dy9 118.0 . . ?
O34 Dy1 Dy9 114.6 . . ?
O162 Dy1 Dy9 75.6 . . ?
O2 Dy1 Dy9 164.0 . . ?
O68 Dy1 Dy9 34.9 . . ?
O54 Dy1 Dy9 33.8 . . ?
O12 Dy1 Dy9 85.1 . . ?
O13 Dy1 Dy9 92.2 . . ?
C82 Dy1 Dy9 88.5 . . ?
Dy8 Dy1 Dy9 58.6 . . ?
Dy13 Dy1 Dy9 58.9 . . ?
O471 Dy2A O465 112.4 . . ?
O471 Dy2A O523 141.3 . . ?
O465 Dy2A O523 82.2 . . ?
O471 Dy2A O382 81.4 . . ?
O465 Dy2A O382 145.3 . . ?
O523 Dy2A O382 69.4 . . ?
O471 Dy2A O431 85.5 . . ?
O465 Dy2A O431 138.3 . . ?
O523 Dy2A O431 107.7 . . ?
O382 Dy2A O431 71.8 . . ?
O471 Dy2A O536 76.4 . . ?
O465 Dy2A O536 81.3 . . ?
O523 Dy2A O536 70.5 . . ?
O382 Dy2A O536 70.9 . . ?
O431 Dy2A O536 140.4 . . ?
O471 Dy2A O436 74.3 . . ?
O465 Dy2A O436 73.7 . . ?
O523 Dy2A O436 143.6 . . ?
O382 Dy2A O436 140.6 . . ?
O431 Dy2A O436 75.8 . . ?
O536 Dy2A O436 129.9 . . ?
O471 Dy2A O453 133.2 . . ?
O465 Dy2A O453 92.1 . . ?
O523 Dy2A O453 78.6 . . ?
O382 Dy2A O453 101.0 . . ?
O431 Dy2A O453 52.7 . . ?
O536 Dy2A O453 149.0 . . ?
O436 Dy2A O453 75.6 . . ?
O471 Dy2A C474 108.7 . . ?
O465 Dy2A C474 116.0 . . ?
O523 Dy2A C474 94.7 . . ?
O382 Dy2A C474 86.7 . . ?
O431 Dy2A C474 25.7 . . ?
O536 Dy2A C474 156.3 . . ?
O436 Dy2A C474 72.8 . . ?
O453 Dy2A C474 27.1 . . ?
O471 Dy2A Dy97 63.0 . . ?
O465 Dy2A Dy97 119.0 . . ?
O523 Dy2A Dy97 78.5 . . ?
O382 Dy2A Dy97 37.5 . . ?
O431 Dy2A Dy97 102.8 . . ?
O536 Dy2A Dy97 37.7 . . ?
O436 Dy2A Dy97 137.2 . . ?
O453 Dy2A Dy97 137.9 . . ?
C474 Dy2A Dy97 122.9 . . ?
O471 Dy2A Dy98 113.309(15) . . ?
O465 Dy2A Dy98 69.056(15) . . ?
O523 Dy2A Dy98 36.404(15) . . ?
O382 Dy2A Dy98 76.214(16) . . ?
O431 Dy2A Dy98 139.772(15) . . ?
O536 Dy2A Dy98 36.956(15) . . ?
O436 Dy2A Dy98 142.003(16) . . ?
O453 Dy2A Dy98 112.544(15) . . ?
C474 Dy2A Dy98 131.117(15) . . ?
Dy97 Dy2A Dy98 61.330(16) . . ?
O471 Dy2A Dy92 116.3 . . ?
O465 Dy2A Dy92 118.1 . . ?
O523 Dy2A Dy92 36.0 . . ?
O382 Dy2A Dy92 35.4 . . ?
O431 Dy2A Dy92 81.8 . . ?
O536 Dy2A Dy92 75.5 . . ?
O436 Dy2A Dy92 154.5 . . ?
O453 Dy2A Dy92 81.2 . . ?
C474 Dy2A Dy92 81.7 . . ?
Dy97 Dy2A Dy92 59.8 . . ?
Dy98 Dy2A Dy92 58.059(15) . . ?
O45 Dy2 O16 81.0 . . ?
O45 Dy2 O248 162.3 . . ?
O16 Dy2 O248 90.6 . . ?
O45 Dy2 O79 124.7 . . ?
O16 Dy2 O79 148.4 . . ?
O248 Dy2 O79 69.0 . . ?
O45 Dy2 O212 121.9 . . ?
O16 Dy2 O212 68.9 . . ?
O248 Dy2 O212 68.2 . . ?
O79 Dy2 O212 80.9 . . ?
O45 Dy2 O15 87.5 . . ?
O16 Dy2 O15 74.2 . . ?
O248 Dy2 O15 75.2 . . ?
O79 Dy2 O15 120.3 . . ?
O212 Dy2 O15 126.6 . . ?
O45 Dy2 O86 75.4 . . ?
O16 Dy2 O86 133.4 . . ?
O248 Dy2 O86 100.0 . . ?
O79 Dy2 O86 75.7 . . ?
O212 Dy2 O86 156.4 . . ?
O15 Dy2 O86 65.4 . . ?
O45 Dy2 O57 77.1 . . ?
O16 Dy2 O57 88.7 . . ?
O248 Dy2 O57 118.5 . . ?
O79 Dy2 O57 81.0 . . ?
O212 Dy2 O57 54.5 . . ?
O15 Dy2 O57 158.6 . . ?
O86 Dy2 O57 123.2 . . ?
O45 Dy2 N70 98.3 . . ?
O16 Dy2 N70 75.0 . . ?
O248 Dy2 N70 94.4 . . ?
O79 Dy2 N70 82.5 . . ?
O212 Dy2 N70 27.4 . . ?
O15 Dy2 N70 147.2 . . ?
O86 Dy2 N70 147.3 . . ?
O57 Dy2 N70 27.4 . . ?
O45 Dy2 Dy7 145.4 . . ?
O16 Dy2 Dy7 67.0 . . ?
O248 Dy2 Dy7 36.7 . . ?
O79 Dy2 Dy7 83.0 . . ?
O212 Dy2 Dy7 34.6 . . ?
O15 Dy2 Dy7 95.6 . . ?
O86 Dy2 Dy7 136.7 . . ?
O57 Dy2 Dy7 89.1 . . ?
N70 Dy2 Dy7 61.9 . . ?
O45 Dy2 Dy13 154.5 . . ?
O16 Dy2 Dy13 123.9 . . ?
O248 Dy2 Dy13 34.5 . . ?
O79 Dy2 Dy13 35.4 . . ?
O212 Dy2 Dy13 77.0 . . ?
O15 Dy2 Dy13 94.0 . . ?
O86 Dy2 Dy13 82.1 . . ?
O57 Dy2 Dy13 106.3 . . ?
N70 Dy2 Dy13 94.1 . . ?
Dy7 Dy2 Dy13 59.8 . . ?
O492 Dy3A O370 122.4 . . ?
O492 Dy3A O512 73.0 . . ?
O370 Dy3A O512 67.4 . . ?
O492 Dy3A O380 82.8 . . ?
O370 Dy3A O380 142.3 . . ?
O512 Dy3A O380 150.1 . . ?
O492 Dy3A O413 71.0 . . ?
O370 Dy3A O413 129.1 . . ?
O512 Dy3A O413 72.6 . . ?
O380 Dy3A O413 83.2 . . ?
O492 Dy3A O392 75.6 . . ?
O370 Dy3A O392 74.3 . . ?
O512 Dy3A O392 102.6 . . ?
O380 Dy3A O392 87.6 . . ?
O413 Dy3A O392 146.2 . . ?
O492 Dy3A O515 147.5 . . ?
O370 Dy3A O515 77.2 . . ?
O512 Dy3A O515 95.4 . . ?
O380 Dy3A O515 95.9 . . ?
O413 Dy3A O515 76.6 . . ?
O392 Dy3A O515 136.9 . . ?
O492 Dy3A O480 133.4 . . ?
O370 Dy3A O480 74.7 . . ?
O512 Dy3A O480 142.0 . . ?
O380 Dy3A O480 67.8 . . ?
O413 Dy3A O480 135.5 . . ?
O392 Dy3A O480 68.1 . . ?
O515 Dy3A O480 73.7 . . ?
O492 Dy3A Dy83 39.3 . . ?
O370 Dy3A Dy83 85.9 . . ?
O512 Dy3A Dy83 38.4 . . ?
O380 Dy3A Dy83 121.9 . . ?
O413 Dy3A Dy83 81.6 . . ?
O392 Dy3A Dy83 75.8 . . ?
O515 Dy3A Dy83 133.4 . . ?
O480 Dy3A Dy83 142.3 . . ?
O492 Dy3A Dy96 78.1 . . ?
O370 Dy3A Dy96 93.5 . . ?
O512 Dy3A Dy96 37.8 . . ?
O380 Dy3A Dy96 120.7 . . ?
O413 Dy3A Dy96 37.5 . . ?
O392 Dy3A Dy96 138.1 . . ?
O515 Dy3A Dy96 74.7 . . ?
O480 Dy3A Dy96 148.0 . . ?
Dy83 Dy3A Dy96 63.3 . . ?
O492 Dy3A Dy82 35.3 . . ?
O370 Dy3A Dy82 143.7 . . ?
O512 Dy3A Dy82 76.9 . . ?
O380 Dy3A Dy82 73.2 . . ?
O413 Dy3A Dy82 37.3 . . ?
O392 Dy3A Dy82 108.9 . . ?
O515 Dy3A Dy82 113.2 . . ?
O480 Dy3A Dy82 141.0 . . ?
Dy83 Dy3A Dy82 61.3 . . ?
Dy96 Dy3A Dy82 59.2 . . ?
O492 Dy3A Dy5A 167.0 . . ?
O370 Dy3A Dy5A 67.6 . . ?
O512 Dy3A Dy5A 119.9 . . ?
O380 Dy3A Dy5A 84.5 . . ?
O413 Dy3A Dy5A 110.1 . . ?
O392 Dy3A Dy5A 101.3 . . ?
O515 Dy3A Dy5A 37.0 . . ?
O480 Dy3A Dy5A 37.2 . . ?
Dy83 Dy3A Dy5A 152.9 . . ?
Dy96 Dy3A Dy5A 110.8 . . ?
Dy82 Dy3A Dy5A 141.2 . . ?
O203 Dy3 O153 78.5 . . ?
O203 Dy3 O131 158.4 . . ?
O153 Dy3 O131 87.5 . . ?
O203 Dy3 O220 130.8 . . ?
O153 Dy3 O220 148.6 . . ?
O131 Dy3 O220 67.3 . . ?
O203 Dy3 O185 122.6 . . ?
O153 Dy3 O185 77.4 . . ?
O131 Dy3 O185 69.0 . . ?
O220 Dy3 O185 76.3 . . ?
O203 Dy3 O107 84.9 . . ?
O153 Dy3 O107 133.0 . . ?
O131 Dy3 O107 93.0 . . ?
O220 Dy3 O107 69.4 . . ?
O185 Dy3 O107 145.4 . . ?
O203 Dy3 O237 81.2 . . ?
O153 Dy3 O237 138.2 . . ?
O131 Dy3 O237 119.8 . . ?
O220 Dy3 O237 54.3 . . ?
O185 Dy3 O237 83.7 . . ?
O107 Dy3 O237 80.3 . . ?
O203 Dy3 O234 77.7 . . ?
O153 Dy3 O234 79.7 . . ?
O131 Dy3 O234 83.7 . . ?
O220 Dy3 O234 113.8 . . ?
O185 Dy3 O234 144.8 . . ?
O107 Dy3 O234 53.7 . . ?
O237 Dy3 O234 130.4 . . ?
O203 Dy3 C117 79.0 . . ?
O153 Dy3 C117 105.3 . . ?
O131 Dy3 C117 89.1 . . ?
O220 Dy3 C117 93.1 . . ?
O185 Dy3 C117 157.9 . . ?
O107 Dy3 C117 27.8 . . ?
O237 Dy3 C117 106.0 . . ?
O234 Dy3 C117 26.0 . . ?
O203 Dy3 N61 105.6 . . ?
O153 Dy3 N61 157.6 . . ?
O131 Dy3 N61 93.7 . . ?
O220 Dy3 N61 26.6 . . ?
O185 Dy3 N61 82.1 . . ?
O107 Dy3 N61 69.4 . . ?
O237 Dy3 N61 28.1 . . ?
O234 Dy3 N61 122.7 . . ?
C117 Dy3 N61 97.1 . . ?
O203 Dy3 Dy22 150.8 . . ?
O153 Dy3 Dy22 125.0 . . ?
O131 Dy3 Dy22 37.6 . . ?
O220 Dy3 Dy22 34.4 . . ?
O185 Dy3 Dy22 82.7 . . ?
O107 Dy3 Dy22 66.4 . . ?
O237 Dy3 Dy22 88.3 . . ?
O234 Dy3 Dy22 88.9 . . ?
C117 Dy3 Dy22 77.8 . . ?
N61 Dy3 Dy22 60.2 . . ?
O203 Dy3 Dy17 149.3 . . ?
O153 Dy3 Dy17 75.9 . . ?
O131 Dy3 Dy17 35.2 . . ?
O220 Dy3 Dy17 72.7 . . ?
O185 Dy3 Dy17 34.4 . . ?
O107 Dy3 Dy17 125.2 . . ?
O237 Dy3 Dy17 107.4 . . ?
O234 Dy3 Dy17 113.6 . . ?
C117 Dy3 Dy17 124.1 . . ?
N61 Dy3 Dy17 92.2 . . ?
Dy22 Dy3 Dy17 59.9 . . ?
O518 Dy4A O374 78.5 . . ?
O518 Dy4A O530 70.1 . . ?
O374 Dy4A O530 135.4 . . ?
O518 Dy4A O485 137.5 . . ?
O374 Dy4A O485 143.8 . . ?
O530 Dy4A O485 72.2 . . ?
O518 Dy4A O473 152.6 . . ?
O374 Dy4A O473 75.2 . . ?
O530 Dy4A O473 125.9 . . ?
O485 Dy4A O473 68.8 . . ?
O518 Dy4A O439 70.0 . . ?
O374 Dy4A O439 126.1 . . ?
O530 Dy4A O439 71.5 . . ?
O485 Dy4A O439 80.0 . . ?
O473 Dy4A O439 133.3 . . ?
O518 Dy4A O312 103.9 . . ?
O374 Dy4A O312 76.2 . . ?
O530 Dy4A O312 141.2 . . ?
O485 Dy4A O312 93.2 . . ?
O473 Dy4A O312 77.2 . . ?
O439 Dy4A O312 70.6 . . ?
O518 Dy4A O448 95.3 . . ?
O374 Dy4A O448 79.3 . . ?
O530 Dy4A O448 73.0 . . ?
O485 Dy4A O448 91.9 . . ?
O473 Dy4A O448 72.4 . . ?
O439 Dy4A O448 144.3 . . ?
O312 Dy4A O448 144.9 . . ?
O518 Dy4A Dy5A 77.8 . . ?
O374 Dy4A Dy5A 155.5 . . ?
O530 Dy4A Dy5A 37.9 . . ?
O485 Dy4A Dy5A 60.4 . . ?
O473 Dy4A Dy5A 129.1 . . ?
O439 Dy4A Dy5A 37.3 . . ?
O312 Dy4A Dy5A 103.5 . . ?
O448 Dy4A Dy5A 109.1 . . ?
O518 Dy4A Dy90 36.7 . . ?
O374 Dy4A Dy90 102.9 . . ?
O530 Dy4A Dy90 35.9 . . ?
O485 Dy4A Dy90 108.1 . . ?
O473 Dy4A Dy90 145.6 . . ?
O439 Dy4A Dy90 76.2 . . ?
O312 Dy4A Dy90 136.5 . . ?
O448 Dy4A Dy90 73.5 . . ?
Dy5A Dy4A Dy90 60.0 . . ?
O518 Dy4A Dy86 36.4 . . ?
O374 Dy4A Dy86 96.4 . . ?
O530 Dy4A Dy86 76.8 . . ?
O485 Dy4A Dy86 115.3 . . ?
O473 Dy4A Dy86 154.8 . . ?
O439 Dy4A Dy86 36.2 . . ?
O312 Dy4A Dy86 77.8 . . ?
O448 Dy4A Dy86 130.1 . . ?
Dy5A Dy4A Dy86 60.3 . . ?
Dy90 Dy4A Dy86 59.0 . . ?
O518 Dy4A Dy97 124.6 . . ?
O374 Dy4A Dy97 70.1 . . ?
O530 Dy4A Dy97 102.5 . . ?
O485 Dy4A Dy97 82.3 . . ?
O473 Dy4A Dy97 37.1 . . ?
O439 Dy4A Dy97 162.3 . . ?
O312 Dy4A Dy97 111.0 . . ?
O448 Dy4A Dy97 35.7 . . ?
Dy5A Dy4A Dy97 130.0 . . ?
Dy90 Dy4A Dy97 109.1 . . ?
Dy86 Dy4A Dy97 160.5 . . ?
O70 Dy4 O14 73.2 . . ?
O70 Dy4 O181 143.3 . . ?
O14 Dy4 O181 114.3 . . ?
O70 Dy4 O73 121.6 . . ?
O14 Dy4 O73 138.0 . . ?
O181 Dy4 O73 78.2 . . ?
O70 Dy4 O37 137.6 . . ?
O14 Dy4 O37 70.5 . . ?
O181 Dy4 O37 73.6 . . ?
O73 Dy4 O37 76.0 . . ?
O70 Dy4 O174 79.5 . . ?
O14 Dy4 O174 140.1 . . ?
O181 Dy4 O174 73.2 . . ?
O73 Dy4 O174 81.4 . . ?
O37 Dy4 O174 142.8 . . ?
O70 Dy4 O190 79.4 . . ?
O14 Dy4 O190 75.8 . . ?
O181 Dy4 O190 68.9 . . ?
O73 Dy4 O190 141.6 . . ?
O37 Dy4 O190 111.4 . . ?
O174 Dy4 O190 70.9 . . ?
O70 Dy4 O44 70.6 . . ?
O14 Dy4 O44 78.7 . . ?
O181 Dy4 O44 144.8 . . ?
O73 Dy4 O44 71.9 . . ?
O37 Dy4 O44 81.4 . . ?
O174 Dy4 O44 118.9 . . ?
O190 Dy4 O44 145.1 . . ?
O70 Dy4 Dy47 117.8 . . ?
O14 Dy4 Dy47 148.6 . . ?
O181 Dy4 Dy47 38.7 . . ?
O73 Dy4 Dy47 64.2 . . ?
O37 Dy4 Dy47 104.6 . . ?
O174 Dy4 Dy47 38.4 . . ?
O190 Dy4 Dy47 77.7 . . ?
O44 Dy4 Dy47 132.3 . . ?
O70 Dy4 Dy49 67.1 . . ?
O14 Dy4 Dy49 104.2 . . ?
O181 Dy4 Dy49 76.4 . . ?
O73 Dy4 Dy49 117.8 . . ?
O37 Dy4 Dy49 143.3 . . ?
O174 Dy4 Dy49 37.0 . . ?
O190 Dy4 Dy49 36.2 . . ?
O44 Dy4 Dy49 134.4 . . ?
Dy47 Dy4 Dy49 60.5 . . ?
O70 Dy4 Dy18 115.6 . . ?
O14 Dy4 Dy18 88.8 . . ?
O181 Dy4 Dy18 34.8 . . ?
O73 Dy4 Dy18 112.8 . . ?
O37 Dy4 Dy18 84.9 . . ?
O174 Dy4 Dy18 77.2 . . ?
O190 Dy4 Dy18 36.3 . . ?
O44 Dy4 Dy18 163.9 . . ?
Dy47 Dy4 Dy18 59.7 . . ?
Dy49 Dy4 Dy18 58.4 . . ?
O439 Dy5A O395 88.3 . . ?
O439 Dy5A O503 71.5 . . ?
O395 Dy5A O503 77.8 . . ?
O439 Dy5A O530 72.8 . . ?
O395 Dy5A O530 147.2 . . ?
O503 Dy5A O530 70.9 . . ?
O439 Dy5A O401 140.3 . . ?
O395 Dy5A O401 115.3 . . ?
O503 Dy5A O401 82.4 . . ?
O530 Dy5A O401 70.6 . . ?
O439 Dy5A O480 155.1 . . ?
O395 Dy5A O480 76.9 . . ?
O503 Dy5A O480 123.2 . . ?
O530 Dy5A O480 129.1 . . ?
O401 Dy5A O480 64.6 . . ?
O439 Dy5A O515 104.9 . . ?
O395 Dy5A O515 135.0 . . ?
O503 Dy5A O515 147.2 . . ?
O530 Dy5A O515 76.9 . . ?
O401 Dy5A O515 81.4 . . ?
O480 Dy5A O515 73.8 . . ?
O439 Dy5A O364 70.7 . . ?
O395 Dy5A O364 72.8 . . ?
O503 Dy5A O364 132.1 . . ?
O530 Dy5A O364 122.5 . . ?
O401 Dy5A O364 144.6 . . ?
O480 Dy5A O364 85.8 . . ?
O515 Dy5A O364 71.6 . . ?
O439 Dy5A Dy4A 39.2 . . ?
O395 Dy5A Dy4A 127.2 . . ?
O503 Dy5A Dy4A 79.3 . . ?
O530 Dy5A Dy4A 37.4 . . ?
O401 Dy5A Dy4A 107.8 . . ?
O480 Dy5A Dy4A 152.4 . . ?
O515 Dy5A Dy4A 78.8 . . ?
O364 Dy5A Dy4A 89.3 . . ?
O439 Dy5A Dy90 78.0 . . ?
O395 Dy5A Dy90 114.1 . . ?
O503 Dy5A Dy90 36.5 . . ?
O530 Dy5A Dy90 36.8 . . ?
O401 Dy5A Dy90 63.5 . . ?
O480 Dy5A Dy90 126.2 . . ?
O515 Dy5A Dy90 110.8 . . ?
O364 Dy5A Dy90 147.8 . . ?
Dy4A Dy5A Dy90 61.0 . . ?
O439 Dy5A Dy86 35.9 . . ?
O395 Dy5A Dy86 72.2 . . ?
O503 Dy5A Dy86 37.7 . . ?
O530 Dy5A Dy86 77.1 . . ?
O401 Dy5A Dy86 118.8 . . ?
O480 Dy5A Dy86 146.7 . . ?
O515 Dy5A Dy86 138.4 . . ?
O364 Dy5A Dy86 96.6 . . ?
Dy4A Dy5A Dy86 60.9 . . ?
Dy90 Dy5A Dy86 59.5 . . ?
O439 Dy5A Dy3A 133.5 . . ?
O395 Dy5A Dy3A 104.9 . . ?
O503 Dy5A Dy3A 154.4 . . ?
O530 Dy5A Dy3A 107.6 . . ?
O401 Dy5A Dy3A 73.4 . . ?
O480 Dy5A Dy3A 37.4 . . ?
O515 Dy5A Dy3A 36.9 . . ?
O364 Dy5A Dy3A 71.2 . . ?
Dy4A Dy5A Dy3A 115.7 . . ?
Dy90 Dy5A Dy3A 130.8 . . ?
Dy86 Dy5A Dy3A 167.6 . . ?
O230 Dy5 O161 91.4 . . ?
O230 Dy5 O148 142.7 . . ?
O161 Dy5 O148 101.7 . . ?
O230 Dy5 O254 68.7 . . ?
O161 Dy5 O254 144.4 . . ?
O148 Dy5 O254 81.2 . . ?
O230 Dy5 O21 98.0 . . ?
O161 Dy5 O21 144.1 . . ?
O148 Dy5 O21 91.6 . . ?
O254 Dy5 O21 70.3 . . ?
O230 Dy5 O146 145.4 . . ?
O161 Dy5 O146 76.4 . . ?
O148 Dy5 O146 71.9 . . ?
O254 Dy5 O146 136.0 . . ?
O21 Dy5 O146 76.3 . . ?
O230 Dy5 O240 70.6 . . ?
O161 Dy5 O240 76.2 . . ?
O148 Dy5 O240 78.8 . . ?
O254 Dy5 O240 69.5 . . ?
O21 Dy5 O240 139.5 . . ?
O146 Dy5 O240 134.3 . . ?
O230 Dy5 O56 72.7 . . ?
O161 Dy5 O56 73.6 . . ?
O148 Dy5 O56 144.5 . . ?
O254 Dy5 O56 123.5 . . ?
O21 Dy5 O56 76.3 . . ?
O146 Dy5 O56 72.8 . . ?
O240 Dy5 O56 131.2 . . ?
O230 Dy5 Dy20 37.2 . . ?
O161 Dy5 Dy20 70.1 . . ?
O148 Dy5 Dy20 116.1 . . ?
O254 Dy5 Dy20 76.8 . . ?
O21 Dy5 Dy20 132.6 . . ?
O146 Dy5 Dy20 146.5 . . ?
O240 Dy5 Dy20 37.3 . . ?
O56 Dy5 Dy20 95.8 . . ?
O230 Dy5 Dy33 76.6 . . ?
O161 Dy5 Dy33 112.3 . . ?
O148 Dy5 Dy33 66.1 . . ?
O254 Dy5 Dy33 36.2 . . ?
O21 Dy5 Dy33 103.7 . . ?
O146 Dy5 Dy33 138.0 . . ?
O240 Dy5 Dy33 36.6 . . ?
O56 Dy5 Dy33 148.9 . . ?
Dy20 Dy5 Dy33 60.9 . . ?
O230 Dy5 Dy38 34.9 . . ?
O161 Dy5 Dy38 125.0 . . ?
O148 Dy5 Dy38 116.7 . . ?
O254 Dy5 Dy38 35.8 . . ?
O21 Dy5 Dy38 75.3 . . ?
O146 Dy5 Dy38 150.5 . . ?
O240 Dy5 Dy38 74.5 . . ?
O56 Dy5 Dy38 92.7 . . ?
Dy20 Dy5 Dy38 58.3 . . ?
Dy33 Dy5 Dy38 58.2 . . ?
O100 Dy6 O47 80.1 . . ?
O100 Dy6 O109 141.7 . . ?
O47 Dy6 O109 110.3 . . ?
O100 Dy6 O95 104.3 . . ?
O47 Dy6 O95 141.0 . . ?
O109 Dy6 O95 90.3 . . ?
O100 Dy6 O243 79.1 . . ?
O47 Dy6 O243 140.2 . . ?
O109 Dy6 O243 69.8 . . ?
O95 Dy6 O243 77.4 . . ?
O100 Dy6 O63 141.7 . . ?
O47 Dy6 O63 76.8 . . ?
O109 Dy6 O63 75.6 . . ?
O95 Dy6 O63 76.9 . . ?
O243 Dy6 O63 136.3 . . ?
O100 Dy6 O198 81.8 . . ?
O47 Dy6 O198 73.1 . . ?
O109 Dy6 O198 67.5 . . ?
O95 Dy6 O198 145.7 . . ?
O243 Dy6 O198 70.6 . . ?
O63 Dy6 O198 119.1 . . ?
O100 Dy6 O218 68.9 . . ?
O47 Dy6 O218 77.5 . . ?
O109 Dy6 O218 148.3 . . ?
O95 Dy6 O218 68.8 . . ?
O243 Dy6 O218 124.5 . . ?
O63 Dy6 O218 76.5 . . ?
O198 Dy6 O218 141.4 . . ?
O100 Dy6 Dy41 116.2 . . ?
O47 Dy6 Dy41 142.8 . . ?
O109 Dy6 Dy41 36.4 . . ?
O95 Dy6 Dy41 70.5 . . ?
O243 Dy6 Dy41 37.1 . . ?
O63 Dy6 Dy41 100.5 . . ?
O198 Dy6 Dy41 76.5 . . ?
O218 Dy6 Dy41 138.7 . . ?
O100 Dy6 Dy17 65.4 . . ?
O47 Dy6 Dy17 102.8 . . ?
O109 Dy6 Dy17 76.3 . . ?
O95 Dy6 Dy17 114.4 . . ?
O243 Dy6 Dy17 37.5 . . ?
O63 Dy6 Dy17 149.7 . . ?
O198 Dy6 Dy17 37.1 . . ?
O218 Dy6 Dy17 133.4 . . ?
Dy41 Dy6 Dy17 61.3 . . ?
O100 Dy6 Dy15 116.3 . . ?
O47 Dy6 Dy15 85.9 . . ?
O109 Dy6 Dy15 34.0 . . ?
O95 Dy6 Dy15 123.3 . . ?
O243 Dy6 Dy15 73.6 . . ?
O63 Dy6 Dy15 92.1 . . ?
O198 Dy6 Dy15 35.0 . . ?
O218 Dy6 Dy15 161.6 . . ?
Dy41 Dy6 Dy15 57.0 . . ?
Dy17 Dy6 Dy15 57.9 . . ?
O165 Dy7 O212 148.9 . . ?
O165 Dy7 O265 123.3 . . ?
O212 Dy7 O265 72.8 . . ?
O165 Dy7 O22 74.6 . . ?
O212 Dy7 O22 107.1 . . ?
O265 Dy7 O22 146.3 . . ?
O165 Dy7 O170 72.1 . . ?
O212 Dy7 O170 137.7 . . ?
O265 Dy7 O170 71.3 . . ?
O22 Dy7 O170 91.2 . . ?
O165 Dy7 O250 127.4 . . ?
O212 Dy7 O250 80.7 . . ?
O265 Dy7 O250 73.9 . . ?
O22 Dy7 O250 72.9 . . ?
O170 Dy7 O250 68.5 . . ?
O165 Dy7 O248 82.2 . . ?
O212 Dy7 O248 68.0 . . ?
O265 Dy7 O248 127.5 . . ?
O22 Dy7 O248 79.6 . . ?
O170 Dy7 O248 154.2 . . ?
O250 Dy7 O248 129.6 . . ?
O165 Dy7 O238 74.2 . . ?
O212 Dy7 O238 87.7 . . ?
O265 Dy7 O238 73.3 . . ?
O22 Dy7 O238 139.9 . . ?
O170 Dy7 O238 102.6 . . ?
O250 Dy7 O238 147.2 . . ?
O248 Dy7 O238 71.7 . . ?
O165 Dy7 Dy22 149.5 . . ?
O212 Dy7 Dy22 60.4 . . ?
O265 Dy7 Dy22 39.0 . . ?
O22 Dy7 Dy22 110.4 . . ?
O170 Dy7 Dy22 77.6 . . ?
O250 Dy7 Dy22 38.8 . . ?
O248 Dy7 Dy22 128.1 . . ?
O238 Dy7 Dy22 109.3 . . ?
O165 Dy7 Dy12 90.9 . . ?
O212 Dy7 Dy12 109.4 . . ?
O265 Dy7 Dy12 36.6 . . ?
O22 Dy7 Dy12 129.0 . . ?
O170 Dy7 Dy12 38.4 . . ?
O250 Dy7 Dy12 79.1 . . ?
O248 Dy7 Dy12 147.7 . . ?
O238 Dy7 Dy12 76.0 . . ?
Dy22 Dy7 Dy12 62.0 . . ?
O165 Dy7 Dy2 116.9 . . ?
O212 Dy7 Dy2 35.8 . . ?
O265 Dy7 Dy2 107.2 . . ?
O22 Dy7 Dy2 83.8 . . ?
O170 Dy7 Dy2 167.7 . . ?
O250 Dy7 Dy2 99.3 . . ?
O248 Dy7 Dy2 35.3 . . ?
O238 Dy7 Dy2 88.4 . . ?
Dy22 Dy7 Dy2 93.6 . . ?
Dy12 Dy7 Dy2 143.3 . . ?
O165 Dy7 Dy11 95.9 . . ?
O212 Dy7 Dy11 114.6 . . ?
O265 Dy7 Dy11 76.4 . . ?
O22 Dy7 Dy11 73.3 . . ?
O170 Dy7 Dy11 34.6 . . ?
O250 Dy7 Dy11 35.3 . . ?
O248 Dy7 Dy11 152.3 . . ?
O238 Dy7 Dy11 134.6 . . ?
Dy22 Dy7 Dy11 59.4 . . ?
Dy12 Dy7 Dy11 59.6 . . ?
Dy2 Dy7 Dy11 133.1 . . ?
O204 Dy8 O162 78.3 . . ?
O204 Dy8 O54 145.6 . . ?
O162 Dy8 O54 73.1 . . ?
O204 Dy8 O35 90.0 . . ?
O162 Dy8 O35 75.3 . . ?
O54 Dy8 O35 100.7 . . ?
O204 Dy8 O144 95.2 . . ?
O162 Dy8 O144 147.1 . . ?
O54 Dy8 O144 98.5 . . ?
O35 Dy8 O144 137.3 . . ?
O204 Dy8 O132 80.8 . . ?
O162 Dy8 O132 71.4 . . ?
O54 Dy8 O132 72.3 . . ?
O35 Dy8 O132 146.6 . . ?
O144 Dy8 O132 75.8 . . ?
O204 Dy8 O32 145.5 . . ?
O162 Dy8 O32 124.3 . . ?
O54 Dy8 O32 68.6 . . ?
O35 Dy8 O32 73.9 . . ?
O144 Dy8 O32 78.4 . . ?
O132 Dy8 O32 128.6 . . ?
O204 Dy8 O62 71.2 . . ?
O162 Dy8 O62 132.5 . . ?
O54 Dy8 O62 143.1 . . ?
O35 Dy8 O62 69.3 . . ?
O144 Dy8 O62 72.5 . . ?
O132 Dy8 O62 134.9 . . ?
O32 Dy8 O62 74.5 . . ?
O204 Dy8 Dy1 116.7 . . ?
O162 Dy8 Dy1 38.5 . . ?
O54 Dy8 Dy1 38.8 . . ?
O35 Dy8 Dy1 74.9 . . ?
O144 Dy8 Dy1 136.5 . . ?
O132 Dy8 Dy1 80.8 . . ?
O32 Dy8 Dy1 88.8 . . ?
O62 Dy8 Dy1 143.5 . . ?
O204 Dy8 Dy9 119.0 . . ?
O162 Dy8 Dy9 79.5 . . ?
O54 Dy8 Dy9 37.2 . . ?
O35 Dy8 Dy9 136.4 . . ?
O144 Dy8 Dy9 75.7 . . ?
O132 Dy8 Dy9 38.3 . . ?
O32 Dy8 Dy9 92.5 . . ?
O62 Dy8 Dy9 147.4 . . ?
Dy1 Dy8 Dy9 63.3 . . ?
O204 Dy8 Dy13 69.2 . . ?
O162 Dy8 Dy13 35.8 . . ?
O54 Dy8 Dy13 76.4 . . ?
O35 Dy8 Dy13 109.8 . . ?
O144 Dy8 Dy13 111.6 . . ?
O132 Dy8 Dy13 37.0 . . ?
O32 Dy8 Dy13 144.8 . . ?
O62 Dy8 Dy13 140.4 . . ?
Dy1 Dy8 Dy13 60.2 . . ?
Dy9 Dy8 Dy13 60.0 . . ?
O204 Dy8 Dy31 86.2 . . ?
O162 Dy8 Dy31 164.1 . . ?
O54 Dy8 Dy31 122.6 . . ?
O35 Dy8 Dy31 101.5 . . ?
O144 Dy8 Dy31 37.1 . . ?
O132 Dy8 Dy31 109.7 . . ?
O32 Dy8 Dy31 68.1 . . ?
O62 Dy8 Dy31 36.0 . . ?
Dy1 Dy8 Dy31 156.5 . . ?
Dy9 Dy8 Dy31 111.5 . . ?
Dy13 Dy8 Dy31 139.5 . . ?
O54 Dy9 O128 141.3 . . ?
O54 Dy9 O65 79.0 . . ?
O128 Dy9 O65 137.3 . . ?
O54 Dy9 O66 116.0 . . ?
O128 Dy9 O66 74.6 . . ?
O65 Dy9 O66 73.1 . . ?
O54 Dy9 O132 73.5 . . ?
O128 Dy9 O132 76.0 . . ?
O65 Dy9 O132 144.9 . . ?
O66 Dy9 O132 139.1 . . ?
O54 Dy9 O68 68.0 . . ?
O128 Dy9 O68 80.3 . . ?
O65 Dy9 O68 116.9 . . ?
O66 Dy9 O68 75.6 . . ?
O132 Dy9 O68 71.9 . . ?
O54 Dy9 O82 81.9 . . ?
O128 Dy9 O82 115.1 . . ?
O65 Dy9 O82 75.6 . . ?
O66 Dy9 O82 139.4 . . ?
O132 Dy9 O82 79.3 . . ?
O68 Dy9 O82 142.9 . . ?
O54 Dy9 O214 145.8 . . ?
O128 Dy9 O214 64.8 . . ?
O65 Dy9 O214 87.6 . . ?
O66 Dy9 O214 89.2 . . ?
O132 Dy9 O214 103.2 . . ?
O68 Dy9 O214 144.7 . . ?
O82 Dy9 O214 64.2 . . ?
O54 Dy9 Dy8 37.7 . . ?
O128 Dy9 Dy8 114.9 . . ?
O65 Dy9 Dy8 107.3 . . ?
O66 Dy9 Dy8 148.5 . . ?
O132 Dy9 Dy8 39.0 . . ?
O68 Dy9 Dy8 76.6 . . ?
O82 Dy9 Dy8 66.4 . . ?
O214 Dy9 Dy8 122.3 . . ?
O54 Dy9 Dy13 77.7 . . ?
O128 Dy9 Dy13 63.6 . . ?
O65 Dy9 Dy13 151.3 . . ?
O66 Dy9 Dy13 102.7 . . ?
O132 Dy9 Dy13 37.7 . . ?
O68 Dy9 Dy13 37.5 . . ?
O82 Dy9 Dy13 117.0 . . ?
O214 Dy9 Dy13 121.0 . . ?
Dy8 Dy9 Dy13 61.3 . . ?
O54 Dy9 Dy1 34.6 . . ?
O128 Dy9 Dy1 114.9 . . ?
O65 Dy9 Dy1 92.5 . . ?
O66 Dy9 Dy1 90.4 . . ?
O132 Dy9 Dy1 76.9 . . ?
O68 Dy9 Dy1 35.0 . . ?
O82 Dy9 Dy1 116.2 . . ?
O214 Dy9 Dy1 179.6 . . ?
Dy8 Dy9 Dy1 58.1 . . ?
Dy13 Dy9 Dy1 58.9 . . ?
O41 Dy10 O228 123.9 . . ?
O41 Dy10 O18 80.5 . . ?
O228 Dy10 O18 152.1 . . ?
O41 Dy10 O27 80.4 . . ?
O228 Dy10 O27 133.7 . . ?
O18 Dy10 O27 57.2 . . ?
O41 Dy10 O216 126.7 . . ?
O228 Dy10 O216 79.8 . . ?
O18 Dy10 O216 73.9 . . ?
O27 Dy10 O216 119.4 . . ?
O41 Dy10 O60 81.0 . . ?
O228 Dy10 O60 72.6 . . ?
O18 Dy10 O60 129.7 . . ?
O27 Dy10 O60 73.9 . . ?
O216 Dy10 O60 149.3 . . ?
O41 Dy10 O225 159.6 . . ?
O228 Dy10 O225 69.4 . . ?
O18 Dy10 O225 91.8 . . ?
O27 Dy10 O225 79.6 . . ?
O216 Dy10 O225 67.8 . . ?
O60 Dy10 O225 89.8 . . ?
O41 Dy10 O271 79.4 . . ?
O228 Dy10 O271 86.2 . . ?
O18 Dy10 O271 85.4 . . ?
O27 Dy10 O271 139.8 . . ?
O216 Dy10 O271 53.0 . . ?
O60 Dy10 O271 135.5 . . ?
O225 Dy10 O271 119.1 . . ?
O41 Dy10 C151 77.8 . . ?
O228 Dy10 C151 154.2 . . ?
O18 Dy10 C151 29.9 . . ?
O27 Dy10 C151 27.3 . . ?
O216 Dy10 C151 98.7 . . ?
O60 Dy10 C151 100.3 . . ?
O225 Dy10 C151 86.1 . . ?
O271 Dy10 C151 113.8 . . ?
O41 Dy10 O209 75.4 . . ?
O228 Dy10 O209 50.0 . . ?
O18 Dy10 O209 143.4 . . ?
O27 Dy10 O209 141.4 . . ?
O216 Dy10 O209 99.3 . . ?
O60 Dy10 O209 73.0 . . ?
O225 Dy10 O209 119.3 . . ?
O271 Dy10 O209 63.6 . . ?
C151 Dy10 O209 153.1 . . ?
O41 Dy10 N77 103.6 . . ?
O228 Dy10 N77 82.2 . . ?
O18 Dy10 N77 78.3 . . ?
O27 Dy10 N77 134.3 . . ?
O216 Dy10 N77 26.2 . . ?
O60 Dy10 N77 151.7 . . ?
O225 Dy10 N77 93.2 . . ?
O271 Dy10 N77 26.8 . . ?
C151 Dy10 N77 107.9 . . ?
O209 Dy10 N77 81.2 . . ?
O41 Dy10 Dy48 149.6 . . ?
O228 Dy10 Dy48 35.5 . . ?
O18 Dy10 Dy48 127.2 . . ?
O27 Dy10 Dy48 103.1 . . ?
O216 Dy10 Dy48 78.5 . . ?
O60 Dy10 Dy48 71.3 . . ?
O225 Dy10 Dy48 35.6 . . ?
O271 Dy10 Dy48 111.9 . . ?
C151 Dy10 Dy48 118.7 . . ?
O209 Dy10 Dy48 84.5 . . ?
N77 Dy10 Dy48 95.4 . . ?
O170 Dy11 O200 146.6 . . ?
O170 Dy11 O250 70.1 . . ?
O200 Dy11 O250 85.7 . . ?
O170 Dy11 O26 129.8 . . ?
O200 Dy11 O26 82.5 . . ?
O250 Dy11 O26 147.8 . . ?
O170 Dy11 O172 87.9 . . ?
O200 Dy11 O172 97.4 . . ?
O250 Dy11 O172 140.5 . . ?
O26 Dy11 O172 71.0 . . ?
O170 Dy11 O259 71.2 . . ?
O200 Dy11 O259 79.8 . . ?
O250 Dy11 O259 72.3 . . ?
O26 Dy11 O259 134.0 . . ?
O172 Dy11 O259 69.6 . . ?
O170 Dy11 O108 117.0 . . ?
O200 Dy11 O108 75.6 . . ?
O250 Dy11 O108 74.2 . . ?
O26 Dy11 O108 73.9 . . ?
O172 Dy11 O108 144.8 . . ?
O259 Dy11 O108 139.4 . . ?
O170 Dy11 O78 69.6 . . ?
O200 Dy11 O78 143.4 . . ?
O250 Dy11 O78 114.1 . . ?
O26 Dy11 O78 64.2 . . ?
O172 Dy11 O78 86.2 . . ?
O259 Dy11 O78 134.3 . . ?
O108 Dy11 O78 80.7 . . ?
O170 Dy11 Dy22 77.0 . . ?
O200 Dy11 Dy22 69.9 . . ?
O250 Dy11 Dy22 37.6 . . ?
O26 Dy11 Dy22 152.0 . . ?
O172 Dy11 Dy22 107.0 . . ?
O259 Dy11 Dy22 37.6 . . ?
O108 Dy11 Dy22 102.8 . . ?
O78 Dy11 Dy22 143.6 . . ?
O170 Dy11 Dy12 37.1 . . ?
O200 Dy11 Dy12 117.3 . . ?
O250 Dy11 Dy12 78.6 . . ?
O26 Dy11 Dy12 133.2 . . ?
O172 Dy11 Dy12 64.9 . . ?
O259 Dy11 Dy12 37.5 . . ?
O108 Dy11 Dy12 148.9 . . ?
O78 Dy11 Dy12 97.3 . . ?
Dy22 Dy11 Dy12 61.1 . . ?
O170 Dy11 Dy7 35.4 . . ?
O200 Dy11 Dy7 121.4 . . ?
O250 Dy11 Dy7 36.3 . . ?
O26 Dy11 Dy7 147.8 . . ?
O172 Dy11 Dy7 121.0 . . ?
O259 Dy11 Dy7 75.4 . . ?
O108 Dy11 Dy7 90.6 . . ?
O78 Dy11 Dy7 85.9 . . ?
Dy22 Dy11 Dy7 58.1 . . ?
Dy12 Dy11 Dy7 58.4 . . ?
O113 Dy12 O265 75.1 . . ?
O113 Dy12 O543 143.4 . . ?
O265 Dy12 O543 137.1 . . ?
O113 Dy12 O259 141.8 . . ?
O265 Dy12 O259 70.5 . . ?
O543 Dy12 O259 74.7 . . ?
O113 Dy12 O170 82.6 . . ?
O265 Dy12 O170 71.8 . . ?
O543 Dy12 O170 119.3 . . ?
O259 Dy12 O170 71.5 . . ?
O113 Dy12 O92 78.4 . . ?
O265 Dy12 O92 134.9 . . ?
O543 Dy12 O92 82.9 . . ?
O259 Dy12 O92 115.7 . . ?
O170 Dy12 O92 69.1 . . ?
O113 Dy12 O269 95.4 . . ?
O265 Dy12 O269 75.6 . . ?
O543 Dy12 O269 81.3 . . ?
O259 Dy12 O269 91.7 . . ?
O170 Dy12 O269 146.7 . . ?
O92 Dy12 O269 143.2 . . ?
O113 Dy12 O205 70.3 . . ?
O265 Dy12 O205 127.7 . . ?
O543 Dy12 O205 74.4 . . ?
O259 Dy12 O205 146.1 . . ?
O170 Dy12 O205 137.6 . . ?
O92 Dy12 O205 73.8 . . ?
O269 Dy12 O205 70.1 . . ?
O113 Dy12 Dy7 63.7 . . ?
O265 Dy12 Dy7 37.0 . . ?
O543 Dy12 Dy7 150.9 . . ?
O259 Dy12 Dy7 78.8 . . ?
O170 Dy12 Dy7 38.5 . . ?
O92 Dy12 Dy7 98.3 . . ?
O269 Dy12 Dy7 111.4 . . ?
O205 Dy12 Dy7 134.0 . . ?
O113 Dy12 Dy11 118.6 . . ?
O265 Dy12 Dy11 78.5 . . ?
O543 Dy12 Dy11 89.6 . . ?
O259 Dy12 Dy11 38.5 . . ?
O170 Dy12 Dy11 36.4 . . ?
O92 Dy12 Dy11 83.1 . . ?
O269 Dy12 Dy11 129.6 . . ?
O205 Dy12 Dy11 153.1 . . ?
Dy7 Dy12 Dy11 62.0 . . ?
O113 Dy12 Dy22 111.2 . . ?
O265 Dy12 Dy22 36.2 . . ?
O543 Dy12 Dy22 103.1 . . ?
O259 Dy12 Dy22 35.7 . . ?
O170 Dy12 Dy22 75.0 . . ?
O92 Dy12 Dy22 141.3 . . ?
O269 Dy12 Dy22 74.9 . . ?
O205 Dy12 Dy22 144.9 . . ?
Dy7 Dy12 Dy22 58.6 . . ?
Dy11 Dy12 Dy22 59.0 . . ?
O113 Dy12 Dy21 85.8 . . ?
O265 Dy12 Dy21 105.7 . . ?
O543 Dy12 Dy21 70.6 . . ?
O259 Dy12 Dy21 119.0 . . ?
O170 Dy12 Dy21 168.3 . . ?
O92 Dy12 Dy21 108.0 . . ?
O269 Dy12 Dy21 35.3 . . ?
O205 Dy12 Dy21 35.3 . . ?
Dy7 Dy12 Dy21 134.6 . . ?
Dy11 Dy12 Dy21 155.2 . . ?
Dy22 Dy12 Dy21 110.1 . . ?
O48 Dy13 O162 76.6 . . ?
O48 Dy13 O68 94.8 . . ?
O162 Dy13 O68 71.0 . . ?
O48 Dy13 O132 147.9 . . ?
O162 Dy13 O132 71.6 . . ?
O68 Dy13 O132 71.4 . . ?
O48 Dy13 O238 136.8 . . ?
O162 Dy13 O238 146.6 . . ?
O68 Dy13 O238 99.7 . . ?
O132 Dy13 O238 75.1 . . ?
O48 Dy13 O248 72.2 . . ?
O162 Dy13 O248 132.2 . . ?
O68 Dy13 O248 145.7 . . ?
O132 Dy13 O248 134.3 . . ?
O238 Dy13 O248 73.1 . . ?
O48 Dy13 O99 73.5 . . ?
O162 Dy13 O99 126.6 . . ?
O68 Dy13 O99 68.7 . . ?
O132 Dy13 O99 123.7 . . ?
O238 Dy13 O99 74.4 . . ?
O248 Dy13 O99 77.2 . . ?
O48 Dy13 O79 96.1 . . ?
O162 Dy13 O79 81.5 . . ?
O68 Dy13 O79 147.2 . . ?
O132 Dy13 O79 83.2 . . ?
O238 Dy13 O79 93.3 . . ?
O248 Dy13 O79 67.0 . . ?
O99 Dy13 O79 144.2 . . ?
O48 Dy13 Dy9 131.5 . . ?
O162 Dy13 Dy9 78.5 . . ?
O68 Dy13 Dy9 37.4 . . ?
O132 Dy13 Dy9 37.3 . . ?
O238 Dy13 Dy9 76.0 . . ?
O248 Dy13 Dy9 148.6 . . ?
O99 Dy13 Dy9 89.6 . . ?
O79 Dy13 Dy9 120.5 . . ?
O48 Dy13 Dy1 72.9 . . ?
O162 Dy13 Dy1 37.1 . . ?
O68 Dy13 Dy1 37.5 . . ?
O132 Dy13 Dy1 79.3 . . ?
O238 Dy13 Dy1 136.0 . . ?
O248 Dy13 Dy1 145.1 . . ?
O99 Dy13 Dy1 91.6 . . ?
O79 Dy13 Dy1 118.6 . . ?
Dy9 Dy13 Dy1 62.2 . . ?
O48 Dy13 Dy8 112.0 . . ?
O162 Dy13 Dy8 35.9 . . ?
O68 Dy13 Dy8 74.5 . . ?
O132 Dy13 Dy8 37.2 . . ?
O238 Dy13 Dy8 111.1 . . ?
O248 Dy13 Dy8 139.7 . . ?
O99 Dy13 Dy8 143.1 . . ?
O79 Dy13 Dy8 72.7 . . ?
Dy9 Dy13 Dy8 58.7 . . ?
Dy1 Dy13 Dy8 58.4 . . ?
O48 Dy13 Dy7 103.4 . . ?
O162 Dy13 Dy7 163.0 . . ?
O68 Dy13 Dy7 125.5 . . ?
O132 Dy13 Dy7 108.2 . . ?
O238 Dy13 Dy7 36.9 . . ?
O248 Dy13 Dy7 36.6 . . ?
O99 Dy13 Dy7 68.3 . . ?
O79 Dy13 Dy7 81.6 . . ?
Dy9 Dy13 Dy7 112.0 . . ?
Dy1 Dy13 Dy7 159.6 . . ?
Dy8 Dy13 Dy7 137.8 . . ?
O74 Dy14 O208 155.9 . . ?
O74 Dy14 O187 131.9 . . ?
O208 Dy14 O187 68.4 . . ?
O74 Dy14 O76 81.1 . . ?
O208 Dy14 O76 81.3 . . ?
O187 Dy14 O76 146.5 . . ?
O74 Dy14 O227 120.9 . . ?
O208 Dy14 O227 69.4 . . ?
O187 Dy14 O227 81.6 . . ?
O76 Dy14 O227 74.4 . . ?
O74 Dy14 O75 81.2 . . ?
O208 Dy14 O75 77.7 . . ?
O187 Dy14 O75 113.3 . . ?
O76 Dy14 O75 71.8 . . ?
O227 Dy14 O75 135.6 . . ?
O74 Dy14 O121 81.0 . . ?
O208 Dy14 O121 118.6 . . ?
O187 Dy14 O121 82.0 . . ?
O76 Dy14 O121 101.2 . . ?
O227 Dy14 O121 53.5 . . ?
O75 Dy14 O121 161.8 . . ?
O74 Dy14 O42 85.6 . . ?
O208 Dy14 O42 90.5 . . ?
O187 Dy14 O42 72.3 . . ?
O76 Dy14 O42 123.5 . . ?
O227 Dy14 O42 151.7 . . ?
O75 Dy14 O42 51.9 . . ?
O121 Dy14 O42 130.5 . . ?
O74 Dy14 C203 82.2 . . ?
O208 Dy14 C203 84.6 . . ?
O187 Dy14 C203 91.9 . . ?
O76 Dy14 C203 99.4 . . ?
O227 Dy14 C203 153.8 . . ?
O75 Dy14 C203 27.8 . . ?
O121 Dy14 C203 151.0 . . ?
O42 Dy14 C203 24.2 . . ?
O74 Dy14 O209 83.5 . . ?
O208 Dy14 O209 117.3 . . ?
O187 Dy14 O209 49.1 . . ?
O76 Dy14 O209 158.6 . . ?
O227 Dy14 O209 101.4 . . ?
O75 Dy14 O209 120.3 . . ?
O121 Dy14 O209 61.6 . . ?
O42 Dy14 O209 69.6 . . ?
C203 Dy14 O209 93.1 . . ?
O74 Dy14 N75 102.8 . . ?
O208 Dy14 N75 93.1 . . ?
O187 Dy14 N75 79.4 . . ?
O76 Dy14 N75 88.5 . . ?
O227 Dy14 N75 26.3 . . ?
O75 Dy14 N75 159.3 . . ?
O121 Dy14 N75 27.2 . . ?
O42 Dy14 N75 147.9 . . ?
C203 Dy14 N75 171.3 . . ?
O209 Dy14 N75 80.5 . . ?
O74 Dy14 N65 107.1 . . ?
O208 Dy14 N65 92.7 . . ?
O187 Dy14 N65 24.8 . . ?
O76 Dy14 N65 168.8 . . ?
O227 Dy14 N65 94.7 . . ?
O75 Dy14 N65 116.3 . . ?
O121 Dy14 N65 73.3 . . ?
O42 Dy14 N65 65.7 . . ?
C203 Dy14 N65 89.4 . . ?
O209 Dy14 N65 24.7 . . ?
N75 Dy14 N65 82.3 . . ?
O103 Dy15 O116 73.4 . . ?
O103 Dy15 O246 140.6 . . ?
O116 Dy15 O246 141.5 . . ?
O103 Dy15 O57 140.2 . . ?
O116 Dy15 O57 74.4 . . ?
O246 Dy15 O57 78.4 . . ?
O103 Dy15 O198 114.2 . . ?
O116 Dy15 O198 76.5 . . ?
O246 Dy15 O198 72.3 . . ?
O57 Dy15 O198 79.9 . . ?
O103 Dy15 O109 74.2 . . ?
O116 Dy15 O109 114.7 . . ?
O246 Dy15 O109 73.2 . . ?
O57 Dy15 O109 141.9 . . ?
O198 Dy15 O109 67.7 . . ?
O103 Dy15 O173 77.0 . . ?
O116 Dy15 O173 142.8 . . ?
O246 Dy15 O173 74.9 . . ?
O57 Dy15 O173 118.9 . . ?
O198 Dy15 O173 137.4 . . ?
O109 Dy15 O173 77.4 . . ?
O103 Dy15 O106 86.1 . . ?
O116 Dy15 O106 88.0 . . ?
O246 Dy15 O106 107.6 . . ?
O57 Dy15 O106 69.9 . . ?
O198 Dy15 O106 149.0 . . ?
O109 Dy15 O106 143.0 . . ?
O173 Dy15 O106 67.7 . . ?
O103 Dy15 Dy41 101.7 . . ?
O116 Dy15 Dy41 149.7 . . ?
O246 Dy15 Dy41 39.5 . . ?
O57 Dy15 Dy41 117.8 . . ?
O198 Dy15 Dy41 78.6 . . ?
O109 Dy15 Dy41 38.1 . . ?
O173 Dy15 Dy41 58.8 . . ?
O106 Dy15 Dy41 121.9 . . ?
O103 Dy15 Dy17 146.2 . . ?
O116 Dy15 Dy17 105.0 . . ?
O246 Dy15 Dy17 37.8 . . ?
O57 Dy15 Dy17 65.7 . . ?
O198 Dy15 Dy17 37.2 . . ?
O109 Dy15 Dy17 76.3 . . ?
O173 Dy15 Dy17 112.2 . . ?
O106 Dy15 Dy17 127.7 . . ?
Dy41 Dy15 Dy17 62.1 . . ?
O103 Dy15 Dy6 87.7 . . ?
O116 Dy15 Dy6 91.0 . . ?
O246 Dy15 Dy6 76.8 . . ?
O57 Dy15 Dy6 115.7 . . ?
O198 Dy15 Dy6 36.1 . . ?
O109 Dy15 Dy6 33.2 . . ?
O173 Dy15 Dy6 110.0 . . ?
O106 Dy15 Dy6 173.8 . . ?
Dy41 Dy15 Dy6 58.8 . . ?
Dy17 Dy15 Dy6 58.5 . . ?
O23 Dy16 O38 78.0 . . ?
O23 Dy16 O207 127.3 . . ?
O38 Dy16 O207 153.1 . . ?
O23 Dy16 O62 154.5 . . ?
O38 Dy16 O62 95.8 . . ?
O207 Dy16 O62 65.4 . . ?
O23 Dy16 O204 129.5 . . ?
O38 Dy16 O204 75.0 . . ?
O207 Dy16 O204 80.4 . . ?
O62 Dy16 O204 70.6 . . ?
O23 Dy16 O50 80.8 . . ?
O38 Dy16 O50 129.3 . . ?
O207 Dy16 O50 70.5 . . ?
O62 Dy16 O50 84.5 . . ?
O204 Dy16 O50 147.7 . . ?
O23 Dy16 O39 77.1 . . ?
O38 Dy16 O39 77.1 . . ?
O207 Dy16 O39 114.5 . . ?
O62 Dy16 O39 77.4 . . ?
O204 Dy16 O39 134.5 . . ?
O50 Dy16 O39 53.4 . . ?
O23 Dy16 O173 80.4 . . ?
O38 Dy16 O173 135.2 . . ?
O207 Dy16 O173 54.2 . . ?
O62 Dy16 O173 118.9 . . ?
O204 Dy16 O173 89.9 . . ?
O50 Dy16 O173 84.4 . . ?
O39 Dy16 O173 134.5 . . ?
O23 Dy16 C250 76.3 . . ?
O38 Dy16 C250 103.5 . . ?
O207 Dy16 C250 92.9 . . ?
O62 Dy16 C250 81.3 . . ?
O204 Dy16 C250 151.4 . . ?
O50 Dy16 C250 26.2 . . ?
O39 Dy16 C250 27.3 . . ?
O173 Dy16 C250 108.8 . . ?
O23 Dy16 O106 82.3 . . ?
O38 Dy16 O106 75.9 . . ?
O207 Dy16 O106 96.5 . . ?
O62 Dy16 O106 120.5 . . ?
O204 Dy16 O106 50.2 . . ?
O50 Dy16 O106 144.9 . . ?
O39 Dy16 O106 148.8 . . ?
O173 Dy16 O106 62.6 . . ?
C250 Dy16 O106 158.1 . . ?
O23 Dy16 N64 102.5 . . ?
O38 Dy16 N64 155.9 . . ?
O207 Dy16 N64 27.8 . . ?
O62 Dy16 N64 93.2 . . ?
O204 Dy16 N64 87.0 . . ?
O50 Dy16 N64 73.8 . . ?
O39 Dy16 N64 126.8 . . ?
O173 Dy16 N64 26.6 . . ?
C250 Dy16 N64 100.0 . . ?
O106 Dy16 N64 80.2 . . ?
O23 Dy16 N63 106.0 . . ?
O38 Dy16 N63 72.7 . . ?
O207 Dy16 N63 89.3 . . ?
O62 Dy16 N63 95.3 . . ?
O204 Dy16 N63 24.8 . . ?
O50 Dy16 N63 157.9 . . ?
O39 Dy16 N63 148.0 . . ?
O173 Dy16 N63 76.4 . . ?
C250 Dy16 N63 174.8 . . ?
O106 Dy16 N63 25.5 . . ?
N64 Dy16 N63 84.2 . . ?
O198 Dy17 O102 99.2 . . ?
O198 Dy17 O243 73.4 . . ?
O102 Dy17 O243 75.5 . . ?
O198 Dy17 O263 99.0 . . ?
O102 Dy17 O263 139.3 . . ?
O243 Dy17 O263 144.9 . . ?
O198 Dy17 O246 73.1 . . ?
O102 Dy17 O246 146.3 . . ?
O243 Dy17 O246 70.8 . . ?
O263 Dy17 O246 74.1 . . ?
O198 Dy17 O185 149.3 . . ?
O102 Dy17 O185 90.2 . . ?
O243 Dy17 O185 80.9 . . ?
O263 Dy17 O185 92.4 . . ?
O246 Dy17 O185 82.9 . . ?
O198 Dy17 O136 69.8 . . ?
O102 Dy17 O136 74.0 . . ?
O243 Dy17 O136 126.7 . . ?
O263 Dy17 O136 78.7 . . ?
O246 Dy17 O136 129.2 . . ?
O185 Dy17 O136 140.8 . . ?
O198 Dy17 O131 143.5 . . ?
O102 Dy17 O131 71.4 . . ?
O243 Dy17 O131 133.2 . . ?
O263 Dy17 O131 72.4 . . ?
O246 Dy17 O131 133.4 . . ?
O185 Dy17 O131 67.2 . . ?
O136 Dy17 O131 73.8 . . ?
O198 Dy17 Dy15 38.4 . . ?
O102 Dy17 Dy15 135.7 . . ?
O243 Dy17 Dy15 78.5 . . ?
O263 Dy17 Dy15 75.4 . . ?
O246 Dy17 Dy15 37.4 . . ?
O185 Dy17 Dy15 120.3 . . ?
O136 Dy17 Dy15 94.5 . . ?
O131 Dy17 Dy15 147.2 . . ?
O198 Dy17 Dy6 39.5 . . ?
O102 Dy17 Dy6 73.8 . . ?
O243 Dy17 Dy6 38.1 . . ?
O263 Dy17 Dy6 137.0 . . ?
O246 Dy17 Dy6 80.8 . . ?
O185 Dy17 Dy6 118.8 . . ?
O136 Dy17 Dy6 91.4 . . ?
O131 Dy17 Dy6 144.7 . . ?
Dy15 Dy17 Dy6 63.6 . . ?
O198 Dy17 Dy41 76.1 . . ?
O102 Dy17 Dy41 109.9 . . ?
O243 Dy17 Dy41 35.3 . . ?
O263 Dy17 Dy41 109.7 . . ?
O246 Dy17 Dy41 36.6 . . ?
O185 Dy17 Dy41 73.2 . . ?
O136 Dy17 Dy41 145.8 . . ?
O131 Dy17 Dy41 140.4 . . ?
Dy15 Dy17 Dy41 58.2 . . ?
Dy6 Dy17 Dy41 59.2 . . ?
O198 Dy17 Dy22 123.1 . . ?
O102 Dy17 Dy22 105.4 . . ?
O243 Dy17 Dy22 162.3 . . ?
O263 Dy17 Dy22 35.5 . . ?
O246 Dy17 Dy22 106.1 . . ?
O185 Dy17 Dy22 81.4 . . ?
O136 Dy17 Dy22 69.2 . . ?
O131 Dy17 Dy22 37.2 . . ?
Dy15 Dy17 Dy22 110.1 . . ?
Dy6 Dy17 Dy22 159.6 . . ?
Dy41 Dy17 Dy22 136.1 . . ?
O87 Dy18 O171 148.1 . . ?
O87 Dy18 O262 129.5 . . ?
O171 Dy18 O262 72.8 . . ?
O87 Dy18 O181 73.2 . . ?
O171 Dy18 O181 138.3 . . ?
O262 Dy18 O181 70.3 . . ?
O87 Dy18 O255 77.8 . . ?
O171 Dy18 O255 88.7 . . ?
O262 Dy18 O255 75.8 . . ?
O181 Dy18 O255 100.4 . . ?
O87 Dy18 O190 125.4 . . ?
O171 Dy18 O190 80.8 . . ?
O262 Dy18 O190 70.4 . . ?
O181 Dy18 O190 69.1 . . ?
O255 Dy18 O190 146.2 . . ?
O87 Dy18 O256 81.0 . . ?
O171 Dy18 O256 67.2 . . ?
O262 Dy18 O256 128.1 . . ?
O181 Dy18 O256 154.1 . . ?
O255 Dy18 O256 71.6 . . ?
O190 Dy18 O256 130.7 . . ?
O87 Dy18 O19 75.9 . . ?
O171 Dy18 O19 98.4 . . ?
O262 Dy18 O19 143.3 . . ?
O181 Dy18 O19 99.5 . . ?
O255 Dy18 O19 140.6 . . ?
O190 Dy18 O19 73.0 . . ?
O256 Dy18 O19 75.6 . . ?
O87 Dy18 Dy49 150.9 . . ?
O171 Dy18 Dy49 61.0 . . ?
O262 Dy18 Dy49 37.0 . . ?
O181 Dy18 Dy49 77.8 . . ?
O255 Dy18 Dy49 110.1 . . ?
O190 Dy18 Dy49 37.3 . . ?
O256 Dy18 Dy49 128.1 . . ?
O19 Dy18 Dy49 107.1 . . ?
O87 Dy18 Dy47 96.2 . . ?
O171 Dy18 Dy47 108.9 . . ?
O262 Dy18 Dy47 36.1 . . ?
O181 Dy18 Dy47 37.4 . . ?
O255 Dy18 Dy47 76.9 . . ?
O190 Dy18 Dy47 76.3 . . ?
O256 Dy18 Dy47 148.4 . . ?
O19 Dy18 Dy47 134.6 . . ?
Dy49 Dy18 Dy47 60.4 . . ?
O87 Dy18 Dy4 93.9 . . ?
O171 Dy18 Dy4 115.8 . . ?
O262 Dy18 Dy4 75.0 . . ?
O181 Dy18 Dy4 35.1 . . ?
O255 Dy18 Dy4 133.4 . . ?
O190 Dy18 Dy4 36.1 . . ?
O256 Dy18 Dy4 153.0 . . ?
O19 Dy18 Dy4 77.5 . . ?
Dy49 Dy18 Dy4 59.8 . . ?
Dy47 Dy18 Dy4 58.3 . . ?
O87 Dy18 Dy33 71.8 . . ?
O171 Dy18 Dy33 80.5 . . ?
O262 Dy18 Dy33 105.7 . . ?
O181 Dy18 Dy33 127.9 . . ?
O255 Dy18 Dy33 35.0 . . ?
O190 Dy18 Dy33 161.2 . . ?
O256 Dy18 Dy33 37.2 . . ?
O19 Dy18 Dy33 107.9 . . ?
Dy49 Dy18 Dy33 130.8 . . ?
Dy47 Dy18 Dy33 111.8 . . ?
Dy4 Dy18 Dy33 162.4 . . ?
O127 Dy19 O58 81.4 . . ?
O127 Dy19 O242 159.2 . . ?
O58 Dy19 O242 92.7 . . ?
O127 Dy19 O260 127.9 . . ?
O58 Dy19 O260 75.6 . . ?
O242 Dy19 O260 68.7 . . ?
O127 Dy19 O177 126.7 . . ?
O58 Dy19 O177 149.7 . . ?
O242 Dy19 O177 64.9 . . ?
O260 Dy19 O177 77.2 . . ?
O127 Dy19 O118 79.3 . . ?
O58 Dy19 O118 79.7 . . ?
O242 Dy19 O118 80.1 . . ?
O260 Dy19 O118 138.6 . . ?
O177 Dy19 O118 113.7 . . ?
O127 Dy19 O98 81.0 . . ?
O58 Dy19 O98 132.8 . . ?
O242 Dy19 O98 88.8 . . ?
O260 Dy19 O98 146.0 . . ?
O177 Dy19 O98 70.0 . . ?
O118 Dy19 O98 54.1 . . ?
O127 Dy19 O217 77.9 . . ?
O58 Dy19 O217 136.5 . . ?
O242 Dy19 O217 118.4 . . ?
O260 Dy19 O217 87.8 . . ?
O177 Dy19 O217 54.4 . . ?
O118 Dy19 O217 132.0 . . ?
O98 Dy19 O217 80.8 . . ?
O127 Dy19 C243 78.2 . . ?
O58 Dy19 C243 105.0 . . ?
O242 Dy19 C243 84.2 . . ?
O260 Dy19 C243 152.8 . . ?
O177 Dy19 C243 93.3 . . ?
O118 Dy19 C243 25.9 . . ?
O98 Dy19 C243 28.2 . . ?
O217 Dy19 C243 107.5 . . ?
O127 Dy19 O182 78.1 . . ?
O58 Dy19 O182 75.5 . . ?
O242 Dy19 O182 119.8 . . ?
O260 Dy19 O182 51.2 . . ?
O177 Dy19 O182 97.4 . . ?
O118 Dy19 O182 148.5 . . ?
O98 Dy19 O182 141.3 . . ?
O217 Dy19 O182 63.1 . . ?
C243 Dy19 O182 156.0 . . ?
O127 Dy19 N67 101.9 . . ?
O58 Dy19 N67 155.0 . . ?
O242 Dy19 N67 91.9 . . ?
O260 Dy19 N67 83.3 . . ?
O177 Dy19 N67 27.2 . . ?
O118 Dy19 N67 125.4 . . ?
O98 Dy19 N67 71.9 . . ?
O217 Dy19 N67 27.3 . . ?
C243 Dy19 N67 99.9 . . ?
O182 Dy19 N67 80.9 . . ?
O127 Dy19 Dy37 154.3 . . ?
O58 Dy19 Dy37 75.7 . . ?
O242 Dy19 Dy37 35.6 . . ?
O260 Dy19 Dy37 34.4 . . ?
O177 Dy19 Dy37 74.3 . . ?
O118 Dy19 Dy37 107.3 . . ?
O98 Dy19 Dy37 123.3 . . ?
O217 Dy19 Dy37 111.5 . . ?
C243 Dy19 Dy37 118.6 . . ?
O182 Dy19 Dy37 85.1 . . ?
N67 Dy19 Dy37 94.3 . . ?
O133 Dy20 O240 75.6 . . ?
O133 Dy20 O191 147.3 . . ?
O240 Dy20 O191 72.0 . . ?
O133 Dy20 O230 93.5 . . ?
O240 Dy20 O230 70.9 . . ?
O191 Dy20 O230 72.3 . . ?
O133 Dy20 O261 134.9 . . ?
O240 Dy20 O261 149.4 . . ?
O191 Dy20 O261 77.5 . . ?
O230 Dy20 O261 100.1 . . ?
O133 Dy20 O241 72.4 . . ?
O240 Dy20 O241 132.1 . . ?
O191 Dy20 O241 134.8 . . ?
O230 Dy20 O241 144.6 . . ?
O261 Dy20 O241 71.8 . . ?
O133 Dy20 O232 97.5 . . ?
O240 Dy20 O232 83.2 . . ?
O191 Dy20 O232 82.7 . . ?
O230 Dy20 O232 148.3 . . ?
O261 Dy20 O232 93.0 . . ?
O241 Dy20 O232 67.0 . . ?
O133 Dy20 O89 73.5 . . ?
O240 Dy20 O89 125.1 . . ?
O191 Dy20 O89 123.4 . . ?
O230 Dy20 O89 67.0 . . ?
O261 Dy20 O89 72.9 . . ?
O241 Dy20 O89 77.8 . . ?
O232 Dy20 O89 144.7 . . ?
O133 Dy20 Dy38 130.9 . . ?
O240 Dy20 Dy38 78.3 . . ?
O191 Dy20 Dy38 37.1 . . ?
O230 Dy20 Dy38 38.4 . . ?
O261 Dy20 Dy38 77.5 . . ?
O241 Dy20 Dy38 149.0 . . ?
O232 Dy20 Dy38 119.7 . . ?
O89 Dy20 Dy38 89.3 . . ?
O133 Dy20 Dy5 71.4 . . ?
O240 Dy20 Dy5 38.6 . . ?
O191 Dy20 Dy5 80.7 . . ?
O230 Dy20 Dy5 36.1 . . ?
O261 Dy20 Dy5 135.8 . . ?
O241 Dy20 Dy5 143.6 . . ?
O232 Dy20 Dy5 121.8 . . ?
O89 Dy20 Dy5 88.4 . . ?
Dy38 Dy20 Dy5 62.3 . . ?
O133 Dy20 Dy33 110.4 . . ?
O240 Dy20 Dy33 35.4 . . ?
O191 Dy20 Dy33 38.2 . . ?
O230 Dy20 Dy33 75.4 . . ?
O261 Dy20 Dy33 114.6 . . ?
O241 Dy20 Dy33 139.8 . . ?
O232 Dy20 Dy33 72.9 . . ?
O89 Dy20 Dy33 142.4 . . ?
Dy38 Dy20 Dy33 59.2 . . ?
Dy5 Dy20 Dy33 60.0 . . ?
O133 Dy20 Dy36 102.3 . . ?
O240 Dy20 Dy36 164.9 . . ?
O191 Dy20 Dy36 110.1 . . ?
O230 Dy20 Dy36 124.3 . . ?
O261 Dy20 Dy36 36.1 . . ?
O241 Dy20 Dy36 36.2 . . ?
O232 Dy20 Dy36 82.2 . . ?
O89 Dy20 Dy36 67.2 . . ?
Dy38 Dy20 Dy36 112.8 . . ?
Dy5 Dy20 Dy36 155.4 . . ?
Dy33 Dy20 Dy36 140.8 . . ?
O264 Dy21 O205 126.4 . . ?
O264 Dy21 O269 149.6 . . ?
O205 Dy21 O269 72.2 . . ?
O264 Dy21 O111 72.9 . . ?
O205 Dy21 O111 150.0 . . ?
O269 Dy21 O111 102.5 . . ?
O264 Dy21 O267 75.8 . . ?
O205 Dy21 O267 75.3 . . ?
O269 Dy21 O267 134.6 . . ?
O111 Dy21 O267 90.2 . . ?
O264 Dy21 O258 82.1 . . ?
O205 Dy21 O258 66.5 . . ?
O269 Dy21 O258 85.9 . . ?
O111 Dy21 O258 143.5 . . ?
O267 Dy21 O258 109.1 . . ?
O264 Dy21 O257 71.7 . . ?
O205 Dy21 O257 132.1 . . ?
O269 Dy21 O257 78.3 . . ?
O111 Dy21 O257 72.5 . . ?
O267 Dy21 O257 146.4 . . ?
O258 Dy21 O257 74.7 . . ?
O264 Dy21 O222 130.4 . . ?
O205 Dy21 O222 79.7 . . ?
O269 Dy21 O222 71.8 . . ?
O111 Dy21 O222 70.8 . . ?
O267 Dy21 O222 71.9 . . ?
O258 Dy21 O222 143.9 . . ?
O257 Dy21 O222 125.2 . . ?
O264 Dy21 Dy43 80.4 . . ?
O205 Dy21 Dy43 150.7 . . ?
O269 Dy21 Dy43 78.5 . . ?
O111 Dy21 Dy43 38.7 . . ?
O267 Dy21 Dy43 128.4 . . ?
O258 Dy21 Dy43 112.0 . . ?
O257 Dy21 Dy43 37.5 . . ?
O222 Dy21 Dy43 91.3 . . ?
O264 Dy21 Dy42 38.8 . . ?
O205 Dy21 Dy42 146.1 . . ?
O269 Dy21 Dy42 137.9 . . ?
O111 Dy21 Dy42 36.7 . . ?
O267 Dy21 Dy42 71.3 . . ?
O258 Dy21 Dy42 120.3 . . ?
O257 Dy21 Dy42 78.2 . . ?
O222 Dy21 Dy42 94.7 . . ?
Dy43 Dy21 Dy42 61.7 . . ?
O264 Dy21 Dy40 36.2 . . ?
O205 Dy21 Dy40 133.0 . . ?
O269 Dy21 Dy40 113.5 . . ?
O111 Dy21 Dy40 76.7 . . ?
O267 Dy21 Dy40 111.8 . . ?
O258 Dy21 Dy40 67.5 . . ?
O257 Dy21 Dy40 37.1 . . ?
O222 Dy21 Dy40 147.3 . . ?
Dy43 Dy21 Dy40 60.3 . . ?
Dy42 Dy21 Dy40 59.0 . . ?
O264 Dy21 Dy12 158.3 . . ?
O205 Dy21 Dy12 36.5 . . ?
O269 Dy21 Dy12 36.3 . . ?
O111 Dy21 Dy12 128.7 . . ?
O267 Dy21 Dy12 103.6 . . ?
O258 Dy21 Dy12 77.7 . . ?
O257 Dy21 Dy12 109.7 . . ?
O222 Dy21 Dy12 67.5 . . ?
Dy43 Dy21 Dy12 114.4 . . ?
Dy42 Dy21 Dy12 162.0 . . ?
Dy40 Dy21 Dy12 136.5 . . ?
O220 Dy22 O169 106.4 . . ?
O220 Dy22 O259 80.2 . . ?
O169 Dy22 O259 74.8 . . ?
O220 Dy22 O250 142.1 . . ?
O169 Dy22 O250 92.4 . . ?
O259 Dy22 O250 73.3 . . ?
O220 Dy22 O147 143.3 . . ?
O169 Dy22 O147 74.9 . . ?
O259 Dy22 O147 132.9 . . ?
O250 Dy22 O147 72.8 . . ?
O220 Dy22 O263 81.8 . . ?
O169 Dy22 O263 136.7 . . ?
O259 Dy22 O263 147.4 . . ?
O250 Dy22 O263 106.7 . . ?
O147 Dy22 O263 74.5 . . ?
O220 Dy22 O265 71.7 . . ?
O169 Dy22 O265 144.2 . . ?
O259 Dy22 O265 69.6 . . ?
O250 Dy22 O265 73.8 . . ?
O147 Dy22 O265 128.5 . . ?
O263 Dy22 O265 79.0 . . ?
O220 Dy22 O131 66.7 . . ?
O169 Dy22 O131 73.0 . . ?
O259 Dy22 O131 123.9 . . ?
O250 Dy22 O131 151.1 . . ?
O147 Dy22 O131 79.3 . . ?
O263 Dy22 O131 71.9 . . ?
O265 Dy22 O131 131.7 . . ?
O220 Dy22 Dy7 109.6 . . ?
O169 Dy22 Dy7 130.9 . . ?
O259 Dy22 Dy7 79.6 . . ?
O250 Dy22 Dy7 39.7 . . ?
O147 Dy22 Dy7 94.1 . . ?
O263 Dy22 Dy7 81.1 . . ?
O265 Dy22 Dy7 38.0 . . ?
O131 Dy22 Dy7 153.0 . . ?
O220 Dy22 Dy11 118.7 . . ?
O169 Dy22 Dy11 71.3 . . ?
O259 Dy22 Dy11 39.0 . . ?
O250 Dy22 Dy11 37.3 . . ?
O147 Dy22 Dy11 96.8 . . ?
O263 Dy22 Dy11 142.1 . . ?
O265 Dy22 Dy11 78.5 . . ?
O131 Dy22 Dy11 143.9 . . ?
Dy7 Dy22 Dy11 62.5 . . ?
O220 Dy22 Dy3 35.5 . . ?
O169 Dy22 Dy3 78.3 . . ?
O259 Dy22 Dy3 93.2 . . ?
O250 Dy22 Dy3 165.4 . . ?
O147 Dy22 Dy3 114.7 . . ?
O263 Dy22 Dy3 87.6 . . ?
O265 Dy22 Dy3 107.2 . . ?
O131 Dy22 Dy3 35.9 . . ?
Dy7 Dy22 Dy3 144.9 . . ?
Dy11 Dy22 Dy3 128.2 . . ?
O220 Dy22 Dy12 65.3 . . ?
O169 Dy22 Dy12 110.5 . . ?
O259 Dy22 Dy12 36.1 . . ?
O250 Dy22 Dy12 77.4 . . ?
O147 Dy22 Dy12 150.0 . . ?
O263 Dy22 Dy12 111.4 . . ?
O265 Dy22 Dy12 34.9 . . ?
O131 Dy22 Dy12 130.7 . . ?
Dy7 Dy22 Dy12 59.4 . . ?
Dy11 Dy22 Dy12 59.8 . . ?
Dy3 Dy22 Dy12 95.1 . . ?
O36 Dy23 O17 82.1 . . ?
O36 Dy23 O179 128.5 . . ?
O17 Dy23 O179 115.8 . . ?
O36 Dy23 O31 82.6 . . ?
O17 Dy23 O31 73.0 . . ?
O179 Dy23 O31 147.5 . . ?
O36 Dy23 O195 122.8 . . ?
O17 Dy23 O195 134.7 . . ?
O179 Dy23 O195 79.9 . . ?
O31 Dy23 O195 73.8 . . ?
O36 Dy23 O178 159.1 . . ?
O17 Dy23 O178 77.7 . . ?
O179 Dy23 O178 66.6 . . ?
O31 Dy23 O178 86.5 . . ?
O195 Dy23 O178 70.4 . . ?
O36 Dy23 O29 88.3 . . ?
O17 Dy23 O29 54.5 . . ?
O179 Dy23 O29 69.9 . . ?
O31 Dy23 O29 127.4 . . ?
O195 Dy23 O29 146.5 . . ?
O178 Dy23 O29 84.2 . . ?
O36 Dy23 O167 81.8 . . ?
O17 Dy23 O167 142.5 . . ?
O179 Dy23 O167 54.0 . . ?
O31 Dy23 O167 137.4 . . ?
O195 Dy23 O167 82.0 . . ?
O178 Dy23 O167 117.7 . . ?
O29 Dy23 O167 91.4 . . ?
O36 Dy23 C311 84.7 . . ?
O17 Dy23 C311 25.5 . . ?
O179 Dy23 C311 94.3 . . ?
O31 Dy23 C311 98.5 . . ?
O195 Dy23 C311 149.0 . . ?
O178 Dy23 C311 79.3 . . ?
O29 Dy23 C311 29.0 . . ?
O167 Dy23 C311 119.1 . . ?
O36 Dy23 N74 104.6 . . ?
O17 Dy23 N74 132.1 . . ?
O179 Dy23 N74 27.1 . . ?
O31 Dy23 N74 154.2 . . ?
O195 Dy23 N74 81.7 . . ?
O178 Dy23 N74 92.8 . . ?
O29 Dy23 N74 78.0 . . ?
O167 Dy23 N74 27.0 . . ?
C311 Dy23 N74 106.8 . . ?
O36 Dy23 Dy49 149.6 . . ?
O17 Dy23 Dy49 88.9 . . ?
O179 Dy23 Dy49 34.1 . . ?
O31 Dy23 Dy49 122.4 . . ?
O195 Dy23 Dy49 83.6 . . ?
O178 Dy23 Dy49 35.9 . . ?
O29 Dy23 Dy49 63.2 . . ?
O167 Dy23 Dy49 88.1 . . ?
C311 Dy23 Dy49 75.3 . . ?
N74 Dy23 Dy49 61.2 . . ?
O36 Dy23 Dy32 150.0 . . ?
O17 Dy23 Dy32 104.0 . . ?
O179 Dy23 Dy32 75.9 . . ?
O31 Dy23 Dy32 71.5 . . ?
O195 Dy23 Dy32 35.4 . . ?
O178 Dy23 Dy32 36.0 . . ?
O29 Dy23 Dy32 119.5 . . ?
O167 Dy23 Dy32 106.9 . . ?
C311 Dy23 Dy32 113.5 . . ?
N74 Dy23 Dy32 93.1 . . ?
Dy49 Dy23 Dy32 60.4 . . ?
O154 Dy24 O93 81.8 . . ?
O154 Dy24 O241 79.8 . . ?
O93 Dy24 O241 159.9 . . ?
O154 Dy24 O232 131.4 . . ?
O93 Dy24 O232 119.2 . . ?
O241 Dy24 O232 69.0 . . ?
O154 Dy24 O125 75.4 . . ?
O93 Dy24 O125 73.1 . . ?
O241 Dy24 O125 94.4 . . ?
O232 Dy24 O125 71.2 . . ?
O154 Dy24 O166 71.9 . . ?
O93 Dy24 O166 78.7 . . ?
O241 Dy24 O166 103.0 . . ?
O232 Dy24 O166 149.7 . . ?
O125 Dy24 O166 139.1 . . ?
O154 Dy24 O219 118.9 . . ?
O93 Dy24 O219 130.3 . . ?
O241 Dy24 O219 66.8 . . ?
O232 Dy24 O219 82.1 . . ?
O125 Dy24 O219 151.8 . . ?
O166 Dy24 O219 68.2 . . ?
O154 Dy24 O231 149.4 . . ?
O93 Dy24 O231 84.4 . . ?
O241 Dy24 O231 115.6 . . ?
O232 Dy24 O231 79.1 . . ?
O125 Dy24 O231 126.0 . . ?
O166 Dy24 O231 78.6 . . ?
O219 Dy24 O231 54.2 . . ?
O154 Dy24 N66 137.1 . . ?
O93 Dy24 N66 107.6 . . ?
O241 Dy24 N66 91.4 . . ?
O232 Dy24 N66 81.4 . . ?
O125 Dy24 N66 147.5 . . ?
O166 Dy24 N66 69.4 . . ?
O219 Dy24 N66 26.4 . . ?
O231 Dy24 N66 27.9 . . ?
O154 Dy24 Dy36 92.8 . . ?
O93 Dy24 Dy36 153.9 . . ?
O241 Dy24 Dy36 36.1 . . ?
O232 Dy24 Dy36 83.3 . . ?
O125 Dy24 Dy36 130.4 . . ?
O166 Dy24 Dy36 75.4 . . ?
O219 Dy24 Dy36 33.7 . . ?
O231 Dy24 Dy36 87.6 . . ?
N66 Dy24 Dy36 60.1 . . ?
O154 Dy24 Dy20 102.9 . . ?
O93 Dy24 Dy20 146.0 . . ?
O241 Dy24 Dy20 34.8 . . ?
O232 Dy24 Dy20 35.2 . . ?
O125 Dy24 Dy20 75.6 . . ?
O166 Dy24 Dy20 135.1 . . ?
O219 Dy24 Dy20 77.3 . . ?
O231 Dy24 Dy20 103.8 . . ?
N66 Dy24 Dy20 91.9 . . ?
Dy36 Dy24 Dy20 60.1 . . ?
O139 Dy25 O88 75.9 . . ?
O139 Dy25 O163 77.7 . . ?
O88 Dy25 O163 88.9 . . ?
O139 Dy25 O150 142.6 . . ?
O88 Dy25 O150 105.8 . . ?
O163 Dy25 O150 138.9 . . ?
O139 Dy25 O72 137.2 . . ?
O88 Dy25 O72 74.9 . . ?
O163 Dy25 O72 71.1 . . ?
O150 Dy25 O72 76.1 . . ?
O139 Dy25 O137 124.2 . . ?
O88 Dy25 O137 144.1 . . ?
O163 Dy25 O137 69.9 . . ?
O150 Dy25 O137 76.6 . . ?
O72 Dy25 O137 71.0 . . ?
O139 Dy25 O156 73.6 . . ?
O88 Dy25 O156 143.4 . . ?
O163 Dy25 O156 103.8 . . ?
O150 Dy25 O156 87.0 . . ?
O72 Dy25 O156 141.7 . . ?
O137 Dy25 O156 71.7 . . ?
O139 Dy25 N68 75.3 . . ?
O88 Dy25 N68 72.1 . . ?
O163 Dy25 N68 150.1 . . ?
O150 Dy25 N68 70.1 . . ?
O72 Dy25 N68 123.0 . . ?
O137 Dy25 N68 137.5 . . ?
O156 Dy25 N68 80.8 . . ?
O139 Dy25 Dy45 154.2 . . ?
O88 Dy25 Dy45 112.0 . . ?
O163 Dy25 Dy45 78.0 . . ?
O150 Dy25 Dy45 61.0 . . ?
O72 Dy25 Dy45 37.5 . . ?
O137 Dy25 Dy45 37.0 . . ?
O156 Dy25 Dy45 104.3 . . ?
N68 Dy25 Dy45 130.2 . . ?
O139 Dy25 Dy31 102.9 . . ?
O88 Dy25 Dy31 70.2 . . ?
O163 Dy25 Dy31 36.4 . . ?
O150 Dy25 Dy31 112.9 . . ?
O72 Dy25 Dy31 37.2 . . ?
O137 Dy25 Dy31 75.9 . . ?
O156 Dy25 Dy31 136.5 . . ?
N68 Dy25 Dy31 141.5 . . ?
Dy45 Dy25 Dy31 60.4 . . ?
O139 Dy25 Dy34 94.9 . . ?
O88 Dy25 Dy34 124.7 . . ?
O163 Dy25 Dy34 36.7 . . ?
O150 Dy25 Dy34 112.3 . . ?
O72 Dy25 Dy34 77.2 . . ?
O137 Dy25 Dy34 36.0 . . ?
O156 Dy25 Dy34 78.1 . . ?
N68 Dy25 Dy34 158.5 . . ?
Dy45 Dy25 Dy34 60.1 . . ?
Dy31 Dy25 Dy34 58.8 . . ?
O149 Dy26 O183 139.0 . . ?
O149 Dy26 O192 71.3 . . ?
O183 Dy26 O192 73.8 . . ?
O149 Dy26 O231 78.9 . . ?
O183 Dy26 O231 141.2 . . ?
O192 Dy26 O231 142.3 . . ?
O149 Dy26 O114 143.0 . . ?
O183 Dy26 O114 72.8 . . ?
O192 Dy26 O114 115.6 . . ?
O231 Dy26 O114 76.3 . . ?
O149 Dy26 O206 78.1 . . ?
O183 Dy26 O206 74.6 . . ?
O192 Dy26 O206 78.8 . . ?
O231 Dy26 O206 117.4 . . ?
O114 Dy26 O206 138.1 . . ?
O149 Dy26 O221 72.1 . . ?
O183 Dy26 O221 113.1 . . ?
O192 Dy26 O221 67.6 . . ?
O231 Dy26 O221 81.8 . . ?
O114 Dy26 O221 77.6 . . ?
O206 Dy26 O221 140.5 . . ?
O149 Dy26 O211 110.3 . . ?
O183 Dy26 O211 86.3 . . ?
O192 Dy26 O211 143.9 . . ?
O231 Dy26 O211 68.3 . . ?
O114 Dy26 O211 85.4 . . ?
O206 Dy26 O211 66.8 . . ?
O221 Dy26 O211 148.4 . . ?
O149 Dy26 Dy37 37.6 . . ?
O183 Dy26 Dy37 145.5 . . ?
O192 Dy26 Dy37 76.1 . . ?
O231 Dy26 Dy37 66.2 . . ?
O114 Dy26 Dy37 106.3 . . ?
O206 Dy26 Dy37 115.5 . . ?
O221 Dy26 Dy37 37.7 . . ?
O211 Dy26 Dy37 128.2 . . ?
O149 Dy26 Dy32 37.8 . . ?
O183 Dy26 Dy32 101.7 . . ?
O192 Dy26 Dy32 37.6 . . ?
O231 Dy26 Dy32 116.7 . . ?
O114 Dy26 Dy32 150.2 . . ?
O206 Dy26 Dy32 62.5 . . ?
O221 Dy26 Dy32 78.1 . . ?
O211 Dy26 Dy32 124.0 . . ?
Dy37 Dy26 Dy32 61.5 . . ?
O149 Dy26 Dy44 76.0 . . ?
O183 Dy26 Dy44 87.2 . . ?
O192 Dy26 Dy44 34.4 . . ?
O231 Dy26 Dy44 116.4 . . ?
O114 Dy26 Dy44 91.0 . . ?
O206 Dy26 Dy44 113.0 . . ?
O221 Dy26 Dy44 34.9 . . ?
O211 Dy26 Dy44 173.2 . . ?
Dy37 Dy26 Dy44 58.3 . . ?
Dy32 Dy26 Dy44 59.3 . . ?
O227 Dy27 O251 73.0 . . ?
O227 Dy27 O64 146.6 . . ?
O251 Dy27 O64 133.5 . . ?
O227 Dy27 O226 139.6 . . ?
O251 Dy27 O226 70.4 . . ?
O64 Dy27 O226 73.7 . . ?
O227 Dy27 O224 90.6 . . ?
O251 Dy27 O224 74.2 . . ?
O64 Dy27 O224 80.8 . . ?
O226 Dy27 O224 95.3 . . ?
O227 Dy27 O67 85.0 . . ?
O251 Dy27 O67 138.3 . . ?
O64 Dy27 O67 82.6 . . ?
O226 Dy27 O67 112.0 . . ?
O224 Dy27 O67 142.4 . . ?
O227 Dy27 O208 69.3 . . ?
O251 Dy27 O208 126.5 . . ?
O64 Dy27 O208 77.4 . . ?
O226 Dy27 O208 149.3 . . ?
O224 Dy27 O208 69.8 . . ?
O67 Dy27 O208 73.7 . . ?
O227 Dy27 O249 81.4 . . ?
O251 Dy27 O249 70.4 . . ?
O64 Dy27 O249 123.0 . . ?
O226 Dy27 O249 70.8 . . ?
O224 Dy27 O249 144.5 . . ?
O67 Dy27 O249 71.6 . . ?
O208 Dy27 O249 136.1 . . ?
O227 Dy27 Dy36 61.5 . . ?
O251 Dy27 Dy36 35.9 . . ?
O64 Dy27 Dy36 151.7 . . ?
O226 Dy27 Dy36 78.7 . . ?
O224 Dy27 Dy36 108.1 . . ?
O67 Dy27 Dy36 102.4 . . ?
O208 Dy27 Dy36 130.9 . . ?
O249 Dy27 Dy36 38.4 . . ?
O227 Dy27 Dy46 108.9 . . ?
O251 Dy27 Dy46 35.9 . . ?
O64 Dy27 Dy46 100.0 . . ?
O226 Dy27 Dy46 36.6 . . ?
O224 Dy27 Dy46 74.7 . . ?
O67 Dy27 Dy46 141.7 . . ?
O208 Dy27 Dy46 144.4 . . ?
O249 Dy27 Dy46 75.3 . . ?
Dy36 Dy27 Dy46 58.9 . . ?
O227 Dy27 Dy30 118.0 . . ?
O251 Dy27 Dy30 77.6 . . ?
O64 Dy27 Dy30 91.0 . . ?
O226 Dy27 Dy30 37.0 . . ?
O224 Dy27 Dy30 131.1 . . ?
O67 Dy27 Dy30 82.6 . . ?
O208 Dy27 Dy30 154.7 . . ?
O249 Dy27 Dy30 37.1 . . ?
Dy36 Dy27 Dy30 62.6 . . ?
Dy46 Dy27 Dy30 59.3 . . ?
O227 Dy27 Dy14 35.8 . . ?
O251 Dy27 Dy14 105.2 . . ?
O64 Dy27 Dy14 110.8 . . ?
O226 Dy27 Dy14 175.4 . . ?
O224 Dy27 Dy14 84.6 . . ?
O67 Dy27 Dy14 70.3 . . ?
O208 Dy27 Dy14 34.7 . . ?
O249 Dy27 Dy14 106.7 . . ?
Dy36 Dy27 Dy14 96.9 . . ?
Dy46 Dy27 Dy14 139.4 . . ?
Dy30 Dy27 Dy14 141.8 . . ?
O104 Dy28 O235 98.0 . . ?
O104 Dy28 O140 81.5 . . ?
O235 Dy28 O140 83.8 . . ?
O104 Dy28 O258 144.2 . . ?
O235 Dy28 O258 81.3 . . ?
O140 Dy28 O258 133.4 . . ?
O104 Dy28 O113 81.0 . . ?
O235 Dy28 O113 153.7 . . ?
O140 Dy28 O113 121.7 . . ?
O258 Dy28 O113 84.5 . . ?
O104 Dy28 O205 77.4 . . ?
O235 Dy28 O205 85.4 . . ?
O140 Dy28 O205 154.7 . . ?
O258 Dy28 O205 66.8 . . ?
O113 Dy28 O205 68.6 . . ?
O104 Dy28 O128 108.0 . . ?
O235 Dy28 O128 147.0 . . ?
O140 Dy28 O128 80.4 . . ?
O258 Dy28 O128 88.9 . . ?
O113 Dy28 O128 53.8 . . ?
O205 Dy28 O128 119.4 . . ?
O104 Dy28 O214 162.6 . . ?
O235 Dy28 O214 84.1 . . ?
O140 Dy28 O214 81.6 . . ?
O258 Dy28 O214 53.2 . . ?
O113 Dy28 O214 104.7 . . ?
O205 Dy28 O214 120.0 . . ?
O128 Dy28 O214 65.1 . . ?
O104 Dy28 N62 170.4 . . ?
O235 Dy28 N62 78.4 . . ?
O140 Dy28 N62 106.8 . . ?
O258 Dy28 N62 26.9 . . ?
O113 Dy28 N62 98.2 . . ?
O205 Dy28 N62 93.3 . . ?
O128 Dy28 N62 78.7 . . ?
O214 Dy28 N62 26.7 . . ?
O104 Dy28 N71 96.1 . . ?
O235 Dy28 N71 165.3 . . ?
O140 Dy28 N71 102.4 . . ?
O258 Dy28 N71 84.9 . . ?
O113 Dy28 N71 27.0 . . ?
O205 Dy28 N71 93.7 . . ?
O128 Dy28 N71 26.9 . . ?
O214 Dy28 N71 83.7 . . ?
N62 Dy28 N71 87.0 . . ?
O104 Dy28 Dy12 72.1 . . ?
O235 Dy28 Dy12 121.9 . . ?
O140 Dy28 Dy12 144.9 . . ?
O258 Dy28 Dy12 78.0 . . ?
O113 Dy28 Dy12 32.7 . . ?
O205 Dy28 Dy12 36.5 . . ?
O128 Dy28 Dy12 86.1 . . ?
O214 Dy28 Dy12 121.4 . . ?
N62 Dy28 Dy12 102.1 . . ?
N71 Dy28 Dy12 59.3 . . ?
O104 Dy28 Dy21 110.2 . . ?
O235 Dy28 Dy21 72.8 . . ?
O140 Dy28 Dy21 154.9 . . ?
O258 Dy28 Dy21 35.1 . . ?
O113 Dy28 Dy21 82.8 . . ?
O205 Dy28 Dy21 33.9 . . ?
O128 Dy28 Dy21 114.7 . . ?
O214 Dy28 Dy21 87.0 . . ?
N62 Dy28 Dy21 60.3 . . ?
N71 Dy28 Dy21 98.4 . . ?
Dy12 Dy28 Dy21 59.4 . . ?
O124 Dy29 O188 83.0 . . ?
O124 Dy29 O247 82.2 . . ?
O188 Dy29 O247 135.2 . . ?
O124 Dy29 O233 88.6 . . ?
O188 Dy29 O233 150.5 . . ?
O247 Dy29 O233 70.8 . . ?
O124 Dy29 O138 96.0 . . ?
O188 Dy29 O138 75.1 . . ?
O247 Dy29 O138 148.5 . . ?
O233 Dy29 O138 77.7 . . ?
O124 Dy29 O186 157.2 . . ?
O188 Dy29 O186 117.2 . . ?
O247 Dy29 O186 89.2 . . ?
O233 Dy29 O186 68.6 . . ?
O138 Dy29 O186 80.4 . . ?
O124 Dy29 O229 145.5 . . ?
O188 Dy29 O229 82.9 . . ?
O247 Dy29 O229 86.0 . . ?
O233 Dy29 O229 117.7 . . ?
O138 Dy29 O229 110.4 . . ?
O186 Dy29 O229 53.6 . . ?
O124 Dy29 O223 83.6 . . ?
O188 Dy29 O223 84.3 . . ?
O247 Dy29 O223 52.1 . . ?
O233 Dy29 O223 122.9 . . ?
O138 Dy29 O223 159.3 . . ?
O186 Dy29 O223 107.6 . . ?
O229 Dy29 O223 63.8 . . ?
O124 Dy29 N72 167.0 . . ?
O188 Dy29 N72 101.9 . . ?
O247 Dy29 N72 86.1 . . ?
O233 Dy29 N72 92.6 . . ?
O138 Dy29 N72 96.8 . . ?
O186 Dy29 N72 26.7 . . ?
O229 Dy29 N72 27.0 . . ?
O223 Dy29 N72 84.9 . . ?
O124 Dy29 N78 78.8 . . ?
O188 Dy29 N78 109.3 . . ?
O247 Dy29 N78 26.1 . . ?
O233 Dy29 N78 96.7 . . ?
O138 Dy29 N78 172.6 . . ?
O186 Dy29 N78 102.2 . . ?
O229 Dy29 N78 76.5 . . ?
O223 Dy29 N78 26.4 . . ?
N72 Dy29 N78 88.2 . . ?
O124 Dy29 Dy41 75.5 . . ?
O188 Dy29 Dy41 157.5 . . ?
O247 Dy29 Dy41 35.5 . . ?
O233 Dy29 Dy41 37.2 . . ?
O138 Dy29 Dy41 113.5 . . ?
O186 Dy29 Dy41 85.2 . . ?
O229 Dy29 Dy41 111.2 . . ?
O223 Dy29 Dy41 86.6 . . ?
N72 Dy29 Dy41 97.8 . . ?
N78 Dy29 Dy41 60.2 . . ?
O124 Dy29 Dy45 123.4 . . ?
O188 Dy29 Dy45 140.6 . . ?
O247 Dy29 Dy45 81.2 . . ?
O233 Dy29 Dy45 34.9 . . ?
O138 Dy29 Dy45 73.6 . . ?
O186 Dy29 Dy45 34.0 . . ?
O229 Dy29 Dy45 86.2 . . ?
O223 Dy29 Dy45 123.8 . . ?
N72 Dy29 Dy45 59.5 . . ?
N78 Dy29 Dy45 104.6 . . ?
Dy41 Dy29 Dy45 60.3 . . ?
O160 Dy30 O129 75.7 . . ?
O160 Dy30 O145 87.8 . . ?
O129 Dy30 O145 77.7 . . ?
O160 Dy30 O85 72.0 . . ?
O129 Dy30 O85 77.2 . . ?
O145 Dy30 O85 150.9 . . ?
O160 Dy30 O249 143.9 . . ?
O129 Dy30 O249 120.6 . . ?
O145 Dy30 O249 67.3 . . ?
O85 Dy30 O249 139.8 . . ?
O160 Dy30 O226 76.7 . . ?
O129 Dy30 O226 138.2 . . ?
O145 Dy30 O226 70.4 . . ?
O85 Dy30 O226 122.2 . . ?
O249 Dy30 O226 70.6 . . ?
O160 Dy30 O25 107.3 . . ?
O129 Dy30 O25 143.2 . . ?
O145 Dy30 O25 138.2 . . ?
O85 Dy30 O25 69.5 . . ?
O249 Dy30 O25 79.3 . . ?
O226 Dy30 O25 75.4 . . ?
O160 Dy30 N79 142.3 . . ?
O129 Dy30 N79 77.9 . . ?
O145 Dy30 N79 112.3 . . ?
O85 Dy30 N79 76.3 . . ?
O249 Dy30 N79 73.5 . . ?
O226 Dy30 N79 139.2 . . ?
O25 Dy30 N79 79.4 . . ?
O160 Dy30 Dy46 68.5 . . ?
O129 Dy30 Dy46 102.5 . . ?
O145 Dy30 Dy46 36.6 . . ?
O85 Dy30 Dy46 139.0 . . ?
O249 Dy30 Dy46 76.2 . . ?
O226 Dy30 Dy46 37.5 . . ?
O25 Dy30 Dy46 112.8 . . ?
N79 Dy30 Dy46 144.4 . . ?
O160 Dy30 Dy27 113.1 . . ?
O129 Dy30 Dy27 151.5 . . ?
O145 Dy30 Dy27 75.7 . . ?
O85 Dy30 Dy27 131.1 . . ?
O249 Dy30 Dy27 37.5 . . ?
O226 Dy30 Dy27 36.5 . . ?
O25 Dy30 Dy27 62.6 . . ?
N79 Dy30 Dy27 103.0 . . ?
Dy46 Dy30 Dy27 60.1 . . ?
O160 Dy30 Dy36 121.4 . . ?
O129 Dy30 Dy36 94.4 . . ?
O145 Dy30 Dy36 34.6 . . ?
O85 Dy30 Dy36 162.4 . . ?
O249 Dy30 Dy36 34.4 . . ?
O226 Dy30 Dy36 74.3 . . ?
O25 Dy30 Dy36 112.9 . . ?
N79 Dy30 Dy36 86.9 . . ?
Dy46 Dy30 Dy36 57.5 . . ?
Dy27 Dy30 Dy36 57.5 . . ?
O117 Dy31 O163 89.7 . . ?
O117 Dy31 O207 112.8 . . ?
O163 Dy31 O207 140.4 . . ?
O117 Dy31 O72 75.7 . . ?
O163 Dy31 O72 71.7 . . ?
O207 Dy31 O72 82.5 . . ?
O117 Dy31 O62 76.3 . . ?
O163 Dy31 O62 153.3 . . ?
O207 Dy31 O62 66.2 . . ?
O72 Dy31 O62 124.7 . . ?
O117 Dy31 O266 145.3 . . ?
O163 Dy31 O266 71.2 . . ?
O207 Dy31 O266 72.3 . . ?
O72 Dy31 O266 70.9 . . ?
O62 Dy31 O266 131.5 . . ?
O117 Dy31 O144 137.3 . . ?
O163 Dy31 O144 105.6 . . ?
O207 Dy31 O144 80.2 . . ?
O72 Dy31 O144 146.8 . . ?
O62 Dy31 O144 72.6 . . ?
O266 Dy31 O144 76.9 . . ?
O117 Dy31 O71 75.0 . . ?
O163 Dy31 O71 70.6 . . ?
O207 Dy31 O71 144.7 . . ?
O72 Dy31 O71 131.7 . . ?
O62 Dy31 O71 83.8 . . ?
O266 Dy31 O71 121.9 . . ?
O144 Dy31 O71 73.2 . . ?
O117 Dy31 Dy34 127.8 . . ?
O163 Dy31 Dy34 38.6 . . ?
O207 Dy31 Dy34 108.6 . . ?
O72 Dy31 Dy34 79.5 . . ?
O62 Dy31 Dy34 152.0 . . ?
O266 Dy31 Dy34 36.5 . . ?
O144 Dy31 Dy34 79.5 . . ?
O71 Dy31 Dy34 89.1 . . ?
O117 Dy31 Dy25 71.2 . . ?
O163 Dy31 Dy25 36.3 . . ?
O207 Dy31 Dy25 119.3 . . ?
O72 Dy31 Dy25 37.9 . . ?
O62 Dy31 Dy25 146.3 . . ?
O266 Dy31 Dy25 76.7 . . ?
O144 Dy31 Dy25 139.6 . . ?
O71 Dy31 Dy25 95.9 . . ?
Dy34 Dy31 Dy25 61.3 . . ?
O117 Dy31 Dy45 112.0 . . ?
O163 Dy31 Dy45 77.2 . . ?
O207 Dy31 Dy45 64.5 . . ?
O72 Dy31 Dy45 36.6 . . ?
O62 Dy31 Dy45 129.0 . . ?
O266 Dy31 Dy45 36.8 . . ?
O144 Dy31 Dy45 110.2 . . ?
O71 Dy31 Dy45 147.0 . . ?
Dy34 Dy31 Dy45 60.6 . . ?
Dy25 Dy31 Dy45 59.5 . . ?
O117 Dy31 Dy8 105.5 . . ?
O163 Dy31 Dy8 132.7 . . ?
O207 Dy31 Dy8 74.1 . . ?
O72 Dy31 Dy8 155.1 . . ?
O62 Dy31 Dy8 36.7 . . ?
O266 Dy31 Dy8 108.7 . . ?
O144 Dy31 Dy8 36.5 . . ?
O71 Dy31 Dy8 70.8 . . ?
Dy34 Dy31 Dy8 115.6 . . ?
Dy25 Dy31 Dy8 166.6 . . ?
Dy45 Dy31 Dy8 131.9 . . ?
O196 Dy32 O192 70.9 . . ?
O196 Dy32 O80 79.2 . . ?
O192 Dy32 O80 93.0 . . ?
O196 Dy32 O149 70.5 . . ?
O192 Dy32 O149 70.0 . . ?
O80 Dy32 O149 148.7 . . ?
O196 Dy32 O195 82.0 . . ?
O192 Dy32 O195 145.9 . . ?
O80 Dy32 O195 102.1 . . ?
O149 Dy32 O195 81.9 . . ?
O196 Dy32 O215 147.8 . . ?
O192 Dy32 O215 100.8 . . ?
O80 Dy32 O215 132.9 . . ?
O149 Dy32 O215 77.4 . . ?
O195 Dy32 O215 91.1 . . ?
O196 Dy32 O239 126.5 . . ?
O192 Dy32 O239 67.6 . . ?
O80 Dy32 O239 70.8 . . ?
O149 Dy32 O239 121.8 . . ?
O195 Dy32 O239 146.3 . . ?
O215 Dy32 O239 73.4 . . ?
O196 Dy32 O178 133.2 . . ?
O192 Dy32 O178 144.8 . . ?
O80 Dy32 O178 72.0 . . ?
O149 Dy32 O178 136.1 . . ?
O195 Dy32 O178 69.3 . . ?
O215 Dy32 O178 71.1 . . ?
O239 Dy32 O178 77.4 . . ?
O196 Dy32 Dy26 79.1 . . ?
O192 Dy32 Dy26 37.2 . . ?
O80 Dy32 Dy26 130.0 . . ?
O149 Dy32 Dy26 36.9 . . ?
O195 Dy32 Dy26 118.7 . . ?
O215 Dy32 Dy26 76.7 . . ?
O239 Dy32 Dy26 87.3 . . ?
O178 Dy32 Dy26 147.1 . . ?
O196 Dy32 Dy44 37.5 . . ?
O192 Dy32 Dy44 37.2 . . ?
O80 Dy32 Dy44 72.9 . . ?
O149 Dy32 Dy44 78.2 . . ?
O195 Dy32 Dy44 119.5 . . ?
O215 Dy32 Dy44 137.0 . . ?
O239 Dy32 Dy44 90.6 . . ?
O178 Dy32 Dy44 144.9 . . ?
Dy26 Dy32 Dy44 62.6 . . ?
O196 Dy32 Dy37 35.9 . . ?
O192 Dy32 Dy37 74.1 . . ?
O80 Dy32 Dy37 115.0 . . ?
O149 Dy32 Dy37 36.2 . . ?
O195 Dy32 Dy37 71.9 . . ?
O215 Dy32 Dy37 112.1 . . ?
O239 Dy32 Dy37 141.6 . . ?
O178 Dy32 Dy37 141.1 . . ?
Dy26 Dy32 Dy37 59.2 . . ?
Dy44 Dy32 Dy37 58.7 . . ?
O196 Dy32 Dy23 104.9 . . ?
O192 Dy32 Dy23 173.3 . . ?
O80 Dy32 Dy23 81.0 . . ?
O149 Dy32 Dy23 114.0 . . ?
O195 Dy32 Dy23 34.8 . . ?
O215 Dy32 Dy23 85.6 . . ?
O239 Dy32 Dy23 112.6 . . ?
O178 Dy32 Dy23 35.5 . . ?
Dy26 Dy32 Dy23 148.4 . . ?
Dy44 Dy32 Dy23 136.9 . . ?
Dy37 Dy32 Dy23 105.8 . . ?
O254 Dy33 O193 144.7 . . ?
O254 Dy33 O240 71.4 . . ?
O193 Dy33 O240 81.1 . . ?
O254 Dy33 O141 95.6 . . ?
O193 Dy33 O141 99.7 . . ?
O240 Dy33 O141 77.1 . . ?
O254 Dy33 O255 100.4 . . ?
O193 Dy33 O255 91.3 . . ?
O240 Dy33 O255 148.4 . . ?
O141 Dy33 O255 134.5 . . ?
O254 Dy33 O152 68.4 . . ?
O193 Dy33 O152 146.7 . . ?
O240 Dy33 O152 126.9 . . ?
O141 Dy33 O152 73.8 . . ?
O255 Dy33 O152 73.1 . . ?
O254 Dy33 O191 72.3 . . ?
O193 Dy33 O191 77.9 . . ?
O240 Dy33 O191 70.6 . . ?
O141 Dy33 O191 147.6 . . ?
O255 Dy33 O191 77.8 . . ?
O152 Dy33 O191 124.9 . . ?
O254 Dy33 O256 146.9 . . ?
O193 Dy33 O256 68.4 . . ?
O240 Dy33 O256 131.9 . . ?
O141 Dy33 O256 72.7 . . ?
O255 Dy33 O256 70.8 . . ?
O152 Dy33 O256 78.6 . . ?
O191 Dy33 O256 132.6 . . ?
O254 Dy33 Dy38 38.2 . . ?
O193 Dy33 Dy38 115.2 . . ?
O240 Dy33 Dy38 78.1 . . ?
O141 Dy33 Dy38 132.8 . . ?
O255 Dy33 Dy38 77.6 . . ?
O152 Dy33 Dy38 90.5 . . ?
O191 Dy33 Dy38 37.3 . . ?
O256 Dy33 Dy38 148.4 . . ?
O254 Dy33 Dy5 37.0 . . ?
O193 Dy33 Dy5 119.0 . . ?
O240 Dy33 Dy5 37.9 . . ?
O141 Dy33 Dy5 74.1 . . ?
O255 Dy33 Dy5 136.5 . . ?
O152 Dy33 Dy5 91.2 . . ?
O191 Dy33 Dy5 79.0 . . ?
O256 Dy33 Dy5 146.7 . . ?
Dy38 Dy33 Dy5 61.8 . . ?
O254 Dy33 Dy20 75.8 . . ?
O193 Dy33 Dy20 69.0 . . ?
O240 Dy33 Dy20 35.5 . . ?
O141 Dy33 Dy20 111.8 . . ?
O255 Dy33 Dy20 113.3 . . ?
O152 Dy33 Dy20 144.1 . . ?
O191 Dy33 Dy20 36.8 . . ?
O256 Dy33 Dy20 137.3 . . ?
Dy38 Dy33 Dy20 58.9 . . ?
Dy5 Dy33 Dy20 59.1 . . ?
O254 Dy33 Dy18 124.7 . . ?
O193 Dy33 Dy18 82.7 . . ?
O240 Dy33 Dy18 163.5 . . ?
O141 Dy33 Dy18 102.6 . . ?
O255 Dy33 Dy18 35.1 . . ?
O152 Dy33 Dy18 67.6 . . ?
O191 Dy33 Dy18 109.0 . . ?
O256 Dy33 Dy18 36.3 . . ?
Dy38 Dy33 Dy18 112.1 . . ?
Dy5 Dy33 Dy18 158.4 . . ?
Dy20 Dy33 Dy18 138.1 . . ?
O266 Dy34 O180 130.3 . . ?
O266 Dy34 O135 74.2 . . ?
O180 Dy34 O135 144.1 . . ?
O266 Dy34 O137 69.2 . . ?
O180 Dy34 O137 77.0 . . ?
O135 Dy34 O137 138.4 . . ?
O266 Dy34 O163 71.8 . . ?
O180 Dy34 O163 128.3 . . ?
O135 Dy34 O163 80.5 . . ?
O137 Dy34 O163 69.9 . . ?
O266 Dy34 O49 145.3 . . ?
O180 Dy34 O49 77.5 . . ?
O135 Dy34 O49 94.1 . . ?
O137 Dy34 O49 104.7 . . ?
O163 Dy34 O49 74.1 . . ?
O266 Dy34 O96 126.1 . . ?
O180 Dy34 O96 76.6 . . ?
O135 Dy34 O96 67.5 . . ?
O137 Dy34 O96 152.9 . . ?
O163 Dy34 O96 133.2 . . ?
O49 Dy34 O96 75.1 . . ?
O266 Dy34 O236 73.2 . . ?
O180 Dy34 O236 76.3 . . ?
O135 Dy34 O236 90.4 . . ?
O137 Dy34 O236 97.4 . . ?
O163 Dy34 O236 145.0 . . ?
O49 Dy34 O236 140.6 . . ?
O96 Dy34 O236 70.6 . . ?
O266 Dy34 Dy31 38.1 . . ?
O180 Dy34 Dy31 154.3 . . ?
O135 Dy34 Dy31 61.5 . . ?
O137 Dy34 Dy31 77.4 . . ?
O163 Dy34 Dy31 37.6 . . ?
O49 Dy34 Dy31 107.5 . . ?
O96 Dy34 Dy31 129.1 . . ?
O236 Dy34 Dy31 108.9 . . ?
O266 Dy34 Dy45 36.0 . . ?
O180 Dy34 Dy45 98.6 . . ?
O135 Dy34 Dy45 110.1 . . ?
O137 Dy34 Dy45 35.8 . . ?
O163 Dy34 Dy45 76.5 . . ?
O49 Dy34 Dy45 137.8 . . ?
O96 Dy34 Dy45 145.7 . . ?
O236 Dy34 Dy45 75.2 . . ?
Dy31 Dy34 Dy45 60.4 . . ?
O266 Dy34 Dy25 76.5 . . ?
O180 Dy34 Dy25 97.5 . . ?
O135 Dy34 Dy25 115.4 . . ?
O137 Dy34 Dy25 36.9 . . ?
O163 Dy34 Dy25 35.7 . . ?
O49 Dy34 Dy25 79.7 . . ?
O96 Dy34 Dy25 154.7 . . ?
O236 Dy34 Dy25 132.5 . . ?
Dy31 Dy34 Dy25 59.9 . . ?
Dy45 Dy34 Dy25 59.0 . . ?
O266 Dy34 Dy40 102.1 . . ?
O180 Dy34 Dy40 69.8 . . ?
O135 Dy34 Dy40 80.3 . . ?
O137 Dy34 Dy40 125.9 . . ?
O163 Dy34 Dy40 160.8 . . ?
O49 Dy34 Dy40 108.1 . . ?
O96 Dy34 Dy40 36.4 . . ?
O236 Dy34 Dy40 34.5 . . ?
Dy31 Dy34 Dy40 128.8 . . ?
Dy45 Dy34 Dy40 109.6 . . ?
Dy25 Dy34 Dy40 162.5 . . ?
O184 Dy35 O61 143.5 . . ?
O184 Dy35 O194 66.7 . . ?
O61 Dy35 O194 84.8 . . ?
O184 Dy35 O46 104.7 . . ?
O61 Dy35 O46 83.2 . . ?
O194 Dy35 O46 141.6 . . ?
O184 Dy35 O151 73.4 . . ?
O61 Dy35 O151 142.0 . . ?
O194 Dy35 O151 130.5 . . ?
O46 Dy35 O151 75.5 . . ?
O184 Dy35 O112 86.1 . . ?
O61 Dy35 O112 106.4 . . ?
O194 Dy35 O112 70.9 . . ?
O46 Dy35 O112 147.4 . . ?
O151 Dy35 O112 78.5 . . ?
O184 Dy35 O189 72.1 . . ?
O61 Dy35 O189 77.1 . . ?
O194 Dy35 O189 70.1 . . ?
O46 Dy35 O189 71.7 . . ?
O151 Dy35 O189 123.4 . . ?
O112 Dy35 O189 140.3 . . ?
O184 Dy35 O53 144.7 . . ?
O61 Dy35 O53 71.1 . . ?
O194 Dy35 O53 127.6 . . ?
O46 Dy35 O53 82.0 . . ?
O151 Dy35 O53 75.0 . . ?
O112 Dy35 O53 72.5 . . ?
O189 Dy35 O53 140.6 . . ?
O184 Dy35 Dy48 38.5 . . ?
O61 Dy35 Dy48 115.1 . . ?
O194 Dy35 Dy48 76.8 . . ?
O46 Dy35 Dy48 75.7 . . ?
O151 Dy35 Dy48 89.9 . . ?
O112 Dy35 Dy48 123.8 . . ?
O189 Dy35 Dy48 38.1 . . ?
O53 Dy35 Dy48 155.7 . . ?
O184 Dy35 Dy39 75.9 . . ?
O61 Dy35 Dy39 67.8 . . ?
O194 Dy35 Dy39 35.7 . . ?
O46 Dy35 Dy39 106.5 . . ?
O151 Dy35 Dy39 148.6 . . ?
O112 Dy35 Dy39 105.9 . . ?
O189 Dy35 Dy39 37.5 . . ?
O53 Dy35 Dy39 136.3 . . ?
Dy48 Dy35 Dy39 61.4 . . ?
O184 Dy35 Dy50 33.5 . . ?
O61 Dy35 Dy50 119.2 . . ?
O194 Dy35 Dy50 34.9 . . ?
O46 Dy35 Dy50 134.0 . . ?
O151 Dy35 Dy50 98.0 . . ?
O112 Dy35 Dy50 68.8 . . ?
O189 Dy35 Dy50 75.2 . . ?
O53 Dy35 Dy50 141.3 . . ?
Dy48 Dy35 Dy50 58.6 . . ?
Dy39 Dy35 Dy50 57.3 . . ?
O251 Dy36 O219 73.0 . . ?
O251 Dy36 O213 125.4 . . ?
O219 Dy36 O213 148.3 . . ?
O251 Dy36 O164 145.2 . . ?
O219 Dy36 O164 98.1 . . ?
O213 Dy36 O164 79.6 . . ?
O251 Dy36 O249 71.8 . . ?
O219 Dy36 O249 138.0 . . ?
O213 Dy36 O249 73.0 . . ?
O164 Dy36 O249 97.8 . . ?
O251 Dy36 O145 71.5 . . ?
O219 Dy36 O145 80.7 . . ?
O213 Dy36 O145 127.5 . . ?
O164 Dy36 O145 73.9 . . ?
O249 Dy36 O145 67.0 . . ?
O251 Dy36 O241 126.5 . . ?
O219 Dy36 O241 67.1 . . ?
O213 Dy36 O241 81.8 . . ?
O164 Dy36 O241 76.0 . . ?
O249 Dy36 O241 154.8 . . ?
O145 Dy36 O241 131.6 . . ?
O251 Dy36 O261 73.5 . . ?
O219 Dy36 O261 86.5 . . ?
O213 Dy36 O261 76.7 . . ?
O164 Dy36 O261 140.7 . . ?
O249 Dy36 O261 104.6 . . ?
O145 Dy36 O261 144.9 . . ?
O241 Dy36 O261 70.0 . . ?
O251 Dy36 Dy46 37.7 . . ?
O219 Dy36 Dy46 60.3 . . ?
O213 Dy36 Dy46 150.6 . . ?
O164 Dy36 Dy46 108.4 . . ?
O249 Dy36 Dy46 77.8 . . ?
O145 Dy36 Dy46 38.2 . . ?
O241 Dy36 Dy46 127.4 . . ?
O261 Dy36 Dy46 107.7 . . ?
O251 Dy36 Dy27 36.6 . . ?
O219 Dy36 Dy27 109.7 . . ?
O213 Dy36 Dy27 92.5 . . ?
O164 Dy36 Dy27 135.6 . . ?
O249 Dy36 Dy27 39.2 . . ?
O145 Dy36 Dy27 77.2 . . ?
O241 Dy36 Dy27 146.5 . . ?
O261 Dy36 Dy27 76.6 . . ?
Dy46 Dy36 Dy27 61.5 . . ?
O251 Dy36 Dy24 106.9 . . ?
O219 Dy36 Dy24 35.5 . . ?
O213 Dy36 Dy24 115.5 . . ?
O164 Dy36 Dy24 76.4 . . ?
O249 Dy36 Dy24 168.0 . . ?
O145 Dy36 Dy24 101.1 . . ?
O241 Dy36 Dy24 34.6 . . ?
O261 Dy36 Dy24 86.2 . . ?
Dy46 Dy36 Dy24 93.9 . . ?
Dy27 Dy36 Dy24 142.7 . . ?
O251 Dy36 Dy20 103.4 . . ?
O219 Dy36 Dy20 78.4 . . ?
O213 Dy36 Dy20 72.4 . . ?
O164 Dy36 Dy20 107.6 . . ?
O249 Dy36 Dy20 131.8 . . ?
O145 Dy36 Dy20 159.1 . . ?
O241 Dy36 Dy20 35.6 . . ?
O261 Dy36 Dy20 34.9 . . ?
Dy46 Dy36 Dy20 127.9 . . ?
Dy27 Dy36 Dy20 111.3 . . ?
Dy24 Dy36 Dy20 60.2 . . ?
O260 Dy37 O221 146.3 . . ?
O260 Dy37 O196 81.6 . . ?
O221 Dy37 O196 73.2 . . ?
O260 Dy37 O149 78.9 . . ?
O221 Dy37 O149 72.0 . . ?
O196 Dy37 O149 70.8 . . ?
O260 Dy37 O168 97.6 . . ?
O221 Dy37 O168 97.4 . . ?
O196 Dy37 O168 75.6 . . ?
O149 Dy37 O168 146.4 . . ?
O260 Dy37 O242 68.9 . . ?
O221 Dy37 O242 144.7 . . ?
O196 Dy37 O242 132.1 . . ?
O149 Dy37 O242 133.9 . . ?
O168 Dy37 O242 72.1 . . ?
O260 Dy37 O159 144.6 . . ?
O221 Dy37 O159 69.0 . . ?
O196 Dy37 O159 125.7 . . ?
O149 Dy37 O159 128.0 . . ?
O168 Dy37 O159 72.3 . . ?
O242 Dy37 O159 75.8 . . ?
O260 Dy37 O270 90.0 . . ?
O221 Dy37 O270 98.9 . . ?
O196 Dy37 O270 146.8 . . ?
O149 Dy37 O270 76.0 . . ?
O168 Dy37 O270 137.6 . . ?
O242 Dy37 O270 72.0 . . ?
O159 Dy37 O270 77.6 . . ?
O260 Dy37 Dy44 120.2 . . ?
O221 Dy37 Dy44 38.4 . . ?
O196 Dy37 Dy44 38.7 . . ?
O149 Dy37 Dy44 79.6 . . ?
O168 Dy37 Dy44 73.5 . . ?
O242 Dy37 Dy44 145.3 . . ?
O159 Dy37 Dy44 90.0 . . ?
O270 Dy37 Dy44 136.2 . . ?
O260 Dy37 Dy26 115.8 . . ?
O221 Dy37 Dy26 38.3 . . ?
O196 Dy37 Dy26 79.4 . . ?
O149 Dy37 Dy26 37.0 . . ?
O168 Dy37 Dy26 134.4 . . ?
O242 Dy37 Dy26 147.3 . . ?
O159 Dy37 Dy26 93.2 . . ?
O270 Dy37 Dy26 75.6 . . ?
Dy44 Dy37 Dy26 63.3 . . ?
O260 Dy37 Dy32 69.7 . . ?
O221 Dy37 Dy32 76.8 . . ?
O196 Dy37 Dy32 36.0 . . ?
O149 Dy37 Dy32 36.5 . . ?
O168 Dy37 Dy32 110.7 . . ?
O242 Dy37 Dy32 138.5 . . ?
O159 Dy37 Dy32 145.6 . . ?
O270 Dy37 Dy32 111.0 . . ?
Dy44 Dy37 Dy32 60.2 . . ?
Dy26 Dy37 Dy32 59.4 . . ?
O260 Dy37 Dy19 35.1 . . ?
O221 Dy37 Dy19 174.3 . . ?
O196 Dy37 Dy19 103.6 . . ?
O149 Dy37 Dy19 111.7 . . ?
O168 Dy37 Dy19 77.1 . . ?
O242 Dy37 Dy19 35.2 . . ?
O159 Dy37 Dy19 110.3 . . ?
O270 Dy37 Dy19 86.3 . . ?
Dy44 Dy37 Dy19 136.8 . . ?
Dy26 Dy37 Dy19 146.6 . . ?
Dy32 Dy37 Dy19 103.5 . . ?
O191 Dy38 O105 142.4 . . ?
O191 Dy38 O271 78.8 . . ?
O105 Dy38 O271 137.6 . . ?
O191 Dy38 O121 78.0 . . ?
O105 Dy38 O121 73.4 . . ?
O271 Dy38 O121 122.0 . . ?
O191 Dy38 O230 73.3 . . ?
O105 Dy38 O230 77.3 . . ?
O271 Dy38 O230 141.0 . . ?
O121 Dy38 O230 78.1 . . ?
O191 Dy38 O210 141.1 . . ?
O105 Dy38 O210 70.9 . . ?
O271 Dy38 O210 77.6 . . ?
O121 Dy38 O210 140.9 . . ?
O230 Dy38 O210 108.6 . . ?
O191 Dy38 O254 74.0 . . ?
O105 Dy38 O254 115.4 . . ?
O271 Dy38 O254 78.7 . . ?
O121 Dy38 O254 140.7 . . ?
O230 Dy38 O254 67.9 . . ?
O210 Dy38 O254 71.4 . . ?
O191 Dy38 O209 105.7 . . ?
O105 Dy38 O209 86.2 . . ?
O271 Dy38 O209 67.9 . . ?
O121 Dy38 O209 68.7 . . ?
O230 Dy38 O209 146.0 . . ?
O210 Dy38 O209 93.3 . . ?
O254 Dy38 O209 145.7 . . ?
O191 Dy38 Dy20 38.1 . . ?
O105 Dy38 Dy20 105.8 . . ?
O271 Dy38 Dy20 116.4 . . ?
O121 Dy38 Dy20 63.3 . . ?
O230 Dy38 Dy20 38.4 . . ?
O210 Dy38 Dy20 142.8 . . ?
O254 Dy38 Dy20 77.7 . . ?
O209 Dy38 Dy20 123.8 . . ?
O191 Dy38 Dy33 39.9 . . ?
O105 Dy38 Dy33 149.4 . . ?
O271 Dy38 Dy33 63.7 . . ?
O121 Dy38 Dy33 117.4 . . ?
O230 Dy38 Dy33 77.5 . . ?
O210 Dy38 Dy33 101.5 . . ?
O254 Dy38 Dy33 37.5 . . ?
O209 Dy38 Dy33 124.3 . . ?
Dy20 Dy38 Dy33 61.9 . . ?
O191 Dy38 Dy5 78.9 . . ?
O105 Dy38 Dy5 89.5 . . ?
O271 Dy38 Dy5 114.5 . . ?
O121 Dy38 Dy5 111.9 . . ?
O230 Dy38 Dy5 33.9 . . ?
O210 Dy38 Dy5 83.4 . . ?
O254 Dy38 Dy5 35.9 . . ?
O209 Dy38 Dy5 175.3 . . ?
Dy20 Dy38 Dy5 59.4 . . ?
Dy33 Dy38 Dy5 59.9 . . ?
O157 Dy39 O194 91.5 . . ?
O157 Dy39 O224 133.8 . . ?
O194 Dy39 O224 105.1 . . ?
O157 Dy39 O101 146.3 . . ?
O194 Dy39 O101 72.0 . . ?
O224 Dy39 O101 79.6 . . ?
O157 Dy39 O208 72.0 . . ?
O194 Dy39 O208 147.4 . . ?
O224 Dy39 O208 71.2 . . ?
O101 Dy39 O208 135.5 . . ?
O157 Dy39 O187 105.2 . . ?
O194 Dy39 O187 146.2 . . ?
O224 Dy39 O187 84.5 . . ?
O101 Dy39 O187 78.2 . . ?
O208 Dy39 O187 66.4 . . ?
O157 Dy39 O189 75.7 . . ?
O194 Dy39 O189 71.1 . . ?
O224 Dy39 O189 150.4 . . ?
O101 Dy39 O189 71.3 . . ?
O208 Dy39 O189 127.9 . . ?
O187 Dy39 O189 84.6 . . ?
O157 Dy39 O158 72.3 . . ?
O194 Dy39 O158 70.7 . . ?
O224 Dy39 O158 73.2 . . ?
O101 Dy39 O158 125.3 . . ?
O208 Dy39 O158 77.4 . . ?
O187 Dy39 O158 142.1 . . ?
O189 Dy39 O158 128.6 . . ?
O157 Dy39 Dy50 129.9 . . ?
O194 Dy39 Dy50 38.9 . . ?
O224 Dy39 Dy50 80.2 . . ?
O101 Dy39 Dy50 37.2 . . ?
O208 Dy39 Dy50 151.1 . . ?
O187 Dy39 Dy50 115.2 . . ?
O189 Dy39 Dy50 79.8 . . ?
O158 Dy39 Dy50 91.1 . . ?
O157 Dy39 Dy35 71.2 . . ?
O194 Dy39 Dy35 36.1 . . ?
O224 Dy39 Dy35 140.3 . . ?
O101 Dy39 Dy35 78.8 . . ?
O208 Dy39 Dy35 143.2 . . ?
O187 Dy39 Dy35 122.6 . . ?
O189 Dy39 Dy35 38.2 . . ?
O158 Dy39 Dy35 93.0 . . ?
Dy50 Dy39 Dy35 62.6 . . ?
O157 Dy39 Dy48 110.9 . . ?
O194 Dy39 Dy48 74.3 . . ?
O224 Dy39 Dy48 115.1 . . ?
O101 Dy39 Dy48 37.1 . . ?
O208 Dy39 Dy48 137.5 . . ?
O187 Dy39 Dy48 72.3 . . ?
O189 Dy39 Dy48 35.4 . . ?
O158 Dy39 Dy48 145.0 . . ?
Dy50 Dy39 Dy48 59.3 . . ?
Dy35 Dy39 Dy48 58.1 . . ?
O157 Dy39 Dy14 80.0 . . ?
O194 Dy39 Dy14 169.7 . . ?
O224 Dy39 Dy14 85.1 . . ?
O101 Dy39 Dy14 112.3 . . ?
O208 Dy39 Dy14 34.3 . . ?
O187 Dy39 Dy14 34.6 . . ?
O189 Dy39 Dy14 101.0 . . ?
O158 Dy39 Dy14 111.5 . . ?
Dy50 Dy39 Dy14 148.1 . . ?
Dy35 Dy39 Dy14 134.2 . . ?
Dy48 Dy39 Dy14 103.3 . . ?
O236 Dy40 O123 74.9 . . ?
O236 Dy40 O264 150.9 . . ?
O123 Dy40 O264 124.6 . . ?
O236 Dy40 O115 136.2 . . ?
O123 Dy40 O115 76.5 . . ?
O264 Dy40 O115 72.7 . . ?
O236 Dy40 O252 98.1 . . ?
O123 Dy40 O252 70.5 . . ?
O264 Dy40 O252 72.9 . . ?
O115 Dy40 O252 102.7 . . ?
O236 Dy40 O257 79.0 . . ?
O123 Dy40 O257 128.3 . . ?
O264 Dy40 O257 71.9 . . ?
O115 Dy40 O257 144.4 . . ?
O252 Dy40 O257 70.1 . . ?
O236 Dy40 O197 89.6 . . ?
O123 Dy40 O197 140.2 . . ?
O264 Dy40 O197 85.9 . . ?
O115 Dy40 O197 91.7 . . ?
O252 Dy40 O197 149.0 . . ?
O257 Dy40 O197 82.2 . . ?
O236 Dy40 O96 72.4 . . ?
O123 Dy40 O96 75.8 . . ?
O264 Dy40 O96 129.8 . . ?
O115 Dy40 O96 68.9 . . ?
O252 Dy40 O96 146.3 . . ?
O257 Dy40 O96 135.5 . . ?
O197 Dy40 O96 64.6 . . ?
O236 Dy40 Dy42 135.0 . . ?
O123 Dy40 Dy42 88.8 . . ?
O264 Dy40 Dy42 39.7 . . ?
O115 Dy40 Dy42 76.0 . . ?
O252 Dy40 Dy42 37.2 . . ?
O257 Dy40 Dy42 79.3 . . ?
O197 Dy40 Dy42 125.5 . . ?
O96 Dy40 Dy42 144.0 . . ?
O236 Dy40 Dy43 78.1 . . ?
O123 Dy40 Dy43 94.7 . . ?
O264 Dy40 Dy43 78.7 . . ?
O115 Dy40 Dy43 136.8 . . ?
O252 Dy40 Dy43 36.7 . . ?
O257 Dy40 Dy43 36.0 . . ?
O197 Dy40 Dy43 118.1 . . ?
O96 Dy40 Dy43 150.5 . . ?
Dy42 Dy40 Dy43 61.4 . . ?
O236 Dy40 Dy21 115.5 . . ?
O123 Dy40 Dy21 145.3 . . ?
O264 Dy40 Dy21 35.8 . . ?
O115 Dy40 Dy21 106.9 . . ?
O252 Dy40 Dy21 75.2 . . ?
O257 Dy40 Dy21 37.7 . . ?
O197 Dy40 Dy21 74.4 . . ?
O96 Dy40 Dy21 138.4 . . ?
Dy42 Dy40 Dy21 59.9 . . ?
Dy43 Dy40 Dy21 58.6 . . ?
O236 Dy40 Dy34 36.3 . . ?
O123 Dy40 Dy34 68.1 . . ?
O264 Dy40 Dy34 162.6 . . ?
O115 Dy40 Dy34 101.8 . . ?
O252 Dy40 Dy34 124.5 . . ?
O257 Dy40 Dy34 110.9 . . ?
O197 Dy40 Dy34 77.7 . . ?
O96 Dy40 Dy34 36.5 . . ?
Dy42 Dy40 Dy34 156.5 . . ?
Dy43 Dy40 Dy34 114.0 . . ?
Dy21 Dy40 Dy34 140.1 . . ?
O109 Dy41 O201 90.8 . . ?
O109 Dy41 O245 109.0 . . ?
O201 Dy41 O245 130.5 . . ?
O109 Dy41 O243 71.1 . . ?
O201 Dy41 O243 79.1 . . ?
O245 Dy41 O243 149.9 . . ?
O109 Dy41 O246 73.8 . . ?
O201 Dy41 O246 149.2 . . ?
O245 Dy41 O246 80.2 . . ?
O243 Dy41 O246 70.8 . . ?
O109 Dy41 O247 143.8 . . ?
O201 Dy41 O247 104.8 . . ?
O245 Dy41 O247 85.6 . . ?
O243 Dy41 O247 80.0 . . ?
O246 Dy41 O247 76.6 . . ?
O109 Dy41 O55 68.3 . . ?
O201 Dy41 O55 70.6 . . ?
O245 Dy41 O55 75.4 . . ?
O243 Dy41 O55 128.1 . . ?
O246 Dy41 O55 124.2 . . ?
O247 Dy41 O55 147.5 . . ?
O109 Dy41 O233 148.2 . . ?
O201 Dy41 O233 70.2 . . ?
O245 Dy41 O233 69.8 . . ?
O243 Dy41 O233 126.5 . . ?
O246 Dy41 O233 134.3 . . ?
O247 Dy41 O233 67.6 . . ?
O55 Dy41 O233 81.1 . . ?
O109 Dy41 Dy15 39.5 . . ?
O201 Dy41 Dy15 130.2 . . ?
O245 Dy41 Dy15 82.6 . . ?
O243 Dy41 Dy15 80.0 . . ?
O246 Dy41 Dy15 38.7 . . ?
O247 Dy41 Dy15 115.3 . . ?
O55 Dy41 Dy15 88.4 . . ?
O233 Dy41 Dy15 152.1 . . ?
O109 Dy41 Dy6 36.8 . . ?
O201 Dy41 Dy6 71.5 . . ?
O245 Dy41 Dy6 144.8 . . ?
O243 Dy41 Dy6 38.1 . . ?
O246 Dy41 Dy6 80.7 . . ?
O247 Dy41 Dy6 118.1 . . ?
O55 Dy41 Dy6 91.6 . . ?
O233 Dy41 Dy6 141.2 . . ?
Dy15 Dy41 Dy6 64.3 . . ?
O109 Dy41 Dy17 75.1 . . ?
O201 Dy41 Dy17 114.6 . . ?
O245 Dy41 Dy17 114.2 . . ?
O243 Dy41 Dy17 35.7 . . ?
O246 Dy41 Dy17 36.3 . . ?
O247 Dy41 Dy17 68.8 . . ?
O55 Dy41 Dy17 143.2 . . ?
O233 Dy41 Dy17 135.7 . . ?
Dy15 Dy41 Dy17 59.7 . . ?
Dy6 Dy41 Dy17 59.5 . . ?
O109 Dy41 Dy29 167.6 . . ?
O201 Dy41 Dy29 80.4 . . ?
O245 Dy41 Dy29 83.4 . . ?
O243 Dy41 Dy29 98.6 . . ?
O246 Dy41 Dy29 109.9 . . ?
O247 Dy41 Dy29 34.3 . . ?
O55 Dy41 Dy29 115.9 . . ?
O233 Dy41 Dy29 35.0 . . ?
Dy15 Dy41 Dy29 147.5 . . ?
Dy6 Dy41 Dy29 131.1 . . ?
Dy17 Dy41 Dy29 100.7 . . ?
O94 Dy42 O176 113.0 . . ?
O94 Dy42 O252 79.7 . . ?
O176 Dy42 O252 146.1 . . ?
O94 Dy42 O111 139.8 . . ?
O176 Dy42 O111 83.0 . . ?
O252 Dy42 O111 69.3 . . ?
O94 Dy42 O244 74.4 . . ?
O176 Dy42 O244 73.5 . . ?
O252 Dy42 O244 139.9 . . ?
O111 Dy42 O244 145.1 . . ?
O94 Dy42 O59 85.0 . . ?
O176 Dy42 O59 138.7 . . ?
O252 Dy42 O59 70.9 . . ?
O111 Dy42 O59 107.4 . . ?
O244 Dy42 O59 76.7 . . ?
O94 Dy42 O264 74.8 . . ?
O176 Dy42 O264 80.6 . . ?
O252 Dy42 O264 72.5 . . ?
O111 Dy42 O264 71.8 . . ?
O244 Dy42 O264 127.2 . . ?
O59 Dy42 O264 140.7 . . ?
O94 Dy42 O43 132.8 . . ?
O176 Dy42 O43 92.3 . . ?
O252 Dy42 O43 101.4 . . ?
O111 Dy42 O43 79.7 . . ?
O244 Dy42 O43 75.9 . . ?
O59 Dy42 O43 52.8 . . ?
O264 Dy42 O43 151.2 . . ?
O94 Dy42 C107 108.5 . . ?
O176 Dy42 C107 117.3 . . ?
O252 Dy42 C107 84.9 . . ?
O111 Dy42 C107 94.1 . . ?
O244 Dy42 C107 75.1 . . ?
O59 Dy42 C107 25.3 . . ?
O264 Dy42 C107 156.3 . . ?
O43 Dy42 C107 27.4 . . ?
O94 Dy42 Dy40 61.1 . . ?
O176 Dy42 Dy40 119.0 . . ?
O252 Dy42 Dy40 38.1 . . ?
O111 Dy42 Dy40 78.8 . . ?
O244 Dy42 Dy40 135.3 . . ?
O59 Dy42 Dy40 102.3 . . ?
O264 Dy42 Dy40 38.3 . . ?
O43 Dy42 Dy40 139.0 . . ?
C107 Dy42 Dy40 121.7 . . ?
O94 Dy42 Dy21 111.8 . . ?
O176 Dy42 Dy21 69.5 . . ?
O252 Dy42 Dy21 76.6 . . ?
O111 Dy42 Dy21 37.2 . . ?
O244 Dy42 Dy21 141.8 . . ?
O59 Dy42 Dy21 139.9 . . ?
O264 Dy42 Dy21 37.2 . . ?
O43 Dy42 Dy21 114.2 . . ?
C107 Dy42 Dy21 131.2 . . ?
Dy40 Dy42 Dy21 61.1 . . ?
O94 Dy42 Dy43 114.3 . . ?
O176 Dy42 Dy43 118.9 . . ?
O252 Dy42 Dy43 35.2 . . ?
O111 Dy42 Dy43 36.0 . . ?
O244 Dy42 Dy43 155.7 . . ?
O59 Dy42 Dy43 81.5 . . ?
O264 Dy42 Dy43 76.9 . . ?
O43 Dy42 Dy43 82.5 . . ?
C107 Dy42 Dy43 80.6 . . ?
Dy40 Dy42 Dy43 60.0 . . ?
Dy21 Dy42 Dy43 58.5 . . ?
O257 Dy43 O237 77.0 . . ?
O257 Dy43 O175 147.9 . . ?
O237 Dy43 O175 134.0 . . ?
O257 Dy43 O252 71.5 . . ?
O237 Dy43 O252 140.0 . . ?
O175 Dy43 O252 82.7 . . ?
O257 Dy43 O229 75.8 . . ?
O237 Dy43 O229 118.9 . . ?
O175 Dy43 O229 79.9 . . ?
O252 Dy43 O229 76.5 . . ?
O257 Dy43 O111 73.9 . . ?
O237 Dy43 O111 79.8 . . ?
O175 Dy43 O111 114.3 . . ?
O252 Dy43 O111 68.3 . . ?
O229 Dy43 O111 139.1 . . ?
O257 Dy43 O268 136.1 . . ?
O237 Dy43 O268 74.2 . . ?
O175 Dy43 O268 71.7 . . ?
O252 Dy43 O268 113.5 . . ?
O229 Dy43 O268 147.8 . . ?
O111 Dy43 O268 69.0 . . ?
O257 Dy43 O223 108.3 . . ?
O237 Dy43 O223 71.5 . . ?
O175 Dy43 O223 80.6 . . ?
O252 Dy43 O223 142.0 . . ?
O229 Dy43 O223 67.1 . . ?
O111 Dy43 O223 149.6 . . ?
O268 Dy43 O223 93.0 . . ?
O257 Dy43 Dy21 39.2 . . ?
O237 Dy43 Dy21 62.5 . . ?
O175 Dy43 Dy21 151.2 . . ?
O252 Dy43 Dy21 77.4 . . ?
O229 Dy43 Dy21 114.7 . . ?
O111 Dy43 Dy21 38.5 . . ?
O268 Dy43 Dy21 97.5 . . ?
O223 Dy43 Dy21 127.4 . . ?
O257 Dy43 Dy40 37.1 . . ?
O237 Dy43 Dy40 113.8 . . ?
O175 Dy43 Dy40 112.0 . . ?
O252 Dy43 Dy40 37.2 . . ?
O229 Dy43 Dy40 62.1 . . ?
O111 Dy43 Dy40 77.2 . . ?
O268 Dy43 Dy40 143.4 . . ?
O223 Dy43 Dy40 123.5 . . ?
Dy21 Dy43 Dy40 61.1 . . ?
O257 Dy43 Dy42 77.6 . . ?
O237 Dy43 Dy42 114.6 . . ?
O175 Dy43 Dy42 92.2 . . ?
O252 Dy43 Dy42 34.8 . . ?
O229 Dy43 Dy42 111.2 . . ?
O111 Dy43 Dy42 35.3 . . ?
O268 Dy43 Dy42 85.3 . . ?
O223 Dy43 Dy42 172.8 . . ?
Dy21 Dy43 Dy42 59.8 . . ?
Dy40 Dy43 Dy42 58.6 . . ?
O81 Dy44 O90 137.4 . . ?
O81 Dy44 O143 83.4 . . ?
O90 Dy44 O143 106.7 . . ?
O81 Dy44 O192 113.4 . . ?
O90 Dy44 O192 82.6 . . ?
O143 Dy44 O192 144.2 . . ?
O81 Dy44 O221 74.7 . . ?
O90 Dy44 O221 144.4 . . ?
O143 Dy44 O221 89.4 . . ?
O192 Dy44 O221 67.0 . . ?
O81 Dy44 O196 141.3 . . ?
O90 Dy44 O196 80.7 . . ?
O143 Dy44 O196 77.3 . . ?
O192 Dy44 O196 70.1 . . ?
O221 Dy44 O196 71.9 . . ?
O81 Dy44 O40 72.8 . . ?
O90 Dy44 O40 75.7 . . ?
O143 Dy44 O40 143.3 . . ?
O192 Dy44 O40 72.2 . . ?
O221 Dy44 O40 110.0 . . ?
O196 Dy44 O40 137.6 . . ?
O81 Dy44 O33 74.9 . . ?
O90 Dy44 O33 70.0 . . ?
O143 Dy44 O33 71.2 . . ?
O192 Dy44 O33 142.0 . . ?
O221 Dy44 O33 145.5 . . ?
O196 Dy44 O33 127.6 . . ?
O40 Dy44 O33 75.7 . . ?
O81 Dy44 Dy37 103.8 . . ?
O90 Dy44 Dy37 118.6 . . ?
O143 Dy44 Dy37 69.4 . . ?
O192 Dy44 Dy37 75.8 . . ?
O221 Dy44 Dy37 37.8 . . ?
O196 Dy44 Dy37 37.9 . . ?
O40 Dy44 Dy37 142.8 . . ?
O33 Dy44 Dy37 140.4 . . ?
O81 Dy44 Dy32 146.5 . . ?
O90 Dy44 Dy32 67.4 . . ?
O143 Dy44 Dy32 114.1 . . ?
O192 Dy44 Dy32 36.9 . . ?
O221 Dy44 Dy32 77.1 . . ?
O196 Dy44 Dy32 36.9 . . ?
O40 Dy44 Dy32 100.8 . . ?
O33 Dy44 Dy32 136.6 . . ?
Dy37 Dy44 Dy32 61.1 . . ?
O81 Dy44 Dy26 88.4 . . ?
O90 Dy44 Dy26 116.3 . . ?
O143 Dy44 Dy26 123.2 . . ?
O192 Dy44 Dy26 33.8 . . ?
O221 Dy44 Dy26 34.9 . . ?
O196 Dy44 Dy26 75.2 . . ?
O40 Dy44 Dy26 84.4 . . ?
O33 Dy44 Dy26 157.0 . . ?
Dy37 Dy44 Dy26 58.4 . . ?
Dy32 Dy44 Dy26 58.1 . . ?
O120 Dy45 O137 127.6 . . ?
O120 Dy45 O186 146.6 . . ?
O137 Dy45 O186 76.7 . . ?
O120 Dy45 O266 132.0 . . ?
O137 Dy45 O266 68.7 . . ?
O186 Dy45 O266 74.7 . . ?
O120 Dy45 O72 72.5 . . ?
O137 Dy45 O72 73.0 . . ?
O186 Dy45 O72 140.9 . . ?
O266 Dy45 O72 71.6 . . ?
O120 Dy45 O202 72.5 . . ?
O137 Dy45 O202 77.6 . . ?
O186 Dy45 O202 94.9 . . ?
O266 Dy45 O202 146.1 . . ?
O72 Dy45 O202 102.1 . . ?
O120 Dy45 O245 79.6 . . ?
O137 Dy45 O245 143.7 . . ?
O186 Dy45 O245 91.6 . . ?
O266 Dy45 O245 75.1 . . ?
O72 Dy45 O245 98.3 . . ?
O202 Dy45 O245 138.2 . . ?
O120 Dy45 O233 78.4 . . ?
O137 Dy45 O233 132.6 . . ?
O186 Dy45 O233 68.4 . . ?
O266 Dy45 O233 127.2 . . ?
O72 Dy45 O233 150.2 . . ?
O202 Dy45 O233 74.5 . . ?
O245 Dy45 O233 69.8 . . ?
O120 Dy45 Dy25 93.1 . . ?
O137 Dy45 Dy25 38.3 . . ?
O186 Dy45 Dy25 114.9 . . ?
O266 Dy45 Dy25 77.6 . . ?
O72 Dy45 Dy25 38.4 . . ?
O202 Dy45 Dy25 78.1 . . ?
O245 Dy45 Dy25 134.8 . . ?
O233 Dy45 Dy25 152.6 . . ?
O120 Dy45 Dy31 97.3 . . ?
O137 Dy45 Dy31 76.4 . . ?
O186 Dy45 Dy31 112.1 . . ?
O266 Dy45 Dy31 37.4 . . ?
O72 Dy45 Dy31 36.7 . . ?
O202 Dy45 Dy31 136.6 . . ?
O245 Dy45 Dy31 76.5 . . ?
O233 Dy45 Dy31 146.2 . . ?
Dy25 Dy45 Dy31 60.1 . . ?
O120 Dy45 Dy34 150.6 . . ?
O137 Dy45 Dy34 36.1 . . ?
O186 Dy45 Dy34 62.7 . . ?
O266 Dy45 Dy34 35.1 . . ?
O72 Dy45 Dy34 78.3 . . ?
O202 Dy45 Dy34 111.5 . . ?
O245 Dy45 Dy34 108.1 . . ?
O233 Dy45 Dy34 131.0 . . ?
Dy25 Dy45 Dy34 60.9 . . ?
Dy31 Dy45 Dy34 59.0 . . ?
O120 Dy45 Dy41 69.7 . . ?
O137 Dy45 Dy41 161.7 . . ?
O186 Dy45 Dy41 85.0 . . ?
O266 Dy45 Dy41 105.4 . . ?
O72 Dy45 Dy41 122.6 . . ?
O202 Dy45 Dy41 105.6 . . ?
O245 Dy45 Dy41 34.0 . . ?
O233 Dy45 Dy41 36.9 . . ?
Dy25 Dy45 Dy41 159.7 . . ?
Dy31 Dy45 Dy41 109.9 . . ?
Dy34 Dy45 Dy41 131.8 . . ?
O177 Dy46 O52 109.2 . . ?
O177 Dy46 O145 141.0 . . ?
O52 Dy46 O145 92.7 . . ?
O177 Dy46 O251 73.2 . . ?
O52 Dy46 O251 147.7 . . ?
O145 Dy46 O251 71.4 . . ?
O177 Dy46 O226 82.0 . . ?
O52 Dy46 O226 78.3 . . ?
O145 Dy46 O226 71.0 . . ?
O251 Dy46 O226 70.0 . . ?
O177 Dy46 O270 81.8 . . ?
O52 Dy46 O270 134.5 . . ?
O145 Dy46 O270 105.8 . . ?
O251 Dy46 O270 77.7 . . ?
O226 Dy46 O270 146.9 . . ?
O177 Dy46 O242 65.3 . . ?
O52 Dy46 O242 73.5 . . ?
O145 Dy46 O242 153.7 . . ?
O251 Dy46 O242 131.0 . . ?
O226 Dy46 O242 125.4 . . ?
O270 Dy46 O242 71.9 . . ?
O177 Dy46 O199 145.0 . . ?
O52 Dy46 O199 75.6 . . ?
O145 Dy46 O199 70.6 . . ?
O251 Dy46 O199 121.7 . . ?
O226 Dy46 O199 131.9 . . ?
O270 Dy46 O199 72.3 . . ?
O242 Dy46 O199 84.2 . . ?
O177 Dy46 Dy36 109.5 . . ?
O52 Dy46 Dy36 131.4 . . ?
O145 Dy46 Dy36 39.1 . . ?
O251 Dy46 Dy36 36.6 . . ?
O226 Dy46 Dy36 79.2 . . ?
O270 Dy46 Dy36 79.3 . . ?
O242 Dy46 Dy36 151.2 . . ?
O199 Dy46 Dy36 88.7 . . ?
O177 Dy46 Dy30 119.6 . . ?
O52 Dy46 Dy30 72.5 . . ?
O145 Dy46 Dy30 36.7 . . ?
O251 Dy46 Dy30 78.5 . . ?
O226 Dy46 Dy30 38.1 . . ?
O270 Dy46 Dy30 141.0 . . ?
O242 Dy46 Dy30 145.0 . . ?
O199 Dy46 Dy30 95.1 . . ?
Dy36 Dy46 Dy30 63.3 . . ?
O177 Dy46 Dy27 65.6 . . ?
O52 Dy46 Dy27 114.4 . . ?
O145 Dy46 Dy27 76.1 . . ?
O251 Dy46 Dy27 35.5 . . ?
O226 Dy46 Dy27 36.6 . . ?
O270 Dy46 Dy27 110.3 . . ?
O242 Dy46 Dy27 129.8 . . ?
O199 Dy46 Dy27 145.7 . . ?
Dy36 Dy46 Dy27 59.5 . . ?
Dy30 Dy46 Dy27 60.6 . . ?
O177 Dy46 Dy37 74.9 . . ?
O52 Dy46 Dy37 101.9 . . ?
O145 Dy46 Dy37 132.9 . . ?
O251 Dy46 Dy37 109.6 . . ?
O226 Dy46 Dy37 155.6 . . ?
O270 Dy46 Dy37 36.7 . . ?
O242 Dy46 Dy37 36.0 . . ?
O199 Dy46 Dy37 70.2 . . ?
Dy36 Dy46 Dy37 115.6 . . ?
Dy30 Dy46 Dy37 165.3 . . ?
Dy27 Dy46 Dy37 132.8 . . ?
O216 Dy47 O262 72.4 . . ?
O216 Dy47 O126 102.6 . . ?
O262 Dy47 O126 146.5 . . ?
O216 Dy47 O155 147.9 . . ?
O262 Dy47 O155 127.2 . . ?
O126 Dy47 O155 74.4 . . ?
O216 Dy47 O174 140.6 . . ?
O262 Dy47 O174 71.0 . . ?
O126 Dy47 O174 99.8 . . ?
O155 Dy47 O174 69.8 . . ?
O216 Dy47 O181 81.1 . . ?
O262 Dy47 O181 69.6 . . ?
O126 Dy47 O181 77.0 . . ?
O155 Dy47 O181 127.5 . . ?
O174 Dy47 O181 73.0 . . ?
O216 Dy47 O253 85.9 . . ?
O262 Dy47 O253 74.8 . . ?
O126 Dy47 O253 138.6 . . ?
O155 Dy47 O253 77.4 . . ?
O174 Dy47 O253 98.1 . . ?
O181 Dy47 O253 144.2 . . ?
O216 Dy47 O225 68.3 . . ?
O262 Dy47 O225 129.3 . . ?
O126 Dy47 O225 74.1 . . ?
O155 Dy47 O225 80.4 . . ?
O174 Dy47 O225 150.0 . . ?
O181 Dy47 O225 131.3 . . ?
O253 Dy47 O225 71.8 . . ?
O216 Dy47 Dy4 118.9 . . ?
O262 Dy47 Dy4 78.1 . . ?
O126 Dy47 Dy4 75.8 . . ?
O155 Dy47 Dy4 91.9 . . ?
O174 Dy47 Dy4 38.6 . . ?
O181 Dy47 Dy4 38.3 . . ?
O253 Dy47 Dy4 135.0 . . ?
O225 Dy47 Dy4 150.0 . . ?
O216 Dy47 Dy18 62.7 . . ?
O262 Dy47 Dy18 36.0 . . ?
O126 Dy47 Dy18 111.6 . . ?
O155 Dy47 Dy18 148.8 . . ?
O174 Dy47 Dy18 79.1 . . ?
O181 Dy47 Dy18 36.7 . . ?
O253 Dy47 Dy18 108.2 . . ?
O225 Dy47 Dy18 130.7 . . ?
Dy4 Dy47 Dy18 62.0 . . ?
O216 Dy47 Dy49 108.5 . . ?
O262 Dy47 Dy49 36.1 . . ?
O126 Dy47 Dy49 134.7 . . ?
O155 Dy47 Dy49 94.2 . . ?
O174 Dy47 Dy49 37.1 . . ?
O181 Dy47 Dy49 76.3 . . ?
O253 Dy47 Dy49 76.5 . . ?
O225 Dy47 Dy49 148.3 . . ?
Dy4 Dy47 Dy49 60.6 . . ?
Dy18 Dy47 Dy49 59.2 . . ?
O216 Dy47 Dy48 79.6 . . ?
O262 Dy47 Dy48 106.6 . . ?
O126 Dy47 Dy48 104.8 . . ?
O155 Dy47 Dy48 70.7 . . ?
O174 Dy47 Dy48 124.9 . . ?
O181 Dy47 Dy48 160.4 . . ?
O253 Dy47 Dy48 36.3 . . ?
O225 Dy47 Dy48 36.2 . . ?
Dy4 Dy47 Dy48 161.3 . . ?
Dy18 Dy47 Dy48 131.7 . . ?
Dy49 Dy47 Dy48 112.5 . . ?
O122 Dy48 O189 72.8 . . ?
O122 Dy48 O225 76.5 . . ?
O189 Dy48 O225 128.2 . . ?
O122 Dy48 O184 90.1 . . ?
O189 Dy48 O184 72.6 . . ?
O225 Dy48 O184 147.9 . . ?
O122 Dy48 O228 107.0 . . ?
O189 Dy48 O228 81.0 . . ?
O225 Dy48 O228 69.5 . . ?
O184 Dy48 O228 142.6 . . ?
O122 Dy48 O134 73.9 . . ?
O189 Dy48 O134 127.5 . . ?
O225 Dy48 O134 80.2 . . ?
O184 Dy48 O134 68.0 . . ?
O228 Dy48 O134 148.1 . . ?
O122 Dy48 O253 139.4 . . ?
O189 Dy48 O253 147.8 . . ?
O225 Dy48 O253 72.9 . . ?
O184 Dy48 O253 101.9 . . ?
O228 Dy48 O253 86.5 . . ?
O134 Dy48 O253 75.1 . . ?
O122 Dy48 O101 143.4 . . ?
O189 Dy48 O101 71.6 . . ?
O225 Dy48 O101 134.5 . . ?
O184 Dy48 O101 71.1 . . ?
O228 Dy48 O101 75.8 . . ?
O134 Dy48 O101 123.0 . . ?
O253 Dy48 O101 76.6 . . ?
O122 Dy48 Dy35 66.5 . . ?
O189 Dy48 Dy35 39.8 . . ?
O225 Dy48 Dy35 143.0 . . ?
O184 Dy48 Dy35 37.3 . . ?
O228 Dy48 Dy35 120.6 . . ?
O134 Dy48 Dy35 89.5 . . ?
O253 Dy48 Dy35 138.5 . . ?
O101 Dy48 Dy35 80.5 . . ?
O122 Dy48 Dy50 126.8 . . ?
O189 Dy48 Dy50 79.7 . . ?
O225 Dy48 Dy50 150.6 . . ?
O184 Dy48 Dy50 37.7 . . ?
O228 Dy48 Dy50 112.6 . . ?
O134 Dy48 Dy50 89.1 . . ?
O253 Dy48 Dy50 77.9 . . ?
O101 Dy48 Dy50 36.8 . . ?
Dy35 Dy48 Dy50 63.3 . . ?
O122 Dy48 Dy39 109.1 . . ?
O189 Dy48 Dy39 36.3 . . ?
O225 Dy48 Dy39 137.2 . . ?
O184 Dy48 Dy39 74.7 . . ?
O228 Dy48 Dy39 68.4 . . ?
O134 Dy48 Dy39 142.6 . . ?
O253 Dy48 Dy39 111.5 . . ?
O101 Dy48 Dy39 36.6 . . ?
Dy35 Dy48 Dy39 60.6 . . ?
Dy50 Dy48 Dy39 58.5 . . ?
O122 Dy48 Dy47 106.6 . . ?
O189 Dy48 Dy47 160.6 . . ?
O225 Dy48 Dy47 37.1 . . ?
O184 Dy48 Dy47 126.6 . . ?
O228 Dy48 Dy47 80.8 . . ?
O134 Dy48 Dy47 68.9 . . ?
O253 Dy48 Dy47 36.5 . . ?
O101 Dy48 Dy47 109.8 . . ?
Dy35 Dy48 Dy47 158.4 . . ?
Dy50 Dy48 Dy47 113.5 . . ?
Dy39 Dy48 Dy47 138.1 . . ?
O77 Dy49 O179 113.2 . . ?
O77 Dy49 O190 89.9 . . ?
O179 Dy49 O190 139.6 . . ?
O77 Dy49 O262 149.5 . . ?
O179 Dy49 O262 72.6 . . ?
O190 Dy49 O262 71.4 . . ?
O77 Dy49 O174 80.4 . . ?
O179 Dy49 O174 79.5 . . ?
O190 Dy49 O174 72.0 . . ?
O262 Dy49 O174 71.0 . . ?
O77 Dy49 O178 77.0 . . ?
O179 Dy49 O178 66.6 . . ?
O190 Dy49 O178 153.7 . . ?
O262 Dy49 O178 129.2 . . ?
O174 Dy49 O178 126.6 . . ?
O77 Dy49 O215 134.5 . . ?
O179 Dy49 O215 82.8 . . ?
O190 Dy49 O215 104.7 . . ?
O262 Dy49 O215 74.9 . . ?
O174 Dy49 O215 145.0 . . ?
O178 Dy49 O215 71.2 . . ?
O77 Dy49 O142 73.4 . . ?
O179 Dy49 O142 147.6 . . ?
O190 Dy49 O142 68.8 . . ?
O262 Dy49 O142 118.7 . . ?
O174 Dy49 O142 132.2 . . ?
O178 Dy49 O142 85.5 . . ?
O215 Dy49 O142 72.6 . . ?
O77 Dy49 Dy18 128.4 . . ?
O179 Dy49 Dy18 109.5 . . ?
O190 Dy49 Dy18 38.5 . . ?
O262 Dy49 Dy18 36.9 . . ?
O174 Dy49 Dy18 80.1 . . ?
O178 Dy49 Dy18 148.8 . . ?
O215 Dy49 Dy18 77.7 . . ?
O142 Dy49 Dy18 85.8 . . ?
O77 Dy49 Dy47 117.5 . . ?
O179 Dy49 Dy47 63.2 . . ?
O190 Dy49 Dy47 76.9 . . ?
O262 Dy49 Dy47 36.1 . . ?
O174 Dy49 Dy47 37.2 . . ?
O178 Dy49 Dy47 129.4 . . ?
O215 Dy49 Dy47 107.8 . . ?
O142 Dy49 Dy47 144.2 . . ?
Dy18 Dy49 Dy47 60.4 . . ?
O77 Dy49 Dy4 74.0 . . ?
O179 Dy49 Dy4 115.9 . . ?
O190 Dy49 Dy4 37.2 . . ?
O262 Dy49 Dy4 76.7 . . ?
O174 Dy49 Dy4 37.2 . . ?
O178 Dy49 Dy4 149.0 . . ?
O215 Dy49 Dy4 138.9 . . ?
O142 Dy49 Dy4 96.5 . . ?
Dy18 Dy49 Dy4 61.8 . . ?
Dy47 Dy49 Dy4 58.9 . . ?
O77 Dy49 Dy23 86.8 . . ?
O179 Dy49 Dy23 34.3 . . ?
O190 Dy49 Dy23 167.8 . . ?
O262 Dy49 Dy23 106.3 . . ?
O174 Dy49 Dy23 95.9 . . ?
O178 Dy49 Dy23 35.7 . . ?
O215 Dy49 Dy23 85.8 . . ?
O142 Dy49 Dy23 121.1 . . ?
Dy18 Dy49 Dy23 142.5 . . ?
Dy47 Dy49 Dy23 94.2 . . ?
Dy4 Dy49 Dy23 130.8 . . ?
O110 Dy50 O101 143.7 . . ?
O110 Dy50 O217 139.8 . . ?
O101 Dy50 O217 76.3 . . ?
O110 Dy50 O184 76.7 . . ?
O101 Dy50 O184 73.6 . . ?
O217 Dy50 O184 137.7 . . ?
O110 Dy50 O167 77.6 . . ?
O101 Dy50 O167 76.7 . . ?
O217 Dy50 O167 121.4 . . ?
O184 Dy50 O167 79.2 . . ?
O110 Dy50 O194 113.3 . . ?
O101 Dy50 O194 72.5 . . ?
O217 Dy50 O194 77.3 . . ?
O184 Dy50 O194 65.9 . . ?
O167 Dy50 O194 138.5 . . ?
O110 Dy50 O91 70.0 . . ?
O101 Dy50 O91 138.6 . . ?
O217 Dy50 O91 78.7 . . ?
O184 Dy50 O91 106.0 . . ?
O167 Dy50 O91 144.6 . . ?
O194 Dy50 O91 70.2 . . ?
O110 Dy50 O182 86.0 . . ?
O101 Dy50 O182 109.2 . . ?
O217 Dy50 O182 70.3 . . ?
O184 Dy50 O182 148.3 . . ?
O167 Dy50 O182 71.2 . . ?
O194 Dy50 O182 145.7 . . ?
O91 Dy50 O182 92.3 . . ?
O110 Dy50 Dy39 148.7 . . ?
O101 Dy50 Dy39 38.6 . . ?
O217 Dy50 Dy39 60.1 . . ?
O184 Dy50 Dy39 77.9 . . ?
O167 Dy50 Dy39 115.1 . . ?
O194 Dy50 Dy39 38.0 . . ?
O91 Dy50 Dy39 100.1 . . ?
O182 Dy50 Dy39 124.7 . . ?
O110 Dy50 Dy48 105.7 . . ?
O101 Dy50 Dy48 38.8 . . ?
O217 Dy50 Dy48 114.5 . . ?
O184 Dy50 Dy48 38.3 . . ?
O167 Dy50 Dy48 62.4 . . ?
O194 Dy50 Dy48 76.1 . . ?
O91 Dy50 Dy48 140.0 . . ?
O182 Dy50 Dy48 127.6 . . ?
Dy39 Dy50 Dy48 62.2 . . ?
O110 Dy50 Dy35 88.8 . . ?
O101 Dy50 Dy35 77.5 . . ?
O217 Dy50 Dy35 111.5 . . ?
O184 Dy50 Dy35 33.0 . . ?
O167 Dy50 Dy35 111.8 . . ?
O194 Dy50 Dy35 34.5 . . ?
O91 Dy50 Dy35 81.8 . . ?
O182 Dy50 Dy35 173.3 . . ?
Dy39 Dy50 Dy35 60.0 . . ?
Dy48 Dy50 Dy35 58.1 . . ?
O130 Dy51 O193 125.1 . . ?
O130 Dy51 O256 155.5 . . ?
O193 Dy51 O256 69.5 . . ?
O130 Dy51 O28 77.7 . . ?
O193 Dy51 O28 121.3 . . ?
O256 Dy51 O28 77.8 . . ?
O130 Dy51 O171 129.2 . . ?
O193 Dy51 O171 85.0 . . ?
O256 Dy51 O171 66.4 . . ?
O28 Dy51 O171 124.1 . . ?
O130 Dy51 O84 80.0 . . ?
O193 Dy51 O84 152.9 . . ?
O256 Dy51 O84 91.3 . . ?
O28 Dy51 O84 70.1 . . ?
O171 Dy51 O84 69.4 . . ?
O130 Dy51 O51 73.4 . . ?
O193 Dy51 O51 79.0 . . ?
O256 Dy51 O51 92.8 . . ?
O28 Dy51 O51 55.0 . . ?
O171 Dy51 O51 157.3 . . ?
O84 Dy51 O51 122.4 . . ?
O130 Dy51 O206 83.0 . . ?
O193 Dy51 O206 88.7 . . ?
O256 Dy51 O206 119.1 . . ?
O28 Dy51 O206 149.9 . . ?
O171 Dy51 O206 55.2 . . ?
O84 Dy51 O206 84.1 . . ?
O51 Dy51 O206 139.3 . . ?
O130 Dy51 C245 68.8 . . ?
O193 Dy51 C245 103.5 . . ?
O256 Dy51 C245 89.5 . . ?
O28 Dy51 C245 28.1 . . ?
O171 Dy51 C245 150.1 . . ?
O84 Dy51 C245 95.0 . . ?
O51 Dy51 C245 27.7 . . ?
O206 Dy51 C245 151.4 . . ?
O130 Dy51 O211 76.7 . . ?
O193 Dy51 O211 51.6 . . ?
O256 Dy51 O211 121.2 . . ?
O28 Dy51 O211 131.9 . . ?
O171 Dy51 O211 103.6 . . ?
O84 Dy51 O211 141.8 . . ?
O51 Dy51 O211 78.8 . . ?
O206 Dy51 O211 63.5 . . ?
C245 Dy51 O211 104.0 . . ?
O130 Dy51 N76 106.7 . . ?
O193 Dy51 N76 85.8 . . ?
O256 Dy51 N76 93.0 . . ?
O28 Dy51 N76 144.4 . . ?
O171 Dy51 N76 28.1 . . ?
O84 Dy51 N76 75.9 . . ?
O51 Dy51 N76 160.6 . . ?
O206 Dy51 N76 27.2 . . ?
C245 Dy51 N76 170.6 . . ?
O211 Dy51 N76 82.3 . . ?
O130 Dy51 N69 99.7 . . ?
O193 Dy51 N69 26.6 . . ?
O256 Dy51 N69 96.1 . . ?
O28 Dy51 N69 129.3 . . ?
O171 Dy51 N69 97.0 . . ?
O84 Dy51 N69 160.4 . . ?
O51 Dy51 N69 75.4 . . ?
O206 Dy51 N69 76.5 . . ?
C245 Dy51 N69 103.1 . . ?
O211 Dy51 N69 25.2 . . ?
N76 Dy51 N69 85.6 . . ?
O83 Dy52 O197 125.5 . . ?
O83 Dy52 O135 128.8 . . ?
O197 Dy52 O135 79.3 . . ?
O83 Dy52 O119 73.9 . . ?
O197 Dy52 O119 76.0 . . ?
O135 Dy52 O119 154.0 . . ?
O83 Dy52 O96 159.3 . . ?
O197 Dy52 O96 65.7 . . ?
O135 Dy52 O96 67.4 . . ?
O119 Dy52 O96 94.5 . . ?
O83 Dy52 O69 83.2 . . ?
O197 Dy52 O69 127.2 . . ?
O135 Dy52 O69 119.2 . . ?
O119 Dy52 O69 71.3 . . ?
O96 Dy52 O69 76.8 . . ?
O83 Dy52 O82 83.1 . . ?
O197 Dy52 O82 82.2 . . ?
O135 Dy52 O82 53.9 . . ?
O119 Dy52 O82 129.3 . . ?
O96 Dy52 O82 117.1 . . ?
O69 Dy52 O82 150.0 . . ?
O83 Dy52 O24 76.3 . . ?
O197 Dy52 O24 148.1 . . ?
O135 Dy52 O24 68.8 . . ?
O119 Dy52 O24 135.8 . . ?
O96 Dy52 O24 102.5 . . ?
O69 Dy52 O24 73.4 . . ?
O82 Dy52 O24 77.5 . . ?
O83 Dy52 N60 105.9 . . ?
O197 Dy52 N60 80.0 . . ?
O135 Dy52 N60 27.5 . . ?
O119 Dy52 N60 149.2 . . ?
O96 Dy52 N60 92.9 . . ?
O69 Dy52 N60 139.4 . . ?
O82 Dy52 N60 26.5 . . ?
O24 Dy52 N60 70.8 . . ?
O83 Dy52 Dy34 152.6 . . ?
O197 Dy52 Dy34 78.0 . . ?
O135 Dy52 Dy34 33.4 . . ?
O119 Dy52 Dy34 130.5 . . ?
O96 Dy52 Dy34 36.1 . . ?
O69 Dy52 Dy34 93.0 . . ?
O82 Dy52 Dy34 87.1 . . ?
O24 Dy52 Dy34 76.7 . . ?
N60 Dy52 Dy34 60.7 . . ?
O83 Dy52 Dy40 148.1 . . ?
O197 Dy52 Dy40 32.8 . . ?
O135 Dy52 Dy40 78.1 . . ?
O119 Dy52 Dy40 76.6 . . ?
O96 Dy52 Dy40 34.5 . . ?
O69 Dy52 Dy40 98.7 . . ?
O82 Dy52 Dy40 107.0 . . ?
O24 Dy52 Dy40 135.0 . . ?
N60 Dy52 Dy40 93.3 . . ?
Dy34 Dy52 Dy40 59.2 . . ?
O291 Dy53 O300 103.5 . . ?
O291 Dy53 O461 142.1 . . ?
O300 Dy53 O461 87.2 . . ?
O291 Dy53 O375 82.1 . . ?
O300 Dy53 O375 72.5 . . ?
O461 Dy53 O375 66.4 . . ?
O291 Dy53 O396 79.6 . . ?
O300 Dy53 O396 142.0 . . ?
O461 Dy53 O396 70.6 . . ?
O375 Dy53 O396 70.5 . . ?
O291 Dy53 O286 71.4 . . ?
O300 Dy53 O286 72.1 . . ?
O461 Dy53 O286 145.3 . . ?
O375 Dy53 O286 128.5 . . ?
O396 Dy53 O286 140.8 . . ?
O291 Dy53 O297 142.2 . . ?
O300 Dy53 O297 79.6 . . ?
O461 Dy53 O297 75.1 . . ?
O375 Dy53 O297 132.8 . . ?
O396 Dy53 O297 121.1 . . ?
O286 Dy53 O297 74.1 . . ?
O291 Dy53 O273 77.7 . . ?
O300 Dy53 O273 147.8 . . ?
O461 Dy53 O273 111.9 . . ?
O375 Dy53 O273 138.3 . . ?
O396 Dy53 O273 70.2 . . ?
O286 Dy53 O273 78.2 . . ?
O297 Dy53 O273 80.7 . . ?
O291 Dy53 Dy56 66.0 . . ?
O300 Dy53 Dy56 108.4 . . ?
O461 Dy53 Dy56 76.1 . . ?
O375 Dy53 Dy56 36.8 . . ?
O396 Dy53 Dy56 37.6 . . ?
O286 Dy53 Dy56 136.3 . . ?
O297 Dy53 Dy56 149.6 . . ?
O273 Dy53 Dy56 101.4 . . ?
O291 Dy53 Dy61 117.1 . . ?
O300 Dy53 Dy61 123.5 . . ?
O461 Dy53 Dy61 36.9 . . ?
O375 Dy53 Dy61 75.9 . . ?
O396 Dy53 Dy61 37.5 . . ?
O286 Dy53 Dy61 155.6 . . ?
O297 Dy53 Dy61 89.6 . . ?
O273 Dy53 Dy61 81.5 . . ?
Dy56 Dy53 Dy61 61.2 . . ?
O291 Dy53 Dy72 115.9 . . ?
O300 Dy53 Dy72 69.7 . . ?
O461 Dy53 Dy72 34.3 . . ?
O375 Dy53 Dy72 34.0 . . ?
O396 Dy53 Dy72 75.0 . . ?
O286 Dy53 Dy72 141.7 . . ?
O297 Dy53 Dy72 100.7 . . ?
O273 Dy53 Dy72 139.4 . . ?
Dy56 Dy53 Dy72 58.0 . . ?
Dy61 Dy53 Dy72 58.1 . . ?
O457 Dy54 O287 80.4 . . ?
O457 Dy54 O306 79.4 . . ?
O287 Dy54 O306 118.7 . . ?
O457 Dy54 O274 112.4 . . ?
O287 Dy54 O274 71.4 . . ?
O306 Dy54 O274 64.5 . . ?
O457 Dy54 O388 72.3 . . ?
O287 Dy54 O388 142.2 . . ?
O306 Dy54 O388 81.8 . . ?
O274 Dy54 O388 143.4 . . ?
O457 Dy54 O362 70.6 . . ?
O287 Dy54 O362 78.4 . . ?
O306 Dy54 O362 142.5 . . ?
O274 Dy54 O362 148.4 . . ?
O388 Dy54 O362 68.2 . . ?
O457 Dy54 O292 140.8 . . ?
O287 Dy54 O292 138.0 . . ?
O306 Dy54 O292 74.3 . . ?
O274 Dy54 O292 81.7 . . ?
O388 Dy54 O292 75.6 . . ?
O362 Dy54 O292 116.8 . . ?
O457 Dy54 O272 156.4 . . ?
O287 Dy54 O272 89.7 . . ?
O306 Dy54 O272 123.9 . . ?
O274 Dy54 O272 84.2 . . ?
O388 Dy54 O272 105.0 . . ?
O362 Dy54 O272 86.5 . . ?
O292 Dy54 O272 55.2 . . ?
O457 Dy54 Dy74 37.1 . . ?
O287 Dy54 Dy74 117.4 . . ?
O306 Dy54 Dy74 65.2 . . ?
O274 Dy54 Dy74 125.1 . . ?
O388 Dy54 Dy74 39.2 . . ?
O362 Dy54 Dy74 77.4 . . ?
O292 Dy54 Dy74 104.3 . . ?
O272 Dy54 Dy74 144.1 . . ?
O457 Dy54 Dy60 36.5 . . ?
O287 Dy54 Dy60 66.3 . . ?
O306 Dy54 Dy60 115.8 . . ?
O274 Dy54 Dy60 130.1 . . ?
O388 Dy54 Dy60 76.3 . . ?
O362 Dy54 Dy60 36.9 . . ?
O292 Dy54 Dy60 148.2 . . ?
O272 Dy54 Dy60 119.9 . . ?
Dy74 Dy54 Dy60 59.9 . . ?
O457 Dy54 Dy62 76.1 . . ?
O287 Dy54 Dy62 114.0 . . ?
O306 Dy54 Dy62 116.1 . . ?
O274 Dy54 Dy62 171.0 . . ?
O388 Dy54 Dy62 34.6 . . ?
O362 Dy54 Dy62 35.6 . . ?
O292 Dy54 Dy62 89.8 . . ?
O272 Dy54 Dy62 88.6 . . ?
Dy74 Dy54 Dy62 59.8 . . ?
Dy60 Dy54 Dy62 58.4 . . ?
O307 Dy55 O351 108.3 . . ?
O307 Dy55 O367 141.2 . . ?
O351 Dy55 O367 81.9 . . ?
O307 Dy55 O327 78.2 . . ?
O351 Dy55 O327 144.1 . . ?
O367 Dy55 O327 115.6 . . ?
O307 Dy55 O476 83.8 . . ?
O351 Dy55 O476 140.6 . . ?
O367 Dy55 O476 67.5 . . ?
O327 Dy55 O476 74.2 . . ?
O307 Dy55 O423 76.4 . . ?
O351 Dy55 O423 76.1 . . ?
O367 Dy55 O423 69.9 . . ?
O327 Dy55 O423 138.2 . . ?
O476 Dy55 O423 70.5 . . ?
O307 Dy55 O317 144.5 . . ?
O351 Dy55 O317 80.6 . . ?
O367 Dy55 O317 73.0 . . ?
O327 Dy55 O317 75.8 . . ?
O476 Dy55 O317 111.5 . . ?
O423 Dy55 O317 138.3 . . ?
O307 Dy55 O315 76.9 . . ?
O351 Dy55 O315 74.3 . . ?
O367 Dy55 O315 140.7 . . ?
O327 Dy55 O315 73.0 . . ?
O476 Dy55 O315 144.6 . . ?
O423 Dy55 O315 131.0 . . ?
O317 Dy55 O315 72.6 . . ?
O307 Dy55 Dy70 112.6 . . ?
O351 Dy55 Dy70 64.9 . . ?
O367 Dy55 Dy70 37.0 . . ?
O327 Dy55 Dy70 146.7 . . ?
O476 Dy55 Dy70 75.8 . . ?
O423 Dy55 Dy70 36.2 . . ?
O317 Dy55 Dy70 102.3 . . ?
O315 Dy55 Dy70 139.1 . . ?
O307 Dy55 Dy68 65.1 . . ?
O351 Dy55 Dy68 114.1 . . ?
O367 Dy55 Dy68 76.5 . . ?
O327 Dy55 Dy68 100.8 . . ?
O476 Dy55 Dy68 36.6 . . ?
O423 Dy55 Dy68 38.0 . . ?
O317 Dy55 Dy68 143.7 . . ?
O315 Dy55 Dy68 141.9 . . ?
Dy70 Dy55 Dy68 60.7 . . ?
O307 Dy55 Dy75 118.1 . . ?
O351 Dy55 Dy75 116.4 . . ?
O367 Dy55 Dy75 34.9 . . ?
O327 Dy55 Dy75 88.2 . . ?
O476 Dy55 Dy75 34.9 . . ?
O423 Dy55 Dy75 75.4 . . ?
O317 Dy55 Dy75 84.9 . . ?
O315 Dy55 Dy75 153.5 . . ?
Dy70 Dy55 Dy75 58.7 . . ?
Dy68 Dy55 Dy75 58.8 . . ?
O375 Dy56 O345 95.9 . . ?
O375 Dy56 O396 71.8 . . ?
O345 Dy56 O396 74.1 . . ?
O375 Dy56 O494 101.5 . . ?
O345 Dy56 O494 135.0 . . ?
O396 Dy56 O494 150.9 . . ?
O375 Dy56 O470 70.7 . . ?
O345 Dy56 O470 145.4 . . ?
O396 Dy56 O470 71.5 . . ?
O494 Dy56 O470 79.5 . . ?
O375 Dy56 O402 147.2 . . ?
O345 Dy56 O402 72.0 . . ?
O396 Dy56 O402 129.5 . . ?
O494 Dy56 O402 71.1 . . ?
O470 Dy56 O402 135.1 . . ?
O375 Dy56 O467 146.7 . . ?
O345 Dy56 O467 100.4 . . ?
O396 Dy56 O467 85.0 . . ?
O494 Dy56 O467 87.2 . . ?
O470 Dy56 O467 79.6 . . ?
O402 Dy56 O467 66.0 . . ?
O375 Dy56 O333 70.2 . . ?
O345 Dy56 O333 73.4 . . ?
O396 Dy56 O333 126.1 . . ?
O494 Dy56 O333 74.1 . . ?
O470 Dy56 O333 126.5 . . ?
O402 Dy56 O333 77.1 . . ?
O467 Dy56 O333 142.5 . . ?
O375 Dy56 Dy72 37.4 . . ?
O345 Dy56 Dy72 132.0 . . ?
O396 Dy56 Dy72 79.1 . . ?
O494 Dy56 Dy72 79.3 . . ?
O470 Dy56 Dy72 36.6 . . ?
O402 Dy56 Dy72 150.2 . . ?
O467 Dy56 Dy72 116.1 . . ?
O333 Dy56 Dy72 92.4 . . ?
O375 Dy56 Dy53 37.5 . . ?
O345 Dy56 Dy53 71.7 . . ?
O396 Dy56 Dy53 38.3 . . ?
O494 Dy56 Dy53 138.5 . . ?
O470 Dy56 Dy53 79.5 . . ?
O402 Dy56 Dy53 143.6 . . ?
O467 Dy56 Dy53 123.3 . . ?
O333 Dy56 Dy53 90.6 . . ?
Dy72 Dy56 Dy53 62.7 . . ?
O375 Dy56 Dy61 74.8 . . ?
O345 Dy56 Dy61 109.3 . . ?
O396 Dy56 Dy61 35.9 . . ?
O494 Dy56 Dy61 115.2 . . ?
O470 Dy56 Dy61 37.2 . . ?
O402 Dy56 Dy61 137.8 . . ?
O467 Dy56 Dy61 72.5 . . ?
O333 Dy56 Dy61 144.9 . . ?
Dy72 Dy56 Dy61 59.0 . . ?
Dy53 Dy56 Dy61 59.4 . . ?
O375 Dy56 Dy57 172.8 . . ?
O345 Dy56 Dy57 77.9 . . ?
O396 Dy56 Dy57 102.6 . . ?
O494 Dy56 Dy57 85.6 . . ?
O470 Dy56 Dy57 112.4 . . ?
O402 Dy56 Dy57 34.3 . . ?
O467 Dy56 Dy57 33.8 . . ?
O333 Dy56 Dy57 111.0 . . ?
Dy72 Dy56 Dy57 147.5 . . ?
Dy53 Dy56 Dy57 135.6 . . ?
Dy61 Dy56 Dy57 103.6 . . ?
O347 Dy57 O363 77.9 . . ?
O347 Dy57 O467 134.5 . . ?
O363 Dy57 O467 146.9 . . ?
O347 Dy57 O402 155.7 . . ?
O363 Dy57 O402 80.9 . . ?
O467 Dy57 O402 68.4 . . ?
O347 Dy57 O354 117.0 . . ?
O363 Dy57 O354 75.3 . . ?
O467 Dy57 O354 81.7 . . ?
O402 Dy57 O354 67.9 . . ?
O347 Dy57 O302 83.7 . . ?
O363 Dy57 O302 71.7 . . ?
O467 Dy57 O302 112.2 . . ?
O402 Dy57 O302 78.5 . . ?
O354 Dy57 O302 135.8 . . ?
O347 Dy57 O497 79.3 . . ?
O363 Dy57 O497 102.5 . . ?
O467 Dy57 O497 81.7 . . ?
O402 Dy57 O497 117.0 . . ?
O354 Dy57 O497 53.5 . . ?
O302 Dy57 O497 162.9 . . ?
O347 Dy57 O314 86.7 . . ?
O363 Dy57 O314 123.1 . . ?
O467 Dy57 O314 73.4 . . ?
O402 Dy57 O314 95.2 . . ?
O354 Dy57 O314 153.9 . . ?
O302 Dy57 O314 52.2 . . ?
O497 Dy57 O314 128.0 . . ?
O347 Dy57 C680 84.3 . . ?
O363 Dy57 C680 98.6 . . ?
O467 Dy57 C680 92.3 . . ?
O402 Dy57 C680 87.5 . . ?
O354 Dy57 C680 155.1 . . ?
O302 Dy57 C680 27.4 . . ?
O497 Dy57 C680 149.7 . . ?
O314 Dy57 C680 24.8 . . ?
O347 Dy57 N142 99.0 . . ?
O363 Dy57 N142 89.2 . . ?
O467 Dy57 N142 80.3 . . ?
O402 Dy57 N142 92.2 . . ?
O354 Dy57 N142 26.6 . . ?
O302 Dy57 N142 159.7 . . ?
O497 Dy57 N142 26.8 . . ?
O314 Dy57 N142 147.6 . . ?
C680 Dy57 N142 172.1 . . ?
O347 Dy57 Dy56 160.9 . . ?
O363 Dy57 Dy56 116.0 . . ?
O467 Dy57 Dy56 35.4 . . ?
O402 Dy57 Dy56 35.2 . . ?
O354 Dy57 Dy56 80.5 . . ?
O302 Dy57 Dy56 88.3 . . ?
O497 Dy57 Dy56 108.4 . . ?
O314 Dy57 Dy56 74.7 . . ?
C680 Dy57 Dy56 80.7 . . ?
N142 Dy57 Dy56 94.5 . . ?
O347 Dy57 Dy67 138.6 . . ?
O363 Dy57 Dy67 67.7 . . ?
O467 Dy57 Dy67 80.0 . . ?
O402 Dy57 Dy67 36.3 . . ?
O354 Dy57 Dy67 33.1 . . ?
O302 Dy57 Dy67 105.5 . . ?
O497 Dy57 Dy67 86.2 . . ?
O314 Dy57 Dy67 131.1 . . ?
C680 Dy57 Dy67 122.1 . . ?
N142 Dy57 Dy67 59.5 . . ?
Dy56 Dy57 Dy67 60.4 . . ?
O411 Dy58 O361 124.5 . . ?
O411 Dy58 O336 79.1 . . ?
O361 Dy58 O336 75.8 . . ?
O411 Dy58 O481 160.8 . . ?
O361 Dy58 O481 68.7 . . ?
O336 Dy58 O481 92.5 . . ?
O411 Dy58 O316 82.2 . . ?
O361 Dy58 O316 148.2 . . ?
O336 Dy58 O316 131.1 . . ?
O481 Dy58 O316 90.8 . . ?
O411 Dy58 O397 125.3 . . ?
O361 Dy58 O397 79.2 . . ?
O336 Dy58 O397 152.5 . . ?
O481 Dy58 O397 67.8 . . ?
O316 Dy58 O397 70.4 . . ?
O411 Dy58 O539 77.7 . . ?
O361 Dy58 O539 87.5 . . ?
O336 Dy58 O539 136.0 . . ?
O481 Dy58 O539 119.1 . . ?
O316 Dy58 O539 81.6 . . ?
O397 Dy58 O539 52.7 . . ?
O411 Dy58 O334 80.8 . . ?
O361 Dy58 O334 137.1 . . ?
O336 Dy58 O334 76.5 . . ?
O481 Dy58 O334 80.4 . . ?
O316 Dy58 O334 56.0 . . ?
O397 Dy58 O334 116.4 . . ?
O539 Dy58 O334 134.6 . . ?
O411 Dy58 C657 78.6 . . ?
O361 Dy58 C657 155.3 . . ?
O336 Dy58 C657 103.5 . . ?
O481 Dy58 C657 86.8 . . ?
O316 Dy58 C657 28.1 . . ?
O397 Dy58 C657 94.6 . . ?
O539 Dy58 C657 107.8 . . ?
O334 Dy58 C657 28.0 . . ?
O411 Dy58 O491 75.2 . . ?
O361 Dy58 O491 50.9 . . ?
O336 Dy58 O491 75.1 . . ?
O481 Dy58 O491 119.6 . . ?
O316 Dy58 O491 141.1 . . ?
O397 Dy58 O491 97.6 . . ?
O539 Dy58 O491 63.1 . . ?
O334 Dy58 O491 145.7 . . ?
C657 Dy58 O491 153.6 . . ?
O411 Dy58 N155 102.1 . . ?
O361 Dy58 N155 83.5 . . ?
O336 Dy58 N155 155.1 . . ?
O481 Dy58 N155 92.8 . . ?
O316 Dy58 N155 73.1 . . ?
O397 Dy58 N155 25.4 . . ?
O539 Dy58 N155 27.3 . . ?
O334 Dy58 N155 128.4 . . ?
C657 Dy58 N155 101.1 . . ?
O491 Dy58 N155 81.2 . . ?
O411 Dy58 N141 99.5 . . ?
O361 Dy58 N141 25.6 . . ?
O336 Dy58 N141 72.5 . . ?
O481 Dy58 N141 94.3 . . ?
O316 Dy58 N141 155.6 . . ?
O397 Dy58 N141 89.5 . . ?
O539 Dy58 N141 75.1 . . ?
O334 Dy58 N141 148.4 . . ?
C657 Dy58 N141 175.9 . . ?
O491 Dy58 N141 25.3 . . ?
N155 Dy58 N141 82.8 . . ?
O285 Dy59 O412 118.6 . . ?
O285 Dy59 O288 85.3 . . ?
O412 Dy59 O288 149.7 . . ?
O285 Dy59 O414 159.1 . . ?
O412 Dy59 O414 68.9 . . ?
O288 Dy59 O414 95.7 . . ?
O285 Dy59 O299 82.5 . . ?
O412 Dy59 O299 135.1 . . ?
O288 Dy59 O299 61.4 . . ?
O414 Dy59 O299 79.7 . . ?
O285 Dy59 O466 132.7 . . ?
O412 Dy59 O466 78.9 . . ?
O288 Dy59 O466 70.9 . . ?
O414 Dy59 O466 66.3 . . ?
O299 Dy59 O466 117.1 . . ?
O285 Dy59 O301 74.0 . . ?
O412 Dy59 O301 75.0 . . ?
O288 Dy59 O301 132.9 . . ?
O414 Dy59 O301 90.5 . . ?
O299 Dy59 O301 74.0 . . ?
O466 Dy59 O301 150.1 . . ?
O285 Dy59 O340 82.4 . . ?
O412 Dy59 O340 85.8 . . ?
O288 Dy59 O340 78.8 . . ?
O414 Dy59 O340 118.3 . . ?
O299 Dy59 O340 138.3 . . ?
O466 Dy59 O340 53.7 . . ?
O301 Dy59 O340 136.9 . . ?
O285 Dy59 N151 107.0 . . ?
O412 Dy59 N151 84.9 . . ?
O288 Dy59 N151 69.5 . . ?
O414 Dy59 N151 92.8 . . ?
O299 Dy59 N151 129.1 . . ?
O466 Dy59 N151 26.7 . . ?
O301 Dy59 N151 156.9 . . ?
O340 Dy59 N151 27.5 . . ?
O285 Dy59 O355 73.3 . . ?
O412 Dy59 O355 48.9 . . ?
O288 Dy59 O355 136.1 . . ?
O414 Dy59 O355 117.7 . . ?
O299 Dy59 O355 146.9 . . ?
O466 Dy59 O355 95.9 . . ?
O301 Dy59 O355 77.8 . . ?
O340 Dy59 O355 60.9 . . ?
N151 Dy59 O355 80.5 . . ?
O285 Dy59 Dy71 156.0 . . ?
O412 Dy59 Dy71 81.9 . . ?
O288 Dy59 Dy71 71.4 . . ?
O414 Dy59 Dy71 36.1 . . ?
O299 Dy59 Dy71 91.3 . . ?
O466 Dy59 Dy71 33.4 . . ?
O301 Dy59 Dy71 126.6 . . ?
O340 Dy59 Dy71 87.1 . . ?
N151 Dy59 Dy71 59.7 . . ?
O355 Dy59 Dy71 119.6 . . ?
O285 Dy59 Dy68 144.0 . . ?
O412 Dy59 Dy68 34.1 . . ?
O288 Dy59 Dy68 129.7 . . ?
O414 Dy59 Dy68 35.8 . . ?
O299 Dy59 Dy68 105.8 . . ?
O466 Dy59 Dy68 75.3 . . ?
O301 Dy59 Dy68 74.9 . . ?
O340 Dy59 Dy68 109.2 . . ?
N151 Dy59 Dy68 94.8 . . ?
O355 Dy59 Dy68 82.8 . . ?
Dy71 Dy59 Dy68 59.9 . . ?
O290 Dy60 O407 107.6 . . ?
O290 Dy60 O538 150.0 . . ?
O407 Dy60 O538 72.2 . . ?
O290 Dy60 O321 73.2 . . ?
O407 Dy60 O321 147.7 . . ?
O538 Dy60 O321 123.5 . . ?
O290 Dy60 O362 94.2 . . ?
O407 Dy60 O362 137.8 . . ?
O538 Dy60 O362 71.1 . . ?
O321 Dy60 O362 72.7 . . ?
O290 Dy60 O419 76.1 . . ?
O407 Dy60 O419 67.8 . . ?
O538 Dy60 O419 127.5 . . ?
O321 Dy60 O419 81.7 . . ?
O362 Dy60 O419 154.3 . . ?
O290 Dy60 O457 79.6 . . ?
O407 Dy60 O457 79.6 . . ?
O538 Dy60 O457 70.8 . . ?
O321 Dy60 O457 130.7 . . ?
O362 Dy60 O457 69.2 . . ?
O419 Dy60 O457 130.3 . . ?
O290 Dy60 O389 135.4 . . ?
O407 Dy60 O389 87.4 . . ?
O538 Dy60 O389 74.3 . . ?
O321 Dy60 O389 72.7 . . ?
O362 Dy60 O389 102.0 . . ?
O419 Dy60 O389 71.4 . . ?
O457 Dy60 O389 145.0 . . ?
O290 Dy60 Dy62 131.7 . . ?
O407 Dy60 Dy62 109.2 . . ?
O538 Dy60 Dy62 37.0 . . ?
O321 Dy60 Dy62 90.8 . . ?
O362 Dy60 Dy62 37.8 . . ?
O419 Dy60 Dy62 147.7 . . ?
O457 Dy60 Dy62 77.6 . . ?
O389 Dy60 Dy62 76.3 . . ?
O290 Dy60 Dy74 115.6 . . ?
O407 Dy60 Dy74 61.2 . . ?
O538 Dy60 Dy74 36.8 . . ?
O321 Dy60 Dy74 148.9 . . ?
O362 Dy60 Dy74 76.9 . . ?
O419 Dy60 Dy74 128.9 . . ?
O457 Dy60 Dy74 37.2 . . ?
O389 Dy60 Dy74 108.5 . . ?
Dy62 Dy60 Dy74 60.6 . . ?
O290 Dy60 Dy54 75.8 . . ?
O407 Dy60 Dy54 113.6 . . ?
O538 Dy60 Dy54 77.0 . . ?
O321 Dy60 Dy54 98.1 . . ?
O362 Dy60 Dy54 37.2 . . ?
O419 Dy60 Dy54 150.7 . . ?
O457 Dy60 Dy54 34.6 . . ?
O389 Dy60 Dy54 136.8 . . ?
Dy62 Dy60 Dy54 61.4 . . ?
Dy74 Dy60 Dy54 59.0 . . ?
O290 Dy60 Dy70 104.3 . . ?
O407 Dy60 Dy70 78.9 . . ?
O538 Dy60 Dy70 105.0 . . ?
O321 Dy60 Dy70 70.0 . . ?
O362 Dy60 Dy70 130.8 . . ?
O419 Dy60 Dy70 35.5 . . ?
O457 Dy60 Dy70 158.3 . . ?
O389 Dy60 Dy70 36.3 . . ?
Dy62 Dy60 Dy70 112.5 . . ?
Dy74 Dy60 Dy70 129.7 . . ?
Dy54 Dy60 Dy70 167.1 . . ?
O361 Dy61 O461 144.5 . . ?
O361 Dy61 O535 88.1 . . ?
O461 Dy61 O535 100.9 . . ?
O361 Dy61 O396 82.5 . . ?
O461 Dy61 O396 71.8 . . ?
O535 Dy61 O396 148.1 . . ?
O361 Dy61 O359 102.0 . . ?
O461 Dy61 O359 93.4 . . ?
O535 Dy61 O359 139.0 . . ?
O396 Dy61 O359 72.9 . . ?
O361 Dy61 O319 145.6 . . ?
O461 Dy61 O319 69.1 . . ?
O535 Dy61 O319 74.3 . . ?
O396 Dy61 O319 127.1 . . ?
O359 Dy61 O319 75.4 . . ?
O361 Dy61 O470 78.0 . . ?
O461 Dy61 O470 70.8 . . ?
O535 Dy61 O470 77.4 . . ?
O396 Dy61 O470 70.9 . . ?
O359 Dy61 O470 143.4 . . ?
O319 Dy61 O470 124.5 . . ?
O361 Dy61 O481 67.9 . . ?
O461 Dy61 O481 147.5 . . ?
O535 Dy61 O481 71.1 . . ?
O396 Dy61 O481 131.0 . . ?
O359 Dy61 O481 76.2 . . ?
O319 Dy61 O481 78.4 . . ?
O470 Dy61 O481 133.6 . . ?
O361 Dy61 Dy72 114.7 . . ?
O461 Dy61 Dy72 37.5 . . ?
O535 Dy61 Dy72 77.5 . . ?
O396 Dy61 Dy72 79.0 . . ?
O359 Dy61 Dy72 129.7 . . ?
O319 Dy61 Dy72 90.5 . . ?
O470 Dy61 Dy72 36.7 . . ?
O481 Dy61 Dy72 148.5 . . ?
O361 Dy61 Dy53 120.7 . . ?
O461 Dy61 Dy53 37.4 . . ?
O535 Dy61 Dy53 137.5 . . ?
O396 Dy61 Dy53 38.3 . . ?
O359 Dy61 Dy53 69.5 . . ?
O319 Dy61 Dy53 91.1 . . ?
O470 Dy61 Dy53 79.0 . . ?
O481 Dy61 Dy53 145.7 . . ?
Dy72 Dy61 Dy53 62.6 . . ?
O361 Dy61 Dy56 70.0 . . ?
O461 Dy61 Dy56 74.8 . . ?
O535 Dy61 Dy56 112.4 . . ?
O396 Dy61 Dy56 35.9 . . ?
O359 Dy61 Dy56 108.3 . . ?
O319 Dy61 Dy56 144.0 . . ?
O470 Dy61 Dy56 36.6 . . ?
O481 Dy61 Dy56 137.6 . . ?
Dy72 Dy61 Dy56 58.9 . . ?
Dy53 Dy61 Dy56 59.3 . . ?
O361 Dy61 Dy58 34.0 . . ?
O461 Dy61 Dy58 174.0 . . ?
O535 Dy61 Dy58 85.1 . . ?
O396 Dy61 Dy58 102.8 . . ?
O359 Dy61 Dy58 82.3 . . ?
O319 Dy61 Dy58 113.6 . . ?
O470 Dy61 Dy58 110.3 . . ?
O481 Dy61 Dy58 35.4 . . ?
Dy72 Dy61 Dy58 145.3 . . ?
Dy53 Dy61 Dy58 136.5 . . ?
Dy56 Dy61 Dy58 102.3 . . ?
O404 Dy63 O440 124.8 . . ?
O404 Dy63 O399 147.4 . . ?
O440 Dy63 O399 72.3 . . ?
O404 Dy63 O522 73.1 . . ?
O440 Dy63 O522 71.7 . . ?
O399 Dy63 O522 138.2 . . ?
O404 Dy63 O501 129.0 . . ?
O440 Dy63 O501 72.3 . . ?
O399 Dy63 O501 80.6 . . ?
O522 Dy63 O501 68.8 . . ?
O404 Dy63 O373 80.5 . . ?
O440 Dy63 O373 145.2 . . ?
O399 Dy63 O373 99.3 . . ?
O522 Dy63 O373 98.3 . . ?
O501 Dy63 O373 73.0 . . ?
O404 Dy63 O526 74.7 . . ?
O440 Dy63 O526 73.8 . . ?
O399 Dy63 O526 86.4 . . ?
O522 Dy63 O526 103.1 . . ?
O501 Dy63 O526 145.9 . . ?
O373 Dy63 O526 140.5 . . ?
O404 Dy63 O524 80.5 . . ?
O440 Dy63 O524 127.5 . . ?
O399 Dy63 O524 68.2 . . ?
O522 Dy63 O524 153.5 . . ?
O501 Dy63 O524 130.7 . . ?
O373 Dy63 O524 75.4 . . ?
O526 Dy63 O524 70.6 . . ?
O404 Dy63 Dy71 151.0 . . ?
O440 Dy63 Dy71 37.7 . . ?
O399 Dy63 Dy71 60.1 . . ?
O522 Dy63 Dy71 78.3 . . ?
O501 Dy63 Dy71 38.6 . . ?
O373 Dy63 Dy71 108.5 . . ?
O526 Dy63 Dy71 108.1 . . ?
O524 Dy63 Dy71 128.2 . . ?
O404 Dy63 Dy67 92.7 . . ?
O440 Dy63 Dy67 36.2 . . ?
O399 Dy63 Dy67 108.5 . . ?
O522 Dy63 Dy67 39.1 . . ?
O501 Dy63 Dy67 78.3 . . ?
O373 Dy63 Dy67 135.7 . . ?
O526 Dy63 Dy67 76.3 . . ?
O524 Dy63 Dy67 146.9 . . ?
Dy71 Dy63 Dy67 61.3 . . ?
O404 Dy63 Dy65 115.2 . . ?
O440 Dy63 Dy65 107.0 . . ?
O399 Dy63 Dy65 36.0 . . ?
O522 Dy63 Dy65 168.5 . . ?
O501 Dy63 Dy65 99.8 . . ?
O373 Dy63 Dy65 76.2 . . ?
O526 Dy63 Dy65 87.2 . . ?
O524 Dy63 Dy65 35.4 . . ?
Dy71 Dy63 Dy65 93.7 . . ?
Dy67 Dy63 Dy65 142.5 . . ?
O404 Dy63 Dy69 97.5 . . ?
O440 Dy63 Dy69 76.1 . . ?
O399 Dy63 Dy69 114.3 . . ?
O522 Dy63 Dy69 35.6 . . ?
O501 Dy63 Dy69 34.9 . . ?
O373 Dy63 Dy69 77.2 . . ?
O526 Dy63 Dy69 135.6 . . ?
O524 Dy63 Dy69 152.5 . . ?
Dy71 Dy63 Dy69 59.6 . . ?
Dy67 Dy63 Dy69 60.2 . . ?
Dy65 Dy63 Dy69 133.0 . . ?
O356 Dy64 O505 142.6 . . ?
O356 Dy64 O525 98.7 . . ?
O505 Dy64 O525 95.1 . . ?
O356 Dy64 O529 81.0 . . ?
O505 Dy64 O529 67.6 . . ?
O525 Dy64 O529 143.4 . . ?
O356 Dy64 O332 94.4 . . ?
O505 Dy64 O332 93.0 . . ?
O525 Dy64 O332 146.4 . . ?
O529 Dy64 O332 69.3 . . ?
O356 Dy64 O406 79.7 . . ?
O505 Dy64 O406 70.4 . . ?
O525 Dy64 O406 75.3 . . ?
O529 Dy64 O406 68.6 . . ?
O332 Dy64 O406 137.8 . . ?
O356 Dy64 O416 71.0 . . ?
O505 Dy64 O416 145.9 . . ?
O525 Dy64 O416 81.1 . . ?
O529 Dy64 O416 131.3 . . ?
O332 Dy64 O416 74.1 . . ?
O406 Dy64 O416 138.8 . . ?
O356 Dy64 O394 144.6 . . ?
O505 Dy64 O394 72.8 . . ?
O525 Dy64 O394 72.2 . . ?
O529 Dy64 O394 126.9 . . ?
O332 Dy64 O394 79.2 . . ?
O406 Dy64 O394 127.6 . . ?
O416 Dy64 O394 73.8 . . ?
O356 Dy64 Dy77 116.8 . . ?
O505 Dy64 Dy77 37.6 . . ?
O525 Dy64 Dy77 71.4 . . ?
O529 Dy64 Dy77 76.1 . . ?
O332 Dy64 Dy77 128.5 . . ?
O406 Dy64 Dy77 37.1 . . ?
O416 Dy64 Dy77 152.2 . . ?
O394 Dy64 Dy77 93.2 . . ?
O356 Dy64 Dy76 66.2 . . ?
O505 Dy64 Dy76 76.4 . . ?
O525 Dy64 Dy76 110.1 . . ?
O529 Dy64 Dy76 36.2 . . ?
O332 Dy64 Dy76 103.5 . . ?
O406 Dy64 Dy76 35.9 . . ?
O416 Dy64 Dy76 136.8 . . ?
O394 Dy64 Dy76 149.2 . . ?
Dy77 Dy64 Dy76 60.7 . . ?
O356 Dy64 Dy78 116.0 . . ?
O505 Dy64 Dy78 34.5 . . ?
O525 Dy64 Dy78 127.7 . . ?
O529 Dy64 Dy78 35.2 . . ?
O332 Dy64 Dy78 71.4 . . ?
O406 Dy64 Dy78 74.1 . . ?
O416 Dy64 Dy78 145.1 . . ?
O394 Dy64 Dy78 95.1 . . ?
Dy77 Dy64 Dy78 58.6 . . ?
Dy76 Dy64 Dy78 58.4 . . ?
O432 Dy65 O437 81.6 . . ?
O432 Dy65 O427 74.2 . . ?
O437 Dy65 O427 75.9 . . ?
O432 Dy65 O446 78.8 . . ?
O437 Dy65 O446 72.2 . . ?
O427 Dy65 O446 140.5 . . ?
O432 Dy65 O524 159.7 . . ?
O437 Dy65 O524 79.4 . . ?
O427 Dy65 O524 94.1 . . ?
O446 Dy65 O524 102.0 . . ?
O432 Dy65 O506 121.3 . . ?
O437 Dy65 O506 131.6 . . ?
O427 Dy65 O506 71.8 . . ?
O446 Dy65 O506 147.6 . . ?
O524 Dy65 O506 68.2 . . ?
O432 Dy65 O399 129.7 . . ?
O437 Dy65 O399 119.8 . . ?
O427 Dy65 O399 150.6 . . ?
O446 Dy65 O399 68.0 . . ?
O524 Dy65 O399 67.3 . . ?
O506 Dy65 O399 79.9 . . ?
O432 Dy65 O502 83.7 . . ?
O437 Dy65 O502 148.7 . . ?
O427 Dy65 O502 125.9 . . ?
O446 Dy65 O502 78.0 . . ?
O524 Dy65 O502 116.4 . . ?
O506 Dy65 O502 79.4 . . ?
O399 Dy65 O502 53.8 . . ?
O432 Dy65 N150 106.8 . . ?
O437 Dy65 N150 138.8 . . ?
O427 Dy65 N150 145.3 . . ?
O446 Dy65 N150 70.3 . . ?
O524 Dy65 N150 92.3 . . ?
O506 Dy65 N150 79.1 . . ?
O399 Dy65 N150 27.1 . . ?
O502 Dy65 N150 26.8 . . ?
O432 Dy65 Dy63 152.7 . . ?
O437 Dy65 Dy63 92.8 . . ?
O427 Dy65 Dy63 130.5 . . ?
O446 Dy65 Dy63 74.1 . . ?
O524 Dy65 Dy63 36.5 . . ?
O506 Dy65 Dy63 82.1 . . ?
O399 Dy65 Dy63 34.0 . . ?
O502 Dy65 Dy63 87.7 . . ?
N150 Dy65 Dy63 61.0 . . ?
O432 Dy65 Dy77 147.3 . . ?
O437 Dy65 Dy77 102.7 . . ?
O427 Dy65 Dy77 75.6 . . ?
O446 Dy65 Dy77 133.6 . . ?
O524 Dy65 Dy77 34.6 . . ?
O506 Dy65 Dy77 34.8 . . ?
O399 Dy65 Dy77 76.6 . . ?
O502 Dy65 Dy77 104.5 . . ?
N150 Dy65 Dy77 91.2 . . ?
Dy63 Dy65 Dy77 59.9 . . ?
O293 Dy66 O365 125.3 . . ?
O293 Dy66 O295 81.4 . . ?
O365 Dy66 O295 130.0 . . ?
O293 Dy66 O419 159.4 . . ?
O365 Dy66 O419 68.4 . . ?
O295 Dy66 O419 78.2 . . ?
O293 Dy66 O407 126.3 . . ?
O365 Dy66 O407 82.8 . . ?
O295 Dy66 O407 116.9 . . ?
O419 Dy66 O407 66.6 . . ?
O293 Dy66 O294 77.8 . . ?
O365 Dy66 O294 75.8 . . ?
O295 Dy66 O294 69.7 . . ?
O419 Dy66 O294 92.8 . . ?
O407 Dy66 O294 154.7 . . ?
O293 Dy66 O434 80.6 . . ?
O365 Dy66 O434 85.4 . . ?
O295 Dy66 O434 144.2 . . ?
O419 Dy66 O434 117.9 . . ?
O407 Dy66 O434 54.6 . . ?
O294 Dy66 O434 134.8 . . ?
O293 Dy66 O289 80.9 . . ?
O365 Dy66 O289 151.6 . . ?
O295 Dy66 O289 57.6 . . ?
O419 Dy66 O289 90.1 . . ?
O407 Dy66 O289 71.5 . . ?
O294 Dy66 O289 125.4 . . ?
O434 Dy66 O289 89.1 . . ?
O293 Dy66 C686 82.4 . . ?
O365 Dy66 C686 147.5 . . ?
O295 Dy66 C686 27.7 . . ?
O419 Dy66 C686 80.6 . . ?
O407 Dy66 C686 93.9 . . ?
O294 Dy66 C686 97.0 . . ?
O434 Dy66 C686 118.9 . . ?
O289 Dy66 C686 30.2 . . ?
O293 Dy66 N148 101.9 . . ?
O365 Dy66 N148 85.4 . . ?
O295 Dy66 N148 134.3 . . ?
O419 Dy66 N148 94.1 . . ?
O407 Dy66 N148 28.6 . . ?
O294 Dy66 N148 155.9 . . ?
O434 Dy66 N148 26.2 . . ?
O289 Dy66 N148 77.6 . . ?
C686 Dy66 N148 106.8 . . ?
O293 Dy66 Dy70 151.4 . . ?
O365 Dy66 Dy70 34.0 . . ?
O295 Dy66 Dy70 101.8 . . ?
O419 Dy66 Dy70 35.4 . . ?
O407 Dy66 Dy70 77.9 . . ?
O294 Dy66 Dy70 76.8 . . ?
O434 Dy66 Dy70 108.8 . . ?
O289 Dy66 Dy70 125.1 . . ?
C686 Dy66 Dy70 113.6 . . ?
N148 Dy66 Dy70 96.0 . . ?
O293 Dy66 Dy60 148.6 . . ?
O365 Dy66 Dy60 82.2 . . ?
O295 Dy66 Dy60 91.8 . . ?
O419 Dy66 Dy60 35.6 . . ?
O407 Dy66 Dy60 33.3 . . ?
O294 Dy66 Dy60 128.4 . . ?
O434 Dy66 Dy60 87.9 . . ?
O289 Dy66 Dy60 69.8 . . ?
C686 Dy66 Dy60 77.8 . . ?
N148 Dy66 Dy60 61.9 . . ?
Dy70 Dy66 Dy60 59.9 . . ?
O354 Dy67 O440 73.1 . . ?
O354 Dy67 O335 146.5 . . ?
O440 Dy67 O335 134.3 . . ?
O354 Dy67 O360 87.1 . . ?
O440 Dy67 O360 139.2 . . ?
O335 Dy67 O360 79.7 . . ?
O354 Dy67 O381 139.1 . . ?
O440 Dy67 O381 69.9 . . ?
O335 Dy67 O381 74.4 . . ?
O360 Dy67 O381 110.1 . . ?
O354 Dy67 O494 89.5 . . ?
O440 Dy67 O494 74.9 . . ?
O335 Dy67 O494 82.4 . . ?
O360 Dy67 O494 141.6 . . ?
O381 Dy67 O494 97.1 . . ?
O354 Dy67 O522 81.8 . . ?
O440 Dy67 O522 70.4 . . ?
O335 Dy67 O522 121.8 . . ?
O360 Dy67 O522 71.7 . . ?
O381 Dy67 O522 69.9 . . ?
O494 Dy67 O522 145.3 . . ?
O354 Dy67 O402 68.0 . . ?
O440 Dy67 O402 126.6 . . ?
O335 Dy67 O402 78.7 . . ?
O360 Dy67 O402 73.7 . . ?
O381 Dy67 O402 151.4 . . ?
O494 Dy67 O402 69.7 . . ?
O522 Dy67 O402 134.6 . . ?
O354 Dy67 Dy63 62.4 . . ?
O440 Dy67 Dy63 35.9 . . ?
O335 Dy67 Dy63 150.7 . . ?
O360 Dy67 Dy63 103.3 . . ?
O381 Dy67 Dy63 77.3 . . ?
O494 Dy67 Dy63 108.8 . . ?
O522 Dy67 Dy63 38.1 . . ?
O402 Dy67 Dy63 130.5 . . ?
O354 Dy67 Dy71 109.1 . . ?
O440 Dy67 Dy71 36.0 . . ?
O335 Dy67 Dy71 100.3 . . ?
O360 Dy67 Dy71 141.2 . . ?
O381 Dy67 Dy71 36.6 . . ?
O494 Dy67 Dy71 75.4 . . ?
O522 Dy67 Dy71 76.0 . . ?
O402 Dy67 Dy71 144.9 . . ?
Dy63 Dy67 Dy71 59.0 . . ?
O354 Dy67 Dy69 118.4 . . ?
O440 Dy67 Dy69 77.3 . . ?
O335 Dy67 Dy69 90.2 . . ?
O360 Dy67 Dy69 81.8 . . ?
O381 Dy67 Dy69 36.1 . . ?
O494 Dy67 Dy69 132.1 . . ?
O522 Dy67 Dy69 37.2 . . ?
O402 Dy67 Dy69 154.4 . . ?
Dy63 Dy67 Dy69 61.9 . . ?
Dy71 Dy67 Dy69 59.4 . . ?
O354 Dy67 Dy57 35.1 . . ?
O440 Dy67 Dy57 105.5 . . ?
O335 Dy67 Dy57 111.5 . . ?
O360 Dy67 Dy57 70.7 . . ?
O381 Dy67 Dy57 174.0 . . ?
O494 Dy67 Dy57 85.0 . . ?
O522 Dy67 Dy57 105.2 . . ?
O402 Dy67 Dy57 34.5 . . ?
Dy63 Dy67 Dy57 96.7 . . ?
Dy71 Dy67 Dy57 139.9 . . ?
Dy69 Dy67 Dy57 140.3 . . ?
O476 Dy68 O412 146.6 . . ?
O476 Dy68 O423 72.2 . . ?
O412 Dy68 O423 82.2 . . ?
O476 Dy68 O531 99.4 . . ?
O412 Dy68 O531 89.3 . . ?
O423 Dy68 O531 145.0 . . ?
O476 Dy68 O376 100.7 . . ?
O412 Dy68 O376 93.0 . . ?
O423 Dy68 O376 75.4 . . ?
O531 Dy68 O376 139.2 . . ?
O476 Dy68 O414 144.6 . . ?
O412 Dy68 O414 68.7 . . ?
O423 Dy68 O414 134.2 . . ?
O531 Dy68 O414 71.2 . . ?
O376 Dy68 O414 71.8 . . ?
O476 Dy68 O510 71.7 . . ?
O412 Dy68 O510 141.7 . . ?
O423 Dy68 O510 125.8 . . ?
O531 Dy68 O510 79.9 . . ?
O376 Dy68 O510 73.3 . . ?
O414 Dy68 O510 73.1 . . ?
O476 Dy68 O478 70.9 . . ?
O412 Dy68 O478 80.7 . . ?
O423 Dy68 O478 70.5 . . ?
O531 Dy68 O478 74.7 . . ?
O376 Dy68 O478 145.8 . . ?
O414 Dy68 O478 133.7 . . ?
O510 Dy68 O478 129.9 . . ?
O476 Dy68 Dy75 36.8 . . ?
O412 Dy68 Dy75 117.8 . . ?
O423 Dy68 Dy75 78.2 . . ?
O531 Dy68 Dy75 76.0 . . ?
O376 Dy68 Dy75 135.8 . . ?
O414 Dy68 Dy75 146.5 . . ?
O510 Dy68 Dy75 95.2 . . ?
O478 Dy68 Dy75 37.2 . . ?
O476 Dy68 Dy55 37.6 . . ?
O412 Dy68 Dy55 121.0 . . ?
O423 Dy68 Dy55 38.7 . . ?
O531 Dy68 Dy55 135.8 . . ?
O376 Dy68 Dy55 75.4 . . ?
O414 Dy68 Dy55 146.4 . . ?
O510 Dy68 Dy55 90.6 . . ?
O478 Dy68 Dy55 79.2 . . ?
Dy75 Dy68 Dy55 61.9 . . ?
O476 Dy68 Dy70 75.4 . . ?
O412 Dy68 Dy70 71.4 . . ?
O423 Dy68 Dy70 35.0 . . ?
O531 Dy68 Dy70 110.3 . . ?
O376 Dy68 Dy70 109.0 . . ?
O414 Dy68 Dy70 140.0 . . ?
O510 Dy68 Dy70 146.8 . . ?
O478 Dy68 Dy70 37.2 . . ?
Dy75 Dy68 Dy70 59.3 . . ?
Dy55 Dy68 Dy70 59.5 . . ?
O476 Dy68 Dy71 122.9 . . ?
O412 Dy68 Dy71 81.9 . . ?
O423 Dy68 Dy71 164.0 . . ?
O531 Dy68 Dy71 35.8 . . ?
O376 Dy68 Dy71 104.4 . . ?
O414 Dy68 Dy71 36.1 . . ?
O510 Dy68 Dy71 68.0 . . ?
O478 Dy68 Dy71 107.9 . . ?
Dy75 Dy68 Dy71 110.4 . . ?
Dy55 Dy68 Dy71 157.2 . . ?
Dy70 Dy68 Dy71 137.7 . . ?
O330 Dy69 O486 76.7 . . ?
O330 Dy69 O381 77.4 . . ?
O486 Dy69 O381 140.4 . . ?
O330 Dy69 O501 87.0 . . ?
O486 Dy69 O501 78.8 . . ?
O381 Dy69 O501 70.4 . . ?
O330 Dy69 O329 102.9 . . ?
O486 Dy69 O329 140.5 . . ?
O381 Dy69 O329 74.7 . . ?
O501 Dy69 O329 140.6 . . ?
O330 Dy69 O328 73.8 . . ?
O486 Dy69 O328 71.8 . . ?
O381 Dy69 O328 127.5 . . ?
O501 Dy69 O328 147.7 . . ?
O329 Dy69 O328 70.3 . . ?
O330 Dy69 O522 144.4 . . ?
O486 Dy69 O522 120.0 . . ?
O381 Dy69 O522 70.6 . . ?
O501 Dy69 O522 68.1 . . ?
O329 Dy69 O522 83.6 . . ?
O328 Dy69 O522 139.3 . . ?
O330 Dy69 N157 142.1 . . ?
O486 Dy69 N157 75.3 . . ?
O381 Dy69 N157 139.1 . . ?
O501 Dy69 N157 111.8 . . ?
O329 Dy69 N157 83.5 . . ?
O328 Dy69 N157 73.5 . . ?
O522 Dy69 N157 72.9 . . ?
O330 Dy69 Dy71 68.6 . . ?
O486 Dy69 Dy71 105.2 . . ?
O381 Dy69 Dy71 36.7 . . ?
O501 Dy69 Dy71 37.2 . . ?
O329 Dy69 Dy71 111.4 . . ?
O328 Dy69 Dy71 141.8 . . ?
O522 Dy69 Dy71 76.4 . . ?
N157 Dy69 Dy71 144.0 . . ?
O330 Dy69 Dy67 113.8 . . ?
O486 Dy69 Dy67 152.1 . . ?
O381 Dy69 Dy67 36.6 . . ?
O501 Dy69 Dy67 76.2 . . ?
O329 Dy69 Dy67 64.8 . . ?
O328 Dy69 Dy67 135.1 . . ?
O522 Dy69 Dy67 37.4 . . ?
N157 Dy69 Dy67 102.8 . . ?
Dy71 Dy69 Dy67 59.8 . . ?
O330 Dy69 Dy63 121.0 . . ?
O486 Dy69 Dy63 94.3 . . ?
O381 Dy69 Dy63 74.2 . . ?
O501 Dy69 Dy63 34.8 . . ?
O329 Dy69 Dy63 117.4 . . ?
O328 Dy69 Dy63 157.7 . . ?
O522 Dy69 Dy63 34.9 . . ?
N157 Dy69 Dy63 86.2 . . ?
Dy71 Dy69 Dy63 57.7 . . ?
Dy67 Dy69 Dy63 57.9 . . ?
O423 Dy70 O365 82.6 . . ?
O423 Dy70 O367 72.1 . . ?
O365 Dy70 O367 147.0 . . ?
O423 Dy70 O478 73.0 . . ?
O365 Dy70 O478 81.1 . . ?
O367 Dy70 O478 71.6 . . ?
O423 Dy70 O460 75.2 . . ?
O365 Dy70 O460 95.7 . . ?
O367 Dy70 O460 97.9 . . ?
O478 Dy70 O460 148.2 . . ?
O423 Dy70 O419 132.0 . . ?
O365 Dy70 O419 68.5 . . ?
O367 Dy70 O419 144.5 . . ?
O478 Dy70 O419 134.3 . . ?
O460 Dy70 O419 70.7 . . ?
O423 Dy70 O390 124.4 . . ?
O365 Dy70 O390 143.9 . . ?
O367 Dy70 O390 69.1 . . ?
O478 Dy70 O390 126.6 . . ?
O460 Dy70 O390 72.6 . . ?
O419 Dy70 O390 75.4 . . ?
O423 Dy70 O389 148.9 . . ?
O365 Dy70 O389 92.9 . . ?
O367 Dy70 O389 97.9 . . ?
O478 Dy70 O389 75.9 . . ?
O460 Dy70 O389 135.9 . . ?
O419 Dy70 O389 72.6 . . ?
O390 Dy70 O389 75.3 . . ?
O423 Dy70 Dy75 79.4 . . ?
O365 Dy70 Dy75 118.1 . . ?
O367 Dy70 Dy75 37.5 . . ?
O478 Dy70 Dy75 37.0 . . ?
O460 Dy70 Dy75 134.3 . . ?
O419 Dy70 Dy75 148.0 . . ?
O390 Dy70 Dy75 92.3 . . ?
O389 Dy70 Dy75 75.7 . . ?
O423 Dy70 Dy55 38.4 . . ?
O365 Dy70 Dy55 121.0 . . ?
O367 Dy70 Dy55 37.2 . . ?
O478 Dy70 Dy55 80.1 . . ?
O460 Dy70 Dy55 74.6 . . ?
O419 Dy70 Dy55 144.8 . . ?
O390 Dy70 Dy55 89.4 . . ?
O389 Dy70 Dy55 134.4 . . ?
Dy75 Dy70 Dy55 62.1 . . ?
O423 Dy70 Dy68 36.4 . . ?
O365 Dy70 Dy68 71.3 . . ?
O367 Dy70 Dy68 75.8 . . ?
O478 Dy70 Dy68 38.3 . . ?
O460 Dy70 Dy68 110.6 . . ?
O419 Dy70 Dy68 139.7 . . ?
O390 Dy70 Dy68 144.8 . . ?
O389 Dy70 Dy68 113.1 . . ?
Dy75 Dy70 Dy68 59.6 . . ?
Dy55 Dy70 Dy68 59.7 . . ?
O423 Dy70 Dy60 164.3 . . ?
O365 Dy70 Dy60 82.5 . . ?
O367 Dy70 Dy60 123.6 . . ?
O478 Dy70 Dy60 109.5 . . ?
O460 Dy70 Dy60 101.3 . . ?
O419 Dy70 Dy60 35.7 . . ?
O390 Dy70 Dy60 67.3 . . ?
O389 Dy70 Dy60 37.3 . . ?
Dy75 Dy70 Dy60 112.3 . . ?
Dy55 Dy70 Dy60 156.2 . . ?
Dy68 Dy70 Dy60 140.0 . . ?
O425 Dy71 O466 111.4 . . ?
O425 Dy71 O440 148.2 . . ?
O466 Dy71 O440 72.6 . . ?
O425 Dy71 O381 79.2 . . ?
O466 Dy71 O381 82.3 . . ?
O440 Dy71 O381 70.0 . . ?
O425 Dy71 O501 91.5 . . ?
O466 Dy71 O501 140.5 . . ?
O440 Dy71 O501 71.4 . . ?
O381 Dy71 O501 70.6 . . ?
O425 Dy71 O531 133.8 . . ?
O466 Dy71 O531 81.7 . . ?
O440 Dy71 O531 77.6 . . ?
O381 Dy71 O531 146.9 . . ?
O501 Dy71 O531 105.7 . . ?
O425 Dy71 O414 73.8 . . ?
O466 Dy71 O414 67.5 . . ?
O440 Dy71 O414 132.0 . . ?
O381 Dy71 O414 127.4 . . ?
O501 Dy71 O414 151.9 . . ?
O531 Dy71 O414 71.3 . . ?
O425 Dy71 O428 74.1 . . ?
O466 Dy71 O428 145.7 . . ?
O440 Dy71 O428 121.3 . . ?
O381 Dy71 O428 131.1 . . ?
O501 Dy71 O428 70.0 . . ?
O531 Dy71 O428 72.4 . . ?
O414 Dy71 O428 82.8 . . ?
O425 Dy71 Dy63 129.8 . . ?
O466 Dy71 Dy63 109.2 . . ?
O440 Dy71 Dy63 36.7 . . ?
O381 Dy71 Dy63 78.3 . . ?
O501 Dy71 Dy63 38.6 . . ?
O531 Dy71 Dy63 79.9 . . ?
O414 Dy71 Dy63 151.2 . . ?
O428 Dy71 Dy63 88.3 . . ?
O425 Dy71 Dy69 72.5 . . ?
O466 Dy71 Dy69 118.7 . . ?
O440 Dy71 Dy69 78.1 . . ?
O381 Dy71 Dy69 36.8 . . ?
O501 Dy71 Dy69 37.2 . . ?
O531 Dy71 Dy69 141.2 . . ?
O414 Dy71 Dy69 145.4 . . ?
O428 Dy71 Dy69 95.5 . . ?
Dy63 Dy71 Dy69 62.6 . . ?
O425 Dy71 Dy67 115.9 . . ?
O466 Dy71 Dy67 64.3 . . ?
O440 Dy71 Dy67 35.4 . . ?
O381 Dy71 Dy67 37.2 . . ?
O501 Dy71 Dy67 77.0 . . ?
O531 Dy71 Dy67 109.7 . . ?
O414 Dy71 Dy67 130.9 . . ?
O428 Dy71 Dy67 145.9 . . ?
Dy63 Dy71 Dy67 59.7 . . ?
Dy69 Dy71 Dy67 60.8 . . ?
O425 Dy71 Dy59 83.9 . . ?
O466 Dy71 Dy59 35.1 . . ?
O440 Dy71 Dy59 107.5 . . ?
O381 Dy71 Dy59 98.0 . . ?
O501 Dy71 Dy59 168.4 . . ?
O531 Dy71 Dy59 85.1 . . ?
O414 Dy71 Dy59 35.7 . . ?
O428 Dy71 Dy59 118.5 . . ?
Dy63 Dy71 Dy59 143.4 . . ?
Dy69 Dy71 Dy59 131.3 . . ?
Dy67 Dy71 Dy59 95.4 . . ?
O470 Dy72 O375 72.2 . . ?
O470 Dy72 O303 142.2 . . ?
O375 Dy72 O303 112.3 . . ?
O470 Dy72 O461 72.9 . . ?
O375 Dy72 O461 67.6 . . ?
O303 Dy72 O461 74.7 . . ?
O470 Dy72 O340 77.6 . . ?
O375 Dy72 O340 77.3 . . ?
O303 Dy72 O340 140.1 . . ?
O461 Dy72 O340 139.4 . . ?
O470 Dy72 O305 140.4 . . ?
O375 Dy72 O305 72.7 . . ?
O303 Dy72 O305 69.9 . . ?
O461 Dy72 O305 109.6 . . ?
O340 Dy72 O305 77.1 . . ?
O470 Dy72 O434 78.2 . . ?
O375 Dy72 O434 140.3 . . ?
O303 Dy72 O434 76.8 . . ?
O461 Dy72 O434 78.8 . . ?
O340 Dy72 O434 121.6 . . ?
O305 Dy72 O434 141.4 . . ?
O470 Dy72 O355 109.7 . . ?
O375 Dy72 O355 145.0 . . ?
O303 Dy72 O355 87.8 . . ?
O461 Dy72 O355 147.3 . . ?
O340 Dy72 O355 69.5 . . ?
O305 Dy72 O355 89.2 . . ?
O434 Dy72 O355 70.3 . . ?
O470 Dy72 Dy56 38.2 . . ?
O375 Dy72 Dy56 37.5 . . ?
O303 Dy72 Dy56 146.1 . . ?
O461 Dy72 Dy56 77.4 . . ?
O340 Dy72 Dy56 62.2 . . ?
O305 Dy72 Dy56 102.5 . . ?
O434 Dy72 Dy56 116.1 . . ?
O355 Dy72 Dy56 125.7 . . ?
O470 Dy72 Dy61 38.9 . . ?
O375 Dy72 Dy61 77.3 . . ?
O303 Dy72 Dy61 103.7 . . ?
O461 Dy72 Dy61 37.6 . . ?
O340 Dy72 Dy61 116.2 . . ?
O305 Dy72 Dy61 143.4 . . ?
O434 Dy72 Dy61 63.1 . . ?
O355 Dy72 Dy61 127.2 . . ?
Dy56 Dy72 Dy61 62.1 . . ?
O470 Dy72 Dy53 77.5 . . ?
O375 Dy72 Dy53 34.7 . . ?
O303 Dy72 Dy53 86.9 . . ?
O461 Dy72 Dy53 34.8 . . ?
O340 Dy72 Dy53 111.8 . . ?
O305 Dy72 Dy53 84.2 . . ?
O434 Dy72 Dy53 113.4 . . ?
O355 Dy72 Dy53 172.6 . . ?
Dy56 Dy72 Dy53 59.3 . . ?
Dy61 Dy72 Dy53 59.3 . . ?
O323 Dy73 O383 129.6 . . ?
O323 Dy73 O433 157.1 . . ?
O383 Dy73 O433 68.0 . . ?
O323 Dy73 O318 78.1 . . ?
O383 Dy73 O318 150.5 . . ?
O433 Dy73 O318 88.8 . . ?
O323 Dy73 O346 124.7 . . ?
O383 Dy73 O346 82.8 . . ?
O433 Dy73 O346 66.3 . . ?
O318 Dy73 O346 70.9 . . ?
O323 Dy73 O348 75.7 . . ?
O383 Dy73 O348 79.2 . . ?
O433 Dy73 O348 96.6 . . ?
O318 Dy73 O348 123.0 . . ?
O346 Dy73 O348 159.0 . . ?
O323 Dy73 O409 82.6 . . ?
O383 Dy73 O409 86.1 . . ?
O433 Dy73 O409 116.0 . . ?
O318 Dy73 O409 88.4 . . ?
O346 Dy73 O409 52.7 . . ?
O348 Dy73 O409 135.8 . . ?
O323 Dy73 O298 76.1 . . ?
O383 Dy73 O298 118.4 . . ?
O433 Dy73 O298 82.2 . . ?
O318 Dy73 O298 73.7 . . ?
O346 Dy73 O298 132.4 . . ?
O348 Dy73 O298 51.4 . . ?
O409 Dy73 O298 154.5 . . ?
O323 Dy73 O442 81.0 . . ?
O383 Dy73 O442 50.8 . . ?
O433 Dy73 O442 118.7 . . ?
O318 Dy73 O442 145.7 . . ?
O346 Dy73 O442 100.2 . . ?
O348 Dy73 O442 76.6 . . ?
O409 Dy73 O442 62.0 . . ?
O298 Dy73 O442 126.7 . . ?
O323 Dy73 C705 71.2 . . ?
O383 Dy73 C705 101.3 . . ?
O433 Dy73 C705 92.3 . . ?
O318 Dy73 C705 97.4 . . ?
O346 Dy73 C705 155.2 . . ?
O348 Dy73 C705 26.1 . . ?
O409 Dy73 C705 151.2 . . ?
O298 Dy73 C705 25.7 . . ?
O442 Dy73 C705 101.2 . . ?
O323 Dy73 N144 104.1 . . ?
O383 Dy73 N144 83.7 . . ?
O433 Dy73 N144 91.5 . . ?
O318 Dy73 N144 78.9 . . ?
O346 Dy73 N144 26.7 . . ?
O348 Dy73 N144 156.6 . . ?
O409 Dy73 N144 26.0 . . ?
O298 Dy73 N144 151.9 . . ?
O442 Dy73 N144 80.2 . . ?
C705 Dy73 N144 174.6 . . ?
O323 Dy73 N149 104.9 . . ?
O383 Dy73 N149 25.5 . . ?
O433 Dy73 N149 93.5 . . ?
O318 Dy73 N149 161.6 . . ?
O346 Dy73 N149 93.3 . . ?
O348 Dy73 N149 74.8 . . ?
O409 Dy73 N149 74.2 . . ?
O298 Dy73 N149 124.7 . . ?
O442 Dy73 N149 25.4 . . ?
C705 Dy73 N149 100.7 . . ?
N144 Dy73 N149 82.8 . . ?
O338 Dy74 O320 75.2 . . ?
O338 Dy74 O397 146.2 . . ?
O320 Dy74 O397 104.8 . . ?
O338 Dy74 O457 72.2 . . ?
O320 Dy74 O457 97.8 . . ?
O397 Dy74 O457 139.3 . . ?
O338 Dy74 O538 125.9 . . ?
O320 Dy74 O538 147.5 . . ?
O397 Dy74 O538 72.0 . . ?
O457 Dy74 O538 70.8 . . ?
O338 Dy74 O535 74.3 . . ?
O320 Dy74 O535 135.9 . . ?
O397 Dy74 O535 84.5 . . ?
O457 Dy74 O535 102.3 . . ?
O538 Dy74 O535 76.6 . . ?
O338 Dy74 O388 129.9 . . ?
O320 Dy74 O388 77.8 . . ?
O397 Dy74 O388 81.5 . . ?
O457 Dy74 O388 70.7 . . ?
O538 Dy74 O388 69.7 . . ?
O535 Dy74 O388 146.1 . . ?
O338 Dy74 O481 80.3 . . ?
O320 Dy74 O481 73.6 . . ?
O397 Dy74 O481 67.9 . . ?
O457 Dy74 O481 152.4 . . ?
O538 Dy74 O481 129.6 . . ?
O535 Dy74 O481 70.4 . . ?
O388 Dy74 O481 130.1 . . ?
O338 Dy74 Dy54 93.4 . . ?
O320 Dy74 Dy54 75.7 . . ?
O397 Dy74 Dy54 119.7 . . ?
O457 Dy74 Dy54 35.9 . . ?
O538 Dy74 Dy54 78.3 . . ?
O535 Dy74 Dy54 137.0 . . ?
O388 Dy74 Dy54 38.8 . . ?
O481 Dy74 Dy54 149.2 . . ?
O338 Dy74 Dy60 93.4 . . ?
O320 Dy74 Dy60 134.6 . . ?
O397 Dy74 Dy60 107.9 . . ?
O457 Dy74 Dy60 37.9 . . ?
O538 Dy74 Dy60 36.0 . . ?
O535 Dy74 Dy60 78.4 . . ?
O388 Dy74 Dy60 76.9 . . ?
O481 Dy74 Dy60 148.8 . . ?
Dy54 Dy74 Dy60 61.1 . . ?
O338 Dy74 Dy62 149.0 . . ?
O320 Dy74 Dy62 112.3 . . ?
O397 Dy74 Dy62 63.2 . . ?
O457 Dy74 Dy62 77.0 . . ?
O538 Dy74 Dy62 36.4 . . ?
O535 Dy74 Dy62 110.3 . . ?
O388 Dy74 Dy62 36.1 . . ?
O481 Dy74 Dy62 130.6 . . ?
Dy54 Dy74 Dy62 61.7 . . ?
Dy60 Dy74 Dy62 59.4 . . ?
O338 Dy74 Dy58 115.4 . . ?
O320 Dy74 Dy58 80.6 . . ?
O397 Dy74 Dy58 35.0 . . ?
O457 Dy74 Dy58 171.3 . . ?
O538 Dy74 Dy58 106.0 . . ?
O535 Dy74 Dy58 84.5 . . ?
O388 Dy74 Dy58 100.6 . . ?
O481 Dy74 Dy58 35.3 . . ?
Dy54 Dy74 Dy58 136.2 . . ?
Dy60 Dy74 Dy58 141.0 . . ?
Dy62 Dy74 Dy58 95.6 . . ?
O478 Dy75 O476 72.6 . . ?
O478 Dy75 O366 139.6 . . ?
O476 Dy75 O366 113.5 . . ?
O478 Dy75 O367 72.3 . . ?
O476 Dy75 O367 68.3 . . ?
O366 Dy75 O367 73.7 . . ?
O478 Dy75 O502 78.3 . . ?
O476 Dy75 O502 80.7 . . ?
O366 Dy75 O502 141.2 . . ?
O367 Dy75 O502 142.2 . . ?
O478 Dy75 O400 143.5 . . ?
O476 Dy75 O400 76.6 . . ?
O366 Dy75 O400 71.4 . . ?
O367 Dy75 O400 113.5 . . ?
O502 Dy75 O400 77.9 . . ?
O478 Dy75 O409 79.2 . . ?
O476 Dy75 O409 141.5 . . ?
O366 Dy75 O409 73.4 . . ?
O367 Dy75 O409 78.7 . . ?
O502 Dy75 O409 118.7 . . ?
O400 Dy75 O409 137.0 . . ?
O478 Dy75 O442 108.6 . . ?
O476 Dy75 O442 148.0 . . ?
O366 Dy75 O442 86.8 . . ?
O367 Dy75 O442 143.5 . . ?
O502 Dy75 O442 68.7 . . ?
O400 Dy75 O442 87.8 . . ?
O409 Dy75 O442 66.2 . . ?
O478 Dy75 Dy70 37.8 . . ?
O476 Dy75 Dy70 76.7 . . ?
O366 Dy75 Dy70 102.6 . . ?
O367 Dy75 Dy70 37.4 . . ?
O502 Dy75 Dy70 116.0 . . ?
O400 Dy75 Dy70 147.2 . . ?
O409 Dy75 Dy70 65.0 . . ?
O442 Dy75 Dy70 124.6 . . ?
O478 Dy75 Dy68 39.2 . . ?
O476 Dy75 Dy68 36.6 . . ?
O366 Dy75 Dy68 145.5 . . ?
O367 Dy75 Dy68 76.9 . . ?
O502 Dy75 Dy68 65.3 . . ?
O400 Dy75 Dy68 105.0 . . ?
O409 Dy75 Dy68 118.0 . . ?
O442 Dy75 Dy68 127.7 . . ?
Dy70 Dy75 Dy68 61.1 . . ?
O478 Dy75 Dy55 78.3 . . ?
O476 Dy75 Dy55 35.7 . . ?
O366 Dy75 Dy55 86.2 . . ?
O367 Dy75 Dy55 35.0 . . ?
O502 Dy75 Dy55 116.2 . . ?
O400 Dy75 Dy55 88.0 . . ?
O409 Dy75 Dy55 113.6 . . ?
O442 Dy75 Dy55 172.7 . . ?
Dy70 Dy75 Dy55 59.2 . . ?
Dy68 Dy75 Dy55 59.3 . . ?
O406 Dy76 O529 70.4 . . ?
O406 Dy76 O417 76.7 . . ?
O529 Dy76 O417 95.5 . . ?
O406 Dy76 O383 83.4 . . ?
O529 Dy76 O383 146.4 . . ?
O417 Dy76 O383 98.7 . . ?
O406 Dy76 O472 70.4 . . ?
O529 Dy76 O472 72.3 . . ?
O417 Dy76 O472 147.1 . . ?
O383 Dy76 O472 79.4 . . ?
O406 Dy76 O341 126.2 . . ?
O529 Dy76 O341 68.5 . . ?
O417 Dy76 O341 74.2 . . ?
O383 Dy76 O341 144.8 . . ?
O472 Dy76 O341 125.0 . . ?
O406 Dy76 O433 132.1 . . ?
O529 Dy76 O433 146.6 . . ?
O417 Dy76 O433 71.9 . . ?
O383 Dy76 O433 67.0 . . ?
O472 Dy76 O433 133.6 . . ?
O341 Dy76 O433 78.2 . . ?
O406 Dy76 O534 148.5 . . ?
O529 Dy76 O534 99.9 . . ?
O417 Dy76 O534 134.7 . . ?
O383 Dy76 O534 91.4 . . ?
O472 Dy76 O534 78.1 . . ?
O341 Dy76 O534 72.5 . . ?
O433 Dy76 O534 71.9 . . ?
O406 Dy76 Dy78 77.6 . . ?
O529 Dy76 Dy78 37.6 . . ?
O417 Dy76 Dy78 132.2 . . ?
O383 Dy76 Dy78 117.5 . . ?
O472 Dy76 Dy78 38.1 . . ?
O341 Dy76 Dy78 89.9 . . ?
O433 Dy76 Dy78 149.2 . . ?
O534 Dy76 Dy78 77.4 . . ?
O406 Dy76 Dy64 37.3 . . ?
O529 Dy76 Dy64 36.9 . . ?
O417 Dy76 Dy64 73.4 . . ?
O383 Dy76 Dy64 120.7 . . ?
O472 Dy76 Dy64 79.5 . . ?
O341 Dy76 Dy64 90.8 . . ?
O433 Dy76 Dy64 145.3 . . ?
O534 Dy76 Dy64 136.1 . . ?
Dy78 Dy76 Dy64 61.8 . . ?
O406 Dy76 Dy77 35.4 . . ?
O529 Dy76 Dy77 75.3 . . ?
O417 Dy76 Dy77 111.2 . . ?
O383 Dy76 Dy77 71.2 . . ?
O472 Dy76 Dy77 36.8 . . ?
O341 Dy76 Dy77 143.8 . . ?
O433 Dy76 Dy77 138.0 . . ?
O534 Dy76 Dy77 113.8 . . ?
Dy78 Dy76 Dy77 59.2 . . ?
Dy64 Dy76 Dy77 59.2 . . ?
O406 Dy76 Dy73 104.1 . . ?
O529 Dy76 Dy73 172.7 . . ?
O417 Dy76 Dy73 78.3 . . ?
O383 Dy76 Dy73 33.4 . . ?
O472 Dy76 Dy73 110.9 . . ?
O341 Dy76 Dy73 112.9 . . ?
O433 Dy76 Dy73 35.0 . . ?
O534 Dy76 Dy73 87.2 . . ?
Dy78 Dy76 Dy73 147.4 . . ?
Dy64 Dy76 Dy73 136.2 . . ?
Dy77 Dy76 Dy73 103.2 . . ?
O477 Dy77 O406 76.4 . . ?
O477 Dy77 O472 146.3 . . ?
O406 Dy77 O472 70.2 . . ?
O477 Dy77 O505 92.7 . . ?
O406 Dy77 O505 70.3 . . ?
O472 Dy77 O505 72.5 . . ?
O477 Dy77 O526 133.9 . . ?
O406 Dy77 O526 149.5 . . ?
O472 Dy77 O526 79.3 . . ?
O505 Dy77 O526 100.0 . . ?
O477 Dy77 O524 72.9 . . ?
O406 Dy77 O524 132.6 . . ?
O472 Dy77 O524 134.9 . . ?
O505 Dy77 O524 145.1 . . ?
O526 Dy77 O524 71.5 . . ?
O477 Dy77 O506 100.6 . . ?
O406 Dy77 O506 84.2 . . ?
O472 Dy77 O506 80.4 . . ?
O505 Dy77 O506 147.6 . . ?
O526 Dy77 O506 91.9 . . ?
O524 Dy77 O506 67.3 . . ?
O477 Dy77 O474 73.2 . . ?
O406 Dy77 O474 124.7 . . ?
O472 Dy77 O474 123.6 . . ?
O505 Dy77 O474 66.3 . . ?
O526 Dy77 O474 72.0 . . ?
O524 Dy77 O474 79.0 . . ?
O506 Dy77 O474 145.9 . . ?
O477 Dy77 Dy78 129.8 . . ?
O406 Dy77 Dy78 77.5 . . ?
O472 Dy77 Dy78 38.2 . . ?
O505 Dy77 Dy78 37.9 . . ?
O526 Dy77 Dy78 77.9 . . ?
O524 Dy77 Dy78 149.2 . . ?
O506 Dy77 Dy78 118.5 . . ?
O474 Dy77 Dy78 88.0 . . ?
O477 Dy77 Dy64 70.8 . . ?
O406 Dy77 Dy64 38.1 . . ?
O472 Dy77 Dy64 80.3 . . ?
O505 Dy77 Dy64 36.4 . . ?
O526 Dy77 Dy64 136.0 . . ?
O524 Dy77 Dy64 143.6 . . ?
O506 Dy77 Dy64 122.3 . . ?
O474 Dy77 Dy64 88.0 . . ?
Dy78 Dy77 Dy64 62.2 . . ?
O477 Dy77 Dy76 110.9 . . ?
O406 Dy77 Dy76 35.1 . . ?
O472 Dy77 Dy76 36.8 . . ?
O505 Dy77 Dy76 75.3 . . ?
O526 Dy77 Dy76 115.2 . . ?
O524 Dy77 Dy76 139.3 . . ?
O506 Dy77 Dy76 72.3 . . ?
O474 Dy77 Dy76 141.6 . . ?
Dy78 Dy77 Dy76 59.3 . . ?
Dy64 Dy77 Dy76 60.1 . . ?
O477 Dy77 Dy63 102.5 . . ?
O406 Dy77 Dy63 165.0 . . ?
O472 Dy77 Dy63 110.8 . . ?
O505 Dy77 Dy63 124.7 . . ?
O526 Dy77 Dy63 35.6 . . ?
O524 Dy77 Dy63 36.3 . . ?
O506 Dy77 Dy63 81.3 . . ?
O474 Dy77 Dy63 68.1 . . ?
Dy78 Dy77 Dy63 112.9 . . ?
Dy64 Dy77 Dy63 156.0 . . ?
Dy76 Dy77 Dy63 140.3 . . ?
O452 Dy78 O539 139.6 . . ?
O452 Dy78 O505 75.3 . . ?
O539 Dy78 O505 139.8 . . ?
O452 Dy78 O529 113.8 . . ?
O539 Dy78 O529 77.7 . . ?
O505 Dy78 O529 67.2 . . ?
O452 Dy78 O497 74.9 . . ?
O539 Dy78 O497 122.2 . . ?
O505 Dy78 O497 78.9 . . ?
O529 Dy78 O497 140.2 . . ?
O452 Dy78 O472 141.9 . . ?
O539 Dy78 O472 78.1 . . ?
O505 Dy78 O472 73.1 . . ?
O529 Dy78 O472 72.2 . . ?
O497 Dy78 O472 78.6 . . ?
O452 Dy78 O415 70.2 . . ?
O539 Dy78 O415 78.4 . . ?
O505 Dy78 O415 106.8 . . ?
O529 Dy78 O415 71.4 . . ?
O497 Dy78 O415 141.4 . . ?
O472 Dy78 O415 139.9 . . ?
O452 Dy78 O491 87.5 . . ?
O539 Dy78 O491 69.0 . . ?
O505 Dy78 O491 147.1 . . ?
O529 Dy78 O491 145.5 . . ?
O497 Dy78 O491 69.6 . . ?
O472 Dy78 O491 108.3 . . ?
O415 Dy78 O491 92.8 . . ?
O452 Dy78 Dy77 104.3 . . ?
O539 Dy78 Dy77 116.1 . . ?
O505 Dy78 Dy77 38.4 . . ?
O529 Dy78 Dy77 76.8 . . ?
O497 Dy78 Dy77 63.5 . . ?
O472 Dy78 Dy77 38.3 . . ?
O415 Dy78 Dy77 141.2 . . ?
O491 Dy78 Dy77 125.8 . . ?
O452 Dy78 Dy76 147.3 . . ?
O539 Dy78 Dy76 62.9 . . ?
O505 Dy78 Dy76 77.2 . . ?
O529 Dy78 Dy76 37.3 . . ?
O497 Dy78 Dy76 116.5 . . ?
O472 Dy78 Dy76 38.3 . . ?
O415 Dy78 Dy76 101.8 . . ?
O491 Dy78 Dy76 125.0 . . ?
Dy77 Dy78 Dy76 61.4 . . ?
O452 Dy78 Dy64 87.5 . . ?
O539 Dy78 Dy64 113.0 . . ?
O505 Dy78 Dy64 33.8 . . ?
O529 Dy78 Dy64 35.4 . . ?
O497 Dy78 Dy64 112.6 . . ?
O472 Dy78 Dy64 77.9 . . ?
O415 Dy78 Dy64 82.0 . . ?
O491 Dy78 Dy64 173.8 . . ?
Dy77 Dy78 Dy64 59.2 . . ?
Dy76 Dy78 Dy64 59.8 . . ?
O324 Dy79 O449 83.2 . . ?
O324 Dy79 O435 81.2 . . ?
O449 Dy79 O435 134.9 . . ?
O324 Dy79 O469 156.9 . . ?
O449 Dy79 O469 116.3 . . ?
O435 Dy79 O469 91.5 . . ?
O324 Dy79 O528 87.9 . . ?
O449 Dy79 O528 151.1 . . ?
O435 Dy79 O528 69.9 . . ?
O469 Dy79 O528 69.1 . . ?
O324 Dy79 O408 95.9 . . ?
O449 Dy79 O408 74.8 . . ?
O435 Dy79 O408 148.7 . . ?
O469 Dy79 O408 79.0 . . ?
O528 Dy79 O408 78.8 . . ?
O324 Dy79 O500 146.7 . . ?
O449 Dy79 O500 81.6 . . ?
O435 Dy79 O500 88.9 . . ?
O469 Dy79 O500 54.0 . . ?
O528 Dy79 O500 118.4 . . ?
O408 Dy79 O500 108.4 . . ?
O324 Dy79 O379 85.0 . . ?
O449 Dy79 O379 83.6 . . ?
O435 Dy79 O379 53.1 . . ?
O469 Dy79 O379 108.2 . . ?
O528 Dy79 O379 123.0 . . ?
O408 Dy79 O379 158.1 . . ?
O500 Dy79 O379 64.1 . . ?
O324 Dy79 N158 169.5 . . ?
O449 Dy79 N158 100.4 . . ?
O435 Dy79 N158 89.4 . . ?
O469 Dy79 N158 26.7 . . ?
O528 Dy79 N158 93.2 . . ?
O408 Dy79 N158 94.6 . . ?
O500 Dy79 N158 27.2 . . ?
O379 Dy79 N158 85.7 . . ?
O324 Dy79 N159 79.5 . . ?
O449 Dy79 N159 108.9 . . ?
O435 Dy79 N159 26.6 . . ?
O469 Dy79 N159 103.5 . . ?
O528 Dy79 N159 96.4 . . ?
O408 Dy79 N159 173.5 . . ?
O500 Dy79 N159 77.7 . . ?
O379 Dy79 N159 26.8 . . ?
N158 Dy79 N159 90.0 . . ?
O324 Dy79 Dy88 75.5 . . ?
O449 Dy79 Dy88 157.5 . . ?
O435 Dy79 Dy88 34.8 . . ?
O469 Dy79 Dy88 86.0 . . ?
O528 Dy79 Dy88 36.6 . . ?
O408 Dy79 Dy88 114.1 . . ?
O500 Dy79 Dy88 112.7 . . ?
O379 Dy79 Dy88 87.3 . . ?
N158 Dy79 Dy88 99.3 . . ?
N159 Dy79 Dy88 60.5 . . ?
O324 Dy79 Dy90 123.3 . . ?
O449 Dy79 Dy90 140.2 . . ?
O435 Dy79 Dy90 82.1 . . ?
O469 Dy79 Dy90 33.6 . . ?
O528 Dy79 Dy90 35.7 . . ?
O408 Dy79 Dy90 73.5 . . ?
O500 Dy79 Dy90 86.2 . . ?
O379 Dy79 Dy90 124.0 . . ?
N158 Dy79 Dy90 59.3 . . ?
N159 Dy79 Dy90 105.2 . . ?
Dy88 Dy79 Dy90 60.8 . . ?
O422 Dy80 O308 80.6 . . ?
O422 Dy80 O507 143.9 . . ?
O308 Dy80 O507 108.8 . . ?
O422 Dy80 O459 80.1 . . ?
O308 Dy80 O459 141.0 . . ?
O507 Dy80 O459 70.9 . . ?
O422 Dy80 O464 105.3 . . ?
O308 Dy80 O464 139.5 . . ?
O507 Dy80 O464 90.0 . . ?
O459 Dy80 O464 78.5 . . ?
O422 Dy80 O498 83.7 . . ?
O308 Dy80 O498 73.8 . . ?
O507 Dy80 O498 66.8 . . ?
O459 Dy80 O498 70.7 . . ?
O464 Dy80 O498 146.0 . . ?
O422 Dy80 O349 142.5 . . ?
O308 Dy80 O349 76.2 . . ?
O507 Dy80 O349 72.5 . . ?
O459 Dy80 O349 134.9 . . ?
O464 Dy80 O349 76.0 . . ?
O498 Dy80 O349 116.7 . . ?
O422 Dy80 O378 69.1 . . ?
O308 Dy80 O378 77.2 . . ?
O507 Dy80 O378 146.3 . . ?
O459 Dy80 O378 125.5 . . ?
O464 Dy80 O378 68.4 . . ?
O498 Dy80 O378 142.9 . . ?
O349 Dy80 O378 77.3 . . ?
O422 Dy80 Dy88 117.1 . . ?
O308 Dy80 Dy88 142.4 . . ?
O507 Dy80 Dy88 37.4 . . ?
O459 Dy80 Dy88 37.0 . . ?
O464 Dy80 Dy88 71.1 . . ?
O498 Dy80 Dy88 75.6 . . ?
O349 Dy80 Dy88 99.0 . . ?
O378 Dy80 Dy88 139.0 . . ?
O422 Dy80 Dy81 66.8 . . ?
O308 Dy80 Dy81 103.3 . . ?
O507 Dy80 Dy81 77.1 . . ?
O459 Dy80 Dy81 37.8 . . ?
O464 Dy80 Dy81 115.9 . . ?
O498 Dy80 Dy81 37.2 . . ?
O349 Dy80 Dy81 147.3 . . ?
O378 Dy80 Dy81 135.1 . . ?
Dy88 Dy80 Dy81 61.1 . . ?
O422 Dy80 Dy93 117.3 . . ?
O308 Dy80 Dy93 85.7 . . ?
O507 Dy80 Dy93 34.0 . . ?
O459 Dy80 Dy93 73.8 . . ?
O464 Dy80 Dy93 123.0 . . ?
O498 Dy80 Dy93 34.1 . . ?
O349 Dy80 Dy93 89.9 . . ?
O378 Dy80 Dy93 160.6 . . ?
Dy88 Dy80 Dy93 56.8 . . ?
Dy81 Dy80 Dy93 57.7 . . ?
O498 Dy81 O489 98.0 . . ?
O498 Dy81 O533 72.6 . . ?
O489 Dy81 O533 146.3 . . ?
O498 Dy81 O459 71.1 . . ?
O489 Dy81 O459 75.0 . . ?
O533 Dy81 O459 71.3 . . ?
O498 Dy81 O468 148.6 . . ?
O489 Dy81 O468 91.1 . . ?
O533 Dy81 O468 83.2 . . ?
O459 Dy81 O468 82.5 . . ?
O498 Dy81 O509 99.5 . . ?
O489 Dy81 O509 139.5 . . ?
O533 Dy81 O509 74.1 . . ?
O459 Dy81 O509 145.4 . . ?
O468 Dy81 O509 92.5 . . ?
O498 Dy81 O410 71.2 . . ?
O489 Dy81 O410 73.8 . . ?
O533 Dy81 O410 129.0 . . ?
O459 Dy81 O410 126.2 . . ?
O468 Dy81 O410 140.0 . . ?
O509 Dy81 O410 77.8 . . ?
O498 Dy81 O508 144.6 . . ?
O489 Dy81 O508 73.3 . . ?
O533 Dy81 O508 132.3 . . ?
O459 Dy81 O508 134.8 . . ?
O468 Dy81 O508 66.8 . . ?
O509 Dy81 O508 71.3 . . ?
O410 Dy81 O508 73.4 . . ?
O498 Dy81 Dy93 38.4 . . ?
O489 Dy81 Dy93 135.0 . . ?
O533 Dy81 Dy93 37.5 . . ?
O459 Dy81 Dy93 78.4 . . ?
O468 Dy81 Dy93 120.7 . . ?
O509 Dy81 Dy93 74.8 . . ?
O410 Dy81 Dy93 94.4 . . ?
O508 Dy81 Dy93 145.7 . . ?
O498 Dy81 Dy80 37.8 . . ?
O489 Dy81 Dy80 73.2 . . ?
O533 Dy81 Dy80 81.0 . . ?
O459 Dy81 Dy80 37.5 . . ?
O468 Dy81 Dy80 119.9 . . ?
O509 Dy81 Dy80 136.2 . . ?
O410 Dy81 Dy80 91.4 . . ?
O508 Dy81 Dy80 145.9 . . ?
Dy93 Dy81 Dy80 63.7 . . ?
O498 Dy81 Dy88 74.6 . . ?
O489 Dy81 Dy88 109.9 . . ?
O533 Dy81 Dy88 36.7 . . ?
O459 Dy81 Dy88 35.8 . . ?
O468 Dy81 Dy88 74.1 . . ?
O509 Dy81 Dy88 109.9 . . ?
O410 Dy81 Dy88 145.8 . . ?
O508 Dy81 Dy88 140.8 . . ?
Dy93 Dy81 Dy88 58.2 . . ?
Dy80 Dy81 Dy88 59.4 . . ?
O498 Dy81 Dy95 124.1 . . ?
O489 Dy81 Dy95 106.4 . . ?
O533 Dy81 Dy95 105.5 . . ?
O459 Dy81 Dy95 163.5 . . ?
O468 Dy81 Dy95 81.0 . . ?
O509 Dy81 Dy95 35.1 . . ?
O410 Dy81 Dy95 68.8 . . ?
O508 Dy81 Dy95 36.5 . . ?
Dy93 Dy81 Dy95 109.2 . . ?
Dy80 Dy81 Dy95 158.9 . . ?
Dy88 Dy81 Dy95 135.9 . . ?
O492 Dy82 O372 77.7 . . ?
O492 Dy82 O513 71.9 . . ?
O372 Dy82 O513 93.5 . . ?
O492 Dy82 O413 70.1 . . ?
O372 Dy82 O413 147.3 . . ?
O513 Dy82 O413 71.9 . . ?
O492 Dy82 O532 133.0 . . ?
O372 Dy82 O532 75.2 . . ?
O513 Dy82 O532 146.6 . . ?
O413 Dy82 O532 132.1 . . ?
O492 Dy82 O456 80.9 . . ?
O372 Dy82 O456 100.9 . . ?
O513 Dy82 O456 145.7 . . ?
O413 Dy82 O456 79.6 . . ?
O532 Dy82 O456 67.7 . . ?
O492 Dy82 O475 145.8 . . ?
O372 Dy82 O475 136.5 . . ?
O513 Dy82 O475 99.9 . . ?
O413 Dy82 O475 75.8 . . ?
O532 Dy82 O475 71.0 . . ?
O456 Dy82 O475 90.8 . . ?
O492 Dy82 O391 130.2 . . ?
O372 Dy82 O391 75.1 . . ?
O513 Dy82 O391 69.1 . . ?
O413 Dy82 O391 122.7 . . ?
O532 Dy82 O391 77.6 . . ?
O456 Dy82 O391 144.7 . . ?
O475 Dy82 O391 71.7 . . ?
O492 Dy82 Dy96 78.3 . . ?
O372 Dy82 Dy96 130.1 . . ?
O513 Dy82 Dy96 37.3 . . ?
O413 Dy82 Dy96 37.9 . . ?
O532 Dy82 Dy96 147.1 . . ?
O456 Dy82 Dy96 117.5 . . ?
O475 Dy82 Dy96 76.4 . . ?
O391 Dy82 Dy96 88.6 . . ?
O492 Dy82 Dy3A 35.1 . . ?
O372 Dy82 Dy3A 112.4 . . ?
O513 Dy82 Dy3A 75.7 . . ?
O413 Dy82 Dy3A 36.6 . . ?
O532 Dy82 Dy3A 137.6 . . ?
O456 Dy82 Dy3A 70.0 . . ?
O475 Dy82 Dy3A 111.0 . . ?
O391 Dy82 Dy3A 144.5 . . ?
Dy96 Dy82 Dy3A 59.5 . . ?
O492 Dy82 Dy83 36.7 . . ?
O372 Dy82 Dy83 72.6 . . ?
O513 Dy82 Dy83 38.7 . . ?
O413 Dy82 Dy83 78.3 . . ?
O532 Dy82 Dy83 147.8 . . ?
O456 Dy82 Dy83 117.5 . . ?
O475 Dy82 Dy83 136.9 . . ?
O391 Dy82 Dy83 95.0 . . ?
Dy96 Dy82 Dy83 62.1 . . ?
Dy3A Dy82 Dy83 57.9 . . ?
O492 Dy82 Dy1A 161.6 . . ?
O372 Dy82 Dy1A 104.8 . . ?
O513 Dy82 Dy1A 125.5 . . ?
O413 Dy82 Dy1A 107.5 . . ?
O532 Dy82 Dy1A 35.6 . . ?
O456 Dy82 Dy1A 80.8 . . ?
O475 Dy82 Dy1A 35.8 . . ?
O391 Dy82 Dy1A 67.1 . . ?
Dy96 Dy82 Dy1A 111.6 . . ?
Dy3A Dy82 Dy1A 136.0 . . ?
Dy83 Dy82 Dy1A 161.7 . . ?
O343 Dy83 O512 102.6 . . ?
O343 Dy83 O358 87.2 . . ?
O512 Dy83 O358 141.7 . . ?
O343 Dy83 O398 80.8 . . ?
O512 Dy83 O398 143.6 . . ?
O358 Dy83 O398 74.1 . . ?
O343 Dy83 O385 137.4 . . ?
O512 Dy83 O385 86.1 . . ?
O358 Dy83 O385 111.6 . . ?
O398 Dy83 O385 69.3 . . ?
O343 Dy83 O492 144.4 . . ?
O512 Dy83 O492 71.6 . . ?
O358 Dy83 O492 79.1 . . ?
O398 Dy83 O492 125.3 . . ?
O385 Dy83 O492 78.1 . . ?
O343 Dy83 O513 75.6 . . ?
O512 Dy83 O513 67.6 . . ?
O358 Dy83 O513 79.6 . . ?
O398 Dy83 O513 145.3 . . ?
O385 Dy83 O513 143.3 . . ?
O492 Dy83 O513 69.7 . . ?
O343 Dy83 O304 74.3 . . ?
O512 Dy83 O304 70.9 . . ?
O358 Dy83 O304 146.4 . . ?
O398 Dy83 O304 75.4 . . ?
O385 Dy83 O304 69.3 . . ?
O492 Dy83 O304 131.2 . . ?
O513 Dy83 O304 120.7 . . ?
O343 Dy83 Dy3A 139.5 . . ?
O512 Dy83 Dy3A 38.4 . . ?
O358 Dy83 Dy3A 116.9 . . ?
O398 Dy83 Dy3A 135.0 . . ?
O385 Dy83 Dy3A 66.2 . . ?
O492 Dy83 Dy3A 37.8 . . ?
O513 Dy83 Dy3A 77.4 . . ?
O304 Dy83 Dy3A 94.7 . . ?
O343 Dy83 Dy82 109.0 . . ?
O512 Dy83 Dy82 76.4 . . ?
O358 Dy83 Dy82 65.4 . . ?
O398 Dy83 Dy82 137.4 . . ?
O385 Dy83 Dy82 113.6 . . ?
O492 Dy83 Dy82 35.5 . . ?
O513 Dy83 Dy82 37.5 . . ?
O304 Dy83 Dy82 147.0 . . ?
Dy3A Dy83 Dy82 60.8 . . ?
O343 Dy83 Dy96 82.0 . . ?
O512 Dy83 Dy96 34.6 . . ?
O358 Dy83 Dy96 113.9 . . ?
O398 Dy83 Dy96 160.6 . . ?
O385 Dy83 Dy96 119.7 . . ?
O492 Dy83 Dy96 74.1 . . ?
O513 Dy83 Dy96 34.5 . . ?
O304 Dy83 Dy96 91.5 . . ?
Dy3A Dy83 Dy96 59.0 . . ?
Dy82 Dy83 Dy96 57.7 . . ?
O311 Dy84 O309 87.1 . . ?
O311 Dy84 O456 119.0 . . ?
O309 Dy84 O456 150.5 . . ?
O311 Dy84 O532 161.2 . . ?
O309 Dy84 O532 91.3 . . ?
O456 Dy84 O532 68.5 . . ?
O311 Dy84 O495 128.8 . . ?
O309 Dy84 O495 72.0 . . ?
O456 Dy84 O495 80.4 . . ?
O532 Dy84 O495 67.9 . . ?
O311 Dy84 O377 73.7 . . ?
O309 Dy84 O377 131.1 . . ?
O456 Dy84 O377 73.4 . . ?
O532 Dy84 O377 93.6 . . ?
O495 Dy84 O377 152.2 . . ?
O311 Dy84 O325 84.3 . . ?
O309 Dy84 O325 76.2 . . ?
O456 Dy84 O325 117.2 . . ?
O532 Dy84 O325 77.1 . . ?
O495 Dy84 O325 131.3 . . ?
O377 Dy84 O325 57.8 . . ?
O311 Dy84 O438 79.8 . . ?
O309 Dy84 O438 85.3 . . ?
O456 Dy84 O438 86.2 . . ?
O532 Dy84 O438 118.8 . . ?
O495 Dy84 O438 53.1 . . ?
O377 Dy84 O438 132.2 . . ?
O325 Dy84 O438 156.2 . . ?
O311 Dy84 C724 76.1 . . ?
O309 Dy84 C724 103.9 . . ?
O456 Dy84 C724 96.1 . . ?
O532 Dy84 C724 86.1 . . ?
O495 Dy84 C724 153.2 . . ?
O377 Dy84 C724 28.5 . . ?
O325 Dy84 C724 29.4 . . ?
O438 Dy84 C724 153.6 . . ?
O311 Dy84 N145 104.6 . . ?
O309 Dy84 N145 77.0 . . ?
O456 Dy84 N145 82.9 . . ?
O532 Dy84 N145 93.3 . . ?
O495 Dy84 N145 26.4 . . ?
O377 Dy84 N145 150.8 . . ?
O325 Dy84 N145 151.2 . . ?
O438 Dy84 N145 26.7 . . ?
C724 Dy84 N145 178.9 . . ?
O311 Dy84 Dy1A 154.8 . . ?
O309 Dy84 Dy1A 69.9 . . ?
O456 Dy84 Dy1A 81.6 . . ?
O532 Dy84 Dy1A 35.9 . . ?
O495 Dy84 Dy1A 34.7 . . ?
O377 Dy84 Dy1A 129.4 . . ?
O325 Dy84 Dy1A 99.6 . . ?
O438 Dy84 Dy1A 87.8 . . ?
C724 Dy84 Dy1A 118.6 . . ?
N145 Dy84 Dy1A 61.1 . . ?
O311 Dy84 Dy82 145.2 . . ?
O309 Dy84 Dy82 125.7 . . ?
O456 Dy84 Dy82 35.0 . . ?
O532 Dy84 Dy82 34.9 . . ?
O495 Dy84 Dy82 78.1 . . ?
O377 Dy84 Dy82 75.2 . . ?
O325 Dy84 Dy82 92.2 . . ?
O438 Dy84 Dy82 111.0 . . ?
C724 Dy84 Dy82 83.9 . . ?
N145 Dy84 Dy82 95.0 . . ?
Dy1A Dy84 Dy82 59.9 . . ?
O322 Dy85 O371 104.2 . . ?
O322 Dy85 O445 80.5 . . ?
O371 Dy85 O445 145.0 . . ?
O322 Dy85 O405 82.5 . . ?
O371 Dy85 O405 82.4 . . ?
O445 Dy85 O405 132.4 . . ?
O322 Dy85 O496 154.6 . . ?
O371 Dy85 O496 79.3 . . ?
O445 Dy85 O496 82.8 . . ?
O405 Dy85 O496 122.8 . . ?
O322 Dy85 O516 85.1 . . ?
O371 Dy85 O516 79.8 . . ?
O445 Dy85 O516 65.9 . . ?
O405 Dy85 O516 155.1 . . ?
O496 Dy85 O516 70.6 . . ?
O322 Dy85 O488 146.5 . . ?
O371 Dy85 O488 101.8 . . ?
O445 Dy85 O488 90.1 . . ?
O405 Dy85 O488 80.4 . . ?
O496 Dy85 O488 51.9 . . ?
O516 Dy85 O488 120.3 . . ?
O322 Dy85 O493 81.4 . . ?
O371 Dy85 O493 158.6 . . ?
O445 Dy85 O493 55.9 . . ?
O405 Dy85 O493 77.8 . . ?
O496 Dy85 O493 104.6 . . ?
O516 Dy85 O493 121.5 . . ?
O488 Dy85 O493 66.9 . . ?
O322 Dy85 N146 76.8 . . ?
O371 Dy85 N146 172.6 . . ?
O445 Dy85 N146 27.7 . . ?
O405 Dy85 N146 105.0 . . ?
O496 Dy85 N146 96.7 . . ?
O516 Dy85 N146 93.0 . . ?
O488 Dy85 N146 80.1 . . ?
O493 Dy85 N146 28.5 . . ?
O322 Dy85 N153 163.4 . . ?
O371 Dy85 N153 92.0 . . ?
O445 Dy85 N153 84.2 . . ?
O405 Dy85 N153 103.4 . . ?
O496 Dy85 N153 25.5 . . ?
O516 Dy85 N153 94.5 . . ?
O488 Dy85 N153 26.5 . . ?
O493 Dy85 N153 84.7 . . ?
N146 Dy85 N153 86.7 . . ?
O322 Dy85 Dy94 122.0 . . ?
O371 Dy85 Dy94 71.6 . . ?
O445 Dy85 Dy94 76.6 . . ?
O405 Dy85 Dy94 147.5 . . ?
O496 Dy85 Dy94 34.4 . . ?
O516 Dy85 Dy94 37.0 . . ?
O488 Dy85 Dy94 86.1 . . ?
O493 Dy85 Dy94 123.3 . . ?
N146 Dy85 Dy94 101.5 . . ?
N153 Dy85 Dy94 59.6 . . ?
O322 Dy85 Dy98 71.627(14) . . ?
O371 Dy85 Dy98 113.960(16) . . ?
O445 Dy85 Dy98 33.688(15) . . ?
O405 Dy85 Dy98 151.937(15) . . ?
O496 Dy85 Dy98 83.890(15) . . ?
O516 Dy85 Dy98 34.684(15) . . ?
O488 Dy85 Dy98 115.755(15) . . ?
O493 Dy85 Dy98 87.486(16) . . ?
N146 Dy85 Dy98 59.191(16) . . ?
N153 Dy85 Dy98 98.782(15) . . ?
Dy94 Dy85 Dy98 59.967(15) . . ?
O353 Dy86 O439 78.9 . . ?
O353 Dy86 O484 141.6 . . ?
O439 Dy86 O484 138.5 . . ?
O353 Dy86 O447 76.7 . . ?
O439 Dy86 O447 85.3 . . ?
O484 Dy86 O447 108.5 . . ?
O353 Dy86 O518 121.7 . . ?
O439 Dy86 O518 70.5 . . ?
O484 Dy86 O518 77.0 . . ?
O447 Dy86 O518 144.2 . . ?
O353 Dy86 O444 71.3 . . ?
O439 Dy86 O444 106.4 . . ?
O484 Dy86 O444 86.2 . . ?
O447 Dy86 O444 142.8 . . ?
O518 Dy86 O444 71.5 . . ?
O353 Dy86 O503 140.1 . . ?
O439 Dy86 O503 70.7 . . ?
O484 Dy86 O503 75.3 . . ?
O447 Dy86 O503 75.6 . . ?
O518 Dy86 O503 71.7 . . ?
O444 Dy86 O503 141.6 . . ?
O353 Dy86 N152 75.2 . . ?
O439 Dy86 N152 149.7 . . ?
O484 Dy86 N152 70.4 . . ?
O447 Dy86 N152 73.7 . . ?
O518 Dy86 N152 137.6 . . ?
O444 Dy86 N152 80.1 . . ?
O503 Dy86 N152 122.5 . . ?
O353 Dy86 Dy90 154.5 . . ?
O439 Dy86 Dy90 78.2 . . ?
O484 Dy86 Dy90 60.3 . . ?
O447 Dy86 Dy90 112.5 . . ?
O518 Dy86 Dy90 38.2 . . ?
O444 Dy86 Dy90 104.5 . . ?
O503 Dy86 Dy90 37.1 . . ?
N152 Dy86 Dy90 129.8 . . ?
O353 Dy86 Dy5A 105.4 . . ?
O439 Dy86 Dy5A 35.7 . . ?
O484 Dy86 Dy5A 112.0 . . ?
O447 Dy86 Dy5A 69.1 . . ?
O518 Dy86 Dy5A 76.0 . . ?
O444 Dy86 Dy5A 137.7 . . ?
O503 Dy86 Dy5A 37.2 . . ?
N152 Dy86 Dy5A 141.3 . . ?
Dy90 Dy86 Dy5A 60.0 . . ?
O353 Dy86 Dy4A 94.3 . . ?
O439 Dy86 Dy4A 37.7 . . ?
O484 Dy86 Dy4A 112.1 . . ?
O447 Dy86 Dy4A 122.4 . . ?
O518 Dy86 Dy4A 35.5 . . ?
O444 Dy86 Dy4A 79.1 . . ?
O503 Dy86 Dy4A 77.3 . . ?
N152 Dy86 Dy4A 158.8 . . ?
Dy90 Dy86 Dy4A 60.4 . . ?
Dy5A Dy86 Dy4A 58.8 . . ?
O483 Dy87 O443 78.9 . . ?
O483 Dy87 O508 159.8 . . ?
O443 Dy87 O508 85.0 . . ?
O483 Dy87 O468 118.4 . . ?
O443 Dy87 O468 77.3 . . ?
O508 Dy87 O468 69.0 . . ?
O483 Dy87 O482 132.5 . . ?
O443 Dy87 O482 146.6 . . ?
O508 Dy87 O482 66.3 . . ?
O468 Dy87 O482 76.8 . . ?
O483 Dy87 O384 86.8 . . ?
O443 Dy87 O384 131.7 . . ?
O508 Dy87 O384 95.0 . . ?
O468 Dy87 O384 147.0 . . ?
O482 Dy87 O384 70.3 . . ?
O483 Dy87 O511 80.2 . . ?
O443 Dy87 O511 80.6 . . ?
O508 Dy87 O511 85.1 . . ?
O468 Dy87 O511 147.0 . . ?
O482 Dy87 O511 111.8 . . ?
O384 Dy87 O511 51.4 . . ?
O483 Dy87 O521 81.7 . . ?
O443 Dy87 O521 140.2 . . ?
O508 Dy87 O521 118.5 . . ?
O468 Dy87 O521 82.0 . . ?
O482 Dy87 O521 54.6 . . ?
O384 Dy87 O521 81.0 . . ?
O511 Dy87 O521 129.7 . . ?
O483 Dy87 N156 106.5 . . ?
O443 Dy87 N156 157.8 . . ?
O508 Dy87 N156 93.0 . . ?
O468 Dy87 N156 81.4 . . ?
O482 Dy87 N156 27.1 . . ?
O384 Dy87 N156 70.5 . . ?
O511 Dy87 N156 121.3 . . ?
O521 Dy87 N156 27.9 . . ?
O483 Dy87 C473 81.8 . . ?
O443 Dy87 C473 106.9 . . ?
O508 Dy87 C473 91.3 . . ?
O468 Dy87 C473 159.7 . . ?
O482 Dy87 C473 91.0 . . ?
O384 Dy87 C473 24.9 . . ?
O511 Dy87 C473 26.6 . . ?
O521 Dy87 C473 104.4 . . ?
N156 Dy87 C473 95.2 . . ?
O483 Dy87 Dy95 154.9 . . ?
O443 Dy87 Dy95 121.6 . . ?
O508 Dy87 Dy95 36.8 . . ?
O468 Dy87 Dy95 82.6 . . ?
O482 Dy87 Dy95 33.9 . . ?
O384 Dy87 Dy95 68.9 . . ?
O511 Dy87 Dy95 88.7 . . ?
O521 Dy87 Dy95 88.4 . . ?
N156 Dy87 Dy95 60.6 . . ?
C473 Dy87 Dy95 78.4 . . ?
O483 Dy87 Dy81 145.2 . . ?
O443 Dy87 Dy81 73.4 . . ?
O508 Dy87 Dy81 35.1 . . ?
O468 Dy87 Dy81 34.8 . . ?
O482 Dy87 Dy81 73.3 . . ?
O384 Dy87 Dy81 127.6 . . ?
O511 Dy87 Dy81 114.9 . . ?
O521 Dy87 Dy81 106.5 . . ?
N156 Dy87 Dy81 92.3 . . ?
C473 Dy87 Dy81 126.2 . . ?
Dy95 Dy87 Dy81 59.9 . . ?
O403 Dy88 O450 129.8 . . ?
O403 Dy88 O459 79.0 . . ?
O450 Dy88 O459 150.4 . . ?
O403 Dy88 O435 104.6 . . ?
O450 Dy88 O435 85.1 . . ?
O459 Dy88 O435 79.8 . . ?
O403 Dy88 O507 90.2 . . ?
O450 Dy88 O507 110.6 . . ?
O459 Dy88 O507 70.7 . . ?
O435 Dy88 O507 143.8 . . ?
O403 Dy88 O533 150.0 . . ?
O450 Dy88 O533 80.1 . . ?
O459 Dy88 O533 71.7 . . ?
O435 Dy88 O533 76.8 . . ?
O507 Dy88 O533 74.4 . . ?
O403 Dy88 O528 69.6 . . ?
O450 Dy88 O528 68.8 . . ?
O459 Dy88 O528 126.9 . . ?
O435 Dy88 O528 68.8 . . ?
O507 Dy88 O528 146.9 . . ?
O533 Dy88 O528 134.8 . . ?
O403 Dy88 O420 71.8 . . ?
O450 Dy88 O420 74.4 . . ?
O459 Dy88 O420 129.1 . . ?
O435 Dy88 O420 147.2 . . ?
O507 Dy88 O420 68.7 . . ?
O533 Dy88 O420 123.0 . . ?
O528 Dy88 O420 79.9 . . ?
O403 Dy88 Dy93 130.1 . . ?
O450 Dy88 Dy93 83.7 . . ?
O459 Dy88 Dy93 80.0 . . ?
O435 Dy88 Dy93 115.4 . . ?
O507 Dy88 Dy93 40.0 . . ?
O533 Dy88 Dy93 38.7 . . ?
O528 Dy88 Dy93 152.0 . . ?
O420 Dy88 Dy93 87.9 . . ?
O403 Dy88 Dy80 71.7 . . ?
O450 Dy88 Dy80 146.2 . . ?
O459 Dy88 Dy80 37.4 . . ?
O435 Dy88 Dy80 117.2 . . ?
O507 Dy88 Dy80 36.7 . . ?
O533 Dy88 Dy80 81.0 . . ?
O528 Dy88 Dy80 140.9 . . ?
O420 Dy88 Dy80 93.1 . . ?
Dy93 Dy88 Dy80 64.2 . . ?
O403 Dy88 Dy81 115.3 . . ?
O450 Dy88 Dy81 114.0 . . ?
O459 Dy88 Dy81 36.4 . . ?
O435 Dy88 Dy81 68.3 . . ?
O507 Dy88 Dy81 75.5 . . ?
O533 Dy88 Dy81 36.5 . . ?
O528 Dy88 Dy81 136.5 . . ?
O420 Dy88 Dy81 143.6 . . ?
Dy93 Dy88 Dy81 59.6 . . ?
Dy80 Dy88 Dy81 59.6 . . ?
O403 Dy88 Dy79 80.6 . . ?
O450 Dy88 Dy79 81.9 . . ?
O459 Dy88 Dy79 98.9 . . ?
O435 Dy88 Dy79 34.4 . . ?
O507 Dy88 Dy79 167.4 . . ?
O533 Dy88 Dy79 109.8 . . ?
O528 Dy88 Dy79 35.9 . . ?
O420 Dy88 Dy79 115.7 . . ?
Dy93 Dy88 Dy79 147.5 . . ?
Dy80 Dy88 Dy79 131.1 . . ?
Dy81 Dy88 Dy79 100.6 . . ?
O337 Dy89 O430 124.6 . . ?
O337 Dy89 O344 73.9 . . ?
O430 Dy89 O344 74.3 . . ?
O337 Dy89 O473 158.8 . . ?
O430 Dy89 O473 65.6 . . ?
O344 Dy89 O473 93.5 . . ?
O337 Dy89 O296 82.0 . . ?
O430 Dy89 O296 126.8 . . ?
O344 Dy89 O296 71.1 . . ?
O473 Dy89 O296 77.7 . . ?
O337 Dy89 O357 76.4 . . ?
O430 Dy89 O357 149.5 . . ?
O344 Dy89 O357 136.1 . . ?
O473 Dy89 O357 103.3 . . ?
O296 Dy89 O357 73.4 . . ?
O337 Dy89 O485 129.9 . . ?
O430 Dy89 O485 80.0 . . ?
O344 Dy89 O485 152.8 . . ?
O473 Dy89 O485 67.3 . . ?
O296 Dy89 O485 120.1 . . ?
O357 Dy89 O485 69.6 . . ?
O337 Dy89 O517 84.6 . . ?
O430 Dy89 O517 83.7 . . ?
O344 Dy89 O517 131.2 . . ?
O473 Dy89 O517 116.2 . . ?
O296 Dy89 O517 148.9 . . ?
O357 Dy89 O517 76.2 . . ?
O485 Dy89 O517 52.6 . . ?
O337 Dy89 O493 75.5 . . ?
O430 Dy89 O493 51.2 . . ?
O344 Dy89 O493 69.6 . . ?
O473 Dy89 O493 116.7 . . ?
O296 Dy89 O493 138.7 . . ?
O357 Dy89 O493 131.6 . . ?
O485 Dy89 O493 100.8 . . ?
O517 Dy89 O493 62.6 . . ?
O337 Dy89 N154 107.7 . . ?
O430 Dy89 N154 80.9 . . ?
O344 Dy89 N154 149.7 . . ?
O473 Dy89 N154 91.8 . . ?
O296 Dy89 N154 139.1 . . ?
O357 Dy89 N154 70.8 . . ?
O485 Dy89 N154 26.3 . . ?
O517 Dy89 N154 26.3 . . ?
O493 Dy89 N154 81.3 . . ?
O337 Dy89 Dy4A 155.3 . . ?
O430 Dy89 Dy4A 77.0 . . ?
O344 Dy89 Dy4A 128.1 . . ?
O473 Dy89 Dy4A 34.9 . . ?
O296 Dy89 Dy4A 94.3 . . ?
O357 Dy89 Dy4A 79.1 . . ?
O485 Dy89 Dy4A 34.0 . . ?
O517 Dy89 Dy4A 86.3 . . ?
O493 Dy89 Dy4A 119.9 . . ?
N154 Dy89 Dy4A 60.1 . . ?
O337 Dy89 Dy97 145.5 . . ?
O430 Dy89 Dy97 32.2 . . ?
O344 Dy89 Dy97 73.9 . . ?
O473 Dy89 Dy97 35.5 . . ?
O296 Dy89 Dy97 98.8 . . ?
O357 Dy89 Dy97 137.1 . . ?
O485 Dy89 Dy97 79.6 . . ?
O517 Dy89 Dy97 108.0 . . ?
O493 Dy89 Dy97 82.1 . . ?
N154 Dy89 Dy97 94.1 . . ?
Dy4A Dy89 Dy97 59.1 . . ?
O469 Dy90 O503 142.1 . . ?
O469 Dy90 O530 77.0 . . ?
O503 Dy90 O530 71.8 . . ?
O469 Dy90 O518 76.4 . . ?
O503 Dy90 O518 72.7 . . ?
O530 Dy90 O518 69.0 . . ?
O469 Dy90 O514 145.8 . . ?
O503 Dy90 O514 72.0 . . ?
O530 Dy90 O514 131.4 . . ?
O518 Dy90 O514 127.2 . . ?
O469 Dy90 O450 90.9 . . ?
O503 Dy90 O450 100.5 . . ?
O530 Dy90 O450 74.1 . . ?
O518 Dy90 O450 142.8 . . ?
O514 Dy90 O450 81.7 . . ?
O469 Dy90 O528 69.0 . . ?
O503 Dy90 O528 148.7 . . ?
O530 Dy90 O528 127.6 . . ?
O518 Dy90 O528 134.2 . . ?
O514 Dy90 O528 77.3 . . ?
O450 Dy90 O528 68.1 . . ?
O469 Dy90 O490 93.2 . . ?
O503 Dy90 O490 100.7 . . ?
O530 Dy90 O490 146.0 . . ?
O518 Dy90 O490 77.1 . . ?
O514 Dy90 O490 72.4 . . ?
O450 Dy90 O490 139.3 . . ?
O528 Dy90 O490 75.8 . . ?
O469 Dy90 Dy86 114.5 . . ?
O503 Dy90 Dy86 38.3 . . ?
O530 Dy90 Dy86 78.1 . . ?
O518 Dy90 Dy86 38.1 . . ?
O514 Dy90 Dy86 92.7 . . ?
O450 Dy90 Dy86 136.5 . . ?
O528 Dy90 Dy86 152.5 . . ?
O490 Dy90 Dy86 76.8 . . ?
O469 Dy90 Dy5A 114.0 . . ?
O503 Dy90 Dy5A 37.1 . . ?
O530 Dy90 Dy5A 37.2 . . ?
O518 Dy90 Dy5A 76.4 . . ?
O514 Dy90 Dy5A 96.9 . . ?
O450 Dy90 Dy5A 77.3 . . ?
O528 Dy90 Dy5A 145.4 . . ?
O490 Dy90 Dy5A 135.6 . . ?
Dy86 Dy90 Dy5A 60.5 . . ?
O469 Dy90 Dy4A 64.0 . . ?
O503 Dy90 Dy4A 78.0 . . ?
O530 Dy90 Dy4A 35.8 . . ?
O518 Dy90 Dy4A 35.6 . . ?
O514 Dy90 Dy4A 149.9 . . ?
O450 Dy90 Dy4A 107.4 . . ?
O528 Dy90 Dy4A 132.8 . . ?
O490 Dy90 Dy4A 110.8 . . ?
Dy86 Dy90 Dy4A 60.6 . . ?
Dy5A Dy90 Dy4A 59.0 . . ?
O469 Dy90 Dy79 34.2 . . ?
O503 Dy90 Dy79 176.3 . . ?
O530 Dy90 Dy79 105.1 . . ?
O518 Dy90 Dy79 104.4 . . ?
O514 Dy90 Dy79 111.7 . . ?
O450 Dy90 Dy79 80.4 . . ?
O528 Dy90 Dy79 35.0 . . ?
O490 Dy90 Dy79 80.6 . . ?
Dy86 Dy90 Dy79 139.6 . . ?
Dy5A Dy90 Dy79 140.5 . . ?
Dy4A Dy90 Dy79 98.2 . . ?
O313 Dy91 O480 100.6 . . ?
O313 Dy91 O326 77.5 . . ?
O480 Dy91 O326 151.4 . . ?
O313 Dy91 O380 76.3 . . ?
O480 Dy91 O380 69.4 . . ?
O326 Dy91 O380 135.4 . . ?
O313 Dy91 O401 153.9 . . ?
O480 Dy91 O401 66.0 . . ?
O326 Dy91 O401 125.3 . . ?
O380 Dy91 O401 77.9 . . ?
O313 Dy91 O418 130.6 . . ?
O480 Dy91 O418 84.1 . . ?
O326 Dy91 O418 76.4 . . ?
O380 Dy91 O418 146.3 . . ?
O401 Dy91 O418 72.3 . . ?
O313 Dy91 O424 79.4 . . ?
O480 Dy91 O424 75.3 . . ?
O326 Dy91 O424 76.3 . . ?
O380 Dy91 O424 132.0 . . ?
O401 Dy91 O424 115.8 . . ?
O418 Dy91 O424 54.1 . . ?
O313 Dy91 O519 126.4 . . ?
O480 Dy91 O519 119.3 . . ?
O326 Dy91 O519 81.9 . . ?
O380 Dy91 O519 85.3 . . ?
O401 Dy91 O519 54.9 . . ?
O418 Dy91 O519 90.2 . . ?
O424 Dy91 O519 141.4 . . ?
O313 Dy91 N147 149.2 . . ?
O480 Dy91 N147 93.4 . . ?
O326 Dy91 N147 102.5 . . ?
O380 Dy91 N147 83.3 . . ?
O401 Dy91 N147 27.7 . . ?
O418 Dy91 N147 77.7 . . ?
O424 Dy91 N147 131.0 . . ?
O519 Dy91 N147 27.5 . . ?
O313 Dy91 C564 104.6 . . ?
O480 Dy91 C564 79.3 . . ?
O326 Dy91 C564 73.7 . . ?
O380 Dy91 C564 148.2 . . ?
O401 Dy91 C564 95.0 . . ?
O418 Dy91 C564 27.3 . . ?
O424 Dy91 C564 26.8 . . ?
O519 Dy91 C564 116.2 . . ?
N147 Dy91 C564 104.8 . . ?
O313 Dy91 Dy5A 136.1 . . ?
O480 Dy91 Dy5A 35.5 . . ?
O326 Dy91 Dy5A 138.5 . . ?
O380 Dy91 Dy5A 83.5 . . ?
O401 Dy91 Dy5A 34.9 . . ?
O418 Dy91 Dy5A 63.1 . . ?
O424 Dy91 Dy5A 86.3 . . ?
O519 Dy91 Dy5A 89.5 . . ?
N147 Dy91 Dy5A 62.0 . . ?
C564 Dy91 Dy5A 74.1 . . ?
O313 Dy91 Dy3A 83.8 . . ?
O480 Dy91 Dy3A 35.7 . . ?
O326 Dy91 Dy3A 161.2 . . ?
O380 Dy91 Dy3A 34.2 . . ?
O401 Dy91 Dy3A 72.4 . . ?
O418 Dy91 Dy3A 118.7 . . ?
O424 Dy91 Dy3A 102.9 . . ?
O519 Dy91 Dy3A 107.6 . . ?
N147 Dy91 Dy3A 92.2 . . ?
C564 Dy91 Dy3A 114.1 . . ?
Dy5A Dy91 Dy3A 59.2 . . ?
O540 Dy92 O350 148.4 . . ?
O540 Dy92 O382 71.3 . . ?
O350 Dy92 O382 82.6 . . ?
O540 Dy92 O527 136.8 . . ?
O350 Dy92 O527 70.2 . . ?
O382 Dy92 O527 114.6 . . ?
O540 Dy92 O521 77.0 . . ?
O350 Dy92 O521 133.7 . . ?
O382 Dy92 O521 140.6 . . ?
O527 Dy92 O521 74.5 . . ?
O540 Dy92 O500 76.1 . . ?
O350 Dy92 O500 80.5 . . ?
O382 Dy92 O500 75.2 . . ?
O527 Dy92 O500 146.8 . . ?
O521 Dy92 O500 119.2 . . ?
O540 Dy92 O523 73.9 . . ?
O350 Dy92 O523 113.4 . . ?
O382 Dy92 O523 69.2 . . ?
O527 Dy92 O523 69.8 . . ?
O521 Dy92 O523 80.0 . . ?
O500 Dy92 O523 139.0 . . ?
O540 Dy92 O379 108.0 . . ?
O350 Dy92 O379 81.1 . . ?
O382 Dy92 O379 140.5 . . ?
O527 Dy92 O379 93.0 . . ?
O521 Dy92 O379 71.6 . . ?
O500 Dy92 O379 66.8 . . ?
O523 Dy92 O379 150.1 . . ?
O540 Dy92 Dy98 39.566(16) . . ?
O350 Dy92 Dy98 150.583(15) . . ?
O382 Dy92 Dy98 78.363(16) . . ?
O527 Dy92 Dy98 97.809(17) . . ?
O521 Dy92 Dy98 62.245(16) . . ?
O500 Dy92 Dy98 115.370(16) . . ?
O523 Dy92 Dy98 38.358(15) . . ?
O379 Dy92 Dy98 127.318(15) . . ?
O540 Dy92 Dy97 37.4 . . ?
O350 Dy92 Dy97 112.2 . . ?
O382 Dy92 Dy97 36.3 . . ?
O527 Dy92 Dy97 143.7 . . ?
O521 Dy92 Dy97 114.1 . . ?
O500 Dy92 Dy97 62.3 . . ?
O523 Dy92 Dy97 77.0 . . ?
O379 Dy92 Dy97 123.3 . . ?
Dy98 Dy92 Dy97 61.653(16) . . ?
O540 Dy92 Dy2A 77.9 . . ?
O350 Dy92 Dy2A 91.5 . . ?
O382 Dy92 Dy2A 36.2 . . ?
O527 Dy92 Dy2A 85.3 . . ?
O521 Dy92 Dy2A 114.7 . . ?
O500 Dy92 Dy2A 111.3 . . ?
O523 Dy92 Dy2A 35.1 . . ?
O379 Dy92 Dy2A 172.6 . . ?
Dy98 Dy92 Dy2A 60.102(15) . . ?
Dy97 Dy92 Dy2A 58.7 . . ?
O369 Dy93 O533 140.3 . . ?
O369 Dy93 O387 74.1 . . ?
O533 Dy93 O387 142.7 . . ?
O369 Dy93 O438 137.8 . . ?
O533 Dy93 O438 79.1 . . ?
O387 Dy93 O438 75.6 . . ?
O369 Dy93 O498 119.3 . . ?
O533 Dy93 O498 72.6 . . ?
O387 Dy93 O498 76.5 . . ?
O438 Dy93 O498 80.4 . . ?
O369 Dy93 O519 73.7 . . ?
O533 Dy93 O519 73.4 . . ?
O387 Dy93 O519 143.6 . . ?
O438 Dy93 O519 120.3 . . ?
O498 Dy93 O519 135.1 . . ?
O369 Dy93 O507 77.1 . . ?
O533 Dy93 O507 74.6 . . ?
O387 Dy93 O507 111.0 . . ?
O438 Dy93 O507 142.0 . . ?
O498 Dy93 O507 65.9 . . ?
O519 Dy93 O507 77.5 . . ?
O369 Dy93 O331 81.1 . . ?
O533 Dy93 O331 107.9 . . ?
O387 Dy93 O331 88.2 . . ?
O438 Dy93 O331 69.4 . . ?
O498 Dy93 O331 148.8 . . ?
O519 Dy93 O331 70.5 . . ?
O507 Dy93 O331 145.2 . . ?
O369 Dy93 Dy88 102.8 . . ?
O533 Dy93 Dy88 39.5 . . ?
O387 Dy93 Dy88 147.6 . . ?
O438 Dy93 Dy88 118.4 . . ?
O498 Dy93 Dy88 77.5 . . ?
O519 Dy93 Dy88 57.7 . . ?
O507 Dy93 Dy88 39.4 . . ?
O331 Dy93 Dy88 123.6 . . ?
O369 Dy93 Dy81 152.1 . . ?
O533 Dy93 Dy81 38.1 . . ?
O387 Dy93 Dy81 105.4 . . ?
O438 Dy93 Dy81 65.2 . . ?
O498 Dy93 Dy81 37.9 . . ?
O519 Dy93 Dy81 110.9 . . ?
O507 Dy93 Dy81 77.2 . . ?
O331 Dy93 Dy81 126.8 . . ?
Dy88 Dy93 Dy81 62.2 . . ?
O369 Dy93 Dy80 93.5 . . ?
O533 Dy93 Dy80 77.2 . . ?
O387 Dy93 Dy80 88.8 . . ?
O438 Dy93 Dy80 114.4 . . ?
O498 Dy93 Dy80 34.2 . . ?
O519 Dy93 Dy80 109.5 . . ?
O507 Dy93 Dy80 33.0 . . ?
O331 Dy93 Dy80 174.4 . . ?
Dy88 Dy93 Dy80 58.9 . . ?
Dy81 Dy93 Dy80 58.6 . . ?
O496 Dy94 O451 145.8 . . ?
O496 Dy94 O454 75.6 . . ?
O451 Dy94 O454 134.8 . . ?
O496 Dy94 O463 81.3 . . ?
O451 Dy94 O463 81.8 . . ?
O454 Dy94 O463 136.1 . . ?
O496 Dy94 O504 83.4 . . ?
O451 Dy94 O504 118.5 . . ?
O454 Dy94 O504 69.5 . . ?
O463 Dy94 O504 71.2 . . ?
O496 Dy94 O541 141.7 . . ?
O451 Dy94 O541 72.5 . . ?
O454 Dy94 O541 69.7 . . ?
O463 Dy94 O541 113.4 . . ?
O504 Dy94 O541 69.9 . . ?
O496 Dy94 O516 70.1 . . ?
O451 Dy94 O516 76.5 . . ?
O454 Dy94 O516 130.0 . . ?
O463 Dy94 O516 72.7 . . ?
O504 Dy94 O516 137.8 . . ?
O541 Dy94 O516 146.9 . . ?
O496 Dy94 O520 93.1 . . ?
O451 Dy94 O520 82.5 . . ?
O454 Dy94 O520 76.4 . . ?
O463 Dy94 O520 142.3 . . ?
O504 Dy94 O520 145.5 . . ?
O541 Dy94 O520 93.9 . . ?
O516 Dy94 O520 70.4 . . ?
O496 Dy94 Dy1A 63.6 . . ?
O451 Dy94 Dy1A 149.1 . . ?
O454 Dy94 Dy1A 36.4 . . ?
O463 Dy94 Dy1A 99.8 . . ?
O504 Dy94 Dy1A 37.6 . . ?
O541 Dy94 Dy1A 78.7 . . ?
O516 Dy94 Dy1A 133.7 . . ?
O520 Dy94 Dy1A 111.1 . . ?
O496 Dy94 Dy95 111.2 . . ?
O451 Dy94 Dy95 100.5 . . ?
O454 Dy94 Dy95 35.7 . . ?
O463 Dy94 Dy95 141.5 . . ?
O504 Dy94 Dy95 74.2 . . ?
O541 Dy94 Dy95 36.2 . . ?
O516 Dy94 Dy95 145.6 . . ?
O520 Dy94 Dy95 75.2 . . ?
Dy1A Dy94 Dy95 59.4 . . ?
O496 Dy94 Dy99 118.813(15) . . ?
O451 Dy94 Dy99 88.332(15) . . ?
O454 Dy94 Dy99 76.302(16) . . ?
O463 Dy94 Dy99 83.208(15) . . ?
O504 Dy94 Dy99 35.806(14) . . ?
O541 Dy94 Dy99 37.336(14) . . ?
O516 Dy94 Dy99 152.984(17) . . ?
O520 Dy94 Dy99 130.256(15) . . ?
Dy1A Dy94 Dy99 61.466(16) . . ?
Dy95 Dy94 Dy99 58.590(15) . . ?
O496 Dy94 Dy85 34.9 . . ?
O451 Dy94 Dy85 110.9 . . ?
O454 Dy94 Dy85 106.7 . . ?
O463 Dy94 Dy85 68.8 . . ?
O504 Dy94 Dy85 108.7 . . ?
O541 Dy94 Dy85 176.4 . . ?
O516 Dy94 Dy85 36.0 . . ?
O520 Dy94 Dy85 85.5 . . ?
Dy1A Dy94 Dy85 98.1 . . ?
Dy95 Dy94 Dy85 140.5 . . ?
Dy99 Dy94 Dy85 142.351(14) . . ?
O482 Dy95 O458 105.6 . . ?
O482 Dy95 O541 81.1 . . ?
O458 Dy95 O541 74.8 . . ?
O482 Dy95 O454 73.1 . . ?
O458 Dy95 O454 145.5 . . ?
O541 Dy95 O454 71.0 . . ?
O482 Dy95 O509 83.7 . . ?
O458 Dy95 O509 136.3 . . ?
O541 Dy95 O509 148.4 . . ?
O454 Dy95 O509 78.2 . . ?
O482 Dy95 O426 143.9 . . ?
O458 Dy95 O426 74.4 . . ?
O541 Dy95 O426 131.1 . . ?
O454 Dy95 O426 127.3 . . ?
O509 Dy95 O426 74.1 . . ?
O482 Dy95 O429 142.0 . . ?
O458 Dy95 O429 94.2 . . ?
O541 Dy95 O429 73.1 . . ?
O454 Dy95 O429 72.3 . . ?
O509 Dy95 O429 104.1 . . ?
O426 Dy95 O429 72.3 . . ?
O482 Dy95 O508 66.5 . . ?
O458 Dy95 O508 72.7 . . ?
O541 Dy95 O508 124.7 . . ?
O454 Dy95 O508 131.9 . . ?
O509 Dy95 O508 72.5 . . ?
O426 Dy95 O508 79.7 . . ?
O429 Dy95 O508 151.5 . . ?
O482 Dy95 Dy1A 109.4 . . ?
O458 Dy95 Dy1A 132.1 . . ?
O541 Dy95 Dy1A 79.5 . . ?
O454 Dy95 Dy1A 36.3 . . ?
O509 Dy95 Dy1A 79.8 . . ?
O426 Dy95 Dy1A 94.5 . . ?
O429 Dy95 Dy1A 39.3 . . ?
O508 Dy95 Dy1A 152.2 . . ?
O482 Dy95 Dy99 119.164(16) . . ?
O458 Dy95 Dy99 72.526(16) . . ?
O541 Dy95 Dy99 38.687(16) . . ?
O454 Dy95 Dy99 78.293(17) . . ?
O509 Dy95 Dy99 139.995(15) . . ?
O426 Dy95 Dy99 95.637(16) . . ?
O429 Dy95 Dy99 37.391(16) . . ?
O508 Dy95 Dy99 144.884(16) . . ?
Dy1A Dy95 Dy99 62.282(16) . . ?
O482 Dy95 Dy94 64.6 . . ?
O458 Dy95 Dy94 111.6 . . ?
O541 Dy95 Dy94 37.6 . . ?
O454 Dy95 Dy94 35.6 . . ?
O509 Dy95 Dy94 110.9 . . ?
O426 Dy95 Dy94 150.2 . . ?
O429 Dy95 Dy94 78.0 . . ?
O508 Dy95 Dy94 130.1 . . ?
Dy1A Dy95 Dy94 59.2 . . ?
Dy99 Dy95 Dy94 61.014(16) . . ?
O482 Dy95 Dy87 35.4 . . ?
O458 Dy95 Dy87 77.9 . . ?
O541 Dy95 Dy87 94.5 . . ?
O454 Dy95 Dy87 108.4 . . ?
O509 Dy95 Dy87 88.7 . . ?
O426 Dy95 Dy87 114.7 . . ?
O429 Dy95 Dy87 166.8 . . ?
O508 Dy95 Dy87 35.6 . . ?
Dy1A Dy95 Dy87 144.4 . . ?
Dy99 Dy95 Dy87 129.457(16) . . ?
Dy94 Dy95 Dy87 95.0 . . ?
O386 Dy96 O513 113.6 . . ?
O386 Dy96 O517 77.8 . . ?
O513 Dy96 O517 144.2 . . ?
O386 Dy96 O393 71.8 . . ?
O513 Dy96 O393 78.0 . . ?
O517 Dy96 O393 136.4 . . ?
O386 Dy96 O413 143.6 . . ?
O513 Dy96 O413 73.9 . . ?
O517 Dy96 O413 78.1 . . ?
O393 Dy96 O413 142.1 . . ?
O386 Dy96 O488 137.5 . . ?
O513 Dy96 O488 82.1 . . ?
O517 Dy96 O488 113.1 . . ?
O393 Dy96 O488 73.7 . . ?
O413 Dy96 O488 77.6 . . ?
O386 Dy96 O512 77.1 . . ?
O513 Dy96 O512 69.6 . . ?
O517 Dy96 O512 81.1 . . ?
O393 Dy96 O512 120.1 . . ?
O413 Dy96 O512 72.5 . . ?
O488 Dy96 O512 143.3 . . ?
O386 Dy96 O493 88.4 . . ?
O513 Dy96 O493 145.2 . . ?
O517 Dy96 O493 64.0 . . ?
O393 Dy96 O493 84.4 . . ?
O413 Dy96 O493 104.9 . . ?
O488 Dy96 O493 64.1 . . ?
O512 Dy96 O493 144.4 . . ?
O386 Dy96 Dy82 148.9 . . ?
O513 Dy96 Dy82 38.6 . . ?
O517 Dy96 Dy82 116.8 . . ?
O393 Dy96 Dy82 105.2 . . ?
O413 Dy96 Dy82 38.8 . . ?
O488 Dy96 Dy82 65.0 . . ?
O512 Dy96 Dy82 78.4 . . ?
O493 Dy96 Dy82 122.5 . . ?
O386 Dy96 Dy3A 106.9 . . ?
O513 Dy96 Dy3A 77.8 . . ?
O517 Dy96 Dy3A 66.4 . . ?
O393 Dy96 Dy3A 152.6 . . ?
O413 Dy96 Dy3A 37.6 . . ?
O488 Dy96 Dy3A 115.2 . . ?
O512 Dy96 Dy3A 37.5 . . ?
O493 Dy96 Dy3A 123.0 . . ?
Dy82 Dy96 Dy3A 61.3 . . ?
O386 Dy96 Dy83 89.0 . . ?
O513 Dy96 Dy83 36.7 . . ?
O517 Dy96 Dy83 115.3 . . ?
O393 Dy96 Dy83 94.9 . . ?
O413 Dy96 Dy83 77.2 . . ?
O488 Dy96 Dy83 118.2 . . ?
O512 Dy96 Dy83 34.4 . . ?
O493 Dy96 Dy83 177.3 . . ?
Dy82 Dy96 Dy83 60.2 . . ?
Dy3A Dy96 Dy83 57.8 . . ?
O382 Dy97 O536 73.0 . . ?
O382 Dy97 O479 102.0 . . ?
O536 Dy97 O479 74.5 . . ?
O382 Dy97 O430 147.3 . . ?
O536 Dy97 O430 85.7 . . ?
O479 Dy97 O430 95.6 . . ?
O382 Dy97 O462 70.2 . . ?
O536 Dy97 O462 125.9 . . ?
O479 Dy97 O462 76.0 . . ?
O430 Dy97 O462 141.6 . . ?
O382 Dy97 O540 69.9 . . ?
O536 Dy97 O540 70.9 . . ?
O479 Dy97 O540 145.4 . . ?
O430 Dy97 O540 79.9 . . ?
O462 Dy97 O540 127.4 . . ?
O382 Dy97 O448 96.9 . . ?
O536 Dy97 O448 149.4 . . ?
O479 Dy97 O448 136.0 . . ?
O430 Dy97 O448 89.0 . . ?
O462 Dy97 O448 73.7 . . ?
O540 Dy97 O448 78.5 . . ?
O382 Dy97 O473 148.1 . . ?
O536 Dy97 O473 130.7 . . ?
O479 Dy97 O473 71.1 . . ?
O430 Dy97 O473 64.1 . . ?
O462 Dy97 O473 77.9 . . ?
O540 Dy97 O473 133.0 . . ?
O448 Dy97 O473 72.0 . . ?
O382 Dy97 Dy2A 38.3 . . ?
O536 Dy97 Dy2A 39.1 . . ?
O479 Dy97 Dy2A 75.3 . . ?
O430 Dy97 Dy2A 124.7 . . ?
O462 Dy97 Dy2A 89.9 . . ?
O540 Dy97 Dy2A 79.3 . . ?
O448 Dy97 Dy2A 134.9 . . ?
O473 Dy97 Dy2A 146.1 . . ?
O382 Dy97 Dy92 36.3 . . ?
O536 Dy97 Dy92 77.5 . . ?
O479 Dy97 Dy92 135.8 . . ?
O430 Dy97 Dy92 115.7 . . ?
O462 Dy97 Dy92 94.2 . . ?
O540 Dy97 Dy92 35.9 . . ?
O448 Dy97 Dy92 77.8 . . ?
O473 Dy97 Dy92 149.8 . . ?
Dy2A Dy97 Dy92 61.4 . . ?
O382 Dy97 Dy98 75.451(15) . . ?
O536 Dy97 Dy98 35.297(14) . . ?
O479 Dy97 Dy98 108.384(15) . . ?
O430 Dy97 Dy98 72.885(14) . . ?
O462 Dy97 Dy98 145.501(14) . . ?
O540 Dy97 Dy98 37.361(14) . . ?
O448 Dy97 Dy98 114.718(15) . . ?
O473 Dy97 Dy98 136.496(14) . . ?
Dy2A Dy97 Dy98 59.842(14) . . ?
Dy92 Dy97 Dy98 58.099(14) . . ?
O382 Dy97 Dy4A 124.3 . . ?
O536 Dy97 Dy4A 162.4 . . ?
O479 Dy97 Dy4A 102.3 . . ?
O430 Dy97 Dy4A 77.4 . . ?
O462 Dy97 Dy4A 68.4 . . ?
O540 Dy97 Dy4A 109.9 . . ?
O448 Dy97 Dy4A 36.4 . . ?
O473 Dy97 Dy4A 36.0 . . ?
Dy2A Dy97 Dy4A 157.8 . . ?
Dy92 Dy97 Dy4A 113.9 . . ?
Dy98 Dy97 Dy4A 138.723(14) . . ?
O537 Dy98 O536 76.45(3) . . ?
O537 Dy98 O523 89.60(3) . . ?
O536 Dy98 O523 71.48(3) . . ?
O537 Dy98 O520 135.43(5) . . ?
O536 Dy98 O520 148.12(5) . . ?
O523 Dy98 O520 103.87(4) . . ?
O537 Dy98 O445 109.43(4) . . ?
O536 Dy98 O445 84.32(3) . . ?
O523 Dy98 O445 144.90(5) . . ?
O520 Dy98 O445 83.36(3) . . ?
O537 Dy98 O516 75.37(3) . . ?
O536 Dy98 O516 126.92(4) . . ?
O523 Dy98 O516 150.57(5) . . ?
O520 Dy98 O516 72.47(3) . . ?
O445 Dy98 O516 64.50(2) . . ?
O537 Dy98 O540 146.08(4) . . ?
O536 Dy98 O540 70.59(3) . . ?
O523 Dy98 O540 72.73(3) . . ?
O520 Dy98 O540 77.88(3) . . ?
O445 Dy98 O540 75.47(3) . . ?
O516 Dy98 O540 132.03(4) . . ?
O537 Dy98 O499 71.88(3) . . ?
O536 Dy98 O499 129.87(4) . . ?
O523 Dy98 O499 70.49(3) . . ?
O520 Dy98 O499 73.17(3) . . ?
O445 Dy98 O499 142.69(4) . . ?
O516 Dy98 O499 80.73(3) . . ?
O540 Dy98 O499 125.13(4) . . ?
O537 Dy98 Dy92 128.20(3) . . ?
O536 Dy98 Dy92 79.31(3) . . ?
O523 Dy98 Dy92 39.083(15) . . ?
O520 Dy98 Dy92 78.63(2) . . ?
O445 Dy98 Dy92 112.84(3) . . ?
O516 Dy98 Dy92 151.09(4) . . ?
O540 Dy98 Dy92 37.626(14) . . ?
O499 Dy98 Dy92 90.83(3) . . ?
O537 Dy98 Dy2A 70.93(2) . . ?
O536 Dy98 Dy2A 38.277(14) . . ?
O523 Dy98 Dy2A 36.076(15) . . ?
O520 Dy98 Dy2A 138.45(3) . . ?
O445 Dy98 Dy2A 122.20(4) . . ?
O516 Dy98 Dy2A 145.80(4) . . ?
O540 Dy98 Dy2A 78.22(2) . . ?
O499 Dy98 Dy2A 94.04(3) . . ?
Dy92 Dy98 Dy2A 61.839(15) . . ?
O537 Dy98 Dy97 111.51(3) . . ?
O536 Dy98 Dy97 35.274(15) . . ?
O523 Dy98 Dy97 76.24(3) . . ?
O520 Dy98 Dy97 112.94(3) . . ?
O445 Dy98 Dy97 69.46(2) . . ?
O516 Dy98 Dy97 132.69(4) . . ?
O540 Dy98 Dy97 37.017(15) . . ?
O499 Dy98 Dy97 146.58(3) . . ?
Dy92 Dy98 Dy97 60.249(16) . . ?
Dy2A Dy98 Dy97 58.827(15) . . ?
O537 Dy98 Dy94 103.68(3) . . ?
O536 Dy98 Dy94 158.52(4) . . ?
O523 Dy98 Dy94 129.80(4) . . ?
O520 Dy98 Dy94 36.607(15) . . ?
O445 Dy98 Dy94 75.33(2) . . ?
O516 Dy98 Dy94 36.537(15) . . ?
O540 Dy98 Dy94 109.90(3) . . ?
O499 Dy98 Dy94 68.48(2) . . ?
Dy92 Dy98 Dy94 114.76(2) . . ?
Dy2A Dy98 Dy94 162.43(3) . . ?
Dy97 Dy98 Dy94 136.48(3) . . ?
O429 Dy99 O504 69.22(3) . . ?
O429 Dy99 O487 82.69(3) . . ?
O504 Dy99 O487 143.74(5) . . ?
O429 Dy99 O455 146.91(5) . . ?
O504 Dy99 O455 135.28(4) . . ?
O487 Dy99 O455 80.20(3) . . ?
O429 Dy99 O541 72.03(3) . . ?
O504 Dy99 O541 70.49(3) . . ?
O487 Dy99 O541 79.51(3) . . ?
O455 Dy99 O541 131.26(4) . . ?
O429 Dy99 O352 140.42(5) . . ?
O504 Dy99 O352 88.23(3) . . ?
O487 Dy99 O352 100.32(4) . . ?
O455 Dy99 O352 70.95(3) . . ?
O541 Dy99 O352 69.85(3) . . ?
O429 Dy99 O421 112.71(4) . . ?
O504 Dy99 O421 68.69(3) . . ?
O487 Dy99 O421 146.28(5) . . ?
O455 Dy99 O421 70.88(3) . . ?
O541 Dy99 O421 133.01(4) . . ?
O352 Dy99 O421 86.55(3) . . ?
O429 Dy99 O368 72.97(3) . . ?
O504 Dy99 O368 114.80(4) . . ?
O487 Dy99 O368 75.97(3) . . ?
O455 Dy99 O368 75.49(3) . . ?
O541 Dy99 O368 139.26(4) . . ?
O352 Dy99 O368 146.35(5) . . ?
O421 Dy99 O368 80.22(3) . . ?
O429 Dy99 Dy95 37.511(15) . . ?
O504 Dy99 Dy95 75.92(3) . . ?
O487 Dy99 Dy95 67.87(2) . . ?
O455 Dy99 Dy95 147.26(4) . . ?
O541 Dy99 Dy95 37.432(15) . . ?
O352 Dy99 Dy95 106.97(3) . . ?
O421 Dy99 Dy95 141.68(4) . . ?
O368 Dy99 Dy95 102.47(3) . . ?
O429 Dy99 Dy94 77.61(3) . . ?
O504 Dy99 Dy94 36.183(15) . . ?
O487 Dy99 Dy94 117.05(3) . . ?
O455 Dy99 Dy94 135.48(4) . . ?
O541 Dy99 Dy94 37.553(16) . . ?
O352 Dy99 Dy94 65.82(2) . . ?
O421 Dy99 Dy94 95.98(3) . . ?
O368 Dy99 Dy94 145.95(4) . . ?
Dy95 Dy99 Dy94 60.396(16) . . ?
O429 Dy99 Dy1A 36.623(16) . . ?
O504 Dy99 Dy1A 34.614(16) . . ?
O487 Dy99 Dy1A 118.92(3) . . ?
O455 Dy99 Dy1A 151.27(4) . . ?
O541 Dy99 Dy1A 75.99(3) . . ?
O352 Dy99 Dy1A 121.12(3) . . ?
O421 Dy99 Dy1A 83.36(3) . . ?
O368 Dy99 Dy1A 88.06(3) . . ?
Dy95 Dy99 Dy1A 58.789(15) . . ?
Dy94 Dy99 Dy1A 57.934(16) . . ?
Dy36 O251 Dy27 107.5 . . ?
Dy36 O251 Dy46 105.8 . . ?
Dy27 O251 Dy46 108.6 . . ?
Dy42 O252 Dy43 109.9 . . ?
Dy42 O252 Dy40 104.7 . . ?
Dy43 O252 Dy40 106.1 . . ?
N74 O253 Dy48 120.3 . . ?
N74 O253 Dy47 121.5 . . ?
Dy48 O253 Dy47 107.2 . . ?
Dy33 O254 Dy38 104.3 . . ?
Dy33 O254 Dy5 106.8 . . ?
Dy38 O254 Dy5 108.3 . . ?
N77 O255 Dy33 121.8 . . ?
N77 O255 Dy18 121.3 . . ?
Dy33 O255 Dy18 109.9 . . ?
Dy51 O256 Dy18 110.7 . . ?
Dy51 O256 Dy33 107.7 . . ?
Dy18 O256 Dy33 106.4 . . ?
Dy43 O257 Dy40 106.9 . . ?
Dy43 O257 Dy21 103.3 . . ?
Dy40 O257 Dy21 105.2 . . ?
N62 O258 Dy28 99.2 . . ?
N62 O258 Dy21 140.6 . . ?
Dy28 O258 Dy21 110.9 . . ?
Dy22 O259 Dy12 108.2 . . ?
Dy22 O259 Dy11 103.4 . . ?
Dy12 O259 Dy11 103.9 . . ?
N73 O260 Dy37 140.8 . . ?
N73 O260 Dy19 105.7 . . ?
Dy37 O260 Dy19 110.5 . . ?
N75 O261 Dy20 122.2 . . ?
N75 O261 Dy36 117.6 . . ?
Dy20 O261 Dy36 109.0 . . ?
Dy18 O262 Dy47 107.9 . . ?
Dy18 O262 Dy49 106.0 . . ?
Dy47 O262 Dy49 107.8 . . ?
N70 O263 Dy17 124.8 . . ?
N70 O263 Dy22 114.3 . . ?
Dy17 O263 Dy22 109.4 . . ?
Dy21 O264 Dy40 108.0 . . ?
Dy21 O264 Dy42 104.0 . . ?
Dy40 O264 Dy42 102.0 . . ?
Dy12 O265 Dy7 106.4 . . ?
Dy12 O265 Dy22 108.9 . . ?
Dy7 O265 Dy22 103.0 . . ?
Dy34 O266 Dy45 109.0 . . ?
Dy34 O266 Dy31 105.4 . . ?
Dy45 O266 Dy31 105.9 . . ?
C262 O267 Dy21 132.4 . . ?
C106 O268 Dy43 139.7 . . ?
N61 O269 Dy21 122.9 . . ?
N61 O269 Dy12 124.7 . . ?
Dy21 O269 Dy12 108.4 . . ?
N66 O270 Dy46 115.8 . . ?
N66 O270 Dy37 125.4 . . ?
Dy46 O270 Dy37 107.0 . . ?
N77 O271 Dy38 140.7 . . ?
N77 O271 Dy10 95.1 . . ?
Dy38 O271 Dy10 116.0 . . ?
C751 O285 Dy59 119.6 . . ?
C658 O287 Dy54 132.1 . . ?
C392 O288 Dy59 99.8 . . ?
C686 O289 Dy66 79.3 . . ?
C658 O290 Dy60 125.6 . . ?
C558 O291 Dy53 142.5 . . ?
C687 O293 Dy66 142.7 . . ?
C686 O295 Dy66 85.0 . . ?
C705 O298 Dy73 89.3 . . ?
C392 O299 Dy59 95.9 . . ?
C680 O302 Dy57 91.6 . . ?
C687 O303 Dy72 142.0 . . ?
C751 O305 Dy72 126.1 . . ?
C519 O306 Dy54 135.5 . . ?
C521 O307 Dy55 143.6 . . ?
C711 O308 Dy80 131.3 . . ?
C499 O309 Dy84 168.2 . . ?
C599 O311 Dy84 142.0 . . ?
C680 O314 Dy57 90.4 . . ?
C657 O316 Dy58 88.8 . . ?
C548 O319 Dy61 136.1 . . ?
C519 O320 Dy74 124.2 . . ?
C652 O321 Dy60 138.7 . . ?
C540 O322 Dy85 165.5 . . ?
C562 O323 Dy73 138.1 . . ?
C605 O324 Dy79 161.3 . . ?
C724 O325 Dy84 88.1 . . ?
C618 O326 Dy91 131.3 . . ?
C734 O327 Dy55 138.3 . . ?
C590 O330 Dy69 138.8 . . ?
N140 O331 Dy93 141.3 . . ?
C542 O333 Dy56 133.5 . . ?
C657 O334 Dy58 84.9 . . ?
C542 O335 Dy67 130.2 . . ?
C573 O337 Dy89 133.6 . . ?
C548 O338 Dy74 139.9 . . ?
N151 O340 Dy72 143.2 . . ?
N151 O340 Dy59 92.0 . . ?
Dy72 O340 Dy59 118.0 . . ?
C596 O341 Dy76 141.3 . . ?
C596 O342 Dy62 135.0 . . ?
C748 O343 Dy83 135.9 . . ?
C558 O345 Dy56 124.0 . . ?
N144 O346 Dy62 145.6 . . ?
N144 O346 Dy73 99.9 . . ?
Dy62 O346 Dy73 114.0 . . ?
C582 O347 Dy57 137.3 . . ?
C705 O348 Dy73 97.2 . . ?
C480 O350 Dy92 137.8 . . ?
C580 O351 Dy55 143.8 . . ?
C539 O353 Dy86 136.4 . . ?
N142 O354 Dy67 148.1 . . ?
N142 O354 Dy57 98.4 . . ?
Dy67 O354 Dy57 111.7 . . ?
N143 O355 Dy72 135.3 . . ?
N143 O355 Dy59 83.8 . . ?
Dy72 O355 Dy59 101.1 . . ?
C637 O356 Dy64 138.5 . . ?
C602 O358 Dy83 140.6 . . ?
C717 O360 Dy67 127.4 . . ?
N141 O361 Dy58 103.7 . . ?
N141 O361 Dy61 141.0 . . ?
Dy58 O361 Dy61 111.9 . . ?
Dy62 O362 Dy60 104.2 . . ?
Dy62 O362 Dy54 108.2 . . ?
Dy60 O362 Dy54 105.9 . . ?
C717 O363 Dy57 135.8 . . ?
C545 O364 Dy5A 122.7 . . ?
N143 O365 Dy70 139.3 . . ?
N143 O365 Dy66 107.8 . . ?
Dy70 O365 Dy66 111.8 . . ?
C562 O366 Dy75 138.9 . . ?
Dy70 O367 Dy75 105.1 . . ?
Dy70 O367 Dy55 105.8 . . ?
Dy75 O367 Dy55 110.1 . . ?
C618 O369 Dy93 159.8 . . ?
C545 O370 Dy3A 140.1 . . ?
C624 O371 Dy85 133.0 . . ?
C602 O372 Dy82 125.9 . . ?
C484 O374 Dy4A 131.6 . . ?
Dy72 O375 Dy56 105.1 . . ?
Dy72 O375 Dy53 111.2 . . ?
Dy56 O375 Dy53 105.7 . . ?
C521 O376 Dy68 119.7 . . ?
C724 O377 Dy84 89.3 . . ?
N159 O379 Dy92 136.1 . . ?
N159 O379 Dy79 88.0 . . ?
Dy92 O379 Dy79 105.4 . . ?
N140 O380 Dy3A 135.9 . . ?
N140 O380 Dy91 111.8 . . ?
Dy3A O380 Dy91 111.6 . . ?
Dy71 O381 Dy69 106.5 . . ?
Dy71 O381 Dy67 106.2 . . ?
Dy69 O381 Dy67 107.4 . . ?
Dy97 O382 Dy92 107.3 . . ?
Dy97 O382 Dy2A 104.2 . . ?
Dy92 O382 Dy2A 108.3 . . ?
N149 O383 Dy73 104.2 . . ?
N149 O383 Dy76 140.4 . . ?
Dy73 O383 Dy76 112.9 . . ?
C473 O384 Dy87 98.0 . . ?
C707 O385 Dy83 139.8 . . ?
C573 O386 Dy96 131.6 . . ?
C599 O387 Dy93 135.0 . . ?
Dy62 O388 Dy54 109.8 . . ?
Dy62 O388 Dy74 106.2 . . ?
Dy54 O388 Dy74 102.1 . . ?
N144 O389 Dy70 123.0 . . ?
N144 O389 Dy60 119.1 . . ?
Dy70 O389 Dy60 106.4 . . ?
C652 O390 Dy70 140.9 . . ?
C641 O391 Dy82 138.4 . . ?
C707 O392 Dy3A 118.6 . . ?
C471 O393 Dy96 140.3 . . ?
C619 O395 Dy5A 132.2 . . ?
Dy56 O396 Dy61 108.3 . . ?
Dy56 O396 Dy53 104.1 . . ?
Dy61 O396 Dy53 104.2 . . ?
N155 O397 Dy74 150.0 . . ?
N155 O397 Dy58 98.4 . . ?
Dy74 O397 Dy58 110.9 . . ?
N150 O399 Dy63 152.8 . . ?
N150 O399 Dy65 97.0 . . ?
Dy63 O399 Dy65 110.0 . . ?
C647 O400 Dy75 136.0 . . ?
N147 O401 Dy91 94.2 . . ?
N147 O401 Dy5A 151.5 . . ?
Dy91 O401 Dy5A 110.4 . . ?
Dy57 O402 Dy56 110.5 . . ?
Dy57 O402 Dy67 109.3 . . ?
Dy56 O402 Dy67 108.1 . . ?
C640 O403 Dy88 136.5 . . ?
C492 O404 Dy63 139.8 . . ?
C471 O405 Dy85 136.0 . . ?
Dy76 O406 Dy77 109.5 . . ?
Dy76 O406 Dy64 106.8 . . ?
Dy77 O406 Dy64 104.8 . . ?
N148 O407 Dy60 154.6 . . ?
N148 O407 Dy66 93.5 . . ?
Dy60 O407 Dy66 111.9 . . ?
N144 O409 Dy73 100.2 . . ?
N144 O409 Dy75 136.0 . . ?
Dy73 O409 Dy75 117.8 . . ?
C477 O410 Dy81 135.0 . . ?
C476 O411 Dy58 146.5 . . ?
N143 O412 Dy68 139.6 . . ?
N143 O412 Dy59 108.0 . . ?
Dy68 O412 Dy59 111.5 . . ?
Dy96 O413 Dy3A 104.9 . . ?
Dy96 O413 Dy82 103.3 . . ?
Dy3A O413 Dy82 106.1 . . ?
Dy59 O414 Dy71 108.2 . . ?
Dy59 O414 Dy68 108.9 . . ?
Dy71 O414 Dy68 107.7 . . ?
C476 O415 Dy78 130.3 . . ?
C637 O417 Dy76 125.8 . . ?
C564 O418 Dy91 92.4 . . ?
Dy66 O419 Dy70 109.2 . . ?
Dy66 O419 Dy60 109.1 . . ?
Dy70 O419 Dy60 108.7 . . ?
C615 O420 Dy88 138.0 . . ?
C644 O422 Dy80 139.0 . . ?
Dy70 O423 Dy68 108.6 . . ?
Dy70 O423 Dy55 105.4 . . ?
Dy68 O423 Dy55 103.3 . . ?
C564 O424 Dy91 90.7 . . ?
C590 O425 Dy71 135.4 . . ?
C477 O426 Dy95 132.3 . . ?
C482 O428 Dy71 125.6 . . ?
Dy99 O429 Dy95 105.10(2) . . ?
Dy99 O429 Dy1A 108.02(2) . . ?
Dy95 O429 Dy1A 102.6 . . ?
N146 O430 Dy89 106.1 . . ?
N146 O430 Dy97 132.9 . . ?
Dy89 O430 Dy97 115.9 . . ?
C474 O431 Dy2A 95.4 . . ?
C647 O432 Dy65 138.8 . . ?
Dy73 O433 Dy76 109.4 . . ?
Dy73 O433 Dy62 111.0 . . ?
Dy76 O433 Dy62 107.1 . . ?
N148 O434 Dy72 142.9 . . ?
N148 O434 Dy66 93.5 . . ?
Dy72 O434 Dy66 118.7 . . ?
N159 O435 Dy79 100.5 . . ?
N159 O435 Dy88 143.7 . . ?
Dy79 O435 Dy88 110.8 . . ?
C595 O437 Dy65 162.5 . . ?
N145 O438 Dy93 134.9 . . ?
N145 O438 Dy84 95.2 . . ?
Dy93 O438 Dy84 119.7 . . ?
Dy5A O439 Dy86 108.4 . . ?
Dy5A O439 Dy4A 103.4 . . ?
Dy86 O439 Dy4A 106.1 . . ?
Dy63 O440 Dy67 107.9 . . ?
Dy63 O440 Dy71 105.6 . . ?
Dy67 O440 Dy71 108.6 . . ?
C641 O441 Dy1A 134.8 . . ?
N149 O442 Dy75 136.6 . . ?
N149 O442 Dy73 85.1 . . ?
Dy75 O442 Dy73 103.8 . . ?
N146 O445 Dy85 98.7 . . ?
N146 O445 Dy98 136.65(2) . . ?
Dy85 O445 Dy98 113.94(2) . . ?
C619 O447 Dy86 137.7 . . ?
N158 O448 Dy97 120.1 . . ?
N158 O448 Dy4A 123.4 . . ?
Dy97 O448 Dy4A 107.9 . . ?
C480 O449 Dy79 135.0 . . ?
N147 O450 Dy88 112.5 . . ?
N147 O450 Dy90 121.8 . . ?
Dy88 O450 Dy90 111.6 . . ?
C483 O451 Dy94 131.9 . . ?
C582 O452 Dy78 146.8 . . ?
C474 O453 Dy2A 89.8 . . ?
Dy1A O454 Dy94 106.5 . . ?
Dy1A O454 Dy95 106.7 . . ?
Dy94 O454 Dy95 108.7 . . ?
N140 O456 Dy84 110.0 . . ?
N140 O456 Dy82 137.1 . . ?
Dy84 O456 Dy82 110.5 . . ?
Dy54 O457 Dy74 107.0 . . ?
Dy54 O457 Dy60 108.9 . . ?
Dy74 O457 Dy60 104.9 . . ?
C495 O458 Dy95 128.7 . . ?
Dy88 O459 Dy80 105.6 . . ?
Dy88 O459 Dy81 107.8 . . ?
Dy80 O459 Dy81 104.7 . . ?
C580 O460 Dy70 122.3 . . ?
Dy72 O461 Dy61 104.8 . . ?
Dy72 O461 Dy53 111.0 . . ?
Dy61 O461 Dy53 105.7 . . ?
C484 O462 Dy97 128.1 . . ?
C624 O463 Dy94 132.1 . . ?
C640 O464 Dy80 135.0 . . ?
C489 O465 Dy2A 138.7 . . ?
N151 O466 Dy71 150.1 . . ?
N151 O466 Dy59 95.6 . . ?
Dy71 O466 Dy59 111.4 . . ?
N141 O467 Dy57 109.0 . . ?
N141 O467 Dy56 133.7 . . ?
Dy57 O467 Dy56 110.9 . . ?
N159 O468 Dy87 116.4 . . ?
N159 O468 Dy81 131.8 . . ?
Dy87 O468 Dy81 111.3 . . ?
N158 O469 Dy90 143.8 . . ?
N158 O469 Dy79 97.4 . . ?
Dy90 O469 Dy79 112.2 . . ?
Dy72 O470 Dy56 105.2 . . ?
Dy72 O470 Dy61 104.3 . . ?
Dy56 O470 Dy61 106.2 . . ?
C491 O471 Dy2A 141.0 . . ?
Dy78 O472 Dy77 103.5 . . ?
Dy78 O472 Dy76 103.6 . . ?
Dy77 O472 Dy76 106.4 . . ?
Dy89 O473 Dy4A 110.5 . . ?
Dy89 O473 Dy97 110.3 . . ?
Dy4A O473 Dy97 106.9 . . ?
C492 O474 Dy77 134.9 . . ?
N153 O475 Dy1A 120.3 . . ?
N153 O475 Dy82 123.3 . . ?
Dy1A O475 Dy82 108.2 . . ?
Dy68 O476 Dy75 106.6 . . ?
Dy68 O476 Dy55 105.8 . . ?
Dy75 O476 Dy55 109.4 . . ?
C614 O477 Dy77 136.1 . . ?
Dy75 O478 Dy70 105.2 . . ?
Dy75 O478 Dy68 103.7 . . ?
Dy70 O478 Dy68 104.5 . . ?
C491 O479 Dy97 119.3 . . ?
Dy91 O480 Dy5A 110.3 . . ?
Dy91 O480 Dy3A 110.2 . . ?
Dy5A O480 Dy3A 105.4 . . ?
Dy58 O481 Dy61 108.5 . . ?
Dy58 O481 Dy74 108.6 . . ?
Dy61 O481 Dy74 107.4 . . ?
N156 O482 Dy95 150.1 . . ?
N156 O482 Dy87 96.2 . . ?
Dy95 O482 Dy87 110.7 . . ?
C494 O483 Dy87 132.3 . . ?
C642 O484 Dy86 146.6 . . ?
N154 O485 Dy4A 151.2 . . ?
N154 O485 Dy89 97.3 . . ?
Dy4A O485 Dy89 110.3 . . ?
C488 O486 Dy69 138.9 . . ?
C495 O487 Dy99 137.71(3) . . ?
N153 O488 Dy96 139.9 . . ?
N153 O488 Dy85 95.7 . . ?
Dy96 O488 Dy85 117.6 . . ?
C644 O489 Dy81 123.8 . . ?
C642 O490 Dy90 114.8 . . ?
N141 O491 Dy78 136.0 . . ?
N141 O491 Dy58 85.6 . . ?
Dy78 O491 Dy58 101.8 . . ?
Dy3A O492 Dy82 109.6 . . ?
Dy3A O492 Dy83 102.8 . . ?
Dy82 O492 Dy83 107.8 . . ?
N146 O493 Dy85 87.5 . . ?
N146 O493 Dy89 84.1 . . ?
Dy85 O493 Dy89 160.9 . . ?
N146 O493 Dy96 133.2 . . ?
Dy85 O493 Dy96 102.0 . . ?
Dy89 O493 Dy96 96.2 . . ?
N151 O494 Dy56 119.5 . . ?
N151 O494 Dy67 121.6 . . ?
Dy56 O494 Dy67 109.9 . . ?
N145 O495 Dy1A 150.5 . . ?
N145 O495 Dy84 99.5 . . ?
Dy1A O495 Dy84 109.9 . . ?
N153 O496 Dy94 144.0 . . ?
N153 O496 Dy85 103.4 . . ?
Dy94 O496 Dy85 110.7 . . ?
N142 O497 Dy78 141.7 . . ?
N142 O497 Dy57 95.0 . . ?
Dy78 O497 Dy57 118.2 . . ?
Dy81 O498 Dy93 103.7 . . ?
Dy81 O498 Dy80 105.0 . . ?
Dy93 O498 Dy80 111.7 . . ?
C483 O499 Dy98 133.71(2) . . ?
N158 O500 Dy92 146.9 . . ?
N158 O500 Dy79 94.3 . . ?
Dy92 O500 Dy79 114.9 . . ?
Dy63 O501 Dy69 110.3 . . ?
Dy63 O501 Dy71 102.8 . . ?
Dy69 O501 Dy71 105.6 . . ?
N150 O502 Dy75 138.3 . . ?
N150 O502 Dy65 96.5 . . ?
Dy75 O502 Dy65 122.0 . . ?
Dy90 O503 Dy5A 106.3 . . ?
Dy90 O503 Dy86 104.6 . . ?
Dy5A O503 Dy86 105.1 . . ?
Dy1A O504 Dy99 110.55(3) . . ?
Dy1A O504 Dy94 104.2 . . ?
Dy99 O504 Dy94 108.01(2) . . ?
Dy64 O505 Dy78 111.7 . . ?
Dy64 O505 Dy77 106.0 . . ?
Dy78 O505 Dy77 103.8 . . ?
N149 O506 Dy65 112.0 . . ?
N149 O506 Dy77 134.7 . . ?
Dy65 O506 Dy77 110.9 . . ?
Dy80 O507 Dy88 105.9 . . ?
Dy80 O507 Dy93 113.0 . . ?
Dy88 O507 Dy93 100.6 . . ?
Dy87 O508 Dy95 107.7 . . ?
Dy87 O508 Dy81 111.2 . . ?
Dy95 O508 Dy81 106.8 . . ?
N145 O509 Dy95 117.8 . . ?
N145 O509 Dy81 125.0 . . ?
Dy95 O509 Dy81 108.8 . . ?
C482 O510 Dy68 137.3 . . ?
C473 O511 Dy87 95.1 . . ?
Dy3A O512 Dy83 103.2 . . ?
Dy3A O512 Dy96 104.6 . . ?
Dy83 O512 Dy96 111.1 . . ?
Dy96 O513 Dy82 104.1 . . ?
Dy96 O513 Dy83 108.8 . . ?
Dy82 O513 Dy83 103.8 . . ?
C615 O514 Dy90 134.3 . . ?
N154 O515 Dy3A 126.9 . . ?
N154 O515 Dy5A 119.2 . . ?
Dy3A O515 Dy5A 106.0 . . ?
Dy85 O516 Dy98 110.74(3) . . ?
Dy85 O516 Dy94 107.1 . . ?
Dy98 O516 Dy94 107.78(2) . . ?
N154 O517 Dy96 141.9 . . ?
N154 O517 Dy89 95.7 . . ?
Dy96 O517 Dy89 120.8 . . ?
Dy4A O518 Dy86 108.1 . . ?
Dy4A O518 Dy90 107.7 . . ?
Dy86 O518 Dy90 103.7 . . ?
N147 O519 Dy93 145.4 . . ?
N147 O519 Dy91 89.7 . . ?
Dy93 O519 Dy91 116.9 . . ?
N156 O520 Dy98 122.21(2) . . ?
N156 O520 Dy94 123.1 . . ?
Dy98 O520 Dy94 108.02(2) . . ?
N156 O521 Dy92 142.0 . . ?
N156 O521 Dy87 91.3 . . ?
Dy92 O521 Dy87 121.4 . . ?
Dy63 O522 Dy69 109.5 . . ?
Dy63 O522 Dy67 102.8 . . ?
Dy69 O522 Dy67 105.3 . . ?
Dy2A O523 Dy98 107.52(2) . . ?
Dy2A O523 Dy92 108.9 . . ?
Dy98 O523 Dy92 102.56(2) . . ?
Dy65 O524 Dy77 111.4 . . ?
Dy65 O524 Dy63 108.1 . . ?
Dy77 O524 Dy63 108.0 . . ?
C614 O525 Dy64 133.2 . . ?
N142 O526 Dy77 121.0 . . ?
N142 O526 Dy63 121.1 . . ?
Dy77 O526 Dy63 109.1 . . ?
C494 O527 Dy92 139.6 . . ?
Dy79 O528 Dy90 109.3 . . ?
Dy79 O528 Dy88 107.5 . . ?
Dy90 O528 Dy88 109.0 . . ?
Dy76 O529 Dy78 105.1 . . ?
Dy76 O529 Dy64 106.9 . . ?
Dy78 O529 Dy64 109.4 . . ?
Dy4A O530 Dy90 108.4 . . ?
Dy4A O530 Dy5A 104.7 . . ?
Dy90 O530 Dy5A 106.0 . . ?
N150 O531 Dy71 116.6 . . ?
N150 O531 Dy68 122.9 . . ?
Dy71 O531 Dy68 108.4 . . ?
Dy84 O532 Dy1A 108.5 . . ?
Dy84 O532 Dy82 110.6 . . ?
Dy1A O532 Dy82 108.7 . . ?
Dy93 O533 Dy81 104.4 . . ?
Dy93 O533 Dy88 101.9 . . ?
Dy81 O533 Dy88 106.8 . . ?
N155 O534 Dy62 121.9 . . ?
N155 O534 Dy76 121.7 . . ?
Dy62 O534 Dy76 108.5 . . ?
N148 O535 Dy61 119.8 . . ?
N148 O535 Dy74 119.1 . . ?
Dy61 O535 Dy74 109.9 . . ?
Dy97 O536 Dy98 109.43(3) . . ?
Dy97 O536 Dy2A 103.3 . . ?
Dy98 O536 Dy2A 104.77(2) . . ?
C489 O537 Dy98 132.91(2) . . ?
Dy60 O538 Dy62 106.4 . . ?
Dy60 O538 Dy74 107.2 . . ?
Dy62 O538 Dy74 107.0 . . ?
N155 O539 Dy78 141.5 . . ?
N155 O539 Dy58 93.0 . . ?
Dy78 O539 Dy58 115.9 . . ?
Dy92 O540 Dy97 106.7 . . ?
Dy92 O540 Dy98 102.81(2) . . ?
Dy97 O540 Dy98 105.62(2) . . ?
Dy95 O541 Dy99 103.88(3) . . ?
Dy95 O541 Dy94 106.3 . . ?
Dy99 O541 Dy94 105.11(2) . . ?
C124 O543 Dy12 136.4 . . ?
N3 C4 C43 118.1 . . ?
C14 C5 C69 118.6 . . ?
C5 C14 C43 122.4 . . ?
C5 C14 C151 121.5 . . ?
C43 C14 C151 116.1 . . ?
C19 C15 N2 116.6 . . ?
C17 C16 N2 118.7 . . ?
C16 C17 C20 121.8 . . ?
C20 C19 C15 116.1 . . ?
C17 C20 C19 118.9 . . ?
C17 C20 C214 117.0 . . ?
C19 C20 C214 117.0 . . ?
N5 C22 C96 110.4 . . ?
C31 C23 N161 118.4 . . ?
N8 C24 C84 118.1 . . ?
N22 C25 C70 127.5 . . ?
N14 C26 C52 101.4 . . ?
N10 C27 C91 104.9 . . ?
C321 C28 C73 118.0 . . ?
N4 C30 C42 113.4 . . ?
C23 C31 C74 118.7 . . ?
N8 C32 C86 118.3 . . ?
N9 C33 C79 103.4 . . ?
C74 C34 C764 120.4 . . ?
N54 C35 C317 118.9 . . ?
C37 C36 C163 101.6 . . ?
N7 C37 C36 126.1 . . ?
N11 C38 C72 117.3 . . ?
C153 C39 C60 115.9 . . ?
N15 C40 C301 119.6 . . ?
C92 C41 N7 103.7 . . ?
C369 C42 C30 101.8 . . ?
C4 C43 C14 118.0 . . ?
C50 C44 N18 119.0 . . ?
C321 C45 C47 117.9 . . ?
C65 C46 C211 106.1 . . ?
N16 C47 C45 117.1 . . ?
N19 C49 C319 120.3 . . ?
C351 C50 C44 109.6 . . ?
N20 C51 C331 123.2 . . ?
C197 C52 C26 122.8 . . ?
C356 C53 N17 110.9 . . ?
N18 C54 C77 115.9 . . ?
N20 C55 C371 120.0 . . ?
N4 C56 C328 106.3 . . ?
C87 C57 N58 117.3 . . ?
N19 C58 C300 131.1 . . ?
N13 C59 C303 120.8 . . ?
N21 C60 C39 122.6 . . ?
N13 C61 C353 114.6 . . ?
C143 C62 C48 126.7 . . ?
N11 C63 C306 121.3 . . ?
C79 C64 C82 123.0 . . ?
C79 C64 C90 125.6 . . ?
C82 C64 C90 111.4 . . ?
N22 C65 C46 127.8 . . ?
N36 C66 C162 124.1 . . ?
N56 C67 C378 121.7 . . ?
N6 C68 C326 119.7 . . ?
N3 C69 C5 118.9 . . ?
C25 C70 C211 111.2 . . ?
N12 C71 C307 109.5 . . ?
C312 C72 C38 121.6 . . ?
N16 C73 C28 117.9 . . ?
C34 C74 C31 119.6 . . ?
C34 C74 C346 114.2 . . ?
C31 C74 C346 125.5 . . ?
N10 C75 C98 130.2 . . ?
N12 C76 C309 107.0 . . ?
C351 C77 C54 112.2 . . ?
C83 C78 C359 116.1 . . ?
C64 C79 C33 124.0 . . ?
N17 C80 C184 116.0 . . ?
N6 C81 C376 121.0 . . ?
O13 C82 O12 118.9 . . ?
O13 C82 C64 126.2 . . ?
O12 C82 C64 112.7 . . ?
O13 C82 Dy1 59.9 . . ?
O12 C82 Dy1 59.0 . . ?
C64 C82 Dy1 164.5 . . ?
C78 C83 N15 127.2 . . ?
C343 C84 C24 120.2 . . ?
N21 C85 C341 127.2 . . ?
C343 C86 C32 118.6 . . ?
C119 C87 C57 116.3 . . ?
N53 C88 C304 118.9 . . ?
N33 C89 C339 119.1 . . ?
C95 C90 C64 116.9 . . ?
C308 C91 C27 117.1 . . ?
C163 C92 C41 119.8 . . ?
N54 C93 C358 118.8 . . ?
N55 C94 C313 122.0 . . ?
C90 C95 N9 118.1 . . ?
C143 C96 C22 100.5 . . ?
N34 C97 C199 121.7 . . ?
C308 C98 C75 89.2 . . ?
N59 C99 C366 107.7 . . ?
N32 C100 C340 112.6 . . ?
N35 C101 C154 124.6 . . ?
O141 C102 O148 129.2 . . ?
O141 C102 C103 117.3 . . ?
O148 C102 C103 113.5 . . ?
C375 C103 C227 124.4 . . ?
C375 C103 C102 116.2 . . ?
C227 C103 C102 119.4 . . ?
N29 C104 C122 119.4 . . ?
O169 C105 O200 125.5 . . ?
O169 C105 C135 120.0 . . ?
O200 C105 C135 114.4 . . ?
O268 C106 O203 123.9 . . ?
O268 C106 C131 116.8 . . ?
O203 C106 C131 119.2 . . ?
O59 C107 O43 123.0 . . ?
O59 C107 C116 120.2 . . ?
O43 C107 C116 116.6 . . ?
O59 C107 Dy42 60.1 . . ?
O43 C107 Dy42 63.0 . . ?
C116 C107 Dy42 177.9 . . ?
O115 C108 O94 127.1 . . ?
O115 C108 C231 116.6 . . ?
O94 C108 C231 116.2 . . ?
O188 C109 O175 125.6 . . ?
O188 C109 C126 116.6 . . ?
O175 C109 C126 117.8 . . ?
C135 C110 C125 121.9 . . ?
O180 C111 O123 128.5 . . ?
O180 C111 C253 115.9 . . ?
O123 C111 C253 115.5 . . ?
O239 C112 O142 127.6 . . ?
O239 C112 C283 117.6 . . ?
O142 C112 C283 114.5 . . ?
C268 C113 C299 119.7 . . ?
C268 C113 C293 118.8 . . ?
C299 C113 C293 121.5 . . ?
C181 C114 C277 116.5 . . ?
O114 C115 O93 131.2 . . ?
O114 C115 C295 115.8 . . ?
O93 C115 C295 112.7 . . ?
C296 C116 C266 119.2 . . ?
C296 C116 C107 116.7 . . ?
C266 C116 C107 124.1 . . ?
O234 C117 O107 122.3 . . ?
O234 C117 C284 122.4 . . ?
O107 C117 C284 115.2 . . ?
O234 C117 Dy3 62.2 . . ?
O107 C117 Dy3 60.3 . . ?
C284 C117 Dy3 171.3 . . ?
C274 C118 C201 116.4 . . ?
C87 C119 C348 126.5 . . ?
C87 C119 C269 115.6 . . ?
C348 C119 C269 116.1 . . ?
C135 C120 C179 119.6 . . ?
C286 C121 C292 119.5 . . ?
C286 C121 C289 119.7 . . ?
C292 C121 C289 120.7 . . ?
C131 C122 C104 118.6 . . ?
O202 C123 O150 126.5 . . ?
O202 C123 C259 119.7 . . ?
O150 C123 C259 113.8 . . ?
O543 C124 O222 124.1 . . ?
O543 C124 C277 118.0 . . ?
O222 C124 C277 117.6 . . ?
N79 C125 C110 120.5 . . ?
C251 C126 C255 122.0 . . ?
C251 C126 C109 117.8 . . ?
C255 C126 C109 120.1 . . ?
O89 C127 O213 128.0 . . ?
O89 C127 C205 116.2 . . ?
O213 C127 C205 115.6 . . ?
C221 C128 C290 121.6 . . ?
C221 C128 C133 121.4 . . ?
C290 C128 C133 116.8 . . ?
O159 C129 O199 124.5 . . ?
O159 C129 C297 118.2 . . ?
O199 C129 C297 117.3 . . ?
O102 C130 O100 126.7 . . ?
O102 C130 C280 119.4 . . ?
O100 C130 C280 113.9 . . ?
C122 C131 C244 121.0 . . ?
C122 C131 C106 121.3 . . ?
C244 C131 C106 117.6 . . ?
O136 C132 O147 125.2 . . ?
O136 C132 C278 120.1 . . ?
O147 C132 C278 114.5 . . ?
O129 C133 O6 125.1 . . ?
O129 C133 C128 121.8 . . ?
O6 C133 C128 113.1 . . ?
C148 C134 C176 119.9 . . ?
C148 C134 C285 118.7 . . ?
C176 C134 C285 121.3 . . ?
C110 C135 C120 118.3 . . ?
C110 C135 C105 122.5 . . ?
C120 C135 C105 119.0 . . ?
C239 C136 C316 119.5 . . ?
C213 C137 C281 119.9 . . ?
C238 C138 C322 118.7 . . ?
C246 C139 C323 120.5 . . ?
C246 C140 C318 113.8 . . ?
C364 C141 C275 114.5 . . ?
C193 C142 C365 121.2 . . ?
C62 C143 C96 130.9 . . ?
C62 C143 C245 114.2 . . ?
C96 C143 C245 114.8 . . ?
C274 C144 C320 114.5 . . ?
C192 C145 C159 115.2 . . ?
O71 C146 O32 127.1 . . ?
O71 C146 C310 120.1 . . ?
O32 C146 C310 112.8 . . ?
C360 C147 C188 118.5 . . ?
C134 C148 C175 119.7 . . ?
C283 C149 C354 123.2 . . ?
N52 C150 C251 122.5 . . ?
O27 C151 O18 131.3 . . ?
O27 C151 C14 120.6 . . ?
O18 C151 C14 108.2 . . ?
O27 C151 Dy10 66.2 . . ?
O18 C151 Dy10 65.3 . . ?
C14 C151 Dy10 170.3 . . ?
N50 C152 C191 119.7 . . ?
C341 C153 C39 122.9 . . ?
C341 C153 C228 120.5 . . ?
C39 C153 C228 116.2 . . ?
C101 C154 C222 120.5 . . ?
C344 C155 C333 125.2 . . ?
C344 C155 C243 119.1 . . ?
C333 C155 C243 115.8 . . ?
N31 C156 C227 121.7 . . ?
N46 C157 C247 119.3 . . ?
C231 C158 C216 119.3 . . ?
N32 C159 C145 118.8 . . ?
N47 C160 C215 127.7 . . ?
C253 C161 C352 119.9 . . ?
C196 C162 C66 112.1 . . ?
C92 C163 C36 137.9 . . ?
C92 C163 C165 118.0 . . ?
C36 C163 C165 104.1 . . ?
O10 C164 O16 125.3 . . ?
O10 C164 C359 118.6 . . ?
O16 C164 C359 116.0 . . ?
O168 C165 O143 124.6 . . ?
O168 C165 C163 116.8 . . ?
O143 C165 C163 118.4 . . ?
O157 C166 O61 125.7 . . ?
O157 C166 C210 117.9 . . ?
O61 C166 C210 115.7 . . ?
C335 C167 C304 132.6 . . ?
C335 C167 C203 116.5 . . ?
C304 C167 C203 110.7 . . ?
N39 C168 C187 123.9 . . ?
N68 C169 C182 122.7 . . ?
N42 C170 C236 123.2 . . ?
C326 C171 C376 120.7 . . ?
C326 C171 C263 120.8 . . ?
C376 C171 C263 118.4 . . ?
C283 C172 C314 116.8 . . ?
C303 C173 C353 126.5 . . ?
C303 C173 C272 113.8 . . ?
C353 C173 C272 118.9 . . ?
N23 C174 C290 122.8 . . ?
N37 C175 C148 119.9 . . ?
C134 C176 C342 117.2 . . ?
N28 C177 C186 117.8 . . ?
O88 C178 O117 125.1 . . ?
O88 C178 C246 116.7 . . ?
O117 C178 C246 117.9 . . ?
C120 C179 N79 120.7 . . ?
O23 C180 O103 126.9 . . ?
O23 C180 C343 113.5 . . ?
O103 C180 C343 119.4 . . ?
N44 C181 C114 125.6 . . ?
C169 C182 C248 120.4 . 2_65: ?
O165 C183 O99 122.2 . . ?
O165 C183 C257 118.9 . . ?
O99 C183 C257 118.8 . . ?
C204 C184 C80 118.5 . . ?
N25 C185 C296 115.7 . . ?
C284 C186 C177 121.9 . . ?
C208 C187 C168 119.5 . . ?
C215 C188 C147 120.5 . . ?
C215 C188 C276 121.9 . . ?
C147 C188 C276 117.5 . . ?
C280 C189 C315 121.4 . . ?
O92 C190 O104 125.7 . . ?
O92 C190 C192 113.9 . . ?
O104 C190 C192 120.2 . . ?
C239 C191 C152 121.0 . . ?
C340 C192 C145 124.7 . . ?
C340 C192 C190 119.8 . . ?
C145 C192 C190 115.6 . . ?
C142 C193 C313 123.3 . . ?
C142 C193 C327 120.6 . . ?
C313 C193 C327 115.8 . . ?
N30 C194 C226 123.7 . . ?
C230 C195 N51 123.2 . . ?
C363 C196 C162 121.9 . . ?
C363 C196 C288 121.9 . . ?
C162 C196 C288 115.4 . . ?
C52 C197 C349 119.4 . . ?
C52 C197 C270 120.7 . . ?
C349 C197 C270 119.8 . . ?
O46 C198 O122 128.1 . . ?
O46 C198 C254 115.0 . . ?
O122 C198 C254 116.9 . . ?
C280 C199 C97 116.2 . . ?
N25 C200 C266 118.6 . . ?
N45 C201 C118 125.0 . . ?
N26 C381 C207 124.1 . . ?
O42 C203 O75 124.0 . . ?
O42 C203 C167 123.5 . . ?
O75 C203 C167 112.3 . . ?
O42 C203 Dy14 64.6 . . ?
O75 C203 Dy14 59.5 . . ?
C167 C203 Dy14 171.6 . . ?
C184 C204 C356 120.3 . . ?
C184 C204 C279 120.0 . . ?
C356 C204 C279 119.6 . . ?
C325 C205 C247 126.9 . . ?
C325 C205 C127 116.0 . . ?
C247 C205 C127 117.0 . . ?
N44 C206 C256 120.8 . . ?
C381 C207 C259 115.6 . . ?
C367 C208 C187 119.3 . . ?
C367 C208 C273 117.9 . . ?
C187 C208 C273 122.5 . . ?
N43 C209 C265 121.1 . . ?
C366 C210 C337 119.9 . . ?
C366 C210 C166 119.4 . . ?
C337 C210 C166 120.4 . . ?
C70 C211 C46 124.5 . . ?
C70 C211 C298 116.6 . . ?
C46 C211 C298 116.4 . . ?
N28 C212 C249 122.6 . . ?
C137 C213 N49 119.2 . . ?
O48 C214 O30 125.6 . . ?
O48 C214 C20 118.2 . . ?
O30 C214 C20 116.1 . . ?
C188 C215 C160 116.3 . . ?
N48 C216 C158 123.4 . . ?
O4 C217 O81 119.4 . . ?
O4 C217 C248 121.0 . . ?
O81 C217 C248 119.5 . . ?
N24 C218 C286 124.1 . . ?
N30 C219 C271 122.6 . . ?
N48 C220 C282 125.4 . . ?
C128 C221 C252 117.1 . . ?
C154 C222 C350 116.1 . . ?
C154 C222 C250 121.0 . . ?
C350 C222 C250 122.6 . . ?
O235 C223 O5 130.8 . . ?
O235 C223 C281 114.1 . . ?
O5 C223 C281 115.1 . . ?
C281 C224 C347 116.9 . . ?
C372 C225 C236 116.7 . . ?
C372 C225 C260 121.4 . . ?
C236 C225 C260 121.7 . . ?
C297 C226 C194 114.8 . . ?
C156 C227 C103 116.9 . . ?
O116 C228 O45 126.5 . . ?
O116 C228 C153 115.2 . . ?
O45 C228 C153 116.8 . . ?
C248 C229 C234 120.6 2_65: . ?
C195 C230 C232 118.2 . . ?
C158 C231 C282 118.8 . . ?
C158 C231 C108 122.3 . . ?
C282 C231 C108 118.8 . . ?
C242 C232 C230 119.1 . . ?
C242 C232 C262 122.2 . . ?
C230 C232 C262 118.7 . . ?
O74 C233 O105 124.1 . . ?
O74 C233 C275 119.0 . . ?
O105 C233 C275 116.9 . . ?
N68 C234 C229 120.4 . . ?
N26 C235 C294 123.2 . . ?
C225 C236 C170 119.1 . . ?
N51 C237 C242 125.4 . . ?
C339 C238 C138 122.2 . . ?
C339 C238 C373 119.7 . . ?
C138 C238 C373 118.1 . . ?
C191 C239 C136 120.1 . . ?
C191 C239 C240 120.4 . . ?
C136 C239 C240 119.1 . . ?
O66 C240 O140 130.9 . . ?
O66 C240 C239 115.8 . . ?
O140 C240 C239 113.3 . . ?
N29 C241 C244 124.4 . . ?
C237 C242 C232 117.2 . . ?
O118 C243 O98 130.2 . . ?
O118 C243 C155 117.0 . . ?
O98 C243 C155 112.7 . . ?
O118 C243 Dy19 63.6 . . ?
O98 C243 Dy19 66.7 . . ?
C155 C243 Dy19 178.7 . . ?
C241 C244 C131 115.5 . . ?
O51 C245 O28 127.6 . . ?
O51 C245 C143 117.4 . . ?
O28 C245 C143 115.0 . . ?
O51 C245 Dy51 66.2 . . ?
O28 C245 Dy51 64.6 . . ?
C143 C245 Dy51 160.9 . . ?
C139 C246 C140 125.2 . . ?
C139 C246 C178 118.9 . . ?
C140 C246 C178 115.2 . . ?
C205 C247 C157 121.4 . . ?
C229 C248 C182 116.3 2_65: 2_65: ?
C229 C248 C217 121.3 2_65: . ?
C182 C248 C217 122.2 2_65: . ?
C284 C249 C212 116.2 . . ?
O50 C250 O39 121.1 . . ?
O50 C250 C222 119.9 . . ?
O39 C250 C222 118.9 . . ?
O50 C250 Dy16 60.5 . . ?
O39 C250 Dy16 60.9 . . ?
C222 C250 Dy16 177.6 . . ?
C126 C251 C150 115.3 . . ?
N23 C252 C221 125.6 . . ?
C265 C253 C161 122.3 . . ?
C265 C253 C111 119.2 . . ?
C161 C253 C111 118.5 . . ?
C319 C254 C300 118.3 . . ?
C319 C254 C198 123.7 . . ?
C300 C254 C198 118.0 . . ?
C126 C255 C261 118.5 . . ?
C277 C256 C206 117.8 . . ?
C371 C257 C331 124.5 . . ?
C371 C257 C183 115.6 . . ?
C331 C257 C183 119.4 . . ?
O152 C258 O87 129.1 . . ?
O152 C258 C308 116.4 . . ?
O87 C258 C308 114.5 . . ?
C207 C259 C294 118.7 . . ?
C207 C259 C123 119.9 . . ?
C294 C259 C123 121.2 . . ?
O52 C260 O160 123.5 . . ?
O52 C260 C225 118.5 . . ?
O160 C260 C225 118.0 . . ?
N52 C261 C255 121.6 . . ?
O176 C262 O267 123.2 . . ?
O176 C262 C232 119.9 . . ?
O267 C262 C232 116.8 . . ?
O154 C263 O7 128.6 . . ?
O154 C263 C171 114.2 . . ?
O7 C263 C171 117.1 . . ?
C361 C264 C278 122.9 . . ?
C253 C265 C209 117.7 . . ?
C116 C266 C200 119.9 . . ?
N27 C267 C299 122.5 . . ?
C113 C268 C291 116.2 . . ?
O90 C269 O80 129.2 . . ?
O90 C269 C119 114.5 . . ?
O80 C269 C119 116.2 . . ?
O155 C270 O134 126.4 . . ?
O155 C270 C197 116.4 . . ?
O134 C270 C197 117.2 . . ?
C297 C271 C219 117.1 . . ?
O127 C272 O91 126.1 . . ?
O127 C272 C173 115.4 . . ?
O91 C272 C173 118.2 . . ?
O126 C273 O73 127.0 . . ?
O126 C273 C208 117.9 . . ?
O73 C273 C208 114.8 . . ?
C118 C274 C144 122.0 . . ?
C118 C274 C287 122.9 . . ?
C144 C274 C287 114.9 . . ?
C378 C275 C141 121.0 . . ?
C378 C275 C233 119.4 . . ?
C141 C275 C233 119.6 . . ?
O76 C276 O67 126.4 . . ?
O76 C276 C188 115.9 . . ?
O67 C276 C188 117.2 . . ?
C256 C277 C114 119.5 . . ?
C256 C277 C124 118.8 . . ?
C114 C277 C124 121.6 . . ?
C368 C278 C264 117.3 . . ?
C368 C278 C132 118.5 . . ?
C264 C278 C132 124.2 . . ?
O130 C279 O183 126.4 . . ?
O130 C279 C204 116.5 . . ?
O183 C279 C204 117.2 . . ?
C189 C280 C199 121.0 . . ?
C189 C280 C130 121.2 . . ?
C199 C280 C130 117.3 . . ?
C224 C281 C137 119.7 . . ?
C224 C281 C223 120.3 . . ?
C137 C281 C223 120.0 . . ?
C231 C282 C220 114.7 . . ?
C149 C283 C172 120.7 . . ?
C149 C283 C112 118.7 . . ?
C172 C283 C112 120.5 . . ?
C186 C284 C249 119.2 . . ?
C186 C284 C117 122.4 . . ?
C249 C284 C117 118.4 . . ?
O210 C285 O41 123.6 . . ?
O210 C285 C134 116.6 . . ?
O41 C285 C134 119.7 . . ?
C218 C286 C121 114.3 . . ?
O201 C287 O95 129.5 . . ?
O201 C287 C274 114.5 . . ?
O95 C287 C274 115.6 . . ?
O120 C288 O55 125.0 . . ?
O120 C288 C196 122.6 . . ?
O55 C288 C196 112.1 . . ?
O124 C289 O11 126.2 . . ?
O124 C289 C121 116.2 . . ?
O11 C289 C121 117.7 . . ?
C128 C290 C174 115.8 . . ?
N27 C291 C268 123.1 . . ?
C370 C292 C121 118.7 . . ?
O133 C293 O161 122.6 . . ?
O133 C293 C113 119.6 . . ?
O161 C293 C113 117.8 . . ?
C235 C294 C259 118.7 . . ?
C358 C295 C317 122.7 . . ?
C358 C295 C115 118.4 . . ?
C317 C295 C115 118.8 . . ?
C116 C296 C185 123.2 . . ?
C271 C297 C226 123.1 . . ?
C271 C297 C129 118.3 . . ?
C226 C297 C129 118.6 . . ?
O158 C298 O64 126.4 . . ?
O158 C298 C211 115.5 . . ?
O64 C298 C211 118.0 . . ?
C267 C299 C113 118.0 . . ?
C58 C300 C254 113.9 . . ?
C359 C301 C40 116.4 . . ?
N58 C302 C348 118.0 . . ?
C173 C303 C59 112.9 . . ?
C167 C304 C88 113.6 . . ?
N53 C305 C335 117.1 . . ?
C312 C306 C63 114.0 . . ?
C310 C307 C71 120.4 . . ?
C98 C308 C91 146.3 . . ?
C98 C308 C258 106.4 . . ?
C91 C308 C258 107.1 . . ?
C310 C309 C76 118.4 . . ?
C307 C310 C309 118.8 . . ?
C307 C310 C146 120.0 . . ?
C309 C310 C146 121.1 . . ?
O17 C311 O29 120.5 . . ?
O17 C311 C321 119.3 . . ?
O29 C311 C321 120.1 . . ?
O17 C311 Dy23 56.4 . . ?
O29 C311 Dy23 64.1 . . ?
C321 C311 Dy23 175.1 . . ?
C72 C312 C306 123.3 . . ?
C72 C312 C379 111.3 . . ?
C306 C312 C379 125.4 . . ?
C193 C313 C94 114.4 . . ?
N38 C314 C172 118.4 . . ?
N34 C315 C189 113.9 . . ?
N50 C316 C136 119.7 . . ?
C295 C317 C35 118.2 . . ?
N57 C318 C140 119.5 . . ?
C254 C319 C49 123.9 . . ?
N45 C320 C144 122.5 . . ?
C28 C321 C45 123.9 . . ?
C28 C321 C311 110.0 . . ?
C45 C321 C311 125.6 . . ?
N33 C322 C138 119.7 . . ?
N57 C323 C139 117.1 . . ?
C368 C324 N41 124.1 . . ?
C205 C325 C330 108.5 . . ?
C171 C326 C68 119.9 . . ?
O83 C327 O65 122.8 . . ?
O83 C327 C193 118.7 . . ?
O65 C327 C193 117.9 . . ?
C369 C328 C56 122.4 . . ?
N39 C329 C367 123.3 . . ?
N46 C330 C325 111.5 . . ?
C257 C331 C51 115.0 . . ?
N14 C332 C349 114.4 . . ?
C155 C333 C345 106.6 . . ?
N35 C334 C350 123.1 . . ?
C167 C335 C305 113.3 . . ?
N59 C336 C337 120.1 . . ?
C210 C337 C336 111.6 . . ?
O8 C338 O47 121.1 . . ?
O8 C338 C351 130.2 . . ?
O47 C338 C351 108.6 . . ?
C238 C339 C89 117.1 . . ?
C192 C340 C100 117.0 . . ?
C153 C341 C85 113.6 . . ?
N37 C342 C176 120.5 . . ?
C84 C343 C86 121.4 . . ?
C84 C343 C180 109.0 . . ?
C86 C343 C180 129.2 . . ?
C155 C344 C357 117.5 . . ?
N40 C345 C333 128.0 . . ?
O110 C346 O36 134.6 . . ?
O110 C346 C74 112.0 . . ?
O36 C346 C74 113.4 . . ?
N49 C347 C224 121.7 . . ?
C119 C348 C302 117.5 . . ?
C197 C349 C332 122.3 . . ?
C222 C350 C334 116.2 . . ?
C50 C351 C77 133.6 . . ?
C50 C351 C338 119.1 . . ?
C77 C351 C338 106.7 . . ?
N43 C352 C161 117.6 . . ?
C173 C353 C61 119.7 . . ?
N38 C354 C149 114.4 . . ?
O35 C355 O34 131.1 . . ?
O35 C355 C369 109.1 . . ?
O34 C355 C369 119.2 . . ?
C53 C356 C204 121.5 . . ?
N40 C357 C344 116.8 . . ?
C295 C358 C93 118.3 . . ?
C301 C359 C78 122.2 . . ?
C301 C359 C164 116.8 . . ?
C78 C359 C164 121.1 . . ?
C147 C360 N47 121.3 . . ?
C264 C361 N41 120.1 . . ?
N31 C362 C375 121.0 . . ?
C196 C363 C377 113.7 . . ?
N56 C364 C141 125.3 . . ?
N55 C365 C142 120.2 . . ?
C210 C366 C99 125.8 . . ?
C208 C367 C329 118.3 . . ?
C324 C368 C278 118.0 . . ?
C328 C369 C42 131.5 . . ?
C328 C369 C355 117.6 . . ?
C42 C369 C355 110.8 . . ?
N24 C370 C292 120.6 . . ?
C257 C371 C55 112.9 . . ?
C225 C372 C374 119.8 . . ?
O77 C373 O70 126.9 . . ?
O77 C373 C238 117.9 . . ?
O70 C373 C238 115.0 . . ?
N42 C374 C372 119.4 . . ?
C103 C375 C362 114.8 . . ?
C171 C376 C81 115.9 . . ?
N36 C377 C363 120.2 . . ?
C275 C378 C67 118.6 . . ?
O139 C379 O9 120.5 . . ?
O139 C379 C312 119.8 . . ?
O9 C379 C312 119.5 . . ?
C410 C380 C384 120.6 . . ?
N80 C384 C380 100.6 . . ?
N80 C384 C387 31.1 . . ?
C380 C384 C387 85.2 . . ?
N81 C385 C383 113.9 . . ?
N80 C387 C413 135.0 . . ?
N80 C387 C384 44.4 . . ?
C413 C387 C384 97.7 . . ?
N81 C388 C418 131.7 . . ?
N81 C388 C434 80.4 . . ?
C418 C388 C434 54.2 . . ?
N84 C396 C433 122.5 . . ?
C664 C401 C421 114.5 . . ?
N97 C403 C414 120.5 . . ?
N83 C404 C419 118.3 . . ?
N83 C406 C425 119.5 . . ?
C467 C407 N85 129.8 . . ?
C467 C407 C500 40.1 . . ?
N85 C407 C500 89.6 . . ?
C443 C408 N92 114.1 . . ?
C413 C410 C380 94.4 . . ?
C413 C410 C751 125.5 . . ?
C380 C410 C751 128.4 . . ?
C419 C411 C425 122.0 . . ?
C419 C411 C657 111.2 . . ?
C425 C411 C657 126.5 . . ?
C737 C412 C436 127.0 . . ?
C410 C413 C387 111.6 . . ?
C403 C414 C667 110.8 . . ?
N94 C415 C659 130.6 . . ?
N91 C416 C665 100.9 . . ?
N86 C417 C459 118.4 . . ?
C411 C419 C404 119.8 . . ?
N95 C421 C401 112.7 . . ?
C411 C425 C406 117.9 . . ?
C546 C428 C448 108.5 . . ?
C696 C429 C451 113.2 . . ?
N93 C430 C543 121.6 . . ?
N90 C431 C689 101.9 . . ?
C396 C433 C715 107.8 . . ?
C466 C435 C458 121.7 . . ?
C466 C435 C658 108.0 . . ?
C458 C435 C658 129.6 . . ?
C412 C436 N94 104.4 . . ?
C703 C437 N97 107.5 . . ?
C432 C440 C389 114.4 . . ?
C432 C440 C542 111.6 . . ?
C389 C440 C542 132.9 . . ?
N86 C441 C682 119.1 . . ?
C729 C442 C629 99.0 . . ?
C408 C443 C713 123.9 . . ?
N96 C444 C683 123.4 . . ?
C704 C445 C465 119.2 . . ?
N92 C447 C456 118.1 . . ?
N131 C448 C428 125.4 . . ?
N89 C449 C458 81.4 . . ?
N93 C450 C718 119.3 . . ?
N100 C451 C429 119.1 . . ?
N89 C452 C466 104.2 . . ?
C512 C453 C464 124.5 . . ?
N132 C454 C732 128.2 . . ?
N99 C455 C517 116.8 . . ?
C713 C456 C447 113.0 . . ?
N84 C457 C712 96.7 . . ?
C435 C458 C449 138.1 . . ?
C721 C459 C417 119.3 . . ?
N122 C460 C706 123.0 . . ?
C741 C461 N100 102.2 . . ?
N130 C462 C509 122.9 . . ?
C535 C463 C716 120.7 . . ?
N91 C464 C453 111.5 . . ?
N99 C465 C445 116.7 . . ?
C435 C466 C452 117.0 . . ?
C407 C467 C500 105.2 . . ?
C636 C468 C490 118.5 . . ?
C636 C468 C483 121.2 . . ?
C490 C468 C483 120.3 . . ?
C577 C469 C743 121.6 . . ?
C577 C469 C615 117.9 . . ?
C743 C469 C615 120.5 . . ?
C727 C470 C529 117.6 . . ?
C727 C470 C641 123.4 . . ?
C529 C470 C641 119.0 . . ?
O405 C471 O393 123.6 . . ?
O405 C471 C627 115.9 . . ?
O393 C471 C627 120.4 . . ?
C598 C472 C613 118.1 . . ?
C598 C472 C473 122.6 . . ?
C613 C472 C473 119.3 . . ?
O384 C473 O511 115.2 . . ?
O384 C473 C472 122.9 . . ?
O511 C473 C472 121.9 . . ?
O384 C473 Dy87 57.1 . . ?
O511 C473 Dy87 58.3 . . ?
C472 C473 Dy87 178.2 . . ?
O431 C474 O453 121.8 . . ?
O431 C474 C617 119.9 . . ?
O453 C474 C617 118.0 . . ?
O431 C474 Dy2A 58.9 . . ?
O453 C474 Dy2A 63.1 . . ?
C617 C474 Dy2A 178.5 . . ?
C579 C475 C534 125.4 . . ?
C579 C475 C647 117.8 . . ?
C534 C475 C647 116.8 . . ?
O415 C476 O411 123.7 . . ?
O415 C476 C481 121.9 . . ?
O411 C476 C481 114.0 . . ?
O426 C477 O410 125.4 . . ?
O426 C477 C650 117.2 . . ?
O410 C477 C650 117.3 . . ?
C623 C478 C603 121.6 . . ?
C623 C478 C614 116.5 . . ?
C603 C478 C614 121.8 . . ?
C628 C479 C550 116.8 . . ?
O449 C480 O350 126.8 . . ?
O449 C480 C485 115.0 . . ?
O350 C480 C485 118.1 . . ?
C567 C481 C739 120.2 . . ?
C567 C481 C476 123.8 . . ?
C739 C481 C476 115.9 . . ?
O510 C482 O428 123.3 . . ?
O510 C482 C487 117.6 . . ?
O428 C482 C487 119.0 . . ?
O499 C483 O451 128.7 . . ?
O499 C483 C468 120.4 . . ?
O451 C483 C468 110.9 . . ?
O374 C484 O462 129.4 . . ?
O374 C484 C626 116.0 . . ?
O462 C484 C626 114.5 . . ?
C646 C485 C591 119.3 . . ?
C646 C485 C480 123.1 . . ?
C591 C485 C480 117.6 . . ?
C606 C486 C604 119.3 . . ?
C606 C486 C605 120.9 . . ?
C604 C486 C605 119.6 . . ?
C631 C487 C634 118.8 . . ?
C631 C487 C482 121.6 . . ?
C634 C487 C482 119.6 . . ?
O486 C488 O278 124.3 . . ?
O486 C488 C628 120.6 . . ?
O278 C488 C628 114.8 . . ?
O465 C489 O537 123.9 . . ?
O465 C489 C654 116.6 . . ?
O537 C489 C654 119.4 . . ?
C468 C490 C645 115.4 . . ?
O471 C491 O479 129.2 . . ?
O471 C491 C594 114.5 . . ?
O479 C491 C594 116.3 . . ?
O404 C492 O474 126.4 . . ?
O404 C492 C625 119.0 . . ?
O474 C492 C625 114.4 . . ?
C638 C493 C632 123.1 . . ?
C638 C493 C494 120.8 . . ?
C632 C493 C494 115.9 . . ?
O527 C494 O483 124.1 . . ?
O527 C494 C493 120.5 . . ?
O483 C494 C493 115.4 . . ?
O487 C495 O458 125.8 . . ?
O487 C495 C497 120.0 . . ?
O458 C495 C497 114.1 . . ?
C497 C496 C633 119.1 2_56: . ?
C496 C497 C656 117.9 2_56: 2_56: ?
C496 C497 C495 119.8 2_56: . ?
C656 C497 C495 122.2 2_56: . ?
N104 C498 C560 125.3 . . ?
O282 C499 O309 125.7 . . ?
O282 C499 C737 120.9 . . ?
O309 C499 C737 113.4 . . ?
C467 C500 C661 150.1 . . ?
C467 C500 C748 117.7 . . ?
C661 C500 C748 91.9 . . ?
C467 C500 C407 34.6 . . ?
C661 C500 C407 115.7 . . ?
C748 C500 C407 152.3 . . ?
N128 C501 C714 119.8 . . ?
N125 C502 C735 121.4 . . ?
N135 C503 C514 117.5 . . ?
C589 C504 C679 117.0 . . ?
C683 C505 C400 117.0 . . ?
C683 C505 C548 119.4 . . ?
C400 C505 C548 121.8 . . ?
N123 C506 C529 121.3 . . ?
N116 C507 C655 119.6 . . ?
C556 C508 C719 116.0 . . ?
C528 C509 C462 117.3 . . ?
N127 C510 C513 124.2 . . ?
N111 C511 C579 121.9 . . ?
C453 C512 C665 120.0 . . ?
C453 C512 C596 123.0 . . ?
C665 C512 C596 116.7 . . ?
C510 C513 C626 118.1 . . ?
C610 C514 C503 120.8 . . ?
C735 C515 C688 125.0 . . ?
C735 C515 C624 117.2 . . ?
C688 C515 C624 117.7 . . ?
C629 C516 C728 128.6 . . ?
C704 C517 C455 120.0 . . ?
C654 C518 C566 117.4 . . ?
O320 C519 O306 127.0 . . ?
O320 C519 C723 116.7 . . ?
O306 C519 C723 116.2 . . ?
C695 C520 C676 118.7 . . ?
C695 C520 C599 123.2 . . ?
C676 C520 C599 117.5 . . ?
O307 C521 O376 128.0 . . ?
O307 C521 C715 118.7 . . ?
O376 C521 C715 113.2 . . ?
N108 C522 C613 123.3 . . ?
N121 C523 C597 117.4 . . ?
N152 C524 C553 119.8 . . ?
C569 C525 C551 112.0 . . ?
C528 C526 C675 118.0 . . ?
C546 C527 C693 120.0 . . ?
C526 C528 C509 125.2 . . ?
C526 C528 C637 116.1 . . ?
C509 C528 C637 118.6 . . ?
C506 C529 C470 117.1 . . ?
N129 C530 C636 117.4 . . ?
C653 C531 C731 123.0 . . ?
N125 C532 C688 123.9 . . ?
N107 C533 C593 125.2 . . ?
C475 C534 C750 118.8 . . ?
C463 C535 C674 121.3 . . ?
C463 C535 C705 118.1 . . ?
C674 C535 C705 120.3 . . ?
C662 C536 C556 121.6 . . ?
C745 C537 C588 115.2 . . ?
N118 C538 C577 116.3 . . ?
O283 C539 O353 125.7 . . ?
O283 C539 C721 121.1 . . ?
O353 C539 C721 112.5 . . ?
O322 C540 C629 134.7 . . ?
O322 C540 O284 118.9 . . ?
C629 C540 O284 104.7 . . ?
N121 C541 C621 123.4 . . ?
O333 C542 O335 133.1 . . ?
O333 C542 C440 125.7 . . ?
O335 C542 C440 101.0 . . ?
C650 C543 C430 117.7 . . ?
N128 C544 C557 121.5 . . ?
O364 C545 O370 126.0 . . ?
O364 C545 C681 115.3 . . ?
O370 C545 C681 117.6 . . ?
C527 C546 C428 118.9 . . ?
C527 C546 C558 120.5 . . ?
C428 C546 C558 119.2 . . ?
C732 C547 C669 127.3 . . ?
C732 C547 C562 115.1 . . ?
C669 C547 C562 117.3 . . ?
O338 C548 O319 126.0 . . ?
O338 C548 C505 119.2 . . ?
O319 C548 C505 114.7 . . ?
C587 C549 C552 113.9 . . ?
N101 C550 C479 121.7 . . ?
N120 C551 C525 124.8 . . ?
C553 C552 C549 119.0 . . ?
C553 C552 C734 123.4 . . ?
C549 C552 C734 117.3 . . ?
C552 C553 C524 123.8 . . ?
N109 C554 C567 120.5 . . ?
C592 C555 C589 117.8 . . ?
C536 C556 C508 120.4 . . ?
C536 C556 C619 118.5 . . ?
C508 C556 C619 119.8 . . ?
C544 C557 C594 120.0 . . ?
O291 C558 O345 125.0 . . ?
O291 C558 C546 119.5 . . ?
O345 C558 C546 115.4 . . ?
N127 C559 C607 121.0 . . ?
C563 C560 C498 115.9 . . ?
O366 C562 O323 125.5 . . ?
O366 C562 C547 115.7 . . ?
O323 C562 C547 118.8 . . ?
C747 C563 C560 119.0 . . ?
C747 C563 C717 122.8 . . ?
C560 C563 C717 118.0 . . ?
O424 C564 O418 122.6 . . ?
O424 C564 C569 118.5 . . ?
O418 C564 C569 118.8 . . ?
O424 C564 Dy91 62.5 . . ?
O418 C564 Dy91 60.2 . . ?
C569 C564 Dy91 175.5 . . ?
C628 C565 C584 122.7 . . ?
N124 C566 C518 124.8 . . ?
C481 C567 C554 119.7 . . ?
N139 C568 C646 124.3 . . ?
C525 C569 C572 123.8 . . ?
C525 C569 C564 117.5 . . ?
C572 C569 C564 118.7 . . ?
N124 C570 C648 118.9 . . ?
C701 C571 C697 119.2 . . ?
C701 C571 C602 119.4 . . ?
C697 C571 C602 121.4 . . ?
C730 C572 C569 117.4 . . ?
O337 C573 O386 132.8 . . ?
O337 C573 C713 113.8 . . ?
O386 C573 C713 113.4 . . ?
C827 C574 C609 117.3 . . ?
N105 C575 C638 118.2 . . ?
N157 C576 C656 126.8 . . ?
C469 C577 C538 119.0 . . ?
C610 C578 C710 112.1 . . ?
C475 C579 C511 113.8 . . ?
O460 C580 O351 125.5 . . ?
O460 C580 C653 116.1 . . ?
O351 C580 C653 118.4 . . ?
C627 C581 C738 125.8 . . ?
O452 C582 O347 125.1 . . ?
O452 C582 C588 120.2 . . ?
O347 C582 C588 114.7 . . ?
N114 C583 C606 123.7 . . ?
N101 C584 C565 116.1 . . ?
C685 C585 C668 120.1 . . ?
C685 C585 C652 124.4 . . ?
C668 C585 C652 115.2 . . ?
C692 C586 C608 121.0 . . ?
C692 C586 C644 122.6 . . ?
C608 C586 C644 115.8 . . ?
N152 C587 C549 126.5 . . ?
C537 C588 C601 121.1 . . ?
C537 C588 C582 121.5 . . ?
C601 C588 C582 117.3 . . ?
C555 C589 C504 118.5 . . ?
C555 C589 C590 121.3 . . ?
C504 C589 C590 120.2 . . ?
O425 C590 O330 124.5 . . ?
O425 C590 C589 120.6 . . ?
O330 C590 C589 114.9 . . ?
C639 C591 C485 114.9 . . ?
N126 C592 C555 124.8 . . ?
C625 C593 C533 115.1 . . ?
C714 C594 C557 116.2 . . ?
C714 C594 C491 124.1 . . ?
C557 C594 C491 119.4 . . ?
O277 C595 O437 122.0 . . ?
O277 C595 C610 121.9 . . ?
O437 C595 C610 116.1 . . ?
O341 C596 O342 125.4 . . ?
O341 C596 C512 118.6 . . ?
O342 C596 C512 115.8 . . ?
C617 C597 C523 121.0 . . ?
C611 C598 C472 118.9 . . ?
O387 C599 O311 127.0 . . ?
O387 C599 C520 116.4 . . ?
O311 C599 C520 116.5 . . ?
N103 C600 C634 123.2 . . ?
C742 C601 C588 120.5 . . ?
O358 C602 O372 128.3 . . ?
O358 C602 C571 115.4 . . ?
O372 C602 C571 116.3 . . ?
C478 C603 C635 114.8 . . ?
C643 C604 C486 117.4 . . ?
O324 C605 O279 122.6 . . ?
O324 C605 C486 119.4 . . ?
O279 C605 C486 118.0 . . ?
C583 C606 C486 117.3 . . ?
C626 C607 C559 117.3 . . ?
C702 C608 C586 119.0 . . ?
C651 C609 C574 122.5 . . ?
C651 C609 C642 121.4 . . ?
C574 C609 C642 115.9 . . ?
C514 C610 C578 124.3 . . ?
C514 C610 C595 118.1 . . ?
C578 C610 C595 117.6 . . ?
N108 C611 C598 123.0 . . ?
N102 C612 C651 120.4 . . ?
C472 C613 C522 117.6 . . ?
O477 C614 O525 126.6 . . ?
O477 C614 C478 118.3 . . ?
O525 C614 C478 115.0 . . ?
O420 C615 O514 126.8 . . ?
O420 C615 C469 117.2 . . ?
O514 C615 C469 116.0 . . ?
N107 C616 C620 120.1 . . ?
C597 C617 C621 119.7 . . ?
C597 C617 C474 118.6 . . ?
C621 C617 C474 121.7 . . ?
O326 C618 O369 120.1 . . ?
O326 C618 C726 122.6 . . ?
O369 C618 C726 117.3 . . ?
O395 C619 O447 127.6 . . ?
O395 C619 C556 114.9 . . ?
O447 C619 C556 117.0 . . ?
C625 C620 C616 116.8 . . ?
C541 C621 C617 115.8 . . ?
N106 C622 C623 122.6 . . ?
C478 C623 C622 116.3 . . ?
O463 C624 O371 131.1 . . ?
O463 C624 C515 113.9 . . ?
O371 C624 C515 113.7 . . ?
C593 C625 C620 120.3 . . ?
C593 C625 C492 117.4 . . ?
C620 C625 C492 122.3 . . ?
C513 C626 C607 119.6 . . ?
C513 C626 C484 120.5 . . ?
C607 C626 C484 119.6 . . ?
C581 C627 C740 121.7 . . ?
C581 C627 C471 121.9 . . ?
C740 C627 C471 116.3 . . ?
C565 C628 C479 118.5 . . ?
C565 C628 C488 122.2 . . ?
C479 C628 C488 119.0 . . ?
C516 C629 C540 113.1 . . ?
C516 C629 C442 125.3 . . ?
C540 C629 C442 120.4 . . ?
N105 C630 C632 122.1 . . ?
C487 C631 C736 117.1 . . ?
C493 C632 C630 115.4 . . ?
N157 C633 C496 124.7 . . ?
C600 C634 C487 117.4 . . ?
N106 C635 C603 122.7 . . ?
C468 C636 C530 122.4 . . ?
O417 C637 O356 128.5 . . ?
O417 C637 C528 117.5 . . ?
O356 C637 C528 114.0 . . ?
C493 C638 C575 119.4 . . ?
C639 N139 C568 118.2 . . ?
O464 C640 O403 125.6 . . ?
O464 C640 C649 119.8 . . ?
O403 C640 C649 114.5 . . ?
O391 C641 O441 127.4 . . ?
O391 C641 C470 116.3 . . ?
O441 C641 C470 116.3 . . ?
O484 C642 O490 126.3 . . ?
O484 C642 C609 117.5 . . ?
O490 C642 C609 116.2 . . ?
N114 C643 C604 125.2 . . ?
O489 C644 O422 126.6 . . ?
O489 C644 C586 119.4 . . ?
O422 C644 C586 113.7 . . ?
N129 C645 C490 123.3 . . ?
C485 C646 C568 118.4 . . ?
O400 C647 O432 128.4 . . ?
O400 C647 C475 116.3 . . ?
O432 C647 C475 115.3 . . ?
C654 C648 C570 118.6 . . ?
C749 C649 C655 120.3 . . ?
C749 C649 C640 120.4 . . ?
C655 C649 C640 119.3 . . ?
C543 C650 C718 118.9 . . ?
C543 C650 C477 121.6 . . ?
C718 C650 C477 118.5 . . ?
C609 C651 C612 119.1 . . ?
O321 C652 O390 120.2 . . ?
O321 C652 C585 126.0 . . ?
O390 C652 C585 113.8 . . ?
C531 C653 C706 115.8 . . ?
C531 C653 C580 122.4 . . ?
C706 C653 C580 121.7 . . ?
C518 C654 C648 121.1 . . ?
C518 C654 C489 120.7 . . ?
C648 C654 C489 118.1 . . ?
C649 C655 C507 119.3 . . ?
C497 C656 C576 117.7 2_56: . ?
O316 C657 O334 129.8 . . ?
O316 C657 C411 112.2 . . ?
O334 C657 C411 118.0 . . ?
O316 C657 Dy58 63.1 . . ?
O334 C657 Dy58 67.1 . . ?
C411 C657 Dy58 172.5 . . ?
O290 C658 O287 134.3 . . ?
O290 C658 C435 123.0 . . ?
O287 C658 C435 102.4 . . ?
C737 C659 C415 103.4 . . ?
N115 C660 C676 122.4 . . ?
C500 C661 C399 103.5 . . ?
C536 C662 N136 118.1 . . ?
N132 C663 C669 117.7 . . ?
C401 C664 C397 126.2 . . ?
C401 C664 C686 119.6 . . ?
C397 C664 C686 113.0 . . ?
C512 C665 C416 122.3 . . ?
N134 C666 C684 118.2 . . ?
C703 C667 C414 127.0 . . ?
C703 C667 C711 124.1 . . ?
C414 C667 C711 108.4 . . ?
C585 C668 C672 111.7 . . ?
C547 C669 C663 111.5 . . ?
N112 C670 C685 120.6 . . ?
N138 C671 C697 123.8 . . ?
N112 C672 C668 127.8 . . ?
N119 C673 C740 122.4 . . ?
C535 C674 C694 116.0 . . ?
N130 C675 C526 117.4 . . ?
C520 C676 C660 116.6 . . ?
N134 C677 C699 125.9 . . ?
N137 C678 C692 120.4 . . ?
N126 C679 C504 124.7 . . ?
C689 C681 C438 116.5 . . ?
C689 C681 C545 126.7 . . ?
C438 C681 C545 116.8 . . ?
C721 C682 C441 119.2 . . ?
C505 C683 C444 115.5 . . ?
C723 C684 C666 113.1 . . ?
C585 C685 C670 120.9 . . ?
O295 C686 O289 136.9 . . ?
O295 C686 C664 105.1 . . ?
O289 C686 C664 114.4 . . ?
O295 C686 Dy66 67.4 . . ?
O289 C686 Dy66 70.5 . . ?
C664 C686 Dy66 167.3 . . ?
O303 C687 O293 118.9 . . ?
O303 C687 C391 114.8 . . ?
O293 C687 C391 126.2 . . ?
C515 C688 C532 114.4 . . ?
C681 C689 C431 124.9 . . ?
N133 C690 C746 112.0 . . ?
N118 C691 C743 123.1 . . ?
C586 C692 C678 116.1 . . ?
N131 C693 C527 118.1 . . ?
N113 C694 C674 121.8 . . ?
C520 C695 C720 125.0 . . ?
C741 C696 C429 120.7 . . ?
C741 C696 C724 122.5 . . ?
C429 C696 C724 116.7 . . ?
C571 C697 C671 120.5 . . ?
C744 C698 N133 114.3 . . ?
C723 C699 C677 112.5 . . ?
N138 C700 C701 114.8 . . ?
C571 C701 C700 123.0 . . ?
N137 C702 C608 119.2 . . ?
C667 C703 C437 126.8 . . ?
C517 C704 C445 120.2 . . ?
C517 C704 C707 122.4 . . ?
C445 C704 C707 117.0 . . ?
O298 C705 O348 120.5 . . ?
O298 C705 C535 122.0 . . ?
O348 C705 C535 117.5 . . ?
O298 C705 Dy73 65.0 . . ?
O348 C705 Dy73 56.7 . . ?
C535 C705 Dy73 165.0 . . ?
C653 C706 C460 116.9 . . ?
O392 C707 O385 124.3 . . ?
O392 C707 C704 111.1 . . ?
O385 C707 C704 121.0 . . ?
C747 C708 N104 120.0 . . ?
N123 C709 C727 119.7 . . ?
N135 C710 C578 124.5 . . ?
O281 C711 O308 129.7 . . ?
O281 C711 C667 125.1 . . ?
O308 C711 C667 105.0 . . ?
C715 C712 C457 127.4 . . ?
C443 C713 C456 123.3 . . ?
C443 C713 C573 115.8 . . ?
C456 C713 C573 120.5 . . ?
C594 C714 C501 120.8 . . ?
C712 C715 C521 122.1 . . ?
C712 C715 C433 122.8 . . ?
C521 C715 C433 115.0 . . ?
N113 C716 C463 116.4 . . ?
O363 C717 O360 130.3 . . ?
O363 C717 C563 112.3 . . ?
O360 C717 C563 117.3 . . ?
C450 C718 C650 118.3 . . ?
N136 C719 C508 123.8 . . ?
N115 C720 C695 115.4 . . ?
C459 C721 C682 121.4 . . ?
C459 C721 C539 123.4 . . ?
C682 C721 C539 115.2 . . ?
N109 C722 C739 114.9 . . ?
C699 C723 C684 125.1 . . ?
C699 C723 C519 119.0 . . ?
C684 C723 C519 115.9 . . ?
O377 C724 O325 124.6 . . ?
O377 C724 C696 114.9 . . ?
O325 C724 C696 120.4 . . ?
O377 C724 Dy84 62.2 . . ?
O325 C724 Dy84 62.6 . . ?
C696 C724 Dy84 173.7 . . ?
C746 C726 C744 121.1 . . ?
C746 C726 C618 121.1 . . ?
C744 C726 C618 117.4 . . ?
C470 C727 C709 122.2 . . ?
C516 C728 N117 108.1 . . ?
N117 C729 C442 145.0 . . ?
N120 C730 C572 122.1 . . ?
N122 C731 C531 119.8 . . ?
C454 C732 C547 114.5 . . ?
N116 C733 C749 121.3 . . ?
O327 C734 O276 127.0 . . ?
O327 C734 C552 110.2 . . ?
O276 C734 C552 122.5 . . ?
C515 C735 C502 116.0 . . ?
N103 C736 C631 122.7 . . ?
C412 C737 C659 128.5 . . ?
C412 C737 C499 118.8 . . ?
C659 C737 C499 112.1 . . ?
C581 C738 N119 113.5 . . ?
C481 C739 C722 119.2 . . ?
C627 C740 C673 115.5 . . ?
C696 C741 C461 132.7 . . ?
C601 C742 N110 121.8 . . ?
C691 C743 C469 116.1 . . ?
C698 C744 C726 119.5 . . ?
C537 C745 N110 123.7 . . ?
C726 C746 C690 121.8 . . ?
C563 C747 C708 122.3 . . ?
O343 C748 O280 139.0 . . ?
O343 C748 C500 123.7 . . ?
O280 C748 C500 97.1 . . ?
C649 C749 C733 118.5 . . ?
N111 C750 C534 119.0 . . ?
O285 C751 O305 128.0 . . ?
O285 C751 C410 116.7 . . ?
O305 C751 C410 108.8 . . ?
N16O C752 C753 121.7 . . ?
C754 C753 C752 118.5 . . ?
C753 C754 C755 120.2 . . ?
C753 C754 C757 120.5 . . ?
C755 C754 C757 119.3 . . ?
C756 C755 C754 114.7 . . ?
N16O C756 C755 126.1 . . ?
O544 C757 O546 119.6 . . ?
O544 C757 C754 121.3 . . ?
O546 C757 C754 119.1 . . ?
C759 C758 N162 122.4 . . ?
C758 C759 C760 121.7 . . ?
C761 C760 C759 115.6 . . ?
C761 C760 C763 119.8 . . ?
C759 C760 C763 124.6 . . ?
C760 C761 C762 119.8 . . ?
N162 C762 C761 124.4 . . ?
O545 C763 O542 125.0 . . ?
O545 C763 C760 119.5 . . ?
O542 C763 C760 115.4 . . ?
N161 C764 C34 118.5 . . ?
N102 C827 C574 116.9 . . ?
C16 N2 C15 115.8 . . ?
C69 N3 C4 121.8 . . ?
C56 N4 C30 135.6 . . ?
C48 N5 C22 146.3 . . ?
C81 N6 C68 119.7 . . ?
C37 N7 C41 129.6 . . ?
C24 N8 C32 121.8 . . ?
C95 N9 C33 130.6 . . ?
C27 N10 C75 131.1 . . ?
C38 N11 C63 121.5 . . ?
C71 N12 C76 130.8 . . ?
C59 N13 C61 123.3 . . ?
C332 N14 C26 131.2 . . ?
C83 N15 C40 117.8 . . ?
C756 N16O C752 118.6 . . ?
C73 N16 C47 123.3 . . ?
C80 N17 C53 126.8 . . ?
C54 N18 C44 128.5 . . ?
C58 N19 C49 111.8 . . ?
C51 N20 C55 123.6 . . ?
C60 N21 C85 117.4 . . ?
C25 N22 C65 120.1 . . ?
C174 N23 C252 116.6 . . ?
C218 N24 C370 122.7 . . ?
C200 N25 C185 123.3 . . ?
C235 N26 C381 118.6 . . ?
C267 N27 C291 120.4 . . ?
C177 N28 C212 122.2 . . ?
C104 N29 C241 121.1 . . ?
C219 N30 C194 118.6 . . ?
C156 N31 C362 121.1 . . ?
C159 N32 C100 129.9 . . ?
C89 N33 C322 118.0 . . ?
C97 N34 C315 125.7 . . ?
C101 N35 C334 117.9 . . ?
C66 N36 C377 127.4 . . ?
C342 N37 C175 122.5 . . ?
C314 N38 C354 126.3 . . ?
C168 N39 C329 115.2 . . ?
C345 N40 C357 121.7 . . ?
C324 N41 C361 116.5 . . ?
C374 N42 C170 120.7 . . ?
C209 N43 C352 120.9 . . ?
C181 N44 C206 119.4 . . ?
C201 N45 C320 118.3 . . ?
C157 N46 C330 131.4 . . ?
C160 N47 C360 114.9 . . ?
C220 N48 C216 118.3 . . ?
C347 N49 C213 122.5 . . ?
C316 N50 C152 119.7 . . ?
C237 N51 C195 116.5 . . ?
C150 N52 C261 120.0 . . ?
C88 N53 C305 124.0 . . ?
C93 N54 C35 122.9 . . ?
C365 N55 C94 118.3 . . ?
C364 N56 C67 118.6 . . ?
C323 N57 C318 123.4 . . ?
C302 N58 C57 122.9 . . ?
C336 N59 C99 132.2 . . ?
O82 N60 O144 123.4 . . ?
O82 N60 O135 114.0 . . ?
O144 N60 O135 122.5 . . ?
O82 N60 Dy52 58.4 . . ?
O144 N60 Dy52 178.1 . . ?
O135 N60 Dy52 55.6 . . ?
O269 N61 O220 125.2 . . ?
O269 N61 O237 121.2 . . ?
O220 N61 O237 113.2 . . ?
O269 N61 Dy3 163.0 . . ?
O220 N61 Dy3 55.0 . . ?
O237 N61 Dy3 59.4 . . ?
O197 N62 O214 122.3 . . ?
O197 N62 O258 122.4 . . ?
O214 N62 O258 115.3 . . ?
O197 N62 Dy28 166.8 . . ?
O214 N62 Dy28 62.6 . . ?
O258 N62 Dy28 53.9 . . ?
O204 N63 O106 123.4 . . ?
O204 N63 O79 117.1 . . ?
O106 N63 O79 119.5 . . ?
O204 N63 Dy16 52.9 . . ?
O106 N63 Dy16 70.7 . . ?
O79 N63 Dy16 168.7 . . ?
O173 N64 O207 117.6 . . ?
O173 N64 O245 124.0 . . ?
O207 N64 O245 118.4 . . ?
O173 N64 Dy16 60.8 . . ?
O207 N64 Dy16 57.4 . . ?
O245 N64 Dy16 170.2 . . ?
O209 N65 O187 123.0 . . ?
O209 N65 O228 117.3 . . ?
O187 N65 O228 119.7 . . ?
O209 N65 Dy14 74.4 . . ?
O187 N65 Dy14 50.3 . . ?
O228 N65 Dy14 163.8 . . ?
O270 N66 O219 123.2 . . ?
O270 N66 O231 122.2 . . ?
O219 N66 O231 114.6 . . ?
O270 N66 Dy24 175.8 . . ?
O219 N66 Dy24 56.1 . . ?
O231 N66 Dy24 58.8 . . ?
O224 N67 O217 123.7 . . ?
O224 N67 O177 122.8 . . ?
O217 N67 O177 113.4 . . ?
O224 N67 Dy19 170.5 . . ?
O217 N67 Dy19 59.5 . . ?
O177 N67 Dy19 54.2 . . ?
C169 N68 C234 119.5 . . ?
C169 N68 Dy25 120.7 . . ?
C234 N68 Dy25 119.8 . . ?
O211 N69 O232 123.3 . . ?
O211 N69 O193 117.8 . . ?
O232 N69 O193 118.9 . . ?
O211 N69 Dy51 66.0 . . ?
O232 N69 Dy51 168.7 . . ?
O193 N69 Dy51 52.4 . . ?
O57 N70 O263 122.5 . . ?
O57 N70 O212 116.6 . . ?
O263 N70 O212 120.6 . . ?
O57 N70 Dy2 61.0 . . ?
O263 N70 Dy2 175.7 . . ?
O212 N70 Dy2 56.4 . . ?
O128 N71 O238 120.8 . . ?
O128 N71 O113 116.7 . . ?
O238 N71 O113 122.6 . . ?
O128 N71 Dy28 61.0 . . ?
O238 N71 Dy28 174.3 . . ?
O113 N71 Dy28 55.8 . . ?
O186 N72 O229 115.6 . . ?
O186 N72 O236 120.9 . . ?
O229 N72 O236 123.5 . . ?
O186 N72 Dy29 57.1 . . ?
O229 N72 Dy29 58.7 . . ?
O236 N72 Dy29 175.6 . . ?
O195 N73 O260 122.2 . . ?
O195 N73 O182 121.8 . . ?
O260 N73 O182 115.6 . . ?
O253 N74 O167 123.9 . . ?
O253 N74 O179 121.1 . . ?
O167 N74 O179 115.0 . . ?
O253 N74 Dy23 171.0 . . ?
O167 N74 Dy23 61.1 . . ?
O179 N74 Dy23 54.3 . . ?
O261 N75 O227 122.2 . . ?
O261 N75 O121 122.6 . . ?
O227 N75 O121 115.2 . . ?
O261 N75 Dy14 176.9 . . ?
O227 N75 Dy14 55.8 . . ?
O121 N75 Dy14 59.7 . . ?
O215 N76 O206 124.8 . . ?
O215 N76 O171 121.0 . . ?
O206 N76 O171 114.2 . . ?
O215 N76 Dy51 177.0 . . ?
O206 N76 Dy51 58.2 . . ?
O171 N76 Dy51 56.1 . . ?
O216 N77 O271 114.5 . . ?
O216 N77 O255 121.9 . . ?
O271 N77 O255 123.4 . . ?
O216 N77 Dy10 56.5 . . ?
O271 N77 Dy10 58.1 . . ?
O255 N77 Dy10 175.2 . . ?
O223 N78 O247 118.9 . . ?
O223 N78 O185 119.5 . . ?
O247 N78 O185 121.5 . . ?
O223 N78 Dy29 67.5 . . ?
O247 N78 Dy29 52.6 . . ?
O185 N78 Dy29 165.0 . . ?
C125 N79 C179 118.8 . . ?
C125 N79 Dy30 119.3 . . ?
C179 N79 Dy30 121.5 . . ?
C387 N80 C384 104.5 . . ?
C385 N81 C388 134.6 . . ?
C406 N83 C404 122.5 . . ?
C396 N84 C457 134.6 . . ?
C441 N86 C417 121.0 . . ?
C452 N89 C449 155.7 . . ?
C464 N91 C416 139.6 . . ?
C447 N92 C408 127.1 . . ?
C430 N93 C450 122.6 . . ?
C415 N94 C436 125.6 . . ?
C403 N97 C437 122.6 . . ?
C465 N99 C455 126.5 . . ?
C451 N100 C461 129.7 . . ?
C550 N101 C584 123.5 . . ?
C612 N102 C827 122.8 . . ?
C736 N103 C600 120.5 . . ?
C498 N104 C708 116.5 . . ?
C630 N105 C575 121.5 . . ?
C622 N106 C635 121.0 . . ?
C533 N107 C616 122.4 . . ?
C522 N108 C611 119.1 . . ?
C554 N109 C722 124.4 . . ?
C742 N110 C745 117.1 . . ?
C750 N111 C511 120.9 . . ?
C672 N112 C670 118.9 . . ?
C694 N113 C716 122.9 . . ?
C643 N114 C583 116.6 . . ?
C720 N115 C660 121.1 . . ?
C507 N116 C733 120.3 . . ?
C729 N117 C728 113.6 . . ?
C691 N118 C538 123.5 . . ?
C673 N119 C738 120.9 . . ?
C551 N120 C730 119.9 . . ?
C523 N121 C541 122.7 . . ?
C460 N122 C731 119.4 . . ?
C709 N123 C506 121.7 . . ?
C566 N124 C570 118.6 . . ?
C532 N125 C502 119.1 . . ?
C592 N126 C679 116.8 . . ?
C559 N127 C510 119.3 . . ?
C544 N128 C501 121.3 . . ?
C645 N129 C530 122.7 . . ?
C462 N130 C675 118.7 . . ?
C448 N131 C693 123.2 . . ?
C454 N132 C663 118.6 . . ?
C690 N133 C698 129.5 . . ?
C677 N134 C666 123.2 . . ?
C503 N135 C710 120.4 . . ?
C719 N136 C662 116.9 . . ?
C702 N137 C678 123.5 . . ?
C671 N138 C700 117.2 . . ?
N139 C639 C591 124.6 . . ?
O380 N140 O331 120.1 . . ?
O380 N140 O456 123.4 . . ?
O331 N140 O456 116.5 . . ?
O491 N141 O361 119.6 . . ?
O491 N141 O467 118.8 . . ?
O361 N141 O467 121.5 . . ?
O491 N141 Dy58 69.1 . . ?
O361 N141 Dy58 50.7 . . ?
O467 N141 Dy58 168.9 . . ?
O526 N142 O497 125.5 . . ?
O526 N142 O354 121.3 . . ?
O497 N142 O354 113.1 . . ?
O526 N142 Dy57 175.8 . . ?
O497 N142 Dy57 58.1 . . ?
O354 N142 Dy57 55.0 . . ?
O355 N143 O412 119.3 . . ?
O355 N143 O365 121.0 . . ?
O412 N143 O365 118.4 . . ?
O389 N144 O409 128.2 . . ?
O389 N144 O346 124.5 . . ?
O409 N144 O346 107.3 . . ?
O389 N144 Dy73 177.8 . . ?
O409 N144 Dy73 53.9 . . ?
O346 N144 Dy73 53.5 . . ?
O509 N145 O495 123.6 . . ?
O509 N145 O438 123.9 . . ?
O495 N145 O438 112.2 . . ?
O509 N145 Dy84 173.7 . . ?
O495 N145 Dy84 54.1 . . ?
O438 N145 Dy84 58.1 . . ?
O430 N146 O445 124.9 . . ?
O430 N146 O493 118.3 . . ?
O445 N146 O493 116.8 . . ?
O430 N146 Dy85 168.2 . . ?
O445 N146 Dy85 53.7 . . ?
O493 N146 Dy85 64.0 . . ?
O519 N147 O401 120.1 . . ?
O519 N147 O450 122.9 . . ?
O401 N147 O450 116.9 . . ?
O519 N147 Dy91 62.9 . . ?
O401 N147 Dy91 58.1 . . ?
O450 N147 Dy91 166.6 . . ?
O434 N148 O535 124.7 . . ?
O434 N148 O407 117.7 . . ?
O535 N148 O407 117.2 . . ?
O434 N148 Dy66 60.3 . . ?
O535 N148 Dy66 174.9 . . ?
O407 N148 Dy66 57.9 . . ?
O442 N149 O383 119.4 . . ?
O442 N149 O506 119.4 . . ?
O383 N149 O506 121.0 . . ?
O442 N149 Dy73 69.5 . . ?
O383 N149 Dy73 50.2 . . ?
O506 N149 Dy73 166.3 . . ?
O531 N150 O502 126.0 . . ?
O531 N150 O399 120.9 . . ?
O502 N150 O399 112.6 . . ?
O531 N150 Dy65 171.7 . . ?
O502 N150 Dy65 56.7 . . ?
O399 N150 Dy65 55.9 . . ?
O466 N151 O340 116.8 . . ?
O466 N151 O494 119.9 . . ?
O340 N151 O494 122.9 . . ?
O466 N151 Dy59 57.7 . . ?
O340 N151 Dy59 60.6 . . ?
O494 N151 Dy59 174.0 . . ?
C587 N152 C524 116.5 . . ?
C587 N152 Dy86 120.1 . . ?
C524 N152 Dy86 123.1 . . ?
O475 N153 O496 125.9 . . ?
O475 N153 O488 125.4 . . ?
O496 N153 O488 108.5 . . ?
O475 N153 Dy85 176.6 . . ?
O496 N153 Dy85 51.1 . . ?
O488 N153 Dy85 57.8 . . ?
O515 N154 O517 124.1 . . ?
O515 N154 O485 121.3 . . ?
O517 N154 O485 114.4 . . ?
O515 N154 Dy89 175.8 . . ?
O517 N154 Dy89 58.0 . . ?
O485 N154 Dy89 56.5 . . ?
O397 N155 O534 122.3 . . ?
O397 N155 O539 115.7 . . ?
O534 N155 O539 121.9 . . ?
O397 N155 Dy58 56.2 . . ?
O534 N155 Dy58 174.9 . . ?
O539 N155 Dy58 59.7 . . ?
O520 N156 O482 122.5 . . ?
O520 N156 O521 121.1 . . ?
O482 N156 O521 116.3 . . ?
O520 N156 Dy87 166.3 . . ?
O482 N156 Dy87 56.7 . . ?
O521 N156 Dy87 60.8 . . ?
C633 N157 C576 113.6 . . ?
C633 N157 Dy69 120.1 . . ?
C576 N157 Dy69 126.1 . . ?
O448 N158 O469 121.4 . . ?
O448 N158 O500 124.0 . . ?
O469 N158 O500 114.3 . . ?
O448 N158 Dy79 171.9 . . ?
O469 N158 Dy79 55.8 . . ?
O500 N158 Dy79 58.5 . . ?
O379 N159 O435 117.3 . . ?
O379 N159 O468 121.2 . . ?
O435 N159 O468 121.3 . . ?
O379 N159 Dy79 65.2 . . ?
O435 N159 Dy79 53.0 . . ?
O468 N159 Dy79 165.5 . . ?
C764 N161 C23 116.9 . . ?
C762 N162 C758 115.8 . . ?
N5 C48 C62 101.1 . . ?
O288 C392 O299 102.9 . . ?
O288 C392 C434 138.0 . . ?
O299 C392 C434 118.1 . . ?
C392 C434 C418 102.2 . . ?
C392 C434 C383 83.1 . . ?
C418 C434 C383 157.4 . . ?
C392 C434 C388 155.4 . . ?
C418 C434 C388 54.1 . . ?
C383 C434 C388 116.2 . . ?
C388 C418 C434 71.7 . . ?
N95 C423 C397 103.6 . . ?
C438 C398 N90 93.6 . . ?
C385 C383 C434 93.4 . . ?
C421 N95 C423 128.6 . . ?
C664 C397 C423 120.0 . . ?
C431 N90 C398 139.5 . . ?
C398 C438 C681 138.0 . . ?
C444 N96 C393 126.6 . . ?
C427 N88 C801 114.5 . . ?
C407 N85 C399 119.2 . . ?
C661 C399 N85 109.9 . . ?
C386 C432 C440 112.4 . . ?
C725 C409 C801 72.4 . . ?
C439 C725 C409 125.5 . . ?
C439 C725 C680 103.3 . . ?
C409 C725 C680 107.3 . . ?
C439 C725 C801 105.2 . . ?
C409 C725 C801 54.2 . . ?
C680 C725 C801 151.5 . . ?
O314 C680 O302 125.7 . . ?
O314 C680 C725 109.3 . . ?
O302 C680 C725 125.0 . . ?
O314 C680 Dy57 64.8 . . ?
O302 C680 Dy57 60.9 . . ?
C725 C680 Dy57 174.0 . . ?
C426 N87 C394 127.9 . . ?
C446 C391 C395 151.3 . . ?
C446 C391 C687 117.9 . . ?
C395 C391 C687 90.6 . . ?
C394 C395 C391 113.6 . . ?
C446 C426 N87 131.3 . . ?
C390 C420 C424 112.7 . . ?
C390 C420 C382 127.8 . . ?
C424 C420 C382 118.0 . . ?
C405 N98 C422 124.2 . . ?
C390 C405 N98 110.7 . . ?
C405 C390 C420 132.1 . . ?
C422 C424 C420 116.2 . . ?
N98 C422 C424 124.1 . . ?
C382 O310 Dy62 111.3 . . ?
C800 N82 C386 115.4 . . ?
N88 C801 C409 126.8 . . ?
N88 C801 C725 95.8 . . ?
C409 C801 C725 53.4 . . ?
C725 C439 C427 120.7 . . ?
N88 C427 C439 102.2 . . ?
C395 C394 N87 104.4 . . ?
N82 C800 C389 115.8 . . ?
C505 C400 C393 126.3 . . ?
N96 C393 C400 107.4 . . ?
C432 C386 N82 115.3 . . ?
C800 C389 C440 106.3 . . ?
C426 C446 C391 90.0 . . ?
O388 Dy62 O342 72.4 . . ?
O388 Dy62 O346 141.3 . . ?
O342 Dy62 O346 145.8 . . ?
O388 Dy62 O310 107.0 . . ?
O342 Dy62 O310 83.8 . . ?
O346 Dy62 O310 88.5 . . ?
O388 Dy62 O538 71.4 . . ?
O342 Dy62 O538 129.1 . . ?
O346 Dy62 O538 74.4 . . ?
O310 Dy62 O538 140.9 . . ?
O388 Dy62 O362 69.9 . . ?
O342 Dy62 O362 126.0 . . ?
O346 Dy62 O362 82.3 . . ?
O310 Dy62 O362 72.1 . . ?
O538 Dy62 O362 70.9 . . ?
O388 Dy62 O534 98.9 . . ?
O342 Dy62 O534 77.0 . . ?
O346 Dy62 O534 88.8 . . ?
O310 Dy62 O534 141.3 . . ?
O538 Dy62 O534 74.5 . . ?
O362 Dy62 O534 145.4 . . ?
O388 Dy62 O433 152.5 . . ?
O342 Dy62 O433 80.3 . . ?
O346 Dy62 O433 65.6 . . ?
O310 Dy62 O433 72.5 . . ?
O538 Dy62 O433 126.9 . . ?
O362 Dy62 O433 132.1 . . ?
O534 Dy62 O433 71.4 . . ?
O388 Dy62 C382 90.0 . . ?
O342 Dy62 C382 68.8 . . ?
O346 Dy62 C382 108.0 . . ?
O310 Dy62 C382 19.6 . . ?
O538 Dy62 C382 144.2 . . ?
O362 Dy62 C382 74.1 . . ?
O534 Dy62 C382 140.1 . . ?
O433 Dy62 C382 82.9 . . ?
O388 Dy62 Dy60 78.4 . . ?
O342 Dy62 Dy60 150.8 . . ?
O346 Dy62 Dy60 63.3 . . ?
O310 Dy62 Dy60 104.3 . . ?
O538 Dy62 Dy60 36.5 . . ?
O362 Dy62 Dy60 38.0 . . ?
O534 Dy62 Dy60 108.7 . . ?
O433 Dy62 Dy60 128.9 . . ?
C382 Dy62 Dy60 111.2 . . ?
O388 Dy62 Dy74 37.7 . . ?
O342 Dy62 Dy74 95.6 . . ?
O346 Dy62 Dy74 111.0 . . ?
O310 Dy62 Dy74 140.3 . . ?
O538 Dy62 Dy74 36.6 . . ?
O362 Dy62 Dy74 76.6 . . ?
O534 Dy62 Dy74 75.5 . . ?
O433 Dy62 Dy74 146.8 . . ?
C382 Dy62 Dy74 126.6 . . ?
Dy60 Dy62 Dy74 60.1 . . ?
O388 Dy62 Dy54 35.7 . . ?
O342 Dy62 Dy54 94.2 . . ?
O346 Dy62 Dy54 117.7 . . ?
O310 Dy62 Dy54 81.9 . . ?
O538 Dy62 Dy54 75.8 . . ?
O362 Dy62 Dy54 36.2 . . ?
O534 Dy62 Dy54 132.2 . . ?
O433 Dy62 Dy54 154.2 . . ?
C382 Dy62 Dy54 71.7 . . ?
Dy60 Dy62 Dy54 60.2 . . ?
Dy74 Dy62 Dy54 58.5 . . ?
O310 C382 O275 157.9 . . ?
O310 C382 C420 108.8 . . ?
O275 C382 C420 93.1 . . ?
O310 C382 Dy62 49.2 . . ?
O275 C382 Dy62 108.8 . . ?
C420 C382 Dy62 155.1 . . ?

loop_
_geom_bond_atom_site_label_1
_geom_bond_atom_site_label_2
_geom_bond_distance
_geom_bond_site_symmetry_2
_geom_bond_publ_flag
O2 Dy1 2.3617 . ?
O4 C217 1.2484 . ?
O12 C82 1.4376 . ?
O12 Dy1 2.4359 . ?
O13 C82 1.2687 . ?
O13 Dy1 2.4636 . ?
O14 Dy4 2.3642 . ?
O15 Dy2 2.3973 . ?
O16 C164 1.3558 . ?
O16 Dy2 2.2581 . ?
O17 C311 1.1908 . ?
O17 Dy23 2.3031 . ?
O18 C151 1.3058 . ?
O18 Dy10 2.3771 . ?
O19 Dy18 2.4784 . ?
O21 Dy5 2.3897 . ?
O22 Dy7 2.3836 . ?
O23 C180 1.2293 . ?
O23 Dy16 2.2423 . ?
O24 Dy52 2.4483 . ?
O25 Dy30 2.4617 . ?
O26 Dy11 2.3807 . ?
O27 C151 1.1972 . ?
O27 Dy10 2.3895 . ?
O28 C245 1.2452 . ?
O28 Dy51 2.3882 . ?
O29 C311 1.3280 . ?
O29 Dy23 2.4669 . ?
O30 C214 1.2901 . ?
O30 Dy1 2.2533 . ?
O31 Dy23 2.3483 . ?
O32 C146 1.3175 . ?
O32 Dy8 2.3986 . ?
O33 Dy44 2.4973 . ?
O34 C355 1.2525 . ?
O34 Dy1 2.2988 . ?
O35 C355 1.2250 . ?
O35 Dy8 2.3505 . ?
O36 C346 1.2803 . ?
O36 Dy23 2.2743 . ?
O38 Dy16 2.3450 . ?
O39 C250 1.2707 . ?
O39 Dy16 2.4233 . ?
O40 Dy44 2.4631 . ?
O41 C285 1.2630 . ?
O41 Dy10 2.2477 . ?
O42 C203 1.1435 . ?
O42 Dy14 2.5219 . ?
O43 C107 1.2825 . ?
O43 Dy42 2.4807 . ?
O44 Dy4 2.4218 . ?
O45 C228 1.2948 . ?
O45 Dy2 2.2144 . ?
O46 C198 1.2417 . ?
O46 Dy35 2.4057 . ?
O47 C338 1.3504 . ?
O47 Dy6 2.3231 . ?
O48 C214 1.2300 . ?
O48 Dy13 2.3200 . ?
O49 Dy34 2.4278 . ?
O50 C250 1.2272 . ?
O50 Dy16 2.4158 . ?
O51 C245 1.2312 . ?
O51 Dy51 2.4238 . ?
O52 C260 1.2680 . ?
O52 Dy46 2.3090 . ?
O53 Dy35 2.4404 . ?
O54 Dy9 2.3224 . ?
O54 Dy8 2.3483 . ?
O54 Dy1 2.3709 . ?
O55 C288 1.2893 . ?
O55 Dy41 2.4439 . ?
O56 Dy5 2.4798 . ?
O57 N70 1.3170 . ?
O57 Dy15 2.3483 . ?
O57 Dy2 2.5018 . ?
O58 Dy19 2.3483 . ?
O59 C107 1.1954 . ?
O59 Dy42 2.4210 . ?
O60 Dy10 2.3966 . ?
O61 C166 1.2644 . ?
O61 Dy35 2.3319 . ?
O62 Dy31 2.3654 . ?
O62 Dy16 2.3910 . ?
O62 Dy8 2.4062 . ?
O63 Dy6 2.3941 . ?
O64 C298 1.2180 . ?
O64 Dy27 2.3754 . ?
O65 C327 1.2797 . ?
O65 Dy9 2.3415 . ?
O66 C240 1.2412 . ?
O66 Dy9 2.3422 . ?
O67 C276 1.3304 . ?
O67 Dy27 2.4104 . ?
O68 Dy9 2.3637 . ?
O68 Dy13 2.3669 . ?
O68 Dy1 2.3700 . ?
O69 Dy52 2.4283 . ?
O70 C373 1.2751 . ?
O70 Dy4 2.3562 . ?
O71 C146 1.1435 . ?
O71 Dy31 2.4338 . ?
O72 Dy45 2.3483 . ?
O72 Dy31 2.3545 . ?
O72 Dy25 2.3933 . ?
O73 C273 1.2786 . ?
O73 Dy4 2.3766 . ?
O74 C233 1.2218 . ?
O74 Dy14 2.2503 . ?
O75 C203 1.3019 . ?
O75 Dy14 2.4086 . ?
O76 C276 1.2088 . ?
O76 Dy14 2.3438 . ?
O77 C373 1.2561 . ?
O77 Dy49 2.3219 . ?
O78 Dy11 2.4726 . ?
O79 N63 1.3845 . ?
O79 Dy2 2.3816 . ?
O79 Dy13 2.4362 . ?
O80 C269 1.2455 . ?
O80 Dy32 2.3624 . ?
O81 C217 1.2960 . ?
O81 Dy44 2.2627 . ?
O82 N60 1.2776 . ?
O82 Dy9 2.3860 . ?
O82 Dy52 2.4396 . ?
O83 C327 1.2225 . ?
O83 Dy52 2.2483 . ?
O84 Dy51 2.4140 . ?
O85 Dy30 2.3934 . ?
O86 Dy2 2.4201 . ?
O87 C258 1.2937 . ?
O87 Dy18 2.2689 . ?
O88 C178 1.2411 . ?
O88 Dy25 2.3108 . ?
O89 C127 1.2537 . ?
O89 Dy20 2.4606 . ?
O90 C269 1.2247 . ?
O90 Dy44 2.3229 . ?
O91 C272 1.2774 . ?
O91 Dy50 2.4388 . ?
O92 C190 1.2777 . ?
O92 Dy12 2.4035 . ?
O93 C115 1.2307 . ?
O93 Dy24 2.3008 . ?
O94 C108 1.2592 . ?
O94 Dy42 2.2734 . ?
O95 C287 1.2337 . ?
O95 Dy6 2.3745 . ?
O96 Dy52 2.4032 . ?
O96 Dy40 2.4288 . ?
O96 Dy34 2.4302 . ?
O98 C243 1.2851 . ?
O98 Dy19 2.4937 . ?
O99 C183 1.3209 . ?
O99 Dy13 2.4203 . ?
O100 C130 1.2849 . ?
O100 Dy6 2.3016 . ?
O101 Dy50 2.3081 . ?
O101 Dy39 2.3826 . ?
O101 Dy48 2.4146 . ?
O102 C130 1.2388 . ?
O102 Dy17 2.3486 . ?
O103 C180 1.2321 . ?
O103 Dy15 2.3367 . ?
O104 C190 1.2780 . ?
O104 Dy28 2.2502 . ?
O105 C233 1.2624 . ?
O105 Dy38 2.3252 . ?
O106 N63 1.2675 . ?
O106 Dy15 2.4543 . ?
O106 Dy16 2.7813 . ?
O107 C117 1.3052 . ?
O107 Dy3 2.4352 . ?
O108 Dy11 2.4370 . ?
O109 Dy41 2.3241 . ?
O109 Dy6 2.3457 . ?
O109 Dy15 2.3962 . ?
O110 C346 1.2009 . ?
O110 Dy50 2.2703 . ?
O111 Dy42 2.3395 . ?
O111 Dy21 2.3679 . ?
O111 Dy43 2.3810 . ?
O112 Dy35 2.4188 . ?
O113 N71 1.3124 . ?
O113 Dy12 2.2651 . ?
O113 Dy28 2.3913 . ?
O114 C115 1.2050 . ?
O114 Dy26 2.3414 . ?
O115 C108 1.2446 . ?
O115 Dy40 2.3642 . ?
O116 C228 1.2182 . ?
O116 Dy15 2.3389 . ?
O117 C178 1.2674 . ?
O117 Dy31 2.3377 . ?
O118 C243 1.1814 . ?
O118 Dy19 2.4237 . ?
O119 Dy52 2.3912 . ?
O120 C288 1.2251 . ?
O120 Dy45 2.3188 . ?
O121 N75 1.3209 . ?
O121 Dy38 2.3611 . ?
O121 Dy14 2.4925 . ?
O122 C198 1.2770 . ?
O122 Dy48 2.2977 . ?
O123 C111 1.2399 . ?
O123 Dy40 2.3546 . ?
O124 C289 1.2576 . ?
O124 Dy29 2.2113 . ?
O125 Dy24 2.3748 . ?
O126 C273 1.2060 . ?
O126 Dy47 2.3592 . ?
O127 C272 1.2467 . ?
O127 Dy19 2.2939 . ?
O128 N71 1.2969 . ?
O128 Dy9 2.3283 . ?
O128 Dy28 2.5105 . ?
O129 C133 1.2545 . ?
O129 Dy30 2.3579 . ?
O130 C279 1.2369 . ?
O130 Dy51 2.3099 . ?
O131 Dy3 2.3389 . ?
O131 Dy17 2.4283 . ?
O131 Dy22 2.4345 . ?
O132 Dy9 2.3541 . ?
O132 Dy13 2.3805 . ?
O132 Dy8 2.3906 . ?
O133 C293 1.2464 . ?
O133 Dy20 2.3143 . ?
O134 C270 1.2485 . ?
O134 Dy48 2.3919 . ?
O135 N60 1.3245 . ?
O135 Dy34 2.3342 . ?
O135 Dy52 2.3705 . ?
O136 C132 1.2450 . ?
O136 Dy17 2.3880 . ?
O137 Dy45 2.3254 . ?
O137 Dy34 2.3421 . ?
O137 Dy25 2.3957 . ?
O138 Dy29 2.3796 . ?
O139 C379 1.2628 . ?
O139 Dy25 2.3065 . ?
O140 C240 1.2460 . ?
O140 Dy28 2.2881 . ?
O141 C102 1.2420 . ?
O141 Dy33 2.3615 . ?
O142 C112 1.2853 . ?
O142 Dy49 2.4598 . ?
O143 C165 1.2901 . ?
O143 Dy44 2.3334 . ?
O144 N60 1.3043 . ?
O144 Dy8 2.3817 . ?
O144 Dy31 2.4163 . ?
O145 Dy46 2.3577 . ?
O145 Dy30 2.3605 . ?
O145 Dy36 2.4045 . ?
O146 Dy5 2.4127 . ?
O147 C132 1.2753 . ?
O147 Dy22 2.3848 . ?
O148 C102 1.2658 . ?
O148 Dy5 2.3466 . ?
O149 Dy26 2.3223 . ?
O149 Dy37 2.3590 . ?
O149 Dy32 2.3715 . ?
O150 C123 1.2866 . ?
O150 Dy25 2.3486 . ?
O151 Dy35 2.4126 . ?
O152 C258 1.2285 . ?
O152 Dy33 2.4150 . ?
O153 Dy3 2.3264 . ?
O154 C263 1.2293 . ?
O154 Dy24 2.2776 . ?
O155 C270 1.2339 . ?
O155 Dy47 2.3759 . ?
O156 Dy25 2.4021 . ?
O157 C166 1.1982 . ?
O157 Dy39 2.3392 . ?
O158 C298 1.2166 . ?
O158 Dy39 2.4502 . ?
O159 C129 1.2352 . ?
O159 Dy37 2.3977 . ?
O160 C260 1.2778 . ?
O160 Dy30 2.3212 . ?
O161 C293 1.2985 . ?
O161 Dy5 2.3237 . ?
O162 Dy13 2.3461 . ?
O162 Dy8 2.3467 . ?
O162 Dy1 2.3563 . ?
O163 Dy25 2.3320 . ?
O163 Dy31 2.3387 . ?
O163 Dy34 2.3887 . ?
O164 Dy36 2.3794 . ?
O165 C183 1.2767 . ?
O165 Dy7 2.3214 . ?
O166 Dy24 2.4111 . ?
O167 N74 1.2957 . ?
O167 Dy50 2.3751 . ?
O167 Dy23 2.5004 . ?
O168 C165 1.2522 . ?
O168 Dy37 2.3600 . ?
O169 C105 1.2083 . ?
O169 Dy22 2.3477 . ?
O170 Dy11 2.3428 . ?
O170 Dy12 2.3822 . ?
O170 Dy7 2.3863 . ?
O171 N76 1.3618 . ?
O171 Dy18 2.3138 . ?
O171 Dy51 2.4015 . ?
O172 Dy11 2.4292 . ?
O173 N64 1.2510 . ?
O173 Dy16 2.4402 . ?
O173 Dy15 2.4410 . ?
O174 Dy49 2.3766 . ?
O174 Dy47 2.3792 . ?
O174 Dy4 2.3871 . ?
O175 C109 1.2852 . ?
O175 Dy43 2.3328 . ?
O176 C262 1.2607 . ?
O176 Dy42 2.3212 . ?
O177 N67 1.3404 . ?
O177 Dy46 2.3020 . ?
O177 Dy19 2.3772 . ?
O178 Dy23 2.3815 . ?
O178 Dy49 2.3886 . ?
O178 Dy32 2.4109 . ?
O179 N74 1.3169 . ?
O179 Dy49 2.3334 . ?
O179 Dy23 2.3439 . ?
O180 C111 1.2329 . ?
O180 Dy34 2.3334 . ?
O181 Dy18 2.3532 . ?
O181 Dy4 2.3728 . ?
O181 Dy47 2.3932 . ?
O182 N73 1.3382 . ?
O182 Dy50 2.4488 . ?
O182 Dy19 2.7521 . ?
O183 C279 1.2405 . ?
O183 Dy26 2.3235 . ?
O184 Dy35 2.3188 . ?
O184 Dy50 2.3501 . ?
O184 Dy48 2.3837 . ?
O185 N78 1.3240 . ?
O185 Dy3 2.3707 . ?
O185 Dy17 2.3874 . ?
O186 N72 1.2825 . ?
O186 Dy45 2.3420 . ?
O186 Dy29 2.3966 . ?
O187 N65 1.2767 . ?
O187 Dy14 2.3387 . ?
O187 Dy39 2.3926 . ?
O188 C109 1.2266 . ?
O188 Dy29 2.2606 . ?
O189 Dy48 2.3403 . ?
O189 Dy39 2.3939 . ?
O189 Dy35 2.4305 . ?
O190 Dy49 2.3416 . ?
O190 Dy4 2.3954 . ?
O190 Dy18 2.4053 . ?
O191 Dy38 2.3160 . ?
O191 Dy20 2.3684 . ?
O191 Dy33 2.4488 . ?
O192 Dy26 2.3385 . ?
O192 Dy32 2.3606 . ?
O192 Dy44 2.3757 . ?
O193 N69 1.3343 . ?
O193 Dy33 2.3433 . ?
O193 Dy51 2.3630 . ?
O194 Dy39 2.3410 . ?
O194 Dy35 2.3626 . ?
O194 Dy50 2.3844 . ?
O195 N73 1.2759 . ?
O195 Dy23 2.3610 . ?
O195 Dy32 2.3973 . ?
O196 Dy37 2.3507 . ?
O196 Dy32 2.3577 . ?
O196 Dy44 2.3895 . ?
O197 N62 1.2560 . ?
O197 Dy52 2.3414 . ?
O197 Dy40 2.3861 . ?
O198 Dy17 2.3310 . ?
O198 Dy15 2.3959 . ?
O198 Dy6 2.4580 . ?
O199 C129 1.2503 . ?
O199 Dy46 2.4282 . ?
O200 C105 1.3060 . ?
O200 Dy11 2.3525 . ?
O201 C287 1.2192 . ?
O201 Dy41 2.3251 . ?
O202 C123 1.2705 . ?
O202 Dy45 2.3977 . ?
O203 C106 1.2550 . ?
O203 Dy3 2.2632 . ?
O204 N63 1.2583 . ?
O204 Dy8 2.3351 . ?
O204 Dy16 2.3914 . ?
O205 Dy21 2.3463 . ?
O205 Dy28 2.3925 . ?
O205 Dy12 2.4132 . ?
O206 N76 1.3197 . ?
O206 Dy26 2.3532 . ?
O206 Dy51 2.4548 . ?
O207 N64 1.3075 . ?
O207 Dy31 2.3395 . ?
O207 Dy16 2.3619 . ?
O208 Dy14 2.3242 . ?
O208 Dy39 2.3920 . ?
O208 Dy27 2.4211 . ?
O209 N65 1.2419 . ?
O209 Dy38 2.5293 . ?
O209 Dy10 2.7330 . ?
O209 Dy14 2.8652 . ?
O210 C285 1.2573 . ?
O210 Dy38 2.3768 . ?
O211 N69 1.2483 . ?
O211 Dy26 2.5501 . ?
O211 Dy51 2.6754 . ?
O212 N70 1.3232 . ?
O212 Dy7 2.3241 . ?
O212 Dy2 2.3963 . ?
O213 C127 1.2626 . ?
O213 Dy36 2.3329 . ?
O214 N62 1.2887 . ?
O214 Dy28 2.5439 . ?
O214 Dy9 2.7091 . ?
O215 N76 1.2210 . ?
O215 Dy32 2.4092 . ?
O215 Dy49 2.4270 . ?
O216 N77 1.2693 . ?
O216 Dy47 2.3320 . ?
O216 Dy10 2.3965 . ?
O217 N67 1.3326 . ?
O217 Dy50 2.3387 . ?
O217 Dy19 2.5014 . ?
O218 Dy6 2.5246 . ?
O219 N66 1.3006 . ?
O219 Dy36 2.3175 . ?
O219 Dy24 2.4256 . ?
O220 N61 1.2913 . ?
O220 Dy22 2.3013 . ?
O220 Dy3 2.3655 . ?
O221 Dy37 2.3470 . ?
O221 Dy44 2.3805 . ?
O221 Dy26 2.3807 . ?
O222 C124 1.2593 . ?
O222 Dy21 2.4617 . ?
O223 N78 1.2779 . ?
O223 Dy43 2.5036 . ?
O223 Dy29 2.6552 . ?
O224 N67 1.2623 . ?
O224 Dy39 2.3498 . ?
O224 Dy27 2.4030 . ?
O225 Dy48 2.3823 . ?
O225 Dy10 2.4020 . ?
O225 Dy47 2.4338 . ?
O226 Dy46 2.3780 . ?
O226 Dy27 2.3786 . ?
O226 Dy30 2.4103 . ?
O227 N75 1.2897 . ?
O227 Dy27 2.3093 . ?
O227 Dy14 2.4065 . ?
O228 N65 1.3107 . ?
O228 Dy10 2.3710 . ?
O228 Dy48 2.3865 . ?
O229 N72 1.2909 . ?
O229 Dy43 2.3680 . ?
O229 Dy29 2.4317 . ?
O230 Dy5 2.3122 . ?
O230 Dy38 2.3677 . ?
O230 Dy20 2.3691 . ?
O231 N66 1.3575 . ?
O231 Dy26 2.3411 . ?
O231 Dy24 2.4818 . ?
O232 N69 1.3105 . ?
O232 Dy24 2.3523 . ?
O232 Dy20 2.4171 . ?
O233 Dy29 2.3299 . ?
O233 Dy45 2.4018 . ?
O233 Dy41 2.4545 . ?
O234 C117 1.2275 . ?
O234 Dy3 2.4790 . ?
O235 C223 1.2314 . ?
O235 Dy28 2.2633 . ?
O236 N72 1.3025 . ?
O236 Dy40 2.3453 . ?
O236 Dy34 2.4489 . ?
O237 N61 1.3476 . ?
O237 Dy43 2.3310 . ?
O237 Dy3 2.4620 . ?
O238 N71 1.3023 . ?
O238 Dy13 2.3832 . ?
O238 Dy7 2.4470 . ?
O239 C112 1.2136 . ?
O239 Dy32 2.4106 . ?
O240 Dy33 2.3444 . ?
O240 Dy20 2.3481 . ?
O240 Dy5 2.4155 . ?
O241 Dy24 2.3483 . ?
O241 Dy20 2.4026 . ?
O241 Dy36 2.4382 . ?
O242 Dy19 2.3578 . ?
O242 Dy37 2.3828 . ?
O242 Dy46 2.4057 . ?
O243 Dy41 2.3389 . ?
O243 Dy17 2.3612 . ?
O243 Dy6 2.3932 . ?
O244 Dy42 2.3573 . ?
O245 N64 1.3207 . ?
O245 Dy41 2.3384 . ?
O245 Dy45 2.3986 . ?
O246 Dy15 2.3479 . ?
O246 Dy17 2.3680 . ?
O246 Dy41 2.3888 . ?
O247 N78 1.2856 . ?
O247 Dy29 2.3231 . ?
O247 Dy41 2.3893 . ?
O248 Dy2 2.3432 . ?
O248 Dy13 2.4132 . ?
O248 Dy7 2.4260 . ?
O249 Dy36 2.3815 . ?
O249 Dy30 2.4032 . ?
O249 Dy27 2.4224 . ?
O250 Dy11 2.3585 . ?
O250 Dy22 2.3715 . ?
O250 Dy7 2.4159 . ?
Dy1A O454 2.3101 . ?
Dy1A O441 2.3129 . ?
Dy1A O504 2.3454 . ?
Dy1A O495 2.3478 . ?
Dy1A O532 2.3969 . ?
Dy1A O475 2.4029 . ?
Dy1A O339 2.4071 . ?
Dy1A O429 2.4253 . ?
Dy1A Dy94 3.7294 . ?
Dy1A Dy95 3.7353 . ?
Dy1A Dy99 3.8662(11) . ?
Dy1A Dy84 3.8769 . ?
Dy1 C82 2.8419 . ?
Dy1 Dy8 3.6866 . ?
Dy1 Dy13 3.7575 . ?
Dy1 Dy9 3.8818 . ?
Dy2A O471 2.2968 . ?
Dy2A O465 2.3128 . ?
Dy2A O523 2.3368 . ?
Dy2A O382 2.3950 . ?
Dy2A O431 2.4019 . ?
Dy2A O536 2.4243 . ?
Dy2A O436 2.4246 . ?
Dy2A O453 2.4907 . ?
Dy2A C474 2.7933 . ?
Dy2A Dy97 3.7447 . ?
Dy2A Dy98 3.7843(10) . ?
Dy2A Dy92 3.8485 . ?
Dy2 N70 2.8602 . ?
Dy2 Dy7 3.8577 . ?
Dy2 Dy13 3.9473 . ?
Dy3A O492 2.3173 . ?
Dy3A O370 2.3320 . ?
Dy3A O512 2.3488 . ?
Dy3A O380 2.3517 . ?
Dy3A O413 2.3578 . ?
Dy3A O392 2.3811 . ?
Dy3A O515 2.3992 . ?
Dy3A O480 2.4201 . ?
Dy3A Dy83 3.6832 . ?
Dy3A Dy96 3.7307 . ?
Dy3A Dy82 3.7976 . ?
Dy3A Dy5A 3.8385 . ?
Dy3 C117 2.8016 . ?
Dy3 N61 2.8569 . ?
Dy3 Dy22 3.8254 . ?
Dy3 Dy17 3.9326 . ?
Dy4A O518 2.3217 . ?
Dy4A O374 2.3273 . ?
Dy4A O530 2.3391 . ?
Dy4A O485 2.3534 . ?
Dy4A O473 2.4050 . ?
Dy4A O439 2.4225 . ?
Dy4A O312 2.4297 . ?
Dy4A O448 2.4407 . ?
Dy4A Dy5A 3.7247 . ?
Dy4A Dy90 3.7982 . ?
Dy4A Dy86 3.8034 . ?
Dy4A Dy97 3.9165 . ?
Dy4 O37 2.3789 . ?
Dy4 Dy47 3.7315 . ?
Dy4 Dy49 3.7984 . ?
Dy4 Dy18 3.8753 . ?
Dy5A O439 2.3226 . ?
Dy5A O395 2.3617 . ?
Dy5A O503 2.3647 . ?
Dy5A O530 2.3660 . ?
Dy5A O401 2.3686 . ?
Dy5A O480 2.4048 . ?
Dy5A O515 2.4062 . ?
Dy5A O364 2.4553 . ?
Dy5A Dy90 3.7613 . ?
Dy5A Dy86 3.7796 . ?
Dy5 O254 2.3840 . ?
Dy5 Dy20 3.7553 . ?
Dy5 Dy33 3.7907 . ?
Dy5 Dy38 3.8612 . ?
Dy6 Dy41 3.7496 . ?
Dy6 Dy17 3.7592 . ?
Dy6 Dy15 3.9499 . ?
Dy7 O265 2.3431 . ?
Dy7 Dy22 3.7061 . ?
Dy7 Dy12 3.7362 . ?
Dy7 Dy11 3.8732 . ?
Dy8 Dy9 3.7064 . ?
Dy8 Dy13 3.8036 . ?
Dy8 Dy31 3.8437 . ?
Dy9 Dy13 3.7562 . ?
Dy10 O271 2.4297 . ?
Dy10 C151 2.6068 . ?
Dy10 N77 2.8515 . ?
Dy10 Dy48 3.8802 . ?
Dy11 O259 2.4296 . ?
Dy11 Dy22 3.7558 . ?
Dy11 Dy12 3.7862 . ?
Dy12 O265 2.3217 . ?
Dy12 O543 2.3660 . ?
Dy12 O259 2.3771 . ?
Dy12 O269 2.4058 . ?
Dy12 Dy22 3.8355 . ?
Dy12 Dy21 3.8558 . ?
Dy14 C203 2.7922 . ?
Dy14 N75 2.8833 . ?
Dy14 N65 2.9379 . ?
Dy15 Dy41 3.6769 . ?
Dy15 Dy17 3.7349 . ?
Dy16 C250 2.7721 . ?
Dy16 N64 2.7927 . ?
Dy16 N63 2.9298 . ?
Dy17 O263 2.3638 . ?
Dy17 Dy41 3.8257 . ?
Dy17 Dy22 3.8760 . ?
Dy18 O262 2.3411 . ?
Dy18 O255 2.3850 . ?
Dy18 O256 2.4106 . ?
Dy18 Dy49 3.7437 . ?
Dy18 Dy47 3.7892 . ?
Dy18 Dy33 3.9019 . ?
Dy19 O260 2.3693 . ?
Dy19 C243 2.7056 . ?
Dy19 N67 2.8980 . ?
Dy19 Dy37 3.8626 . ?
Dy20 O261 2.3719 . ?
Dy20 Dy38 3.7136 . ?
Dy20 Dy33 3.8226 . ?
Dy20 Dy36 3.9215 . ?
Dy21 O264 2.3443 . ?
Dy21 O269 2.3482 . ?
Dy21 O267 2.3685 . ?
Dy21 O258 2.4092 . ?
Dy21 O257 2.4114 . ?
Dy21 Dy43 3.7120 . ?
Dy21 Dy42 3.7635 . ?
Dy21 Dy40 3.8083 . ?
Dy22 O259 2.3575 . ?
Dy22 O263 2.3855 . ?
Dy22 O265 2.3926 . ?
Dy23 C311 2.7380 . ?
Dy23 N74 2.8549 . ?
Dy23 Dy49 3.8688 . ?
Dy23 Dy32 3.8913 . ?
Dy24 N66 2.8967 . ?
Dy24 Dy36 3.9061 . ?
Dy25 N68 2.5805 . ?
Dy25 Dy45 3.7385 . ?
Dy25 Dy31 3.7623 . ?
Dy25 Dy34 3.8118 . ?
Dy26 Dy37 3.7241 . ?
Dy26 Dy32 3.7323 . ?
Dy26 Dy44 3.9038 . ?
Dy27 O251 2.3418 . ?
Dy27 Dy36 3.7444 . ?
Dy27 Dy46 3.8188 . ?
Dy27 Dy30 3.8376 . ?
Dy28 O258 2.3441 . ?
Dy28 N62 2.8640 . ?
Dy28 N71 2.8674 . ?
Dy29 N72 2.8378 . ?
Dy29 N78 2.8665 . ?
Dy29 Dy41 3.8656 . ?
Dy29 Dy45 3.9082 . ?
Dy30 N79 2.6289 . ?
Dy30 Dy46 3.7853 . ?
Dy30 Dy36 3.9412 . ?
Dy31 O266 2.3800 . ?
Dy31 Dy34 3.7197 . ?
Dy31 Dy45 3.7717 . ?
Dy32 Dy44 3.7793 . ?
Dy32 Dy37 3.8099 . ?
Dy33 O254 2.3390 . ?
Dy33 O255 2.3816 . ?
Dy33 O256 2.4610 . ?
Dy33 Dy38 3.7243 . ?
Dy34 O266 2.2957 . ?
Dy34 Dy45 3.7797 . ?
Dy34 Dy40 3.9088 . ?
Dy35 Dy48 3.7116 . ?
Dy35 Dy39 3.8085 . ?
Dy35 Dy50 3.9036 . ?
Dy36 O251 2.3026 . ?
Dy36 O261 2.4449 . ?
Dy36 Dy46 3.7200 . ?
Dy37 O260 2.3306 . ?
Dy37 O270 2.4144 . ?
Dy37 Dy44 3.7207 . ?
Dy38 O271 2.3571 . ?
Dy38 O254 2.3783 . ?
Dy39 Dy50 3.7002 . ?
Dy39 Dy48 3.8382 . ?
Dy40 O264 2.3638 . ?
Dy40 O252 2.3765 . ?
Dy40 O257 2.3821 . ?
Dy40 Dy42 3.7266 . ?
Dy40 Dy43 3.7795 . ?
Dy42 O252 2.3301 . ?
Dy42 O264 2.4311 . ?
Dy42 C107 2.7846 . ?
Dy42 Dy43 3.8347 . ?
Dy43 O257 2.3225 . ?
Dy43 O252 2.3530 . ?
Dy43 O268 2.4032 . ?
Dy45 O266 2.3472 . ?
Dy46 O251 2.3616 . ?
Dy46 O270 2.3951 . ?
Dy47 O262 2.3457 . ?
Dy47 O253 2.4059 . ?
Dy47 Dy49 3.7918 . ?
Dy47 Dy48 3.8620 . ?
Dy48 O253 2.3919 . ?
Dy48 Dy50 3.7314 . ?
Dy49 O262 2.3457 . ?
Dy51 O256 2.3775 . ?
Dy51 C245 2.6420 . ?
Dy51 N76 2.8796 . ?
Dy51 N69 2.9273 . ?
Dy52 N60 2.8520 . ?
Dy53 O291 2.2764 . ?
Dy53 O300 2.3556 . ?
Dy53 O461 2.3819 . ?
Dy53 O375 2.3835 . ?
Dy53 O396 2.4114 . ?
Dy53 O286 2.4291 . ?
Dy53 O297 2.4376 . ?
Dy53 O273 2.4541 . ?
Dy53 Dy56 3.7702 . ?
Dy53 Dy61 3.7738 . ?
Dy53 Dy72 3.8987 . ?
Dy54 O457 2.2937 . ?
Dy54 O287 2.3124 . ?
Dy54 O306 2.3196 . ?
Dy54 O274 2.3325 . ?
Dy54 O388 2.3963 . ?
Dy54 O362 2.4053 . ?
Dy54 O292 2.4731 . ?
Dy54 O272 2.4967 . ?
Dy54 Dy74 3.7433 . ?
Dy54 Dy60 3.8219 . ?
Dy54 Dy62 3.8675 . ?
Dy55 O307 2.2267 . ?
Dy55 O351 2.3243 . ?
Dy55 O367 2.3544 . ?
Dy55 O327 2.3798 . ?
Dy55 O476 2.3841 . ?
Dy55 O423 2.4167 . ?
Dy55 O317 2.4803 . ?
Dy55 O315 2.5247 . ?
Dy55 Dy70 3.7506 . ?
Dy55 Dy68 3.7590 . ?
Dy55 Dy75 3.8562 . ?
Dy56 O375 2.3466 . ?
Dy56 O345 2.3690 . ?
Dy56 O396 2.3698 . ?
Dy56 O494 2.3725 . ?
Dy56 O470 2.3842 . ?
Dy56 O402 2.3891 . ?
Dy56 O467 2.4034 . ?
Dy56 O333 2.4795 . ?
Dy56 Dy72 3.7219 . ?
Dy56 Dy61 3.8406 . ?
Dy56 Dy57 3.8816 . ?
Dy57 O347 2.2564 . ?
Dy57 O363 2.2888 . ?
Dy57 O467 2.3102 . ?
Dy57 O402 2.3337 . ?
Dy57 O354 2.4105 . ?
Dy57 O302 2.4394 . ?
Dy57 O497 2.4822 . ?
Dy57 O314 2.5236 . ?
Dy57 C680 2.7895 . ?
Dy57 N142 2.9115 . ?
Dy57 Dy67 3.8931 . ?
Dy58 O411 2.2886 . ?
Dy58 O361 2.3440 . ?
Dy58 O336 2.3724 . ?
Dy58 O481 2.3763 . ?
Dy58 O316 2.3854 . ?
Dy58 O397 2.3911 . ?
Dy58 O539 2.4618 . ?
Dy58 O334 2.4744 . ?
Dy58 C657 2.6752 . ?
Dy58 O491 2.7594 . ?
Dy58 N155 2.8475 . ?
Dy58 N141 2.9445 . ?
Dy59 O285 2.3036 . ?
Dy59 O412 2.3725 . ?
Dy59 O288 2.3773 . ?
Dy59 O414 2.3896 . ?
Dy59 O299 2.4011 . ?
Dy59 O466 2.4031 . ?
Dy59 O301 2.4527 . ?
Dy59 O340 2.4666 . ?
Dy59 N151 2.8305 . ?
Dy59 O355 2.9054 . ?
Dy59 Dy71 3.8885 . ?
Dy59 Dy68 3.9096 . ?
Dy60 O290 2.2576 . ?
Dy60 O407 2.3090 . ?
Dy60 O538 2.3270 . ?
Dy60 O321 2.3804 . ?
Dy60 O362 2.3837 . ?
Dy60 O419 2.4003 . ?
Dy60 O457 2.4034 . ?
Dy60 O389 2.4612 . ?
Dy60 Dy62 3.7513 . ?
Dy60 Dy74 3.7787 . ?
Dy60 Dy70 3.8939 . ?
Dy61 O361 2.3524 . ?
Dy61 O461 2.3542 . ?
Dy61 O535 2.3642 . ?
Dy61 O396 2.3698 . ?
Dy61 O359 2.3971 . ?
Dy61 O319 2.4080 . ?
Dy61 O470 2.4176 . ?
Dy61 O481 2.4181 . ?
Dy61 Dy72 3.7278 . ?
Dy63 O404 2.2787 . ?
Dy63 O440 2.3064 . ?
Dy63 O399 2.3093 . ?
Dy63 O522 2.3685 . ?
Dy63 O501 2.3754 . ?
Dy63 O373 2.3784 . ?
Dy63 O526 2.4084 . ?
Dy63 O524 2.4282 . ?
Dy63 Dy71 3.7134 . ?
Dy63 Dy67 3.7432 . ?
Dy63 Dy65 3.8823 . ?
Dy63 Dy69 3.9000 . ?
Dy64 O356 2.2899 . ?
Dy64 O505 2.3106 . ?
Dy64 O525 2.3326 . ?
Dy64 O529 2.3702 . ?
Dy64 O332 2.3826 . ?
Dy64 O406 2.3923 . ?
Dy64 O416 2.4109 . ?
Dy64 O394 2.4880 . ?
Dy64 Dy77 3.7449 . ?
Dy64 Dy76 3.7804 . ?
Dy64 Dy78 3.8559 . ?
Dy65 O432 2.3096 . ?
Dy65 O437 2.3099 . ?
Dy65 O427 2.3606 . ?
Dy65 O446 2.3622 . ?
Dy65 O524 2.3675 . ?
Dy65 O506 2.3762 . ?
Dy65 O399 2.4299 . ?
Dy65 O502 2.4503 . ?
Dy65 N150 2.9115 . ?
Dy65 Dy77 3.9379 . ?
Dy66 O293 2.1847 . ?
Dy66 O365 2.3578 . ?
Dy66 O295 2.3821 . ?
Dy66 O419 2.3882 . ?
Dy66 O407 2.3987 . ?
Dy66 O294 2.4099 . ?
Dy66 O434 2.4589 . ?
Dy66 O289 2.4660 . ?
Dy66 C686 2.5706 . ?
Dy66 N148 2.8259 . ?
Dy66 Dy70 3.8955 . ?
Dy67 O354 2.2919 . ?
Dy67 O440 2.3245 . ?
Dy67 O335 2.3376 . ?
Dy67 O360 2.3687 . ?
Dy67 O381 2.3948 . ?
Dy67 O494 2.4019 . ?
Dy67 O522 2.4198 . ?
Dy67 O402 2.4403 . ?
Dy67 Dy71 3.8016 . ?
Dy67 Dy69 3.8381 . ?
Dy68 O476 2.3273 . ?
Dy68 O412 2.3582 . ?
Dy68 O423 2.3767 . ?
Dy68 O531 2.4020 . ?
Dy68 O376 2.4131 . ?
Dy68 O414 2.4150 . ?
Dy68 O510 2.4282 . ?
Dy68 O478 2.4320 . ?
Dy68 Dy75 3.7412 . ?
Dy68 Dy70 3.7964 . ?
Dy68 Dy71 3.8958 . ?
Dy69 O330 2.3443 . ?
Dy69 O486 2.3667 . ?
Dy69 O381 2.3689 . ?
Dy69 O501 2.3771 . ?
Dy69 O329 2.3771 . ?
Dy69 O328 2.3997 . ?
Dy69 O522 2.4070 . ?
Dy69 N157 2.6508 . ?
Dy69 Dy71 3.7877 . ?
Dy70 O423 2.2975 . ?
Dy70 O365 2.3469 . ?
Dy70 O367 2.3473 . ?
Dy70 O478 2.3687 . ?
Dy70 O460 2.3767 . ?
Dy70 O419 2.3901 . ?
Dy70 O390 2.3902 . ?
Dy70 O389 2.4028 . ?
Dy70 Dy75 3.7282 . ?
Dy71 O425 2.2985 . ?
Dy71 O466 2.3023 . ?
Dy71 O440 2.3560 . ?
Dy71 O381 2.3582 . ?
Dy71 O501 2.3771 . ?
Dy71 O531 2.4013 . ?
Dy71 O414 2.4105 . ?
Dy71 O428 2.4522 . ?
Dy72 O470 2.3014 . ?
Dy72 O375 2.3409 . ?
Dy72 O303 2.3449 . ?
Dy72 O461 2.3499 . ?
Dy72 O340 2.3685 . ?
Dy72 O305 2.3693 . ?
Dy72 O434 2.3702 . ?
Dy72 O355 2.4502 . ?
Dy73 O323 2.2799 . ?
Dy73 O383 2.3255 . ?
Dy73 O433 2.3677 . ?
Dy73 O318 2.3719 . ?
Dy73 O346 2.3774 . ?
Dy73 O348 2.3914 . ?
Dy73 O409 2.3926 . ?
Dy73 O298 2.5724 . ?
Dy73 O442 2.7568 . ?
Dy73 C705 2.8371 . ?
Dy73 N144 2.9157 . ?
Dy73 N149 2.9321 . ?
Dy74 O338 2.2959 . ?
Dy74 O320 2.3029 . ?
Dy74 O397 2.3399 . ?
Dy74 O457 2.3626 . ?
Dy74 O538 2.3679 . ?
Dy74 O535 2.4017 . ?
Dy74 O388 2.4180 . ?
Dy74 O481 2.4213 . ?
Dy74 Dy62 3.7975 . ?
Dy75 O478 2.3258 . ?
Dy75 O476 2.3395 . ?
Dy75 O366 2.3491 . ?
Dy75 O367 2.3501 . ?
Dy75 O502 2.3610 . ?
Dy75 O400 2.3737 . ?
Dy75 O409 2.4195 . ?
Dy75 O442 2.4741 . ?
Dy76 O406 2.3177 . ?
Dy76 O529 2.3358 . ?
Dy76 O417 2.3364 . ?
Dy76 O383 2.3487 . ?
Dy76 O472 2.3739 . ?
Dy76 O341 2.3866 . ?
Dy76 O433 2.4033 . ?
Dy76 O534 2.4061 . ?
Dy76 Dy78 3.7232 . ?
Dy76 Dy77 3.8008 . ?
Dy77 O477 2.3067 . ?
Dy77 O406 2.3352 . ?
Dy77 O472 2.3716 . ?
Dy77 O505 2.3775 . ?
Dy77 O526 2.3848 . ?
Dy77 O524 2.3995 . ?
Dy77 O506 2.4041 . ?
Dy77 O474 2.4393 . ?
Dy77 Dy78 3.7196 . ?
Dy78 O452 2.2881 . ?
Dy78 O539 2.3484 . ?
Dy78 O505 2.3499 . ?
Dy78 O529 2.3545 . ?
Dy78 O497 2.3575 . ?
Dy78 O472 2.3634 . ?
Dy78 O415 2.3824 . ?
Dy78 O491 2.4910 . ?
Dy79 O324 2.1981 . ?
Dy79 O449 2.2721 . ?
Dy79 O435 2.3286 . ?
Dy79 O469 2.3660 . ?
Dy79 O528 2.3699 . ?
Dy79 O408 2.3931 . ?
Dy79 O500 2.4240 . ?
Dy79 O379 2.6060 . ?
Dy79 N158 2.8352 . ?
Dy79 N159 2.8686 . ?
Dy79 Dy88 3.8567 . ?
Dy79 Dy90 3.8972 . ?
Dy80 O422 2.3079 . ?
Dy80 O308 2.3298 . ?
Dy80 O507 2.3348 . ?
Dy80 O459 2.3696 . ?
Dy80 O464 2.3704 . ?
Dy80 O498 2.3894 . ?
Dy80 O349 2.3949 . ?
Dy80 O378 2.4737 . ?
Dy80 Dy88 3.7551 . ?
Dy80 Dy81 3.7620 . ?
Dy80 Dy93 3.9480 . ?
Dy81 O498 2.3527 . ?
Dy81 O489 2.3571 . ?
Dy81 O533 2.3720 . ?
Dy81 O459 2.3819 . ?
Dy81 O468 2.4030 . ?
Dy81 O509 2.4082 . ?
Dy81 O410 2.4082 . ?
Dy81 O508 2.4181 . ?
Dy81 Dy93 3.7243 . ?
Dy81 Dy88 3.8192 . ?
Dy81 Dy95 3.8704 . ?
Dy82 O492 2.3287 . ?
Dy82 O372 2.3287 . ?
Dy82 O513 2.3914 . ?
Dy82 O413 2.3952 . ?
Dy82 O532 2.4032 . ?
Dy82 O456 2.4074 . ?
Dy82 O475 2.4120 . ?
Dy82 O391 2.4195 . ?
Dy82 Dy96 3.7198 . ?
Dy82 Dy83 3.8166 . ?
Dy83 O343 2.2627 . ?
Dy83 O512 2.3516 . ?
Dy83 O358 2.3574 . ?
Dy83 O398 2.3719 . ?
Dy83 O385 2.3895 . ?
Dy83 O492 2.3940 . ?
Dy83 O513 2.4571 . ?
Dy83 O304 2.4984 . ?
Dy83 Dy96 3.8883 . ?
Dy84 O311 2.2453 . ?
Dy84 O309 2.2732 . ?
Dy84 O456 2.3783 . ?
Dy84 O532 2.3809 . ?
Dy84 O495 2.3872 . ?
Dy84 O377 2.4487 . ?
Dy84 O325 2.4575 . ?
Dy84 O438 2.4767 . ?
Dy84 C724 2.7673 . ?
Dy84 N145 2.9061 . ?
Dy85 O322 2.2400 . ?
Dy85 O371 2.2716 . ?
Dy85 O445 2.2892 . ?
Dy85 O405 2.3180 . ?
Dy85 O496 2.3584 . ?
Dy85 O516 2.3714 . ?
Dy85 O488 2.5061 . ?
Dy85 O493 2.5268 . ?
Dy85 N146 2.8095 . ?
Dy85 N153 2.9478 . ?
Dy85 Dy94 3.8590 . ?
Dy85 Dy98 3.9077(9) . ?
Dy86 O353 2.2875 . ?
Dy86 O439 2.3372 . ?
Dy86 O484 2.3381 . ?
Dy86 O447 2.3532 . ?
Dy86 O518 2.3761 . ?
Dy86 O444 2.3937 . ?
Dy86 O503 2.3958 . ?
Dy86 N152 2.5957 . ?
Dy86 Dy90 3.7423 . ?
Dy87 O483 2.2785 . ?
Dy87 O443 2.3181 . ?
Dy87 O508 2.3368 . ?
Dy87 O468 2.3491 . ?
Dy87 O482 2.3698 . ?
Dy87 O384 2.4257 . ?
Dy87 O511 2.4431 . ?
Dy87 O521 2.4614 . ?
Dy87 N156 2.8187 . ?
Dy87 C473 2.8607 . ?
Dy87 Dy95 3.8278 . ?
Dy88 O403 2.3074 . ?
Dy88 O450 2.3447 . ?
Dy88 O459 2.3461 . ?
Dy88 O435 2.3566 . ?
Dy88 O507 2.3708 . ?
Dy88 O533 2.3846 . ?
Dy88 O528 2.4123 . ?
Dy88 O420 2.4180 . ?
Dy88 Dy93 3.6697 . ?
Dy89 O337 2.3107 . ?
Dy89 O430 2.3455 . ?
Dy89 O344 2.3519 . ?
Dy89 O473 2.3942 . ?
Dy89 O296 2.4114 . ?
Dy89 O357 2.4235 . ?
Dy89 O485 2.4513 . ?
Dy89 O517 2.4856 . ?
Dy89 O493 2.7969 . ?
Dy89 N154 2.9170 . ?
Dy89 Dy97 3.9921 . ?
Dy90 O469 2.3305 . ?
Dy90 O503 2.3341 . ?
Dy90 O530 2.3447 . ?
Dy90 O518 2.3827 . ?
Dy90 O514 2.3867 . ?
Dy90 O450 2.3965 . ?
Dy90 O528 2.4071 . ?
Dy90 O490 2.4082 . ?
Dy91 O313 2.3088 . ?
Dy91 O480 2.3242 . ?
Dy91 O326 2.3529 . ?
Dy91 O380 2.3532 . ?
Dy91 O401 2.3585 . ?
Dy91 O418 2.4100 . ?
Dy91 O424 2.4614 . ?
Dy91 O519 2.4669 . ?
Dy91 N147 2.7718 . ?
Dy91 C564 2.7744 . ?
Dy92 O540 2.3192 . ?
Dy92 O350 2.3289 . ?
Dy92 O382 2.3515 . ?
Dy92 O527 2.3656 . ?
Dy92 O521 2.3685 . ?
Dy92 O500 2.3760 . ?
Dy92 O523 2.3926 . ?
Dy92 O379 2.4774 . ?
Dy92 Dy98 3.7043(10) . ?
Dy92 Dy97 3.7882 . ?
Dy93 O369 2.2809 . ?
Dy93 O533 2.3420 . ?
Dy93 O387 2.3679 . ?
Dy93 O438 2.3700 . ?
Dy93 O498 2.3815 . ?
Dy93 O519 2.3987 . ?
Dy93 O507 2.3997 . ?
Dy93 O331 2.4528 . ?
Dy94 O496 2.3326 . ?
Dy94 O451 2.3362 . ?
Dy94 O454 2.3429 . ?
Dy94 O463 2.3688 . ?
Dy94 O504 2.3801 . ?
Dy94 O541 2.4205 . ?
Dy94 O516 2.4268 . ?
Dy94 O520 2.4341 . ?
Dy94 Dy95 3.8109 . ?
Dy94 Dy99 3.8340(10) . ?
Dy95 O482 2.2827 . ?
Dy95 O458 2.3403 . ?
Dy95 O541 2.3421 . ?
Dy95 O454 2.3457 . ?
Dy95 O509 2.3521 . ?
Dy95 O426 2.3523 . ?
Dy95 O429 2.3592 . ?
Dy95 O508 2.4041 . ?
Dy95 Dy99 3.7407(10) . ?
Dy96 O386 2.2694 . ?
Dy96 O513 2.3245 . ?
Dy96 O517 2.3255 . ?
Dy96 O393 2.3357 . ?
Dy96 O413 2.3486 . ?
Dy96 O488 2.3551 . ?
Dy96 O512 2.3650 . ?
Dy96 O493 2.8212 . ?
Dy97 O382 2.3509 . ?
Dy97 O536 2.3515 . ?
Dy97 O479 2.3612 . ?
Dy97 O430 2.3634 . ?
Dy97 O462 2.3716 . ?
Dy97 O540 2.4006 . ?
Dy97 O448 2.4021 . ?
Dy97 O473 2.4698 . ?
Dy97 Dy98 3.8401(10) . ?
Dy98 O537 2.3300(10) . ?
Dy98 O536 2.3529(10) . ?
Dy98 O523 2.3551(9) . ?
Dy98 O520 2.3629(9) . ?
Dy98 O445 2.3715(10) . ?
Dy98 O516 2.3777(9) . ?
Dy98 O540 2.4197(10) . ?
Dy98 O499 2.4332(11) . ?
Dy99 O429 2.3528(10) . ?
Dy99 O504 2.3586(10) . ?
Dy99 O487 2.3797(10) . ?
Dy99 O455 2.3846(11) . ?
Dy99 O541 2.4086(10) . ?
Dy99 O352 2.4466(10) . ?
Dy99 O421 2.4679(9) . ?
Dy99 O368 2.4686(10) . ?
O253 N74 1.2852 . ?
O255 N77 1.3129 . ?
O258 N62 1.3128 . ?
O260 N73 1.3062 . ?
O261 N75 1.2733 . ?
O263 N70 1.3173 . ?
O267 C262 1.2791 . ?
O268 C106 1.2348 . ?
O269 N61 1.2741 . ?
O270 N66 1.2580 . ?
O271 N77 1.2928 . ?
O276 C734 1.2478 . ?
O284 C540 1.4459 . ?
O285 C751 1.2076 . ?
O287 C658 1.4249 . ?
O288 C392 1.5093 . ?
O289 C686 1.3157 . ?
O290 C658 1.1809 . ?
O291 C558 1.2181 . ?
O293 C687 1.3491 . ?
O295 C686 1.1979 . ?
O298 C705 1.2293 . ?
O299 C392 1.6098 . ?
O302 C680 1.2855 . ?
O303 C687 1.2653 . ?
O305 C751 1.3037 . ?
O306 C519 1.3344 . ?
O307 C521 1.2510 . ?
O308 C711 1.3572 . ?
O309 C499 1.3415 . ?
O311 C599 1.2920 . ?
O314 C680 1.1714 . ?
O316 C657 1.2608 . ?
O319 C548 1.2511 . ?
O320 C519 1.2712 . ?
O321 C652 1.2441 . ?
O322 C540 1.1866 . ?
O323 C562 1.2548 . ?
O324 C605 1.2655 . ?
O325 C724 1.3574 . ?
O326 C618 1.2130 . ?
O327 C734 1.2413 . ?
O330 C590 1.2907 . ?
O331 N140 1.3106 . ?
O333 C542 1.2514 . ?
O334 C657 1.2618 . ?
O335 C542 1.2602 . ?
O337 C573 1.1952 . ?
O338 C548 1.2280 . ?
O340 N151 1.3061 . ?
O341 C596 1.2211 . ?
O342 C596 1.2676 . ?
O342 Dy62 2.3364 . ?
O343 C748 1.1597 . ?
O345 C558 1.2719 . ?
O346 N144 1.3296 . ?
O346 Dy62 2.3492 . ?
O347 C582 1.2885 . ?
O348 C705 1.2558 . ?
O350 C480 1.2787 . ?
O351 C580 1.2574 . ?
O353 C539 1.3190 . ?
O354 N142 1.3197 . ?
O355 N143 1.2809 . ?
O356 C637 1.2888 . ?
O358 C602 1.2015 . ?
O360 C717 1.3125 . ?
O361 N141 1.3105 . ?
O362 Dy62 2.3701 . ?
O363 C717 1.2576 . ?
O364 C545 1.2548 . ?
O365 N143 1.3521 . ?
O366 C562 1.2502 . ?
O369 C618 1.2533 . ?
O370 C545 1.2559 . ?
O371 C624 1.2746 . ?
O372 C602 1.2470 . ?
O374 C484 1.2402 . ?
O376 C521 1.3210 . ?
O377 C724 1.3199 . ?
O379 N159 1.2953 . ?
O380 N140 1.2751 . ?
O383 N149 1.3036 . ?
O384 C473 1.2147 . ?
O385 C707 1.2813 . ?
O386 C573 1.2882 . ?
O387 C599 1.2206 . ?
O388 Dy62 2.3312 . ?
O389 N144 1.2086 . ?
O390 C652 1.2690 . ?
O391 C641 1.1835 . ?
O392 C707 1.2519 . ?
O393 C471 1.2507 . ?
O395 C619 1.2303 . ?
O397 N155 1.2348 . ?
O399 N150 1.3354 . ?
O400 C647 1.2208 . ?
O401 N147 1.2923 . ?
O403 C640 1.2840 . ?
O404 C492 1.2145 . ?
O405 C471 1.2399 . ?
O407 N148 1.3543 . ?
O409 N144 1.2969 . ?
O410 C477 1.2716 . ?
O411 C476 1.2640 . ?
O412 N143 1.3130 . ?
O415 C476 1.2441 . ?
O417 C637 1.2402 . ?
O418 C564 1.2755 . ?
O420 C615 1.2358 . ?
O422 C644 1.2985 . ?
O424 C564 1.2492 . ?
O425 C590 1.2457 . ?
O426 C477 1.2350 . ?
O428 C482 1.2668 . ?
O430 N146 1.2921 . ?
O431 C474 1.2178 . ?
O432 C647 1.2494 . ?
O433 Dy62 2.4427 . ?
O434 N148 1.2505 . ?
O435 N159 1.3041 . ?
O437 C595 1.2649 . ?
O438 N145 1.3125 . ?
O441 C641 1.2758 . ?
O442 N149 1.2631 . ?
O445 N146 1.3196 . ?
O447 C619 1.2393 . ?
O448 N158 1.2845 . ?
O449 C480 1.2462 . ?
O450 N147 1.3397 . ?
O451 C483 1.3351 . ?
O452 C582 1.2304 . ?
O453 C474 1.2711 . ?
O456 N140 1.3326 . ?
O458 C495 1.2663 . ?
O460 C580 1.2403 . ?
O462 C484 1.2717 . ?
O463 C624 1.2587 . ?
O464 C640 1.2609 . ?
O465 C489 1.2536 . ?
O466 N151 1.2779 . ?
O467 N141 1.3412 . ?
O468 N159 1.3297 . ?
O469 N158 1.2867 . ?
O471 C491 1.2352 . ?
O474 C492 1.3001 . ?
O475 N153 1.2318 . ?
O477 C614 1.2533 . ?
O479 C491 1.2484 . ?
O482 N156 1.2915 . ?
O483 C494 1.2613 . ?
O484 C642 1.2197 . ?
O485 N154 1.3014 . ?
O486 C488 1.2504 . ?
O487 C495 1.2227 . ?
O488 N153 1.3238 . ?
O489 C644 1.2440 . ?
O490 C642 1.2637 . ?
O491 N141 1.2621 . ?
O493 N146 1.3411 . ?
O494 N151 1.3270 . ?
O495 N145 1.3089 . ?
O496 N153 1.3036 . ?
O497 N142 1.3193 . ?
O499 C483 1.2350 . ?
O500 N158 1.3014 . ?
O502 N150 1.3199 . ?
O506 N149 1.3577 . ?
O509 N145 1.2478 . ?
O510 C482 1.2422 . ?
O511 C473 1.2856 . ?
O514 C615 1.2513 . ?
O515 N154 1.2324 . ?
O517 N154 1.2989 . ?
O519 N147 1.2781 . ?
O520 N156 1.2839 . ?
O521 N156 1.3181 . ?
O525 C614 1.2581 . ?
O526 N142 1.2538 . ?
O527 C494 1.2386 . ?
O531 N150 1.2660 . ?
O534 N155 1.2875 . ?
O534 Dy62 2.3962 . ?
O535 N148 1.3231 . ?
O537 C489 1.2849 . ?
O538 Dy62 2.3563 . ?
O539 N155 1.3093 . ?
O543 C124 1.2182 . ?
O277 C595 1.2480 . ?
O278 C488 1.3189 . ?
O279 C605 1.2972 . ?
O280 C748 1.3201 . ?
O281 C711 1.1814 . ?
O282 C499 1.2955 . ?
O283 C539 1.2482 . ?
O542 C763 1.2516 . ?
O544 C757 1.2373 . ?
O545 C763 1.2332 . ?
O546 C757 1.2907 . ?
O5 C223 1.3109 . ?
O6 C133 1.2698 . ?
O7 C263 1.2363 . ?
O8 C338 1.2745 . ?
O9 C379 1.3052 . ?
O10 C164 1.3085 . ?
O11 C289 1.2646 . ?
C4 N3 1.3799 . ?
C4 C43 1.3857 . ?
C5 C14 1.3614 . ?
C5 C69 1.3954 . ?
C14 C43 1.3860 . ?
C14 C151 1.6474 . ?
C15 C19 1.4025 . ?
C15 N2 1.4079 . ?
C16 C17 1.3704 . ?
C16 N2 1.3926 . ?
C17 C20 1.3740 . ?
C19 C20 1.3907 . ?
C20 C214 1.5238 . ?
C22 N5 1.4086 . ?
C22 C96 1.8071 . ?
C23 C31 1.3796 . ?
C23 N161 1.4009 . ?
C24 N8 1.3776 . ?
C24 C84 1.3860 . ?
C25 N22 1.2280 . ?
C25 C70 1.4590 . ?
C26 N14 1.4385 . ?
C26 C52 1.6852 . ?
C27 N10 1.4558 . ?
C27 C91 1.6586 . ?
C28 C321 1.3696 . ?
C28 C73 1.3998 . ?
C30 N4 1.3201 . ?
C30 C42 1.6820 . ?
C31 C74 1.3894 . ?
C32 N8 1.3807 . ?
C32 C86 1.4055 . ?
C33 N9 1.4896 . ?
C33 C79 1.6047 . ?
C34 C74 1.3779 . ?
C34 C764 1.3796 . ?
C35 N54 1.3602 . ?
C35 C317 1.4018 . ?
C36 C37 1.4282 . ?
C36 C163 1.5100 . ?
C37 N7 1.3564 . ?
C38 N11 1.3703 . ?
C38 C72 1.3810 . ?
C39 C153 1.4463 . ?
C39 C60 1.4831 . ?
C40 N15 1.4238 . ?
C40 C301 1.5041 . ?
C41 C92 1.4398 . ?
C41 N7 1.6297 . ?
C42 C369 1.5239 . ?
C44 C50 1.5185 . ?
C44 N18 1.5226 . ?
C45 C321 1.3708 . ?
C45 C47 1.4123 . ?
C46 C65 1.4656 . ?
C46 C211 1.5190 . ?
C47 N16 1.3773 . ?
C49 N19 1.3981 . ?
C49 C319 1.4138 . ?
C50 C351 1.3027 . ?
C51 N20 1.2837 . ?
C51 C331 1.4155 . ?
C52 C197 1.3364 . ?
C53 C356 1.3841 . ?
C53 N17 1.4146 . ?
C54 N18 1.2791 . ?
C54 C77 1.5448 . ?
C55 N20 1.2850 . ?
C55 C371 1.5412 . ?
C56 N4 1.3087 . ?
C56 C328 1.5268 . ?
C57 C87 1.4389 . ?
C57 N58 1.4656 . ?
C58 N19 1.3563 . ?
C58 C300 1.3632 . ?
C59 N13 1.3980 . ?
C59 C303 1.4522 . ?
C60 N21 1.3098 . ?
C61 N13 1.3992 . ?
C61 C353 1.4109 . ?
C62 C143 1.4444 . ?
C62 C48 1.4487 . ?
C63 N11 1.3738 . ?
C63 C306 1.4380 . ?
C64 C79 1.3236 . ?
C64 C82 1.4450 . ?
C64 C90 1.4583 . ?
C65 N22 1.3786 . ?
C66 N36 1.1956 . ?
C66 C162 1.4789 . ?
C67 N56 1.3360 . ?
C67 C378 1.4679 . ?
C68 N6 1.3484 . ?
C68 C326 1.4974 . ?
C69 N3 1.3636 . ?
C70 C211 1.4816 . ?
C71 N12 1.3076 . ?
C71 C307 1.5769 . ?
C72 C312 1.3608 . ?
C73 N16 1.3687 . ?
C74 C346 1.6573 . ?
C75 N10 1.4732 . ?
C75 C98 1.8039 . ?
C76 N12 1.3769 . ?
C76 C309 1.5216 . ?
C77 C351 1.5427 . ?
C78 C83 1.3488 . ?
C78 C359 1.4657 . ?
C80 N17 1.2725 . ?
C80 C184 1.4406 . ?
C81 N6 1.3378 . ?
C81 C376 1.5243 . ?
C83 N15 1.3540 . ?
C84 C343 1.3609 . ?
C85 N21 1.3161 . ?
C85 C341 1.4963 . ?
C86 C343 1.3846 . ?
C87 C119 1.3087 . ?
C88 N53 1.3954 . ?
C88 C304 1.4627 . ?
C89 N33 1.3906 . ?
C89 C339 1.4504 . ?
C90 C95 1.3768 . ?
C91 C308 1.5835 . ?
C92 C163 1.3899 . ?
C93 N54 1.3599 . ?
C93 C358 1.4037 . ?
C94 N55 1.3938 . ?
C94 C313 1.4815 . ?
C95 N9 1.4402 . ?
C96 C143 1.4876 . ?
C97 N34 1.3512 . ?
C97 C199 1.4754 . ?
C98 C308 1.4506 . ?
C99 N59 1.3431 . ?
C99 C366 1.4718 . ?
C100 N32 1.4196 . ?
C100 C340 1.4510 . ?
C101 N35 1.3038 . ?
C101 C154 1.3902 . ?
C102 C103 1.5374 . ?
C103 C375 1.4227 . ?
C103 C227 1.4331 . ?
C104 N29 1.3219 . ?
C104 C122 1.4487 . ?
C105 C135 1.5005 . ?
C106 C131 1.5066 . ?
C107 C116 1.5379 . ?
C108 C231 1.5127 . ?
C109 C126 1.5321 . ?
C110 C135 1.3534 . ?
C110 C125 1.4263 . ?
C111 C253 1.5140 . ?
C112 C283 1.5291 . ?
C113 C268 1.4090 . ?
C113 C299 1.4166 . ?
C113 C293 1.4744 . ?
C114 C181 1.4251 . ?
C114 C277 1.4354 . ?
C115 C295 1.5858 . ?
C116 C296 1.3463 . ?
C116 C266 1.3660 . ?
C117 C284 1.5388 . ?
C118 C274 1.3487 . ?
C118 C201 1.4475 . ?
C119 C348 1.3710 . ?
C119 C269 1.5744 . ?
C120 C135 1.3881 . ?
C120 C179 1.4074 . ?
C121 C286 1.4474 . ?
C121 C292 1.4773 . ?
C121 C289 1.4907 . ?
C122 C131 1.3930 . ?
C123 C259 1.5082 . ?
C124 C277 1.4773 . ?
C125 N79 1.3222 . ?
C126 C251 1.3836 . ?
C126 C255 1.3865 . ?
C127 C205 1.5572 . ?
C128 C221 1.3337 . ?
C128 C290 1.4268 . ?
C128 C133 1.4963 . ?
C129 C297 1.5303 . ?
C130 C280 1.4580 . ?
C131 C244 1.4079 . ?
C132 C278 1.4616 . ?
C134 C148 1.3346 . ?
C134 C176 1.4100 . ?
C134 C285 1.5138 . ?
C136 C239 1.4135 . ?
C136 C316 1.4468 . ?
C137 C213 1.3718 . ?
C137 C281 1.4386 . ?
C138 C238 1.3848 . ?
C138 C322 1.4366 . ?
C139 C246 1.2981 . ?
C139 C323 1.4831 . ?
C140 C246 1.4255 . ?
C140 C318 1.5046 . ?
C141 C364 1.4328 . ?
C141 C275 1.4534 . ?
C142 C193 1.3302 . ?
C142 C365 1.4176 . ?
C143 C245 1.6408 . ?
C144 C274 1.4417 . ?
C144 C320 1.4524 . ?
C145 C192 1.4085 . ?
C145 C159 1.4210 . ?
C146 C310 1.5004 . ?
C147 C360 1.3873 . ?
C147 C188 1.4333 . ?
C148 C175 1.4078 . ?
C149 C283 1.3754 . ?
C149 C354 1.4572 . ?
C150 N52 1.3368 . ?
C150 C251 1.4763 . ?
C152 N50 1.4076 . ?
C152 C191 1.4321 . ?
C153 C341 1.3266 . ?
C153 C228 1.4867 . ?
C154 C222 1.4111 . ?
C155 C344 1.4165 . ?
C155 C333 1.4445 . ?
C155 C243 1.5913 . ?
C156 N31 1.3917 . ?
C156 C227 1.4026 . ?
C157 N46 1.2046 . ?
C157 C247 1.3564 . ?
C158 C231 1.3862 . ?
C158 C216 1.4214 . ?
C159 N32 1.2685 . ?
C160 N47 1.3058 . ?
C160 C215 1.4161 . ?
C161 C253 1.3998 . ?
C161 C352 1.4356 . ?
C162 C196 1.4658 . ?
C163 C165 1.5332 . ?
C164 C359 1.4895 . ?
C166 C210 1.5273 . ?
C167 C335 1.3537 . ?
C167 C304 1.3793 . ?
C167 C203 1.5917 . ?
C168 N39 1.3440 . ?
C168 C187 1.4316 . ?
C169 N68 1.3422 . ?
C169 C182 1.3985 . ?
C170 N42 1.3197 . ?
C170 C236 1.4273 . ?
C171 C326 1.3366 . ?
C171 C376 1.4378 . ?
C171 C263 1.5301 . ?
C172 C283 1.3801 . ?
C172 C314 1.5281 . ?
C173 C303 1.3339 . ?
C173 C353 1.3876 . ?
C173 C272 1.5507 . ?
C174 N23 1.3195 . ?
C174 C290 1.4428 . ?
C175 N37 1.3433 . ?
C176 C342 1.4399 . ?
C177 N28 1.3160 . ?
C177 C186 1.4183 . ?
C178 C246 1.5731 . ?
C179 N79 1.4106 . ?
C180 C343 1.5396 . ?
C181 N44 1.3095 . ?
C182 C248 1.4145 2_65: ?
C183 C257 1.4749 . ?
C184 C204 1.3659 . ?
C185 N25 1.3782 . ?
C185 C296 1.4193 . ?
C186 C284 1.3724 . ?
C187 C208 1.3609 . ?
C188 C215 1.3619 . ?
C188 C276 1.5173 . ?
C189 C280 1.3733 . ?
C189 C315 1.5560 . ?
C190 C192 1.5294 . ?
C191 C239 1.3002 . ?
C192 C340 1.4045 . ?
C193 C313 1.3448 . ?
C193 C327 1.5499 . ?
C194 N30 1.3557 . ?
C194 C226 1.3971 . ?
C195 C230 1.3648 . ?
C195 N51 1.3829 . ?
C196 C363 1.3846 . ?
C196 C288 1.5246 . ?
C197 C349 1.3547 . ?
C197 C270 1.4796 . ?
C198 C254 1.5150 . ?
C199 C280 1.4425 . ?
C200 N25 1.3455 . ?
C200 C266 1.4299 . ?
C201 N45 1.3059 . ?
C381 N26 1.3888 . ?
C381 C207 1.3958 . ?
C204 C356 1.3861 . ?
C204 C279 1.5242 . ?
C205 C325 1.3037 . ?
C205 C247 1.3467 . ?
C206 N44 1.3725 . ?
C206 C256 1.4719 . ?
C207 C259 1.4292 . ?
C208 C367 1.3558 . ?
C208 C273 1.4742 . ?
C209 N43 1.3550 . ?
C209 C265 1.4589 . ?
C210 C366 1.3409 . ?
C210 C337 1.4686 . ?
C211 C298 1.5233 . ?
C212 N28 1.3450 . ?
C212 C249 1.4105 . ?
C213 N49 1.3988 . ?
C216 N48 1.3030 . ?
C217 C248 1.4529 . ?
C218 N24 1.3334 . ?
C218 C286 1.4252 . ?
C219 N30 1.3201 . ?
C219 C271 1.3993 . ?
C220 N48 1.2873 . ?
C220 C282 1.4734 . ?
C221 C252 1.3885 . ?
C222 C350 1.4428 . ?
C222 C250 1.5160 . ?
C223 C281 1.5351 . ?
C224 C281 1.3976 . ?
C224 C347 1.4562 . ?
C225 C372 1.3832 . ?
C225 C236 1.4123 . ?
C225 C260 1.4700 . ?
C226 C297 1.3887 . ?
C229 C248 1.4102 2_65: ?
C229 C234 1.4340 . ?
C230 C232 1.4158 . ?
C231 C282 1.4083 . ?
C232 C242 1.3976 . ?
C232 C262 1.4749 . ?
C233 C275 1.5114 . ?
C234 N68 1.3621 . ?
C235 N26 1.3046 . ?
C235 C294 1.3837 . ?
C237 N51 1.3228 . ?
C237 C242 1.3849 . ?
C238 C339 1.3694 . ?
C238 C373 1.5437 . ?
C239 C240 1.5372 . ?
C241 N29 1.3397 . ?
C241 C244 1.3979 . ?
C248 C229 1.4102 2_65: ?
C248 C182 1.4145 2_65: ?
C249 C284 1.4032 . ?
C252 N23 1.3553 . ?
C253 C265 1.3122 . ?
C254 C319 1.3165 . ?
C254 C300 1.4430 . ?
C255 C261 1.4221 . ?
C256 C277 1.4179 . ?
C257 C371 1.3607 . ?
C257 C331 1.4022 . ?
C258 C308 1.5945 . ?
C259 C294 1.4428 . ?
C261 N52 1.3397 . ?
C264 C361 1.3652 . ?
C264 C278 1.3919 . ?
C267 N27 1.3209 . ?
C267 C299 1.4031 . ?
C268 C291 1.4331 . ?
C271 C297 1.3663 . ?
C274 C287 1.5462 . ?
C275 C378 1.3139 . ?
C278 C368 1.3919 . ?
C291 N27 1.3247 . ?
C292 C370 1.3825 . ?
C295 C358 1.3675 . ?
C295 C317 1.3743 . ?
C301 C359 1.3954 . ?
C302 N58 1.3050 . ?
C302 C348 1.4388 . ?
C305 N53 1.4272 . ?
C305 C335 1.5066 . ?
C306 C312 1.3861 . ?
C307 C310 1.3965 . ?
C309 C310 1.4488 . ?
C311 C321 1.6156 . ?
C312 C379 1.4777 . ?
C314 N38 1.3236 . ?
C315 N34 1.3689 . ?
C316 N50 1.3303 . ?
C318 N57 1.3772 . ?
C320 N45 1.3585 . ?
C322 N33 1.4008 . ?
C323 N57 1.3605 . ?
C324 C368 1.3744 . ?
C324 N41 1.3813 . ?
C325 C330 1.7631 . ?
C328 C369 1.2692 . ?
C329 N39 1.3582 . ?
C329 C367 1.4614 . ?
C330 N46 1.2875 . ?
C332 N14 1.4025 . ?
C332 C349 1.4876 . ?
C333 C345 1.5035 . ?
C334 N35 1.3456 . ?
C334 C350 1.4568 . ?
C336 N59 1.2882 . ?
C336 C337 1.5013 . ?
C338 C351 1.5641 . ?
C342 N37 1.2783 . ?
C344 C357 1.4940 . ?
C345 N40 1.2576 . ?
C347 N49 1.2965 . ?
C352 N43 1.3787 . ?
C354 N38 1.3814 . ?
C355 C369 1.6394 . ?
C357 N40 1.3416 . ?
C360 N47 1.4425 . ?
C361 N41 1.3852 . ?
C362 N31 1.3951 . ?
C362 C375 1.4644 . ?
C363 C377 1.5411 . ?
C364 N56 1.2986 . ?
C365 N55 1.3282 . ?
C370 N24 1.3368 . ?
C372 C374 1.4985 . ?
C374 N42 1.3151 . ?
C377 N36 1.2387 . ?
C380 C410 1.6442 . ?
C380 C384 1.6517 . ?
C384 N80 1.4681 . ?
C384 C387 2.0299 . ?
C385 N81 1.3449 . ?
C385 C383 1.6497 . ?
C387 N80 1.0816 . ?
C387 C413 1.4684 . ?
C388 N81 1.5961 . ?
C388 C418 1.7197 . ?
C388 C434 2.0154 . ?
C396 N84 1.2651 . ?
C396 C433 1.4877 . ?
C401 C664 1.3692 . ?
C401 C421 1.5593 . ?
C403 N97 1.3925 . ?
C403 C414 1.4565 . ?
C404 N83 1.3689 . ?
C404 C419 1.3940 . ?
C406 N83 1.3681 . ?
C406 C425 1.4032 . ?
C407 C467 1.1662 . ?
C407 N85 1.6362 . ?
C407 C500 1.9807 . ?
C408 C443 1.3295 . ?
C408 N92 1.4474 . ?
C410 C413 1.4327 . ?
C410 C751 1.6518 . ?
C411 C419 1.3730 . ?
C411 C425 1.3785 . ?
C411 C657 1.6139 . ?
C412 C737 1.3713 . ?
C412 C436 1.4732 . ?
C414 C667 1.4604 . ?
C415 N94 1.3074 . ?
C415 C659 1.4865 . ?
C416 N91 1.5126 . ?
C416 C665 1.7102 . ?
C417 N86 1.3824 . ?
C417 C459 1.3959 . ?
C421 N95 1.3888 . ?
C428 C546 1.4700 . ?
C428 C448 1.5809 . ?
C429 C696 1.4777 . ?
C429 C451 1.5798 . ?
C430 N93 1.2937 . ?
C430 C543 1.4299 . ?
C431 N90 1.4635 . ?
C431 C689 1.6184 . ?
C433 C715 1.5196 . ?
C435 C466 1.4727 . ?
C435 C458 1.4779 . ?
C435 C658 1.7174 . ?
C436 N94 1.5304 . ?
C437 C703 1.4746 . ?
C437 N97 1.5791 . ?
C440 C432 1.4414 . ?
C440 C389 1.4671 . ?
C440 C542 1.7936 . ?
C441 N86 1.3729 . ?
C441 C682 1.3877 . ?
C442 C729 1.4854 . ?
C442 C629 1.5200 . ?
C443 C713 1.3591 . ?
C444 N96 1.2681 . ?
C444 C683 1.4729 . ?
C445 C704 1.3592 . ?
C445 C465 1.4968 . ?
C447 N92 1.2534 . ?
C447 C456 1.5465 . ?
C448 N131 1.2083 . ?
C449 N89 1.6511 . ?
C449 C458 1.6833 . ?
C450 N93 1.3653 . ?
C450 C718 1.3812 . ?
C451 N100 1.3625 . ?
C452 N89 1.4921 . ?
C452 C466 1.5860 . ?
C453 C512 1.3877 . ?
C453 C464 1.5092 . ?
C454 N132 1.2713 . ?
C454 C732 1.3065 . ?
C455 N99 1.3518 . ?
C455 C517 1.4428 . ?
C456 C713 1.3876 . ?
C457 N84 1.4109 . ?
C457 C712 1.6622 . ?
C459 C721 1.3742 . ?
C460 N122 1.2224 . ?
C460 C706 1.4892 . ?
C461 C741 1.5033 . ?
C461 N100 1.5658 . ?
C462 N130 1.3145 . ?
C462 C509 1.4765 . ?
C463 C535 1.3599 . ?
C463 C716 1.4956 . ?
C464 N91 1.3541 . ?
C465 N99 1.2687 . ?
C467 C500 1.3236 . ?
C468 C636 1.3659 . ?
C468 C490 1.3910 . ?
C468 C483 1.5151 . ?
C469 C577 1.3775 . ?
C469 C743 1.4155 . ?
C469 C615 1.5332 . ?
C470 C727 1.3522 . ?
C470 C529 1.4538 . ?
C470 C641 1.5471 . ?
C471 C627 1.4934 . ?
C472 C598 1.3984 . ?
C472 C613 1.4088 . ?
C472 C473 1.4663 . ?
C474 C617 1.5090 . ?
C475 C579 1.3430 . ?
C475 C534 1.3444 . ?
C475 C647 1.5869 . ?
C476 C481 1.5310 . ?
C477 C650 1.5064 . ?
C478 C623 1.3994 . ?
C478 C603 1.4016 . ?
C478 C614 1.5632 . ?
C479 C628 1.4092 . ?
C479 C550 1.4558 . ?
C480 C485 1.5142 . ?
C481 C567 1.3685 . ?
C481 C739 1.4149 . ?
C482 C487 1.4551 . ?
C484 C626 1.5130 . ?
C485 C646 1.3698 . ?
C485 C591 1.4652 . ?
C486 C606 1.4089 . ?
C486 C604 1.4170 . ?
C486 C605 1.4738 . ?
C487 C631 1.3636 . ?
C487 C634 1.4237 . ?
C488 C628 1.4916 . ?
C489 C654 1.4842 . ?
C490 C645 1.4625 . ?
C491 C594 1.4970 . ?
C492 C625 1.5058 . ?
C493 C638 1.3209 . ?
C493 C632 1.4001 . ?
C493 C494 1.5494 . ?
C495 C497 1.5373 . ?
C496 C497 1.3445 2_56: ?
C496 C633 1.4179 . ?
C497 C496 1.3445 2_56: ?
C497 C656 1.3750 2_56: ?
C498 N104 1.3545 . ?
C498 C560 1.4914 . ?
C499 C737 1.5291 . ?
C500 C661 1.5709 . ?
C500 C748 1.6294 . ?
C501 N128 1.3650 . ?
C501 C714 1.4411 . ?
C502 N125 1.3571 . ?
C502 C735 1.4709 . ?
C503 N135 1.3172 . ?
C503 C514 1.4706 . ?
C504 C589 1.4082 . ?
C504 C679 1.4131 . ?
C505 C683 1.3825 . ?
C505 C400 1.4039 . ?
C505 C548 1.5144 . ?
C506 N123 1.3358 . ?
C506 C529 1.4151 . ?
C507 N116 1.3229 . ?
C507 C655 1.4430 . ?
C508 C556 1.4272 . ?
C508 C719 1.4340 . ?
C509 C528 1.3546 . ?
C510 N127 1.3607 . ?
C510 C513 1.3648 . ?
C511 N111 1.3492 . ?
C511 C579 1.4581 . ?
C512 C665 1.4735 . ?
C512 C596 1.5475 . ?
C513 C626 1.3996 . ?
C514 C610 1.3685 . ?
C515 C735 1.3497 . ?
C515 C688 1.4084 . ?
C515 C624 1.5749 . ?
C516 C629 1.3253 . ?
C516 C728 1.5129 . ?
C517 C704 1.3541 . ?
C518 C654 1.3439 . ?
C518 C566 1.4526 . ?
C519 C723 1.5940 . ?
C520 C695 1.2768 . ?
C520 C676 1.3903 . ?
C520 C599 1.5091 . ?
C521 C715 1.5029 . ?
C522 N108 1.3190 . ?
C522 C613 1.4102 . ?
C523 N121 1.3002 . ?
C523 C597 1.4704 . ?
C524 N152 1.3528 . ?
C524 C553 1.4153 . ?
C525 C569 1.3897 . ?
C525 C551 1.5033 . ?
C526 C528 1.3488 . ?
C526 C675 1.4940 . ?
C527 C546 1.3774 . ?
C527 C693 1.4874 . ?
C528 C637 1.5621 . ?
C530 N129 1.3103 . ?
C530 C636 1.4347 . ?
C531 C653 1.3411 . ?
C531 C731 1.3975 . ?
C532 N125 1.3502 . ?
C532 C688 1.4328 . ?
C533 N107 1.2544 . ?
C533 C593 1.4156 . ?
C534 C750 1.4211 . ?
C535 C674 1.3619 . ?
C535 C705 1.5718 . ?
C536 C662 1.3761 . ?
C536 C556 1.4173 . ?
C537 C745 1.4126 . ?
C537 C588 1.4334 . ?
C538 N118 1.3776 . ?
C538 C577 1.4299 . ?
C539 C721 1.5719 . ?
C540 C629 1.4436 . ?
C541 N121 1.3490 . ?
C541 C621 1.4067 . ?
C543 C650 1.3909 . ?
C544 N128 1.3030 . ?
C544 C557 1.4059 . ?
C545 C681 1.5183 . ?
C546 C558 1.5131 . ?
C547 C732 1.3645 . ?
C547 C669 1.3919 . ?
C547 C562 1.5599 . ?
C549 C587 1.4255 . ?
C549 C552 1.4442 . ?
C550 N101 1.2946 . ?
C551 N120 1.3310 . ?
C552 C553 1.2680 . ?
C552 C734 1.5090 . ?
C554 N109 1.3164 . ?
C554 C567 1.3983 . ?
C555 C592 1.3958 . ?
C555 C589 1.4079 . ?
C556 C619 1.5050 . ?
C557 C594 1.4620 . ?
C559 N127 1.3251 . ?
C559 C607 1.4494 . ?
C560 C563 1.4111 . ?
C563 C747 1.4088 . ?
C563 C717 1.5235 . ?
C564 C569 1.5066 . ?
C565 C628 1.3434 . ?
C565 C584 1.4597 . ?
C566 N124 1.2867 . ?
C568 N139 1.3541 . ?
C568 C646 1.3854 . ?
C569 C572 1.4481 . ?
C570 N124 1.4246 . ?
C570 C648 1.4441 . ?
C571 C701 1.2805 . ?
C571 C697 1.3532 . ?
C571 C602 1.5394 . ?
C572 C730 1.3963 . ?
C573 C713 1.5841 . ?
C574 C827 1.4229 . ?
C574 C609 1.4396 . ?
C575 N105 1.3579 . ?
C575 C638 1.4295 . ?
C576 N157 1.3293 . ?
C576 C656 1.3782 . ?
C578 C610 1.3789 . ?
C578 C710 1.4589 . ?
C580 C653 1.5144 . ?
C581 C627 1.3580 . ?
C581 C738 1.4037 . ?
C582 C588 1.5095 . ?
C583 N114 1.3768 . ?
C583 C606 1.3782 . ?
C584 N101 1.3342 . ?
C585 C685 1.3701 . ?
C585 C668 1.4146 . ?
C585 C652 1.5242 . ?
C586 C692 1.3562 . ?
C586 C608 1.4207 . ?
C586 C644 1.5637 . ?
C587 N152 1.2986 . ?
C588 C601 1.4517 . ?
C589 C590 1.5048 . ?
C591 C639 1.4429 . ?
C592 N126 1.3227 . ?
C593 C625 1.3949 . ?
C594 C714 1.3583 . ?
C595 C610 1.5359 . ?
C597 C617 1.3644 . ?
C598 C611 1.3944 . ?
C600 N103 1.2921 . ?
C600 C634 1.4145 . ?
C601 C742 1.3380 . ?
C603 C635 1.4097 . ?
C604 C643 1.3663 . ?
C607 C626 1.4203 . ?
C608 C702 1.4191 . ?
C609 C651 1.3377 . ?
C609 C642 1.5700 . ?
C611 N108 1.3236 . ?
C612 N102 1.3248 . ?
C612 C651 1.4110 . ?
C616 N107 1.2884 . ?
C616 C620 1.4620 . ?
C617 C621 1.4209 . ?
C618 C726 1.4324 . ?
C620 C625 1.3977 . ?
C622 N106 1.2852 . ?
C622 C623 1.4100 . ?
C627 C740 1.3587 . ?
C630 N105 1.3332 . ?
C630 C632 1.4084 . ?
C631 C736 1.4654 . ?
C633 N157 1.3058 . ?
C635 N106 1.3292 . ?
N139 C639 1.2869 . ?
C640 C649 1.4821 . ?
C643 N114 1.3323 . ?
C645 N129 1.2824 . ?
C648 C654 1.4106 . ?
C649 C749 1.3719 . ?
C649 C655 1.3850 . ?
C650 C718 1.4534 . ?
C653 C706 1.3548 . ?
C656 C497 1.3750 2_56: ?
C659 C737 1.4512 . ?
C660 N115 1.3537 . ?
C660 C676 1.4426 . ?
C661 C399 1.6040 . ?
C662 N136 1.4887 . ?
C663 N132 1.4237 . ?
C663 C669 1.4778 . ?
C664 C397 1.4896 . ?
C664 C686 1.7843 . ?
C666 N134 1.3665 . ?
C666 C684 1.5623 . ?
C667 C703 1.2516 . ?
C667 C711 1.5455 . ?
C668 C672 1.5004 . ?
C670 N112 1.3570 . ?
C670 C685 1.4021 . ?
C671 N138 1.3328 . ?
C671 C697 1.3831 . ?
C672 N112 1.2263 . ?
C673 N119 1.3772 . ?
C673 C740 1.4552 . ?
C674 C694 1.5057 . ?
C675 N130 1.4917 . ?
C677 N134 1.2319 . ?
C677 C699 1.5406 . ?
C678 N137 1.3322 . ?
C678 C692 1.4674 . ?
C679 N126 1.3304 . ?
C681 C689 1.4106 . ?
C681 C438 1.4817 . ?
C682 C721 1.3790 . ?
C684 C723 1.4917 . ?
C687 C391 1.7660 . ?
C690 N133 1.3123 . ?
C690 C746 1.4859 . ?
C691 N118 1.3044 . ?
C691 C743 1.3630 . ?
C693 N131 1.3416 . ?
C694 N113 1.2930 . ?
C695 C720 1.4926 . ?
C696 C741 1.3699 . ?
C696 C724 1.5394 . ?
C698 C744 1.4148 . ?
C698 N133 1.4585 . ?
C699 C723 1.3665 . ?
C700 N138 1.4331 . ?
C700 C701 1.4930 . ?
C702 N137 1.2983 . ?
C704 C707 1.5590 . ?
C708 C747 1.4248 . ?
C708 N104 1.4262 . ?
C709 N123 1.3301 . ?
C709 C727 1.3949 . ?
C710 N135 1.4068 . ?
C712 C715 1.3161 . ?
C716 N113 1.3592 . ?
C719 N136 1.3832 . ?
C720 N115 1.3155 . ?
C722 N109 1.3976 . ?
C722 C739 1.4521 . ?
C726 C746 1.3670 . ?
C726 C744 1.4188 . ?
C728 N117 1.5616 . ?
C729 N117 1.2576 . ?
C730 N120 1.3581 . ?
C731 N122 1.3141 . ?
C733 N116 1.3888 . ?
C733 C749 1.3986 . ?
C736 N103 1.2801 . ?
C738 N119 1.4370 . ?
C742 N110 1.4234 . ?
C745 N110 1.4326 . ?
C750 N111 1.3378 . ?
C752 N16O 1.3447 . ?
C752 C753 1.4173 . ?
C753 C754 1.3762 . ?
C754 C755 1.4456 . ?
C754 C757 1.4975 . ?
C755 C756 1.3924 . ?
C756 N16O 1.3173 . ?
C758 C759 1.3579 . ?
C758 N162 1.3891 . ?
C759 C760 1.4412 . ?
C760 C761 1.3693 . ?
C760 C763 1.4852 . ?
C761 C762 1.4206 . ?
C762 N162 1.3368 . ?
C764 N161 1.3744 . ?
C827 N102 1.4224 . ?
N5 C48 1.2725 . ?
C392 C434 1.6386 . ?
C434 C418 1.7211 . ?
C434 C383 1.7219 . ?
C423 N95 1.4647 . ?
C423 C397 1.5635 . ?
C398 C438 1.3669 . ?
C398 N90 1.7677 . ?
N96 C393 1.4289 . ?
N88 C427 1.5407 . ?
N88 C801 1.5610 . ?
N85 C399 1.6481 . ?
C432 C386 1.4096 . ?
C409 C725 1.5785 . ?
C409 C801 1.5960 . ?
C725 C439 1.2824 . ?
C725 C680 1.6714 . ?
C725 C801 1.8748 . ?
N87 C426 1.5382 . ?
N87 C394 1.6569 . ?
C391 C446 1.5228 . ?
C391 C395 1.5350 . ?
C395 C394 1.5243 . ?
C426 C446 1.5134 . ?
C420 C390 1.5741 . ?
C420 C424 1.5771 . ?
C420 C382 1.6396 . ?
O275 C382 1.5899 . ?
N98 C405 1.4934 . ?
N98 C422 1.4986 . ?
C405 C390 1.4804 . ?
C424 C422 1.5317 . ?
O310 C382 1.0406 . ?
O310 Dy62 2.3506 . ?
N82 C800 1.4165 . ?
N82 C386 1.4280 . ?
C439 C427 1.5439 . ?
C800 C389 1.4391 . ?
C400 C393 1.4601 . ?
Dy62 C382 2.8951 . ?
